data_1542402
loop_
_publ_author_name
'Bindi, Luca'
'Biagioni, Cristian'
'Martini, Bruno'
'Salvetti, Adrio'

_publ_section_title
;
 Ciriottiite, Cu(Cu,Ag)3Pb19(Sb,As)22(As2)S56, the Cu-Analogue of
 Sterryite from the Tavagnasco Mining District, Piedmont, Italy
;
_journal_issue 1
_journal_name_full Minerals
_journal_page_first 8
_journal_paper_doi 10.3390/min6010008
_journal_volume 6
_journal_year 2016
_chemical_compound_source 'Tavagnasco mine, Italy'
_chemical_formula_sum 'Ag1.6 As25.48 Bi2.39 Cu10.93 Hg1.88 Pb75.54 S224 Sb69.38'
_chemical_formula_weight 34933.78
_chemical_name_mineral ciriottiite
_chemical_name_systematic
;
 ?
;
_space_group_IT_number 14
_symmetry_cell_setting monoclinic
_symmetry_space_group_name_Hall '-P 2yn'
_symmetry_space_group_name_H-M 'P 1 21/n 1'
_atom_sites_solution_hydrogens none
_atom_sites_solution_primary direct
_atom_sites_solution_secondary difmap
_audit_creation_method SHELXL-97
_cell_angle_alpha 90.00
_cell_angle_beta 93.55(2)
_cell_angle_gamma 90.00
_cell_formula_units_Z 1
_cell_length_a 8.178(2)
_cell_length_b 28.223(6)
_cell_length_c 42.452(5)
_cell_measurement_reflns_used 1622
_cell_measurement_temperature 293(2)
_cell_measurement_theta_max 13.66
_cell_measurement_theta_min 4.21
_cell_volume 9779(3)
_computing_cell_refinement '<i>CrysAlis</i> (Oxford Diffraction, 2006)'
_computing_data_collection '<i>CrysAlis</i> (Oxford Diffraction, 2006)'
_computing_data_reduction '<i>CrysAlis</i> (Oxford Diffraction, 2006)'
_computing_structure_refinement 'SHELXL-97 (Sheldrick, 1997)'
_diffrn_ambient_temperature 293(2)
_diffrn_measured_fraction_theta_full 0.993
_diffrn_measured_fraction_theta_max 0.953
_diffrn_measurement_device_type 'Oxford Xcalibur 3'
_diffrn_measurement_method '\w scans'
_diffrn_radiation_monochromator graphite
_diffrn_radiation_source 'fine-focus sealed tube'
_diffrn_radiation_type MoK\a
_diffrn_radiation_wavelength 0.71073
_diffrn_reflns_av_R_equivalents 0.0578
_diffrn_reflns_av_sigmaI/netI 0.0704
_diffrn_reflns_limit_h_max 10
_diffrn_reflns_limit_h_min -10
_diffrn_reflns_limit_k_max 37
_diffrn_reflns_limit_k_min -37
_diffrn_reflns_limit_l_max 55
_diffrn_reflns_limit_l_min -55
_diffrn_reflns_number 22638
_diffrn_reflns_theta_full 28.07
_diffrn_reflns_theta_max 28.07
_diffrn_reflns_theta_min 6.37
_diffrn_standards_decay_% 0
_diffrn_standards_interval_count 201
_diffrn_standards_number 66
_exptl_absorpt_coefficient_mu 42.886
_exptl_absorpt_correction_T_max 0.180
_exptl_absorpt_correction_T_min 0.113
_exptl_absorpt_correction_type gaussian
_exptl_absorpt_process_details '<i>ABSPACK</i> (Oxford Diffraction, 2006)'
_exptl_crystal_colour black
_exptl_crystal_density_diffrn 5.932
_exptl_crystal_density_meas ?
_exptl_crystal_density_method 'not measured'
_exptl_crystal_description 'tubular crystal'
_exptl_crystal_F_000 14898.5
_exptl_crystal_size_max 0.060
_exptl_crystal_size_mid 0.045
_exptl_crystal_size_min 0.040
_refine_diff_density_max 9.600
_refine_diff_density_min -8.262
_refine_diff_density_rms 1.196
_refine_ls_extinction_coef none
_refine_ls_extinction_method undef
_refine_ls_goodness_of_fit_ref 1.159
_refine_ls_hydrogen_treatment none
_refine_ls_matrix_type full
_refine_ls_number_parameters 960
_refine_ls_number_reflns 22638
_refine_ls_number_restraints 0
_refine_ls_restrained_S_all 1.159
_refine_ls_R_factor_all 0.1194
_refine_ls_R_factor_gt 0.1176
_refine_ls_shift/su_max 0.000
_refine_ls_shift/su_mean 0.000
_refine_ls_structure_factor_coef Fsqd
_refine_ls_weighting_details 'calc w=1/[\s^2^(Fo^2^)+(0.0505P)^2^+7844.9634P] where P=(Fo^2^+2Fc^2^)/3'
_refine_ls_weighting_scheme calc
_refine_ls_wR_factor_gt 0.3182
_refine_ls_wR_factor_ref 0.3187
_reflns_number_gt 21304
_reflns_number_total 22638
_reflns_threshold_expression >2sigma(I)
_cod_data_source_file minerals-06-00008-s1.cif
_cod_data_source_block tubo
_cod_depositor_comments
;
The following automatic conversions were performed:

'_exptl_crystal_density_meas' value 'not measured' was changed to '?'
- the value is perceived as not measured.

Automatic conversion script
Id: cif_fix_values 4268 2015-11-12 08:31:59Z antanas 
;
_cod_original_sg_symbol_H-M P21/n
_cod_original_formula_sum 'Ag1.60 As25.48 Bi2.39 Cu10.93 Hg1.88 Pb75.54 S224 Sb69.38'
_cod_database_code 1542402

loop_
_symmetry_equiv_pos_as_xyz
'x, y, z'
'-x+1/2, y+1/2, -z+1/2'
'-x, -y, -z'
'x-1/2, -y-1/2, z-1/2'

loop_
_atom_site_label
_atom_site_type_symbol
_atom_site_fract_x
_atom_site_fract_y
_atom_site_fract_z
_atom_site_U_iso_or_equiv
_atom_site_adp_type
_atom_site_occupancy
_atom_site_symmetry_multiplicity
_atom_site_calc_flag
_atom_site_refinement_flags
Pb1 Pb 0.7276(2) 0.63972(7) 0.19909(5) 0.0241(4) Uani 1 1 d .
Pb2 Pb 0.2212(2) 0.63595(7) 0.19883(5) 0.0240(4) Uani 1 1 d .
Pb3 Pb 0.6802(2) 0.69994(7) 0.10116(5) 0.0269(4) Uani 1 1 d .
Pb4 Pb 0.1792(2) 0.69920(7) 0.10205(5) 0.0239(4) Uani 1 1 d .
Pb5 Pb 0.6836(2) 0.54813(6) 0.11575(5) 0.0258(4) Uani 1 1 d .
Pb6 Pb 0.1885(2) 0.54779(7) 0.11638(5) 0.0261(4) Uani 1 1 d .
Pb7 Pb 0.6780(2) 0.40762(6) 0.10854(5) 0.0223(4) Uani 0.60 1 d P
Bi7 Bi 0.6780(2) 0.40762(6) 0.10854(5) 0.0223(4) Uani 0.40 1 d P
Pb8 Pb 0.1891(2) 0.40363(7) 0.11030(5) 0.0251(4) Uani 1 1 d .
Sb9 Sb 0.5304(4) 0.01038(10) 0.29839(8) 0.0237(7) Uani 1 1 d .
Sb10 Sb 0.4714(4) 0.49977(11) 0.19310(9) 0.0190(13) Uani 0.66(5) 1 d P
As10 As 0.4714(4) 0.49977(11) 0.19310(9) 0.0190(13) Uani 0.34(5) 1 d P
Sb11 Sb 0.4944(4) 0.08153(11) 0.22563(8) 0.0225(13) Uani 0.92(6) 1 d P
As11 As 0.4944(4) 0.08153(11) 0.22563(8) 0.0225(13) Uani 0.08(6) 1 d P
Sb12 Sb -0.0006(4) 0.09576(13) 0.21928(10) 0.0194(15) Uani 0.42(6) 1 d P
As12 As -0.0006(4) 0.09576(13) 0.21928(10) 0.0194(15) Uani 0.58(6) 1 d P
Pb13 Pb 0.7344(2) 0.21611(7) 0.21396(5) 0.0269(4) Uani 1 1 d .
Pb14 Pb 0.2329(2) 0.21040(6) 0.20846(6) 0.0293(4) Uani 1 1 d .
Sb15 Sb 0.9574(5) 0.76197(15) 0.17843(11) 0.0156(16) Uani 0.06(5) 1 d P
As15 As 0.9574(5) 0.76197(15) 0.17843(11) 0.0156(16) Uani 0.94(5) 1 d P
Sb16 Sb 0.4372(5) 0.76734(12) 0.17684(9) 0.0290(7) Uani 1 1 d .
Sb17 Sb 0.9041(4) 0.83807(10) 0.09483(9) 0.0230(13) Uani 0.93(6) 1 d P
As17 As 0.9041(4) 0.83807(10) 0.09483(9) 0.0230(13) Uani 0.07(6) 1 d P
Sb18 Sb 0.4297(4) 0.82691(16) 0.09880(10) 0.0271(8) Uani 0.60 1 d P
As18 As 0.4297(4) 0.82691(16) 0.09880(10) 0.0271(8) Uani 0.40 1 d P
Sb19 Sb 0.8983(4) 0.90901(13) 0.02102(10) 0.0318(8) Uani 1 1 d .
Sb20 Sb 0.3803(4) 0.92087(12) 0.01166(10) 0.0284(7) Uani 1 1 d .
Sb21 Sb 0.3391(4) 0.49772(12) 0.43027(11) 0.0301(8) Uani 1 1 d .
Pb22 Pb 0.8526(3) 0.49910(11) 0.43832(7) 0.0373(11) Uani 0.66(3) 1 d P
Sb22 Sb 0.8526(3) 0.49910(11) 0.43832(7) 0.0373(11) Uani 0.34(3) 1 d P
Pb23 Pb 0.1811(2) 0.91581(9) 0.14486(6) 0.0306(9) Uani 0.80(3) 1 d P
Sb23 Sb 0.1811(2) 0.91581(9) 0.14486(6) 0.0306(9) Uani 0.20(3) 1 d P
Sb24 Sb 0.7044(4) 0.91745(10) 0.15189(9) 0.0229(7) Uani 1 1 d .
Cu25 Cu 0.2641(7) 0.32813(18) 0.26281(15) 0.048(2) Uani 0.73(2) 1 d P
Hg25 Hg 0.2641(7) 0.32813(18) 0.26281(15) 0.048(2) Uani 0.27(2) 1 d P
Sb26 Sb 0.7337(4) 0.83420(13) 0.23458(9) 0.0259(14) Uani 0.87(6) 1 d P
As26 As 0.7337(4) 0.83420(13) 0.23458(9) 0.0259(14) Uani 0.13(6) 1 d P
Pb27 Pb 0.0023(3) 0.38051(7) 0.19622(6) 0.0260(6) Uani 0.906(8) 1 d P
Sb27 Sb -0.103(5) 0.3812(13) 0.1957(10) 0.0260(6) Uani 0.094(8) 1 d P
Sb28 Sb 0.4774(5) 0.36815(16) 0.19262(10) 0.0269(16) Uani 0.53(6) 1 d P
As28 As 0.4774(5) 0.36815(16) 0.19262(10) 0.0269(16) Uani 0.47(6) 1 d P
Sb29 Sb 0.4606(5) 0.95477(15) 0.22201(10) 0.0359(9) Uani 1 1 d .
Pb30 Pb 0.5209(3) 0.46851(8) 0.27376(6) 0.0336(5) Uani 1 1 d .
Pb31 Pb 0.4395(2) 0.04976(7) 0.14234(6) 0.0307(4) Uani 1 1 d .
Pb32 Pb 0.9361(2) 0.05136(8) 0.14039(6) 0.0339(5) Uani 1 1 d .
Cu33 Cu 0.3841(18) 0.1176(4) 0.0571(2) 0.025(2) Uiso 0.803(18) 1 d P
Bi33 Bi 0.340(2) 0.1218(5) 0.0548(3) 0.025(2) Uiso 0.197(18) 1 d P
Cu34 Cu -0.0821(7) 0.11893(16) 0.05765(12) 0.0446(11) Uani 0.40 1 d P
Hg34 Hg -0.0821(7) 0.11893(16) 0.05765(12) 0.0446(11) Uani 0.20 1 d P
Ag34 Ag -0.0821(7) 0.11893(16) 0.05765(12) 0.0446(11) Uani 0.40 1 d P
Pb35 Pb 0.6418(2) 0.78366(7) 0.01663(5) 0.0280(4) Uani 1 1 d .
Pb36 Pb 0.1365(2) 0.78663(7) 0.01829(5) 0.0301(4) Uani 1 1 d .
Sb37 Sb 0.8979(5) 0.62006(14) 0.03930(11) 0.0206(16) Uani 0.28(6) 1 d P
As37 As 0.8979(5) 0.62006(14) 0.03930(11) 0.0206(16) Uani 0.72(6) 1 d P
Sb38 Sb 0.3934(4) 0.61321(12) 0.03661(8) 0.0244(7) Uani 1 1 d .
Sb39 Sb 0.8958(4) 0.47000(12) 0.03944(8) 0.0233(7) Uani 1 1 d .
Sb40 Sb 0.3995(4) 0.48376(13) 0.04008(10) 0.0181(15) Uani 0.36(6) 1 d P
As40 As 0.3995(4) 0.48376(13) 0.04008(10) 0.0181(15) Uani 0.64(6) 1 d P
Pb41 Pb 0.9048(3) 0.33711(11) 0.03894(8) 0.0230(12) Uani 0.11(3) 1 d P
Sb41 Sb 0.9048(3) 0.33711(11) 0.03894(8) 0.0230(12) Uani 0.89(3) 1 d P
Sb42 Sb 0.3875(4) 0.32990(12) 0.03511(9) 0.0258(7) Uani 1 1 d .
Cu43 Cu 0.6459(10) 0.2128(4) 0.0578(2) 0.039(4) Uani 0.80(4) 1 d P
Pb44 Pb 0.6765(6) 0.27445(15) 0.11950(12) 0.0266(12) Uani 0.81(3) 1 d P
Sb44 Sb 0.714(5) 0.2732(16) 0.1192(12) 0.0266(12) Uani 0.19(3) 1 d P
Pb45 Pb 0.1851(2) 0.25812(8) 0.10578(6) 0.0344(5) Uani 1 1 d .
As46 As 0.8593(5) 0.16428(14) 0.13172(14) 0.0213(10) Uani 1 1 d .
As47 As 0.5388(5) 0.16031(18) 0.13266(12) 0.0217(10) Uani 1 1 d .
S1 S 0.9545(12) 0.6911(4) 0.1545(2) 0.0115(18) Uani 1 1 d .
S2 S 0.4457(12) 0.6912(3) 0.1556(2) 0.0118(18) Uani 1 1 d .
S3 S 0.9270(14) 0.6229(4) 0.0934(3) 0.018(2) Uani 1 1 d .
S4 S 0.4252(12) 0.6233(4) 0.0929(2) 0.0135(19) Uani 1 1 d .
S5 S 0.9575(13) 0.5729(4) 0.1660(2) 0.0129(18) Uani 1 1 d .
S6 S 0.4557(14) 0.5718(4) 0.1679(3) 0.017(2) Uani 1 1 d .
S7 S 0.4982(13) 0.1559(4) 0.2503(3) 0.0155(19) Uani 1 1 d .
S8 S 0.4918(15) 0.6645(4) 0.2478(3) 0.021(2) Uani 1 1 d .
S9 S 0.9179(14) 0.7629(4) 0.0700(3) 0.019(2) Uani 1 1 d .
S10 S 0.4108(14) 0.7608(4) 0.0660(3) 0.020(2) Uani 1 1 d .
S11 S 0.9283(15) 0.4783(4) 0.0970(3) 0.021(2) Uani 1 1 d .
S12 S 0.4191(16) 0.4768(4) 0.0959(3) 0.024(2) Uani 1 1 d .
S13 S 0.6888(13) 0.4739(4) 0.1638(3) 0.016(2) Uani 1 1 d .
S14 S 0.2250(15) 0.4723(4) 0.1645(3) 0.021(2) Uani 1 1 d .
S15 S 0.7729(16) 0.5516(4) 0.2375(3) 0.023(2) Uani 1 1 d .
S16 S 0.2129(15) 0.5486(4) 0.2369(3) 0.020(2) Uani 1 1 d .
S17 S -0.2444(17) 0.1168(4) 0.1899(3) 0.025(2) Uani 1 1 d .
S18 S 0.1964(18) 0.1237(5) 0.1849(4) 0.033(3) Uani 1 1 d .
S19 S 0.7696(15) 0.7413(4) 0.2129(3) 0.023(2) Uani 1 1 d .
S20 S 0.1966(15) 0.7519(4) 0.2111(3) 0.019(2) Uani 1 1 d .
S21 S 0.6626(17) 0.8030(4) 0.1318(3) 0.026(3) Uani 1 1 d .
S22 S 0.2380(14) 0.7988(4) 0.1342(3) 0.021(2) Uani 1 1 d .
S23 S 0.6869(14) 0.8713(4) 0.0572(3) 0.019(2) Uani 1 1 d .
S24 S 1.1282(19) 0.8743(5) 0.0547(3) 0.033(3) Uani 1 1 d .
S25 S 0.4135(18) 0.0481(4) 0.0238(3) 0.026(3) Uani 1 1 d .
S26 S 0.8608(15) 0.0479(4) 0.0201(3) 0.022(2) Uani 1 1 d .
S27 S 0.0960(15) 0.4683(5) 0.3962(3) 0.025(2) Uani 1 1 d .
S28 S 0.9482(18) 0.9677(4) 0.1041(3) 0.028(3) Uani 1 1 d .
S29 S 0.4852(13) 0.8876(3) 0.1849(2) 0.0104(17) Uani 1 1 d .
S30 S 0.9459(14) 0.8899(4) 0.1858(3) 0.020(2) Uani 1 1 d .
S31 S 0.5297(17) 0.8024(5) 0.2669(3) 0.026(2) Uani 1 1 d .
S32 S 0.5224(15) 0.3084(4) 0.2308(3) 0.019(2) Uani 1 1 d .
S33 S 0.2516(12) 0.3290(4) 0.1676(3) 0.020(2) Uani 1 1 d .
S34 S 0.7024(17) 0.3462(4) 0.1634(3) 0.023(2) Uani 1 1 d .
S35 S 0.2472(16) 0.4101(4) 0.2488(3) 0.023(2) Uani 1 1 d .
S36 S 0.7739(13) 0.4165(4) 0.2419(3) 0.021(2) Uani 1 1 d .
S37 S 0.2887(16) 0.4923(4) 0.3205(3) 0.024(2) Uani 1 1 d .
S38 S 0.7053(13) 0.9942(4) 0.1756(2) 0.0134(19) Uani 1 1 d .
S39 S 0.1677(12) 0.0743(4) 0.0957(2) 0.0131(18) Uani 1 1 d .
S40 S 0.8244(12) 0.5741(4) 0.4028(2) 0.0141(19) Uani 1 1 d .
S41 S 0.1294(15) 0.1566(4) 0.0144(3) 0.024(2) Uani 1 1 d .
S42 S 0.6237(15) 0.1566(4) 0.0102(3) 0.021(2) Uani 1 1 d .
S43 S 0.684(2) 0.6764(5) 0.0344(3) 0.035(3) Uani 1 1 d .
S44 S 0.112(2) 0.6701(5) 0.0314(3) 0.034(3) Uani 1 1 d .
S45 S 0.6132(17) 0.5392(5) 0.0389(3) 0.027(3) Uani 1 1 d .
S46 S 0.1861(13) 0.5449(4) 0.0388(3) 0.018(2) Uani 1 1 d .
S47 S 0.6804(12) 0.4106(4) 0.0393(3) 0.0150(19) Uani 1 1 d .
S48 S 0.1171(15) 0.4069(4) 0.0403(3) 0.019(2) Uani 1 1 d .
S49 S -0.0634(11) 0.2276(3) 0.1613(2) 0.0078(16) Uani 1 1 d .
S50 S 0.5766(13) 0.6659(4) -0.0933(3) 0.016(2) Uani 1 1 d .
S51 S 1.0615(14) 0.6902(4) 0.4132(3) 0.019(2) Uani 1 1 d .
S52 S -0.0697(15) 0.3346(4) 0.0995(3) 0.021(2) Uani 1 1 d .
S53 S 1.0191(14) 0.7240(4) 0.3373(3) 0.018(2) Uani 1 1 d .
S54 S -0.1042(15) 0.1969(4) 0.0838(3) 0.023(2) Uani 1 1 d .
S55 S 0.8305(17) 0.7277(4) -0.0379(3) 0.026(3) Uani 1 1 d .
S56 S 0.385(2) 0.7224(5) -0.0258(4) 0.036(3) Uani 1 1 d .

loop_
_atom_site_aniso_label
_atom_site_aniso_U_11
_atom_site_aniso_U_22
_atom_site_aniso_U_33
_atom_site_aniso_U_23
_atom_site_aniso_U_13
_atom_site_aniso_U_12
Pb1 0.0136(8) 0.0199(8) 0.0395(10) -0.0033(7) 0.0072(7) -0.0026(6)
Pb2 0.0136(8) 0.0231(9) 0.0358(10) -0.0003(7) 0.0057(7) 0.0009(6)
Pb3 0.0116(8) 0.0323(10) 0.0373(11) 0.0026(8) 0.0050(7) 0.0017(7)
Pb4 0.0107(7) 0.0220(8) 0.0396(10) 0.0004(7) 0.0065(7) -0.0017(6)
Pb5 0.0146(8) 0.0138(8) 0.0496(12) -0.0031(7) 0.0066(8) -0.0009(6)
Pb6 0.0099(7) 0.0200(8) 0.0491(12) -0.0026(8) 0.0077(7) 0.0022(6)
Pb7 0.0075(7) 0.0222(8) 0.0375(10) -0.0030(7) 0.0049(6) 0.0036(6)
Bi7 0.0075(7) 0.0222(8) 0.0375(10) -0.0030(7) 0.0049(6) 0.0036(6)
Pb8 0.0104(7) 0.0213(8) 0.0444(11) -0.0024(8) 0.0065(7) -0.0010(6)
Sb9 0.0302(17) 0.0050(12) 0.0365(18) -0.0015(11) 0.0066(14) 0.0070(11)
Sb10 0.0153(19) 0.0046(16) 0.038(2) 0.0013(12) 0.0064(14) -0.0063(11)
As10 0.0153(19) 0.0046(16) 0.038(2) 0.0013(12) 0.0064(14) -0.0063(11)
Sb11 0.024(2) 0.0156(17) 0.028(2) -0.0051(12) 0.0038(13) -0.0001(12)
As11 0.024(2) 0.0156(17) 0.028(2) -0.0051(12) 0.0038(13) -0.0001(12)
Sb12 0.011(2) 0.0102(19) 0.038(3) 0.0017(14) 0.0082(15) -0.0002(13)
As12 0.011(2) 0.0102(19) 0.038(3) 0.0017(14) 0.0082(15) -0.0002(13)
Pb13 0.0103(8) 0.0265(9) 0.0444(11) -0.0002(8) 0.0054(7) 0.0025(7)
Pb14 0.0175(8) 0.0148(8) 0.0566(13) -0.0012(8) 0.0117(8) -0.0017(6)
Sb15 0.010(2) 0.013(2) 0.024(3) 0.0012(16) 0.0050(16) 0.0015(15)
As15 0.010(2) 0.013(2) 0.024(3) 0.0012(16) 0.0050(16) 0.0015(15)
Sb16 0.0268(17) 0.0210(16) 0.040(2) -0.0011(14) 0.0073(14) -0.0022(13)
Sb17 0.0159(18) 0.0067(15) 0.046(2) -0.0071(12) 0.0006(13) -0.0012(11)
As17 0.0159(18) 0.0067(15) 0.046(2) -0.0071(12) 0.0006(13) -0.0012(11)
Sb18 0.0017(14) 0.038(2) 0.041(2) -0.0052(18) 0.0020(14) 0.0002(14)
As18 0.0017(14) 0.038(2) 0.041(2) -0.0052(18) 0.0020(14) 0.0002(14)
Sb19 0.0165(15) 0.0229(16) 0.056(2) -0.0109(16) 0.0023(15) -0.0022(13)
Sb20 0.0131(14) 0.0208(15) 0.051(2) 0.0015(14) 0.0029(14) -0.0046(12)
Sb21 0.0048(13) 0.0164(14) 0.070(3) -0.0064(15) 0.0109(14) -0.0013(11)
Pb22 0.0123(13) 0.0546(19) 0.0450(18) 0.0022(12) 0.0026(9) 0.0022(10)
Sb22 0.0123(13) 0.0546(19) 0.0450(18) 0.0022(12) 0.0026(9) 0.0022(10)
Pb23 0.0105(11) 0.0367(14) 0.0448(15) 0.0011(10) 0.0024(8) -0.0024(8)
Sb23 0.0105(11) 0.0367(14) 0.0448(15) 0.0011(10) 0.0024(8) -0.0024(8)
Sb24 0.0124(13) 0.0083(12) 0.049(2) 0.0008(12) 0.0069(13) -0.0007(10)
Cu25 0.044(3) 0.030(3) 0.070(4) 0.023(2) 0.015(3) 0.003(2)
Hg25 0.044(3) 0.030(3) 0.070(4) 0.023(2) 0.015(3) 0.003(2)
Sb26 0.0140(18) 0.026(2) 0.038(2) 0.0022(14) 0.0094(13) 0.0035(13)
As26 0.0140(18) 0.026(2) 0.038(2) 0.0022(14) 0.0094(13) 0.0035(13)
Pb27 0.0192(12) 0.0197(10) 0.0401(13) 0.0019(8) 0.0095(8) 0.0046(8)
Sb27 0.0192(12) 0.0197(10) 0.0401(13) 0.0019(8) 0.0095(8) 0.0046(8)
Sb28 0.013(2) 0.035(3) 0.033(3) 0.0071(17) 0.0044(15) 0.0022(15)
As28 0.013(2) 0.035(3) 0.033(3) 0.0071(17) 0.0044(15) 0.0022(15)
Sb29 0.0324(19) 0.042(2) 0.035(2) -0.0041(16) 0.0153(16) -0.0080(16)
Pb30 0.0248(10) 0.0249(10) 0.0516(13) -0.0026(9) 0.0051(9) 0.0015(8)
Pb31 0.0210(9) 0.0269(10) 0.0447(12) 0.0009(8) 0.0058(8) -0.0026(7)
Pb32 0.0187(9) 0.0254(10) 0.0585(14) 0.0046(9) 0.0095(9) 0.0004(7)
Cu34 0.067(3) 0.023(2) 0.043(2) -0.0075(18) 0.002(2) 0.013(2)
Hg34 0.067(3) 0.023(2) 0.043(2) -0.0075(18) 0.002(2) 0.013(2)
Ag34 0.067(3) 0.023(2) 0.043(2) -0.0075(18) 0.002(2) 0.013(2)
Pb35 0.0152(8) 0.0296(10) 0.0395(11) 0.0026(8) 0.0052(7) -0.0022(7)
Pb36 0.0185(9) 0.0288(10) 0.0433(12) 0.0028(8) 0.0056(8) 0.0034(7)
Sb37 0.019(2) 0.013(2) 0.030(3) 0.0058(15) 0.0061(16) -0.0011(15)
As37 0.019(2) 0.013(2) 0.030(3) 0.0058(15) 0.0061(16) -0.0011(15)
Sb38 0.0272(17) 0.0212(15) 0.0251(16) 0.0002(12) 0.0034(13) 0.0021(13)
Sb39 0.0084(13) 0.0264(16) 0.0353(18) 0.0006(13) 0.0031(12) -0.0032(11)
Sb40 0.007(2) 0.016(2) 0.033(3) 0.0023(15) 0.0072(14) -0.0028(13)
As40 0.007(2) 0.016(2) 0.033(3) 0.0023(15) 0.0072(14) -0.0028(13)
Pb41 0.0117(16) 0.0218(17) 0.036(2) -0.0019(12) 0.0063(11) 0.0006(10)
Sb41 0.0117(16) 0.0218(17) 0.036(2) -0.0019(12) 0.0063(11) 0.0006(10)
Sb42 0.0133(14) 0.0222(15) 0.0423(19) 0.0006(14) 0.0054(13) 0.0021(12)
Cu43 0.013(4) 0.070(8) 0.033(5) 0.027(5) 0.005(3) 0.004(4)
Pb44 0.003(2) 0.0194(12) 0.0590(17) 0.0073(9) 0.0112(16) 0.0038(14)
Sb44 0.003(2) 0.0194(12) 0.0590(17) 0.0073(9) 0.0112(16) 0.0038(14)
Pb45 0.0169(9) 0.0276(10) 0.0596(14) 0.0090(9) 0.0109(9) 0.0030(7)
As46 0.012(2) 0.0014(17) 0.052(3) -0.0020(18) 0.012(2) 0.0011(14)
As47 0.0079(19) 0.026(2) 0.032(3) 0.002(2) 0.0059(17) -0.0028(17)
S1 0.007(4) 0.012(4) 0.016(4) 0.004(3) 0.000(3) 0.002(3)
S2 0.012(4) 0.010(4) 0.013(4) -0.002(3) -0.005(3) 0.002(3)
S3 0.022(5) 0.017(5) 0.016(5) 0.002(4) 0.000(4) -0.002(4)
S4 0.009(4) 0.012(4) 0.020(5) 0.001(4) 0.005(4) -0.005(3)
S5 0.014(5) 0.012(4) 0.013(4) 0.002(3) 0.001(4) 0.005(4)
S6 0.022(5) 0.013(5) 0.015(5) -0.002(4) -0.003(4) -0.003(4)
S7 0.014(5) 0.015(5) 0.017(5) 0.002(4) -0.002(4) -0.003(4)
S8 0.022(6) 0.018(5) 0.023(6) 0.002(4) 0.000(4) 0.003(4)
S9 0.018(5) 0.017(5) 0.021(5) 0.001(4) -0.001(4) 0.001(4)
S10 0.013(5) 0.027(6) 0.020(5) 0.004(4) 0.000(4) 0.000(4)
S11 0.024(6) 0.015(5) 0.025(6) -0.001(4) -0.003(4) -0.002(4)
S12 0.025(6) 0.025(6) 0.022(6) 0.001(4) -0.001(5) -0.001(5)
S13 0.012(5) 0.017(5) 0.018(5) 0.001(4) -0.003(4) -0.002(4)
S14 0.022(6) 0.019(5) 0.023(5) 0.000(4) -0.006(4) -0.005(4)
S15 0.029(6) 0.019(5) 0.020(5) 0.001(4) 0.002(4) -0.001(5)
S16 0.022(5) 0.016(5) 0.021(5) 0.000(4) 0.004(4) 0.002(4)
S17 0.037(7) 0.019(5) 0.018(5) -0.002(4) -0.001(5) -0.005(5)
S18 0.030(7) 0.029(7) 0.038(7) 0.002(6) -0.003(6) 0.010(5)
S19 0.018(5) 0.026(6) 0.026(6) -0.002(5) 0.008(4) 0.004(4)
S20 0.029(6) 0.015(5) 0.013(5) 0.001(4) -0.002(4) 0.000(4)
S21 0.038(7) 0.018(5) 0.022(6) 0.000(4) 0.004(5) -0.002(5)
S22 0.015(5) 0.025(6) 0.022(5) -0.002(4) 0.002(4) 0.000(4)
S23 0.016(5) 0.017(5) 0.025(5) 0.000(4) 0.004(4) -0.004(4)
S24 0.037(8) 0.031(7) 0.030(7) 0.001(5) 0.003(6) 0.009(6)
S25 0.044(7) 0.014(5) 0.019(5) 0.001(4) 0.002(5) 0.004(5)
S26 0.025(6) 0.022(5) 0.017(5) -0.002(4) 0.000(4) 0.002(4)
S27 0.019(5) 0.028(6) 0.027(6) 0.002(5) 0.006(5) 0.000(5)
S28 0.042(8) 0.020(6) 0.024(6) 0.001(5) 0.008(5) 0.002(5)
S29 0.018(5) 0.003(4) 0.010(4) -0.003(3) 0.001(3) 0.000(3)
S30 0.016(5) 0.027(6) 0.019(5) 0.005(4) 0.003(4) 0.007(4)
S31 0.033(7) 0.024(6) 0.021(6) -0.004(4) 0.003(5) 0.006(5)
S32 0.022(5) 0.017(5) 0.019(5) -0.002(4) 0.006(4) 0.000(4)
S33 0.002(4) 0.026(6) 0.033(6) 0.005(5) -0.006(4) 0.001(4)
S34 0.036(7) 0.014(5) 0.020(5) 0.002(4) 0.007(5) -0.004(5)
S35 0.033(6) 0.014(5) 0.022(5) -0.002(4) 0.005(5) 0.007(4)
S36 0.004(4) 0.024(5) 0.035(6) 0.000(5) 0.003(4) 0.001(4)
S37 0.033(6) 0.016(5) 0.024(6) 0.004(4) 0.011(5) 0.008(5)
S38 0.014(5) 0.015(5) 0.012(4) 0.000(4) 0.006(4) -0.007(4)
S39 0.009(4) 0.015(5) 0.015(5) -0.004(4) -0.002(3) -0.001(4)
S40 0.010(4) 0.015(5) 0.017(5) -0.002(4) -0.001(4) -0.002(4)
S41 0.021(6) 0.024(6) 0.028(6) 0.004(5) 0.000(5) 0.003(5)
S42 0.025(6) 0.022(5) 0.016(5) -0.003(4) -0.003(4) 0.003(4)
S43 0.041(8) 0.036(7) 0.027(7) 0.004(6) 0.004(6) 0.000(6)
S44 0.041(8) 0.030(7) 0.032(7) -0.006(5) 0.002(6) -0.001(6)
S45 0.029(6) 0.034(7) 0.019(5) 0.002(5) 0.006(5) 0.001(5)
S46 0.015(5) 0.013(5) 0.025(5) -0.001(4) -0.003(4) -0.005(4)
S47 0.007(4) 0.020(5) 0.018(5) 0.001(4) 0.002(4) -0.002(4)
S48 0.033(6) 0.008(4) 0.016(5) -0.001(4) 0.000(4) -0.001(4)
S49 0.008(4) 0.005(4) 0.011(4) -0.003(3) 0.002(3) 0.003(3)
S50 0.016(5) 0.015(5) 0.016(5) 0.001(4) 0.002(4) 0.002(4)
S51 0.021(5) 0.020(5) 0.015(5) 0.001(4) 0.000(4) 0.001(4)
S52 0.023(6) 0.016(5) 0.023(5) 0.003(4) 0.001(4) 0.001(4)
S53 0.020(5) 0.017(5) 0.015(5) -0.002(4) 0.000(4) 0.002(4)
S54 0.024(6) 0.023(6) 0.023(6) 0.000(4) 0.005(4) -0.006(5)
S55 0.034(7) 0.020(6) 0.025(6) 0.005(5) 0.002(5) -0.002(5)
S56 0.049(9) 0.027(7) 0.033(7) 0.002(5) 0.000(6) 0.002(6)

loop_
_atom_type_symbol
_atom_type_description
_atom_type_scat_dispersion_real
_atom_type_scat_dispersion_imag
_atom_type_scat_source
Ag Ag -0.8971 1.1015 'International Tables Vol C Tables 4.2.6.8 and 6.1.1.4'
Pb Pb -3.3944 10.1111 'International Tables Vol C Tables 4.2.6.8 and 6.1.1.4'
S S 0.1246 0.1234 'International Tables Vol C Tables 4.2.6.8 and 6.1.1.4'
Sb Sb -0.5866 1.5461 'International Tables Vol C Tables 4.2.6.8 and 6.1.1.4'
As As 0.0499 2.0058 'International Tables Vol C Tables 4.2.6.8 and 6.1.1.4'
Cu Cu 0.3201 1.2651 'International Tables Vol C Tables 4.2.6.8 and 6.1.1.4'
Bi Bi -4.1077 10.2566 'International Tables Vol C Tables 4.2.6.8 and 6.1.1.4'
Hg Hg -2.3894 9.2266 'International Tables Vol C Tables 4.2.6.8 and 6.1.1.4'

loop_
_geom_angle_atom_site_label_1
_geom_angle_atom_site_label_2
_geom_angle_atom_site_label_3
_geom_angle
_geom_angle_site_symmetry_1
_geom_angle_site_symmetry_3
S19 Pb1 S15 134.0(3) . .
S19 Pb1 S8 73.0(3) . .
S15 Pb1 S8 83.2(3) . .
S19 Pb1 S7 69.0(3) . 2_655
S15 Pb1 S7 71.2(3) . 2_655
S8 Pb1 S7 87.4(3) . 2_655
S19 Pb1 S5 128.6(3) . .
S15 Pb1 S5 71.3(3) . .
S8 Pb1 S5 154.1(3) . .
S7 Pb1 S5 88.3(3) 2_655 .
S19 Pb1 S1 66.3(3) . .
S15 Pb1 S1 131.8(3) . .
S8 Pb1 S1 138.6(3) . .
S7 Pb1 S1 85.3(3) 2_655 .
S5 Pb1 S1 66.4(3) . .
S19 Pb1 S6 138.1(3) . .
S15 Pb1 S6 77.5(3) . .
S8 Pb1 S6 87.9(3) . .
S7 Pb1 S6 148.7(3) 2_655 .
S5 Pb1 S6 82.6(3) . .
S1 Pb1 S6 117.5(3) . .
S19 Pb1 S2 75.2(3) . .
S15 Pb1 S2 138.7(3) . .
S8 Pb1 S2 79.7(3) . .
S7 Pb1 S2 144.1(3) 2_655 .
S5 Pb1 S2 117.0(3) . .
S1 Pb1 S2 82.7(3) . .
S6 Pb1 S2 64.7(3) . .
S19 Pb1 Pb2 85.5(2) . 1_655
S15 Pb1 Pb2 83.6(3) . 1_655
S8 Pb1 Pb2 134.0(2) . 1_655
S7 Pb1 Pb2 46.6(2) 2_655 1_655
S5 Pb1 Pb2 48.8(2) . 1_655
S1 Pb1 Pb2 51.18(18) . 1_655
S6 Pb1 Pb2 131.3(2) . 1_655
S2 Pb1 Pb2 133.8(2) . 1_655
S19 Pb1 Sb15 33.2(2) . .
S15 Pb1 Sb15 141.7(3) . .
S8 Pb1 Sb15 106.1(2) . .
S7 Pb1 Sb15 72.1(2) 2_655 .
S5 Pb1 Sb15 96.8(2) . .
S1 Pb1 Sb15 33.3(2) . .
S6 Pb1 Sb15 138.6(2) . .
S2 Pb1 Sb15 79.4(2) . .
Pb2 Pb1 Sb15 62.91(7) 1_655 .
S19 Pb1 Pb2 97.5(2) . .
S15 Pb1 Pb2 94.0(3) . .
S8 Pb1 Pb2 47.3(2) . .
S7 Pb1 Pb2 134.3(2) 2_655 .
S5 Pb1 Pb2 128.6(2) . .
S1 Pb1 Pb2 130.40(19) . .
S6 Pb1 Pb2 46.1(2) . .
S2 Pb1 Pb2 47.76(19) . .
Pb2 Pb1 Pb2 177.00(7) 1_655 .
Sb15 Pb1 Pb2 119.91(8) . .
S7 Pb2 S16 73.9(3) 2 .
S7 Pb2 S6 150.6(3) 2 .
S16 Pb2 S6 76.8(3) . .
S7 Pb2 S8 84.2(3) 2 .
S16 Pb2 S8 83.5(3) . .
S6 Pb2 S8 90.0(3) . .
S7 Pb2 S5 90.1(3) 2 1_455
S16 Pb2 S5 74.0(3) . 1_455
S6 Pb2 S5 84.3(3) . 1_455
S8 Pb2 S5 157.6(3) . 1_455
S7 Pb2 S2 138.5(3) 2 .
S16 Pb2 S2 141.2(3) . .
S6 Pb2 S2 68.0(3) . .
S8 Pb2 S2 80.8(3) . .
S5 Pb2 S2 116.7(3) 1_455 .
S7 Pb2 S1 85.1(3) 2 1_455
S16 Pb2 S1 133.8(3) . 1_455
S6 Pb2 S1 117.9(3) . 1_455
S8 Pb2 S1 135.5(3) . 1_455
S5 Pb2 S1 65.1(3) 1_455 1_455
S2 Pb2 S1 79.2(3) . 1_455
S7 Pb2 S20 69.6(3) 2 .
S16 Pb2 S20 137.1(3) . .
S6 Pb2 S20 135.3(3) . .
S8 Pb2 S20 71.4(3) . .
S5 Pb2 S20 126.6(3) 1_455 .
S2 Pb2 S20 69.0(3) . .
S1 Pb2 S20 64.4(3) 1_455 .
S7 Pb2 Pb1 48.6(2) 2 1_455
S16 Pb2 Pb1 87.9(2) . 1_455
S6 Pb2 Pb1 133.1(2) . 1_455
S8 Pb2 Pb1 132.4(2) . 1_455
S5 Pb2 Pb1 48.80(19) 1_455 1_455
S2 Pb2 Pb1 128.15(19) . 1_455
S1 Pb2 Pb1 48.95(18) 1_455 1_455
S20 Pb2 Pb1 84.4(2) . 1_455
S7 Pb2 As11 34.8(2) 2 2
S16 Pb2 As11 39.2(2) . 2
S6 Pb2 As11 116.0(2) . 2
S8 Pb2 As11 83.9(2) . 2
S5 Pb2 As11 79.2(2) 1_455 2
S2 Pb2 As11 164.2(2) . 2
S1 Pb2 As11 109.65(19) 1_455 2
S20 Pb2 As11 102.4(2) . 2
Pb1 Pb2 As11 61.60(7) 1_455 2
S7 Pb2 Sb11 34.8(2) 2 2
S16 Pb2 Sb11 39.2(2) . 2
S6 Pb2 Sb11 116.0(2) . 2
S8 Pb2 Sb11 83.9(2) . 2
S5 Pb2 Sb11 79.2(2) 1_455 2
S2 Pb2 Sb11 164.2(2) . 2
S1 Pb2 Sb11 109.65(19) 1_455 2
S20 Pb2 Sb11 102.4(2) . 2
Pb1 Pb2 Sb11 61.60(7) 1_455 2
As11 Pb2 Sb11 0.00(12) 2 2
S7 Pb2 Sb9 79.3(2) 2 2
S16 Pb2 Sb9 40.0(2) . 2
S6 Pb2 Sb9 80.0(2) . 2
S8 Pb2 Sb9 123.5(2) . 2
S5 Pb2 Sb9 34.06(19) 1_455 2
S2 Pb2 Sb9 140.23(19) . 2
S1 Pb2 Sb9 96.46(19) 1_455 2
S20 Pb2 Sb9 144.2(2) . 2
Pb1 Pb2 Sb9 61.30(6) 1_455 2
As11 Pb2 Sb9 53.63(7) 2 2
Sb11 Pb2 Sb9 53.63(7) 2 2
S43 Pb3 S3 71.3(4) . .
S43 Pb3 S9 70.1(4) . .
S3 Pb3 S9 85.6(3) . .
S43 Pb3 S4 76.8(4) . .
S3 Pb3 S4 86.1(3) . .
S9 Pb3 S4 146.8(3) . .
S43 Pb3 S1 129.8(4) . .
S3 Pb3 S1 63.9(3) . .
S9 Pb3 S1 84.8(3) . .
S4 Pb3 S1 119.5(3) . .
S43 Pb3 S2 138.7(4) . .
S3 Pb3 S2 118.3(3) . .
S9 Pb3 S2 145.4(3) . .
S4 Pb3 S2 64.8(3) . .
S1 Pb3 S2 84.4(3) . .
S43 Pb3 S10 73.1(4) . .
S3 Pb3 S10 144.2(3) . .
S9 Pb3 S10 85.4(3) . .
S4 Pb3 S10 82.9(3) . .
S1 Pb3 S10 149.0(3) . .
S2 Pb3 S10 87.1(3) . .
S43 Pb3 S21 127.4(4) . .
S3 Pb3 S21 138.8(3) . .
S9 Pb3 S21 71.8(3) . .
S4 Pb3 S21 130.9(3) . .
S1 Pb3 S21 79.9(3) . .
S2 Pb3 S21 74.0(3) . .
S10 Pb3 S21 69.1(3) . .
S43 Pb3 Sb37 36.2(3) . .
S3 Pb3 Sb37 35.1(2) . .
S9 Pb3 Sb37 73.4(2) . .
S4 Pb3 Sb37 81.4(2) . .
S1 Pb3 Sb37 95.9(2) . .
S2 Pb3 Sb37 140.5(2) . .
S10 Pb3 Sb37 109.3(2) . .
S21 Pb3 Sb37 145.2(3) . .
S43 Pb3 Pb4 86.3(3) . 1_655
S3 Pb3 Pb4 47.0(2) . 1_655
S9 Pb3 Pb4 48.1(2) . 1_655
S4 Pb3 Pb4 133.1(2) . 1_655
S1 Pb3 Pb4 46.65(19) . 1_655
S2 Pb3 Pb4 131.06(19) . 1_655
S10 Pb3 Pb4 133.4(2) . 1_655
S21 Pb3 Pb4 94.1(3) . 1_655
Sb37 Pb3 Pb4 60.87(8) . 1_655
S43 Pb3 Pb4 94.6(3) . .
S3 Pb3 Pb4 132.6(2) . .
S9 Pb3 Pb4 133.0(2) . .
S4 Pb3 Pb4 46.5(2) . .
S1 Pb3 Pb4 132.25(19) . .
S2 Pb3 Pb4 47.83(18) . .
S10 Pb3 Pb4 47.7(2) . .
S21 Pb3 Pb4 86.0(3) . .
Sb37 Pb3 Pb4 119.54(9) . .
Pb4 Pb3 Pb4 178.80(9) 1_655 .
S1 Pb4 S4 119.6(3) 1_455 .
S1 Pb4 S3 65.4(3) 1_455 1_455
S4 Pb4 S3 86.1(3) . 1_455
S1 Pb4 S9 86.1(3) 1_455 1_455
S4 Pb4 S9 145.7(3) . 1_455
S3 Pb4 S9 84.9(3) 1_455 1_455
S1 Pb4 S10 148.1(3) 1_455 .
S4 Pb4 S10 84.2(3) . .
S3 Pb4 S10 142.5(3) 1_455 .
S9 Pb4 S10 83.1(3) 1_455 .
S1 Pb4 S2 83.3(3) 1_455 .
S4 Pb4 S2 65.7(3) . .
S3 Pb4 S2 119.5(3) 1_455 .
S9 Pb4 S2 145.4(3) 1_455 .
S10 Pb4 S2 88.8(3) . .
S1 Pb4 S44 128.1(4) 1_455 .
S4 Pb4 S44 76.4(4) . .
S3 Pb4 S44 67.3(4) 1_455 .
S9 Pb4 S44 69.5(4) 1_455 .
S10 Pb4 S44 75.2(4) . .
S2 Pb4 S44 140.2(4) . .
S1 Pb4 S22 80.2(3) 1_455 .
S4 Pb4 S22 127.8(3) . .
S3 Pb4 S22 141.5(3) 1_455 .
S9 Pb4 S22 75.6(3) 1_455 .
S10 Pb4 S22 68.0(3) . .
S2 Pb4 S22 70.2(3) . .
S44 Pb4 S22 131.5(4) . .
S1 Pb4 As37 95.5(2) 1_455 1_455
S4 Pb4 As37 83.0(2) . 1_455
S3 Pb4 As37 33.7(2) 1_455 1_455
S9 Pb4 As37 71.3(2) 1_455 1_455
S10 Pb4 As37 109.1(2) . 1_455
S2 Pb4 As37 142.4(2) . 1_455
S44 Pb4 As37 34.0(3) . 1_455
S22 Pb4 As37 146.8(2) . 1_455
S1 Pb4 Sb37 95.5(2) 1_455 1_455
S4 Pb4 Sb37 83.0(2) . 1_455
S3 Pb4 Sb37 33.7(2) 1_455 1_455
S9 Pb4 Sb37 71.3(2) 1_455 1_455
S10 Pb4 Sb37 109.1(2) . 1_455
S2 Pb4 Sb37 142.4(2) . 1_455
S44 Pb4 Sb37 34.0(3) . 1_455
S22 Pb4 Sb37 146.8(2) . 1_455
As37 Pb4 Sb37 0.00(18) 1_455 1_455
S1 Pb4 Pb3 49.05(19) 1_455 1_455
S4 Pb4 Pb3 133.3(2) . 1_455
S3 Pb4 Pb3 47.2(2) 1_455 1_455
S9 Pb4 Pb3 47.1(2) 1_455 1_455
S10 Pb4 Pb3 130.1(2) . 1_455
S2 Pb4 Pb3 132.3(2) . 1_455
S44 Pb4 Pb3 82.9(3) . 1_455
S22 Pb4 Pb3 97.2(2) . 1_455
As37 Pb4 Pb3 58.19(7) 1_455 1_455
Sb37 Pb4 Pb3 58.19(7) 1_455 1_455
S1 Pb4 Pb3 132.1(2) 1_455 .
S4 Pb4 Pb3 47.13(19) . .
S3 Pb4 Pb3 133.2(2) 1_455 .
S9 Pb4 Pb3 131.8(2) 1_455 .
S10 Pb4 Pb3 48.8(2) . .
S2 Pb4 Pb3 48.8(2) . .
S44 Pb4 Pb3 96.2(3) . .
S22 Pb4 Pb3 82.7(2) . .
As37 Pb4 Pb3 121.38(8) 1_455 .
Sb37 Pb4 Pb3 121.38(8) 1_455 .
Pb3 Pb4 Pb3 178.80(8) 1_455 .
S13 Pb5 S11 74.3(3) . .
S13 Pb5 S12 72.4(3) . .
S11 Pb5 S12 88.0(3) . .
S13 Pb5 S6 68.5(3) . .
S11 Pb5 S6 142.7(3) . .
S12 Pb5 S6 83.7(3) . .
S13 Pb5 S5 72.6(3) . .
S11 Pb5 S5 82.1(3) . .
S12 Pb5 S5 145.0(3) . .
S6 Pb5 S5 84.2(3) . .
S13 Pb5 S3 136.2(3) . .
S11 Pb5 S3 85.0(3) . .
S12 Pb5 S3 146.0(3) . .
S6 Pb5 S3 120.5(3) . .
S5 Pb5 S3 66.6(3) . .
S13 Pb5 S4 133.4(3) . .
S11 Pb5 S4 146.1(3) . .
S12 Pb5 S4 84.6(3) . .
S6 Pb5 S4 69.2(3) . .
S5 Pb5 S4 120.9(3) . .
S3 Pb5 S4 82.9(3) . .
S13 Pb5 S45 129.2(3) . .
S11 Pb5 S45 76.2(3) . .
S12 Pb5 S45 66.2(3) . .
S6 Pb5 S45 131.2(3) . .
S5 Pb5 S45 141.3(3) . .
S3 Pb5 S45 79.9(3) . .
S4 Pb5 S45 70.6(3) . .
S13 Pb5 Pb7 48.6(2) . .
S11 Pb5 Pb7 47.0(2) . .
S12 Pb5 Pb7 46.6(2) . .
S6 Pb5 Pb7 105.6(2) . .
S5 Pb5 Pb7 106.51(19) . .
S3 Pb5 Pb7 131.4(2) . .
S4 Pb5 Pb7 130.7(2) . .
S45 Pb5 Pb7 81.2(2) . .
S13 Pb5 Sb10 34.9(2) . .
S11 Pb5 Sb10 109.0(2) . .
S12 Pb5 Sb10 70.6(2) . .
S6 Pb5 Sb10 34.3(2) . .
S5 Pb5 Sb10 81.1(2) . .
S3 Pb5 Sb10 142.8(2) . .
S4 Pb5 Sb10 99.57(19) . .
S45 Pb5 Sb10 136.2(2) . .
Pb7 Pb5 Sb10 73.89(6) . .
S12 Pb6 S14 70.8(3) . .
S12 Pb6 S11 85.9(3) . 1_455
S14 Pb6 S11 75.8(3) . 1_455
S12 Pb6 S5 144.8(3) . 1_455
S14 Pb6 S5 74.1(3) . 1_455
S11 Pb6 S5 83.1(3) 1_455 1_455
S12 Pb6 S6 85.4(3) . .
S14 Pb6 S6 68.2(3) . .
S11 Pb6 S6 143.9(3) 1_455 .
S5 Pb6 S6 84.2(3) 1_455 .
S12 Pb6 S4 87.0(3) . .
S14 Pb6 S4 133.1(3) . .
S11 Pb6 S4 144.9(3) 1_455 .
S5 Pb6 S4 119.9(3) 1_455 .
S6 Pb6 S4 69.2(3) . .
S12 Pb6 S3 144.6(3) . 1_455
S14 Pb6 S3 138.0(3) . 1_455
S11 Pb6 S3 84.1(3) 1_455 1_455
S5 Pb6 S3 67.0(3) 1_455 1_455
S6 Pb6 S3 121.1(3) . 1_455
S4 Pb6 S3 82.1(3) . 1_455
S12 Pb6 S46 69.5(3) . .
S14 Pb6 S46 131.9(3) . .
S11 Pb6 S46 75.3(3) 1_455 .
S5 Pb6 S46 138.0(3) 1_455 .
S6 Pb6 S46 132.7(3) . .
S4 Pb6 S46 70.1(3) . .
S3 Pb6 S46 75.1(3) 1_455 .
S12 Pb6 Pb5 48.4(3) . .
S14 Pb6 Pb5 87.0(2) . .
S11 Pb6 Pb5 134.3(2) 1_455 .
S5 Pb6 Pb5 132.7(2) 1_455 .
S6 Pb6 Pb5 48.5(2) . .
S4 Pb6 Pb5 49.4(2) . .
S3 Pb6 Pb5 131.4(2) 1_455 .
S46 Pb6 Pb5 86.4(2) . .
S12 Pb6 Pb8 45.0(3) . .
S14 Pb6 Pb8 47.4(2) . .
S11 Pb6 Pb8 47.7(2) 1_455 .
S5 Pb6 Pb8 106.5(2) 1_455 .
S6 Pb6 Pb8 105.2(2) . .
S4 Pb6 Pb8 131.7(2) . .
S3 Pb6 Pb8 131.3(2) 1_455 .
S46 Pb6 Pb8 84.92(19) . .
Pb5 Pb6 Pb8 89.82(5) . .
S12 Pb6 Sb10 70.6(3) . .
S14 Pb6 Sb10 35.5(2) . .
S11 Pb6 Sb10 111.1(2) 1_455 .
S5 Pb6 Sb10 82.5(2) 1_455 .
S6 Pb6 Sb10 33.5(2) . .
S4 Pb6 Sb10 98.7(2) . .
S3 Pb6 Sb10 144.4(2) 1_455 .
S46 Pb6 Sb10 138.9(2) . .
Pb5 Pb6 Sb10 59.46(6) . .
Pb8 Pb6 Sb10 73.63(6) . .
S34 Pb7 S12 124.3(4) . .
S34 Pb7 S11 122.0(4) . .
S12 Pb7 S11 91.2(3) . .
S34 Pb7 S47 144.6(3) . .
S12 Pb7 S47 81.1(3) . .
S11 Pb7 S47 76.4(3) . .
S34 Pb7 S52 71.0(3) . 1_655
S12 Pb7 S52 161.9(3) . 1_655
S11 Pb7 S52 87.3(3) . 1_655
S47 Pb7 S52 80.9(3) . 1_655
S34 Pb7 S50 76.8(3) . 3_665
S12 Pb7 S50 86.3(3) . 3_665
S11 Pb7 S50 157.7(3) . 3_665
S47 Pb7 S50 81.4(3) . 3_665
S52 Pb7 S50 88.3(3) 1_655 3_665
S34 Pb7 S13 75.4(3) . .
S12 Pb7 S13 73.2(3) . .
S11 Pb7 S13 73.7(3) . .
S47 Pb7 S13 139.7(3) . .
S52 Pb7 S13 123.3(3) 1_655 .
S50 Pb7 S13 126.2(3) 3_665 .
S34 Pb7 Pb44 46.3(2) . .
S12 Pb7 Pb44 133.0(3) . .
S11 Pb7 Pb44 134.9(3) . .
S47 Pb7 Pb44 98.7(2) . .
S52 Pb7 Pb44 48.1(2) 1_655 .
S50 Pb7 Pb44 47.8(2) 3_665 .
S13 Pb7 Pb44 121.6(2) . .
S34 Pb7 Sb44 46.5(8) . .
S12 Pb7 Sb44 137.5(7) . .
S11 Pb7 Sb44 130.3(7) . .
S47 Pb7 Sb44 98.1(8) . .
S52 Pb7 Sb44 43.6(7) 1_655 .
S50 Pb7 Sb44 52.0(7) 3_665 .
S13 Pb7 Sb44 121.8(8) . .
Pb44 Pb7 Sb44 4.6(6) . .
S34 Pb7 Sb39 148.6(3) . .
S12 Pb7 Sb39 85.4(3) . .
S11 Pb7 Sb39 38.4(2) . .
S47 Pb7 Sb39 38.0(2) . .
S52 Pb7 Sb39 82.2(2) 1_655 .
S50 Pb7 Sb39 119.4(2) 3_665 .
S13 Pb7 Sb39 108.1(2) . .
Pb44 Pb7 Sb39 122.69(10) . .
Sb44 Pb7 Sb39 119.7(7) . .
S34 Pb7 Pb5 122.3(2) . .
S12 Pb7 Pb5 49.4(3) . .
S11 Pb7 Pb5 47.7(2) . .
S47 Pb7 Pb5 92.7(2) . .
S52 Pb7 Pb5 134.4(2) 1_655 .
S50 Pb7 Pb5 135.6(2) 3_665 .
S13 Pb7 Pb5 47.0(2) . .
Pb44 Pb7 Pb5 168.55(10) . .
Sb44 Pb7 Pb5 168.0(8) . .
Sb39 Pb7 Pb5 66.93(7) . .
S34 Pb7 Pb8 89.3(3) . .
S12 Pb7 Pb8 46.0(3) . .
S11 Pb7 Pb8 137.1(2) . .
S47 Pb7 Pb8 95.0(2) . .
S52 Pb7 Pb8 133.5(2) 1_655 .
S50 Pb7 Pb8 45.6(2) 3_665 .
S13 Pb7 Pb8 89.1(2) . .
Pb44 Pb7 Pb8 87.64(9) . .
Sb44 Pb7 Pb8 92.2(6) . .
Sb39 Pb7 Pb8 121.61(7) . .
Pb5 Pb7 Pb8 91.91(5) . .
S50 Pb8 S12 88.9(3) 3_665 .
S50 Pb8 S52 89.6(3) 3_665 .
S12 Pb8 S52 158.3(3) . .
S50 Pb8 S48 82.2(3) 3_665 .
S12 Pb8 S48 81.9(3) . .
S52 Pb8 S48 76.5(3) . .
S50 Pb8 S14 126.8(3) 3_665 .
S12 Pb8 S14 70.5(3) . .
S52 Pb8 S14 126.2(3) . .
S48 Pb8 S14 138.0(3) . .
S50 Pb8 S11 154.7(3) 3_665 1_455
S12 Pb8 S11 85.6(3) . 1_455
S52 Pb8 S11 86.5(3) . 1_455
S48 Pb8 S11 72.5(3) . 1_455
S14 Pb8 S11 74.3(3) . 1_455
S50 Pb8 S33 70.6(3) 3_665 .
S12 Pb8 S33 123.4(3) . .
S52 Pb8 S33 76.2(3) . .
S48 Pb8 S33 141.1(3) . .
S14 Pb8 S33 80.8(3) . .
S11 Pb8 S33 132.1(3) 1_455 .
S50 Pb8 Pb7 48.0(2) 3_665 .
S12 Pb8 Pb7 46.4(3) . .
S52 Pb8 Pb7 137.5(2) . .
S48 Pb8 Pb7 96.7(3) . .
S14 Pb8 Pb7 86.9(2) . .
S11 Pb8 Pb7 132.0(2) 1_455 .
S33 Pb8 Pb7 85.46(19) . .
S50 Pb8 Pb6 134.6(2) 3_665 .
S12 Pb8 Pb6 45.7(3) . .
S52 Pb8 Pb6 132.7(2) . .
S48 Pb8 Pb6 91.8(2) . .
S14 Pb8 Pb6 46.3(2) . .
S11 Pb8 Pb6 46.6(2) 1_455 .
S33 Pb8 Pb6 127.1(2) . .
Pb7 Pb8 Pb6 88.75(5) . .
S50 Pb8 Pb27 114.1(2) 3_665 .
S12 Pb8 Pb27 126.0(3) . .
S52 Pb8 Pb27 74.0(2) . .
S48 Pb8 Pb27 145.9(2) . .
S14 Pb8 Pb27 56.3(2) . .
S11 Pb8 Pb27 88.9(2) 1_455 .
S33 Pb8 Pb27 43.6(2) . .
Pb7 Pb8 Pb27 116.69(7) . .
Pb6 Pb8 Pb27 95.78(6) . .
S50 Pb8 Pb45 46.2(2) 3_665 .
S12 Pb8 Pb45 135.1(3) . .
S52 Pb8 Pb45 46.9(2) . .
S48 Pb8 Pb45 89.1(2) . .
S14 Pb8 Pb45 132.8(2) . .
S11 Pb8 Pb45 133.1(2) 1_455 .
S33 Pb8 Pb45 52.1(2) . .
Pb7 Pb8 Pb45 91.84(5) . .
Pb6 Pb8 Pb45 178.88(7) . .
Pb27 Pb8 Pb45 83.11(6) . .
S5 Sb9 S15 92.2(4) 2_645 2_645
S5 Sb9 S16 93.5(4) 2_645 2_545
S15 Sb9 S16 87.5(4) 2_645 2_545
S5 Sb9 S14 86.0(4) 2_645 2_545
S15 Sb9 S14 172.4(4) 2_645 2_545
S16 Sb9 S14 85.3(3) 2_545 2_545
S5 Sb9 S13 84.8(4) 2_645 2_645
S15 Sb9 S13 89.1(4) 2_645 2_645
S16 Sb9 S13 176.1(4) 2_545 2_645
S14 Sb9 S13 98.0(3) 2_545 2_645
S5 Sb9 S36 150.5(3) 2_645 2_645
S15 Sb9 S36 74.8(3) 2_645 2_645
S16 Sb9 S36 111.9(3) 2_545 2_645
S14 Sb9 S36 110.0(3) 2_545 2_645
S13 Sb9 S36 68.9(3) 2_645 2_645
S5 Sb9 Sb29 155.8(3) 2_645 1_545
S15 Sb9 Sb29 74.6(3) 2_645 1_545
S16 Sb9 Sb29 66.2(3) 2_545 1_545
S14 Sb9 Sb29 104.3(3) 2_545 1_545
S13 Sb9 Sb29 114.6(2) 2_645 1_545
S36 Sb9 Sb29 45.7(2) 2_645 1_545
S5 Sb9 Sb11 97.5(3) 2_645 .
S15 Sb9 Sb11 43.5(3) 2_645 .
S16 Sb9 Sb11 44.3(3) 2_545 .
S14 Sb9 Sb11 129.5(3) 2_545 .
S13 Sb9 Sb11 132.5(3) 2_645 .
S36 Sb9 Sb11 91.0(2) 2_645 .
Sb29 Sb9 Sb11 58.96(10) 1_545 .
S5 Sb9 Pb27 135.7(3) 2_645 2_545
S15 Sb9 Pb27 122.7(3) 2_645 2_545
S16 Sb9 Pb27 112.7(3) 2_545 2_545
S14 Sb9 Pb27 62.6(2) 2_545 2_545
S13 Sb9 Pb27 70.8(2) 2_645 2_545
S36 Sb9 Pb27 47.94(19) 2_645 2_545
Sb29 Sb9 Pb27 67.41(10) 1_545 2_545
Sb11 Sb9 Pb27 126.36(11) . 2_545
S5 Sb9 Sb27 134.8(7) 2_645 2_545
S15 Sb9 Sb27 112.6(7) 2_645 2_545
S16 Sb9 Sb27 123.5(7) 2_545 2_545
S14 Sb9 Sb27 73.5(6) 2_545 2_545
S13 Sb9 Sb27 59.7(7) 2_645 2_545
S36 Sb9 Sb27 39.6(6) 2_645 2_545
Sb29 Sb9 Sb27 69.4(6) 1_545 2_545
Sb11 Sb9 Sb27 126.8(6) . 2_545
Pb27 Sb9 Sb27 13.4(6) 2_545 2_545
S5 Sb9 S35 148.0(3) 2_645 2_545
S15 Sb9 S35 112.0(3) 2_645 2_545
S16 Sb9 S35 68.2(3) 2_545 2_545
S14 Sb9 S35 67.1(3) 2_545 2_545
S13 Sb9 S35 115.0(3) 2_645 2_545
S36 Sb9 S35 60.2(3) 2_645 2_545
Sb29 Sb9 S35 37.40(18) 1_545 2_545
Sb11 Sb9 S35 87.32(19) . 2_545
Pb27 Sb9 S35 45.51(18) 2_545 2_545
Sb27 Sb9 S35 55.3(7) 2_545 2_545
S6 Sb10 S13 92.9(4) . .
S6 Sb10 S14 91.7(4) . .
S13 Sb10 S14 105.7(4) . .
S6 Sb10 S16 82.5(4) . .
S13 Sb10 S16 170.8(4) . .
S14 Sb10 S16 82.6(4) . .
S6 Sb10 S15 83.8(4) . .
S13 Sb10 S15 83.0(3) . .
S14 Sb10 S15 170.5(4) . .
S16 Sb10 S15 88.6(3) . .
S6 Sb10 Pb30 132.2(3) . .
S13 Sb10 Pb30 112.9(3) . .
S14 Sb10 Pb30 116.7(3) . .
S16 Sb10 Pb30 65.5(2) . .
S15 Sb10 Pb30 61.8(2) . .
S6 Sb10 Sb28 152.0(3) . .
S13 Sb10 Sb28 71.1(3) . .
S14 Sb10 Sb28 71.7(3) . .
S16 Sb10 Sb28 116.2(2) . .
S15 Sb10 Sb28 115.5(2) . .
Pb30 Sb10 Sb28 75.81(10) . .
S6 Sb10 S36 142.5(4) . .
S13 Sb10 S36 67.6(3) . .
S14 Sb10 S36 123.6(3) . .
S16 Sb10 S36 111.6(3) . .
S15 Sb10 S36 62.9(3) . .
Pb30 Sb10 S36 46.07(19) . .
Sb28 Sb10 S36 52.67(19) . .
S6 Sb10 S35 145.4(4) . .
S13 Sb10 S35 120.5(3) . .
S14 Sb10 S35 72.2(3) . .
S16 Sb10 S35 65.5(3) . .
S15 Sb10 S35 107.1(3) . .
Pb30 Sb10 S35 45.27(19) . .
Sb28 Sb10 S35 51.33(18) . .
S36 Sb10 S35 66.6(3) . .
S6 Sb10 Pb5 48.6(3) . .
S13 Sb10 Pb5 45.4(3) . .
S14 Sb10 Pb5 95.0(3) . .
S16 Sb10 Pb5 131.0(2) . .
S15 Sb10 Pb5 88.3(2) . .
Pb30 Sb10 Pb5 147.27(11) . .
Sb28 Sb10 Pb5 109.05(11) . .
S36 Sb10 Pb5 110.09(19) . .
S35 Sb10 Pb5 158.72(19) . .
S6 Sb10 Sb9 90.2(3) . 2_655
S13 Sb10 Sb9 44.3(3) . 2_655
S14 Sb10 Sb9 150.0(3) . 2_655
S16 Sb10 Sb9 127.4(2) . 2_655
S15 Sb10 Sb9 38.8(2) . 2_655
Pb30 Sb10 Sb9 83.02(10) . 2_655
Sb28 Sb10 Sb9 93.45(10) . 2_655
S36 Sb10 Sb9 53.26(17) . 2_655
S35 Sb10 Sb9 119.2(2) . 2_655
Pb5 Sb10 Sb9 64.58(8) . 2_655
S7 Sb11 S15 91.9(4) . 2_645
S7 Sb11 S16 92.2(4) . 2_545
S15 Sb11 S16 89.8(4) 2_645 2_545
S7 Sb11 S17 86.3(4) . 1_655
S15 Sb11 S17 83.5(4) 2_645 1_655
S16 Sb11 S17 173.1(4) 2_545 1_655
S7 Sb11 S18 84.0(4) . .
S15 Sb11 S18 175.0(4) 2_645 .
S16 Sb11 S18 87.6(4) 2_545 .
S17 Sb11 S18 99.0(4) 1_655 .
S7 Sb11 Sb29 155.5(3) . 1_545
S15 Sb11 Sb29 75.4(3) 2_645 1_545
S16 Sb11 Sb29 67.3(3) 2_545 1_545
S17 Sb11 Sb29 112.3(3) 1_655 1_545
S18 Sb11 Sb29 107.4(3) . 1_545
S7 Sb11 Pb31 130.6(3) . .
S15 Sb11 Pb31 124.1(3) 2_645 .
S16 Sb11 Pb31 117.7(3) 2_545 .
S17 Sb11 Pb31 67.9(3) 1_655 .
S18 Sb11 Pb31 60.9(3) . .
Sb29 Sb11 Pb31 73.09(10) 1_545 .
S7 Sb11 Sb9 96.6(3) . .
S15 Sb11 Sb9 44.1(3) 2_645 .
S16 Sb11 Sb9 46.0(3) 2_545 .
S17 Sb11 Sb9 127.5(3) 1_655 .
S18 Sb11 Sb9 133.6(3) . .
Sb29 Sb11 Sb9 59.61(10) 1_545 .
Pb31 Sb11 Sb9 132.67(11) . .
S7 Sb11 S38 148.1(3) . 1_545
S15 Sb11 S38 77.1(3) 2_645 1_545
S16 Sb11 S38 117.2(3) 2_545 1_545
S17 Sb11 S38 62.9(3) 1_655 1_545
S18 Sb11 S38 107.9(3) . 1_545
Sb29 Sb11 S38 49.96(16) 1_545 1_545
Pb31 Sb11 S38 47.30(17) . 1_545
Sb9 Sb11 S38 95.80(18) . 1_545
S7 Sb11 S37 143.1(3) . 2_545
S15 Sb11 S37 119.9(4) 2_645 2_545
S16 Sb11 S37 71.4(3) 2_545 2_545
S17 Sb11 S37 113.5(3) 1_655 2_545
S18 Sb11 S37 63.1(3) . 2_545
Sb29 Sb11 S37 44.6(2) 1_545 2_545
Pb31 Sb11 S37 46.82(18) . 2_545
Sb9 Sb11 S37 94.8(2) . 2_545
S38 Sb11 S37 64.3(2) 1_545 2_545
S7 Sb11 Pb2 45.8(3) . 2_545
S15 Sb11 Pb2 89.1(3) 2_645 2_545
S16 Sb11 Pb2 46.5(3) 2_545 2_545
S17 Sb11 Pb2 131.3(3) 1_655 2_545
S18 Sb11 Pb2 86.1(3) . 2_545
Sb29 Sb11 Pb2 112.02(11) 1_545 2_545
Pb31 Sb11 Pb2 145.68(11) . 2_545
Sb9 Sb11 Pb2 63.84(8) . 2_545
S38 Sb11 Pb2 159.37(18) 1_545 2_545
S37 Sb11 Pb2 111.8(2) 2_545 2_545
S17 Sb12 S18 100.1(5) . .
S17 Sb12 S8 95.7(4) . 2_545
S18 Sb12 S8 95.4(5) . 2_545
S17 Sb12 S16 168.1(4) . 2_545
S18 Sb12 S16 89.6(4) . 2_545
S8 Sb12 S16 90.2(4) 2_545 2_545
S17 Sb12 S15 78.9(4) . 2_545
S18 Sb12 S15 175.9(5) . 2_545
S8 Sb12 S15 88.7(4) 2_545 2_545
S16 Sb12 S15 91.0(3) 2_545 2_545
S17 Sb12 Pb32 61.7(3) . 1_455
S18 Sb12 Pb32 66.8(4) . 1_455
S8 Sb12 Pb32 145.9(3) 2_545 1_455
S16 Sb12 Pb32 117.1(2) 2_545 1_455
S15 Sb12 Pb32 109.4(2) 2_545 1_455
S17 Sb12 Pb30 104.6(3) . 2_545
S18 Sb12 Pb30 114.7(4) . 2_545
S8 Sb12 Pb30 139.5(3) 2_545 2_545
S16 Sb12 Pb30 64.8(2) 2_545 2_545
S15 Sb12 Pb30 62.1(2) 2_545 2_545
Pb32 Sb12 Pb30 73.96(9) 1_455 2_545
S17 Sb12 Pb14 97.8(3) . .
S18 Sb12 Pb14 43.8(4) . .
S8 Sb12 Pb14 51.8(3) 2_545 .
S16 Sb12 Pb14 93.9(2) 2_545 .
S15 Sb12 Pb14 140.2(2) 2_545 .
Pb32 Sb12 Pb14 103.27(11) 1_455 .
Pb30 Sb12 Pb14 152.09(12) 2_545 .
S17 Sb12 S37 110.4(4) . 2_545
S18 Sb12 S37 68.9(4) . 2_545
S8 Sb12 S37 151.2(4) 2_545 2_545
S16 Sb12 S37 66.6(3) 2_545 2_545
S15 Sb12 S37 107.7(3) 2_545 2_545
Pb32 Sb12 S37 50.7(2) 1_455 2_545
Pb30 Sb12 S37 45.85(18) 2_545 2_545
Pb14 Sb12 S37 110.5(2) . 2_545
S17 Sb12 Pb13 47.5(3) . 1_455
S18 Sb12 Pb13 93.9(3) . 1_455
S8 Sb12 Pb13 49.1(3) 2_545 1_455
S16 Sb12 Pb13 139.3(2) 2_545 1_455
S15 Sb12 Pb13 88.2(2) 2_545 1_455
Pb32 Sb12 Pb13 101.32(11) 1_455 1_455
Pb30 Sb12 Pb13 144.73(11) 2_545 1_455
Pb14 Sb12 Pb13 63.12(7) . 1_455
S37 Sb12 Pb13 150.8(2) 2_545 1_455
S17 Sb12 Sb11 150.0(3) . .
S18 Sb12 Sb11 50.4(3) . .
S8 Sb12 Sb11 92.7(3) 2_545 .
S16 Sb12 Sb11 39.2(2) 2_545 .
S15 Sb12 Sb11 130.2(3) 2_545 .
Pb32 Sb12 Sb11 96.51(10) 1_455 .
Pb30 Sb12 Sb11 86.96(9) 2_545 .
Pb14 Sb12 Sb11 65.53(8) . .
S37 Sb12 Sb11 58.6(2) 2_545 .
Pb13 Sb12 Sb11 128.16(10) 1_455 .
S49 Pb13 S53 80.1(3) 1_655 2_645
S49 Pb13 S17 78.0(3) 1_655 1_655
S53 Pb13 S17 82.6(3) 2_645 1_655
S49 Pb13 S8 91.6(3) 1_655 2_645
S53 Pb13 S8 153.7(3) 2_645 2_645
S17 Pb13 S8 71.2(3) 1_655 2_645
S49 Pb13 S7 149.8(3) 1_655 .
S53 Pb13 S7 88.7(3) 2_645 .
S17 Pb13 S7 72.8(3) 1_655 .
S8 Pb13 S7 86.1(3) 2_645 .
S49 Pb13 S31 75.2(3) 1_655 2_645
S53 Pb13 S31 121.6(3) 2_645 2_645
S17 Pb13 S31 139.2(4) 1_655 2_645
S8 Pb13 S31 79.4(3) 2_645 2_645
S7 Pb13 S31 133.5(3) . 2_645
S49 Pb13 S19 140.5(3) 1_655 2_645
S53 Pb13 S19 131.2(3) 2_645 2_645
S17 Pb13 S19 123.0(3) 1_655 2_645
S8 Pb13 S19 68.9(3) 2_645 2_645
S7 Pb13 S19 65.6(3) . 2_645
S31 Pb13 S19 67.9(3) 2_645 2_645
S49 Pb13 S32 115.0(3) 1_655 .
S53 Pb13 S32 74.8(3) 2_645 .
S17 Pb13 S32 150.9(3) 1_655 .
S8 Pb13 S32 130.7(3) 2_645 .
S7 Pb13 S32 88.4(3) . .
S31 Pb13 S32 69.6(3) 2_645 .
S19 Pb13 S32 64.4(3) 2_645 .
S49 Pb13 As46 33.78(19) 1_655 .
S53 Pb13 As46 65.4(2) 2_645 .
S17 Pb13 As46 48.1(2) 1_655 .
S8 Pb13 As46 94.1(2) 2_645 .
S7 Pb13 As46 116.3(2) . .
S31 Pb13 As46 108.7(2) 2_645 .
S19 Pb13 As46 162.9(2) 2_645 .
S32 Pb13 As46 131.4(2) . .
S49 Pb13 As26 108.08(19) 1_655 2_645
S53 Pb13 As26 111.3(2) 2_645 2_645
S17 Pb13 As26 165.3(3) 1_655 2_645
S8 Pb13 As26 95.0(2) 2_645 2_645
S7 Pb13 As26 102.1(2) . 2_645
S31 Pb13 As26 37.0(2) 2_645 2_645
S19 Pb13 As26 44.3(2) 2_645 2_645
S32 Pb13 As26 39.0(2) . 2_645
As46 Pb13 As26 141.01(10) . 2_645
S49 Pb13 Sb26 108.08(19) 1_655 2_645
S53 Pb13 Sb26 111.3(2) 2_645 2_645
S17 Pb13 Sb26 165.3(3) 1_655 2_645
S8 Pb13 Sb26 95.0(2) 2_645 2_645
S7 Pb13 Sb26 102.1(2) . 2_645
S31 Pb13 Sb26 37.0(2) 2_645 2_645
S19 Pb13 Sb26 44.3(2) 2_645 2_645
S32 Pb13 Sb26 39.0(2) . 2_645
As46 Pb13 Sb26 141.01(10) . 2_645
As26 Pb13 Sb26 0.00(11) 2_645 2_645
S49 Pb13 As12 78.76(19) 1_655 1_655
S53 Pb13 As12 117.5(2) 2_645 1_655
S17 Pb13 As12 35.6(3) 1_655 1_655
S8 Pb13 As12 36.2(2) 2_645 1_655
S7 Pb13 As12 81.8(2) . 1_655
S31 Pb13 As12 108.4(3) 2_645 1_655
S19 Pb13 As12 99.9(2) 2_645 1_655
S32 Pb13 As12 163.9(2) . 1_655
As46 Pb13 As12 64.68(10) . 1_655
As26 Pb13 As12 131.14(10) 2_645 1_655
Sb26 Pb13 As12 131.14(10) 2_645 1_655
S18 Pb14 S53 86.4(4) . 2_645
S18 Pb14 S8 77.0(4) . 2_545
S53 Pb14 S8 161.8(3) 2_645 2_545
S18 Pb14 S49 80.5(3) . .
S53 Pb14 S49 95.7(3) 2_645 .
S8 Pb14 S49 89.0(3) 2_545 .
S18 Pb14 S7 79.6(4) . .
S53 Pb14 S7 87.5(3) 2_645 .
S8 Pb14 S7 82.3(3) 2_545 .
S49 Pb14 S7 159.5(3) . .
S18 Pb14 S31 136.5(4) . 2_545
S53 Pb14 S31 123.7(3) 2_645 2_545
S8 Pb14 S31 74.3(3) 2_545 2_545
S49 Pb14 S31 67.2(3) . 2_545
S7 Pb14 S31 127.0(3) . 2_545
S18 Pb14 S20 131.4(4) . 2_545
S53 Pb14 S20 120.5(3) 2_645 2_545
S8 Pb14 S20 67.8(3) 2_545 2_545
S49 Pb14 S20 129.3(3) . 2_545
S7 Pb14 S20 63.8(3) . 2_545
S31 Pb14 S20 63.4(3) 2_545 2_545
S18 Pb14 S32 146.7(4) . .
S53 Pb14 S32 67.3(3) 2_645 .
S8 Pb14 S32 124.7(3) 2_545 .
S49 Pb14 S32 120.7(3) . .
S7 Pb14 S32 79.2(3) . .
S31 Pb14 S32 76.7(3) 2_545 .
S20 Pb14 S32 57.2(3) 2_545 .
S18 Pb14 S33 130.6(4) . .
S53 Pb14 S33 61.9(3) 2_645 .
S8 Pb14 S33 135.5(3) 2_545 .
S49 Pb14 S33 67.4(2) . .
S7 Pb14 S33 130.6(3) . .
S31 Pb14 S33 62.1(3) 2_545 .
S20 Pb14 S33 97.9(3) 2_545 .
S32 Pb14 S33 54.2(2) . .
S18 Pb14 Sb12 38.2(3) . .
S53 Pb14 Sb12 124.6(2) 2_645 .
S8 Pb14 Sb12 39.0(2) 2_545 .
S49 Pb14 Sb12 80.30(19) . .
S7 Pb14 Sb12 81.3(2) . .
S31 Pb14 Sb12 105.6(2) 2_545 .
S20 Pb14 Sb12 102.3(2) 2_545 .
S32 Pb14 Sb12 156.6(2) . .
S33 Pb14 Sb12 147.68(18) . .
S18 Pb14 Cu25 167.0(3) . .
S53 Pb14 Cu25 104.4(2) 2_645 .
S8 Pb14 Cu25 91.2(2) 2_545 .
S49 Pb14 Cu25 105.08(19) . .
S7 Pb14 Cu25 93.6(2) . .
S31 Pb14 Cu25 41.6(2) 2_545 .
S20 Pb14 Cu25 36.46(19) 2_545 .
S32 Pb14 Cu25 39.48(19) . .
S33 Pb14 Cu25 62.0(2) . .
Sb12 Pb14 Cu25 130.18(11) . .
S1 Sb15 S19 94.3(4) . .
S1 Sb15 S20 98.4(4) . 1_655
S19 Sb15 S20 99.3(5) . 1_655
S1 Sb15 S22 90.6(4) . 1_655
S19 Sb15 S22 174.6(4) . 1_655
S20 Sb15 S22 77.7(4) 1_655 1_655
S1 Sb15 S21 93.2(4) . .
S19 Sb15 S21 88.7(4) . .
S20 Sb15 S21 165.4(4) 1_655 .
S22 Sb15 S21 93.3(3) 1_655 .
S1 Sb15 S30 158.0(4) . .
S19 Sb15 S30 100.3(4) . .
S20 Sb15 S30 95.4(4) 1_655 .
S22 Sb15 S30 75.7(3) 1_655 .
S21 Sb15 S30 71.0(3) . .
S1 Sb15 Sb26 142.3(3) . .
S19 Sb15 Sb26 49.0(3) . .
S20 Sb15 Sb26 96.5(3) 1_655 .
S22 Sb15 Sb26 126.5(3) 1_655 .
S21 Sb15 Sb26 79.5(2) . .
S30 Sb15 Sb26 51.70(19) . .
S1 Sb15 Hg25 137.0(3) . 2_655
S19 Sb15 Hg25 96.1(4) . 2_655
S20 Sb15 Hg25 38.7(3) 1_655 2_655
S22 Sb15 Hg25 78.7(2) 1_655 2_655
S21 Sb15 Hg25 128.6(3) . 2_655
S30 Sb15 Hg25 57.8(2) . 2_655
Sb26 Sb15 Hg25 66.65(12) . 2_655
S1 Sb15 Cu25 137.0(3) . 2_655
S19 Sb15 Cu25 96.1(4) . 2_655
S20 Sb15 Cu25 38.7(3) 1_655 2_655
S22 Sb15 Cu25 78.7(2) 1_655 2_655
S21 Sb15 Cu25 128.6(3) . 2_655
S30 Sb15 Cu25 57.8(2) . 2_655
Sb26 Sb15 Cu25 66.65(12) . 2_655
Hg25 Sb15 Cu25 0.00(17) 2_655 2_655
S1 Sb15 Sb16 90.5(3) . 1_655
S19 Sb15 Sb16 137.7(4) . 1_655
S20 Sb15 Sb16 38.6(3) 1_655 1_655
S22 Sb15 Sb16 39.7(2) 1_655 1_655
S21 Sb15 Sb16 133.0(3) . 1_655
S30 Sb15 Sb16 89.7(2) . 1_655
Sb26 Sb15 Sb16 121.53(14) . 1_655
Hg25 Sb15 Sb16 55.19(11) 2_655 1_655
Cu25 Sb15 Sb16 55.19(11) 2_655 1_655
S1 Sb15 Pb1 49.2(3) . .
S19 Sb15 Pb1 45.4(3) . .
S20 Sb15 Pb1 98.6(3) 1_655 .
S22 Sb15 Pb1 139.2(2) 1_655 .
S21 Sb15 Pb1 95.7(2) . .
S30 Sb15 Pb1 144.6(2) . .
Sb26 Sb15 Pb1 94.31(11) . .
Hg25 Sb15 Pb1 123.25(15) 2_655 .
Cu25 Sb15 Pb1 123.25(15) 2_655 .
Sb16 Sb15 Pb1 120.90(12) 1_655 .
S2 Sb16 S22 94.6(4) . .
S2 Sb16 S20 96.0(4) . .
S22 Sb16 S20 89.1(4) . .
S2 Sb16 S21 91.7(4) . .
S22 Sb16 S21 79.3(4) . .
S20 Sb16 S21 166.5(4) . .
S2 Sb16 S19 85.8(3) . .
S22 Sb16 S19 159.8(4) . .
S20 Sb16 S19 111.0(4) . .
S21 Sb16 S19 80.6(4) . .
S2 Sb16 S29 160.7(3) . .
S22 Sb16 S29 77.8(3) . .
S20 Sb16 S29 101.5(3) . .
S21 Sb16 S29 69.6(3) . .
S19 Sb16 S29 95.4(3) . .
S2 Sb16 Hg25 138.3(3) . 2
S22 Sb16 Hg25 92.3(3) . 2
S20 Sb16 Hg25 42.9(3) . 2
S21 Sb16 Hg25 130.0(3) . 2
S19 Sb16 Hg25 100.8(3) . 2
S29 Sb16 Hg25 60.50(19) . 2
S2 Sb16 Cu25 138.3(3) . 2
S22 Sb16 Cu25 92.3(3) . 2
S20 Sb16 Cu25 42.9(3) . 2
S21 Sb16 Cu25 130.0(3) . 2
S19 Sb16 Cu25 100.8(3) . 2
S29 Sb16 Cu25 60.50(19) . 2
Hg25 Sb16 Cu25 0.00(18) 2 2
S2 Sb16 Sb18 94.1(3) . .
S22 Sb16 Sb18 39.2(3) . .
S20 Sb16 Sb18 127.9(3) . .
S21 Sb16 Sb18 40.1(3) . .
S19 Sb16 Sb18 120.6(3) . .
S29 Sb16 Sb18 68.71(18) . .
Hg25 Sb16 Sb18 116.11(16) 2 .
Cu25 Sb16 Sb18 116.11(16) 2 .
S2 Sb16 Sb26 131.9(3) . .
S22 Sb16 Sb26 129.8(3) . .
S20 Sb16 Sb26 101.4(3) . .
S21 Sb16 Sb26 81.3(3) . .
S19 Sb16 Sb26 46.1(2) . .
S29 Sb16 Sb26 52.10(18) . .
Hg25 Sb16 Sb26 66.81(12) 2 .
Cu25 Sb16 Sb26 66.81(12) 2 .
Sb18 Sb16 Sb26 108.81(12) . .
S9 Sb17 S23 95.9(4) . .
S9 Sb17 S24 90.3(4) . .
S23 Sb17 S24 86.5(4) . .
S9 Sb17 S21 89.3(4) . .
S23 Sb17 S21 89.6(4) . .
S24 Sb17 S21 176.0(4) . .
S9 Sb17 S22 82.2(4) . 1_655
S23 Sb17 S22 169.3(4) . 1_655
S24 Sb17 S22 83.0(4) . 1_655
S21 Sb17 S22 100.9(4) . 1_655
S9 Sb17 S28 157.6(4) . .
S23 Sb17 S28 75.9(3) . .
S24 Sb17 S28 68.7(4) . .
S21 Sb17 S28 111.1(3) . .
S22 Sb17 S28 101.9(3) 1_655 .
S9 Sb17 Sb19 96.0(3) . .
S23 Sb17 Sb19 44.5(3) . .
S24 Sb17 Sb19 42.1(3) . .
S21 Sb17 Sb19 134.0(3) . .
S22 Sb17 Sb19 125.0(2) 1_655 .
S28 Sb17 Sb19 63.4(2) . .
S9 Sb17 Sb23 137.4(3) . 1_655
S23 Sb17 Sb23 121.8(3) . 1_655
S24 Sb17 Sb23 74.4(3) . 1_655
S21 Sb17 Sb23 108.4(3) . 1_655
S22 Sb17 Sb23 56.9(2) 1_655 1_655
S28 Sb17 Sb23 45.9(2) . 1_655
Sb19 Sb17 Sb23 98.00(10) . 1_655
S9 Sb17 Pb23 137.4(3) . 1_655
S23 Sb17 Pb23 121.8(3) . 1_655
S24 Sb17 Pb23 74.4(3) . 1_655
S21 Sb17 Pb23 108.4(3) . 1_655
S22 Sb17 Pb23 56.9(2) 1_655 1_655
S28 Sb17 Pb23 45.9(2) . 1_655
Sb19 Sb17 Pb23 98.00(10) . 1_655
Sb23 Sb17 Pb23 0.00(9) 1_655 1_655
S9 Sb17 Sb24 148.8(3) . .
S23 Sb17 Sb24 82.4(3) . .
S24 Sb17 Sb24 120.5(3) . .
S21 Sb17 Sb24 59.6(3) . .
S22 Sb17 Sb24 104.7(2) 1_655 .
S28 Sb17 Sb24 51.9(2) . .
Sb19 Sb17 Sb24 103.86(11) . .
Sb23 Sb17 Sb24 63.46(8) 1_655 .
Pb23 Sb17 Sb24 63.46(8) 1_655 .
S9 Sb17 Sb18 91.3(3) . .
S23 Sb17 Sb18 52.3(3) . .
S24 Sb17 Sb18 138.7(3) . .
S21 Sb17 Sb18 37.3(3) . .
S22 Sb17 Sb18 138.0(2) 1_655 .
S28 Sb17 Sb18 99.5(3) . .
Sb19 Sb17 Sb18 96.82(12) . .
Sb23 Sb17 Sb18 126.42(12) 1_655 .
Pb23 Sb17 Sb18 126.42(12) 1_655 .
Sb24 Sb17 Sb18 63.03(10) . .
S10 Sb18 S22 95.1(4) . .
S10 Sb18 S21 98.4(4) . .
S22 Sb18 S21 93.9(4) . .
S10 Sb18 S23 90.3(4) . .
S22 Sb18 S23 174.5(4) . .
S21 Sb18 S23 84.5(4) . .
S10 Sb18 S24 88.0(4) . 1_455
S22 Sb18 S24 89.7(4) . 1_455
S21 Sb18 S24 172.3(4) . 1_455
S23 Sb18 S24 91.3(4) . 1_455
S10 Sb18 Sb16 99.7(3) . .
S22 Sb18 Sb16 42.2(3) . .
S21 Sb18 Sb16 51.7(3) . .
S23 Sb18 Sb16 136.0(3) . .
S24 Sb18 Sb16 131.5(3) 1_455 .
S10 Sb18 Pb23 144.2(3) . .
S22 Sb18 Pb23 60.3(3) . .
S21 Sb18 Pb23 108.3(3) . .
S23 Sb18 Pb23 115.2(2) . .
S24 Sb18 Pb23 67.8(3) 1_455 .
Sb16 Sb18 Pb23 79.71(11) . .
S10 Sb18 Sb17 93.9(3) . .
S22 Sb18 Sb17 138.7(3) . .
S21 Sb18 Sb17 44.8(3) . .
S23 Sb18 Sb17 39.7(2) . .
S24 Sb18 Sb17 130.9(3) 1_455 .
Sb16 Sb18 Sb17 96.51(12) . .
Pb23 Sb18 Sb17 121.86(12) . .
S10 Sb18 S27 146.0(4) . 2
S22 Sb18 S27 105.1(4) . 2
S21 Sb18 S27 107.0(4) . 2
S23 Sb18 S27 70.5(3) . 2
S24 Sb18 S27 65.4(3) 1_455 2
Sb16 Sb18 S27 113.7(2) . 2
Pb23 Sb18 S27 44.79(18) . 2
Sb17 Sb18 S27 88.7(2) . 2
S10 Sb18 Sb24 149.6(3) . .
S22 Sb18 Sb24 103.1(3) . .
S21 Sb18 Sb24 56.7(3) . .
S23 Sb18 Sb24 71.7(2) . .
S24 Sb18 Sb24 115.8(3) 1_455 .
Sb16 Sb18 Sb24 78.98(11) . .
Pb23 Sb18 Sb24 65.96(9) . .
Sb17 Sb18 Sb24 56.54(8) . .
S27 Sb18 Sb24 50.4(2) 2 .
S41 Sb19 S24 95.5(5) 3_665 .
S41 Sb19 S23 90.8(4) 3_665 .
S24 Sb19 S23 90.4(5) . .
S41 Sb19 S26 89.3(4) 3_665 3_765
S24 Sb19 S26 89.6(4) . 3_765
S23 Sb19 S26 179.9(4) . 3_765
S41 Sb19 S25 83.2(4) 3_665 3_665
S24 Sb19 S25 178.2(4) . 3_665
S23 Sb19 S25 88.4(4) . 3_665
S26 Sb19 S25 91.6(3) 3_765 3_665
S41 Sb19 Sb17 96.2(3) 3_665 .
S24 Sb19 Sb17 48.3(4) . .
S23 Sb19 Sb17 42.2(3) . .
S26 Sb19 Sb17 137.8(3) 3_765 .
S25 Sb19 Sb17 130.6(3) 3_665 .
S41 Sb19 Sb22 141.4(3) 3_665 2_655
S24 Sb19 Sb22 114.6(4) . 2_655
S23 Sb19 Sb22 66.7(3) . 2_655
S26 Sb19 Sb22 113.2(3) 3_765 2_655
S25 Sb19 Sb22 66.1(2) 3_665 2_655
Sb17 Sb19 Sb22 87.48(11) . 2_655
S41 Sb19 Pb22 141.4(3) 3_665 2_655
S24 Sb19 Pb22 114.6(4) . 2_655
S23 Sb19 Pb22 66.7(3) . 2_655
S26 Sb19 Pb22 113.2(3) 3_765 2_655
S25 Sb19 Pb22 66.1(2) 3_665 2_655
Sb17 Sb19 Pb22 87.48(11) . 2_655
Sb22 Sb19 Pb22 0.00(9) 2_655 2_655
S41 Sb19 Bi33 42.1(4) 3_665 3_665
S24 Sb19 Bi33 137.2(4) . 3_665
S23 Sb19 Bi33 94.7(3) . 3_665
S26 Sb19 Bi33 85.4(3) 3_765 3_665
S25 Sb19 Bi33 41.7(3) 3_665 3_665
Sb17 Sb19 Bi33 125.2(2) . 3_665
Sb22 Sb19 Bi33 106.3(3) 2_655 3_665
Pb22 Sb19 Bi33 106.3(3) 2_655 3_665
S41 Sb19 Sb21 151.3(3) 3_665 2_655
S24 Sb19 Sb21 64.4(4) . 2_655
S23 Sb19 Sb21 108.6(3) . 2_655
S26 Sb19 Sb21 71.3(2) 3_765 2_655
S25 Sb19 Sb21 117.3(2) 3_665 2_655
Sb17 Sb19 Sb21 85.36(12) . 2_655
Sb22 Sb19 Sb21 67.19(9) 2_655 2_655
Pb22 Sb19 Sb21 67.19(9) 2_655 2_655
Bi33 Sb19 Sb21 149.2(2) 3_665 2_655
S41 Sb19 Ag34 47.0(3) 3_665 3_665
S24 Sb19 Ag34 95.5(4) . 3_665
S23 Sb19 Ag34 137.7(3) . 3_665
S26 Sb19 Ag34 42.4(2) 3_765 3_665
S25 Sb19 Ag34 84.5(3) 3_665 3_665
Sb17 Sb19 Ag34 129.73(13) . 3_665
Sb22 Sb19 Ag34 142.75(15) 2_655 3_665
Pb22 Sb19 Ag34 142.75(15) 2_655 3_665
Bi33 Sb19 Ag34 54.3(3) 3_665 3_665
Sb21 Sb19 Ag34 111.66(14) 2_655 3_665
S42 Sb20 S26 97.0(4) 3_665 3_665
S42 Sb20 S25 94.6(4) 3_665 3_665
S26 Sb20 S25 95.2(4) 3_665 3_665
S42 Sb20 S24 81.3(4) 3_665 1_455
S26 Sb20 S24 86.3(4) 3_665 1_455
S25 Sb20 S24 175.8(4) 3_665 1_455
S42 Sb20 S23 80.5(4) 3_665 .
S26 Sb20 S23 175.1(4) 3_665 .
S25 Sb20 S23 89.1(4) 3_665 .
S24 Sb20 S23 89.1(3) 1_455 .
S42 Sb20 S25 164.5(4) 3_665 1_565
S26 Sb20 S25 77.1(4) 3_665 1_565
S25 Sb20 S25 72.0(4) 3_665 1_565
S24 Sb20 S25 112.2(4) 1_455 1_565
S23 Sb20 S25 106.4(3) . 1_565
S42 Sb20 Sb22 140.4(3) 3_665 2_655
S26 Sb20 Sb22 121.6(3) 3_665 2_655
S25 Sb20 Sb22 74.8(3) 3_665 2_655
S24 Sb20 Sb22 107.7(3) 1_455 2_655
S23 Sb20 Sb22 61.6(2) . 2_655
S25 Sb20 Sb22 44.8(2) 1_565 2_655
S42 Sb20 Pb22 140.4(3) 3_665 2_655
S26 Sb20 Pb22 121.6(3) 3_665 2_655
S25 Sb20 Pb22 74.8(3) 3_665 2_655
S24 Sb20 Pb22 107.7(3) 1_455 2_655
S23 Sb20 Pb22 61.6(2) . 2_655
S25 Sb20 Pb22 44.8(2) 1_565 2_655
Sb22 Sb20 Pb22 0.00(11) 2_655 2_655
S42 Sb20 Cu33 54.9(3) 3_665 3_665
S26 Sb20 Cu33 96.2(4) 3_665 3_665
S25 Sb20 Cu33 39.8(3) 3_665 3_665
S24 Sb20 Cu33 136.2(3) 1_455 3_665
S23 Sb20 Cu33 85.8(3) . 3_665
S25 Sb20 Cu33 111.0(3) 1_565 3_665
Sb22 Sb20 Cu33 107.9(2) 2_655 3_665
Pb22 Sb20 Cu33 107.9(2) 2_655 3_665
S42 Sb20 Sb21 141.3(3) 3_665 2
S26 Sb20 Sb21 76.1(3) 3_665 2
S25 Sb20 Sb21 123.7(3) 3_665 2
S24 Sb20 Sb21 60.5(3) 1_455 2
S23 Sb20 Sb21 103.2(2) . 2
S25 Sb20 Sb21 51.7(2) 1_565 2
Sb22 Sb20 Sb21 64.70(9) 2_655 2
Pb22 Sb20 Sb21 64.70(9) 2_655 2
Cu33 Sb20 Sb21 162.0(2) 3_665 2
S42 Sb20 Sb22 103.0(3) 3_665 4_575
S26 Sb20 Sb22 49.1(3) 3_665 4_575
S25 Sb20 Sb22 46.4(3) 3_665 4_575
S24 Sb20 Sb22 135.4(3) 1_455 4_575
S23 Sb20 Sb22 135.4(2) . 4_575
S25 Sb20 Sb22 62.3(2) 1_565 4_575
Sb22 Sb20 Sb22 96.77(10) 2_655 4_575
Pb22 Sb20 Sb22 96.77(10) 2_655 4_575
Cu33 Sb20 Sb22 63.1(2) 3_665 4_575
Sb21 Sb20 Sb22 100.54(11) 2 4_575
S42 Sb20 Pb22 103.0(3) 3_665 4_575
S26 Sb20 Pb22 49.1(3) 3_665 4_575
S25 Sb20 Pb22 46.4(3) 3_665 4_575
S24 Sb20 Pb22 135.4(3) 1_455 4_575
S23 Sb20 Pb22 135.4(2) . 4_575
S25 Sb20 Pb22 62.3(2) 1_565 4_575
Sb22 Sb20 Pb22 96.77(10) 2_655 4_575
Pb22 Sb20 Pb22 96.77(10) 2_655 4_575
Cu33 Sb20 Pb22 63.1(2) 3_665 4_575
Sb21 Sb20 Pb22 100.54(11) 2 4_575
Sb22 Sb20 Pb22 0.00(9) 4_575 4_575
S39 Sb21 S28 92.0(4) 2 2_645
S39 Sb21 S27 92.2(4) 2 .
S28 Sb21 S27 96.1(5) 2_645 .
S39 Sb21 S25 83.4(3) 2 2
S28 Sb21 S25 173.3(4) 2_645 2
S27 Sb21 S25 88.9(4) . 2
S39 Sb21 S26 84.6(3) 2 2_655
S28 Sb21 S26 90.1(4) 2_645 2_655
S27 Sb21 S26 173.2(4) . 2_655
S25 Sb21 S26 84.8(3) 2 2_655
S39 Sb21 S24 163.0(4) 2 2_645
S28 Sb21 S24 73.9(4) 2_645 2_645
S27 Sb21 S24 80.1(4) . 2_645
S25 Sb21 S24 111.4(3) 2 2_645
S26 Sb21 S24 104.6(3) 2_655 2_645
S39 Sb21 Sb20 143.3(3) 2 2_545
S28 Sb21 Sb20 124.0(3) 2_645 2_545
S27 Sb21 Sb20 78.4(3) . 2_545
S25 Sb21 Sb20 61.3(2) 2 2_545
S26 Sb21 Sb20 100.7(2) 2_655 2_545
S24 Sb21 Sb20 50.1(2) 2_645 2_545
S39 Sb21 Sb19 145.7(3) 2 2_645
S28 Sb21 Sb19 72.8(3) 2_645 2_645
S27 Sb21 Sb19 119.4(3) . 2_645
S25 Sb21 Sb19 108.6(3) 2 2_645
S26 Sb21 Sb19 65.3(2) 2_655 2_645
S24 Sb21 Sb19 39.3(3) 2_645 2_645
Sb20 Sb21 Sb19 63.19(10) 2_545 2_645
S39 Sb21 Bi33 43.0(3) 2 2
S28 Sb21 Bi33 133.8(4) 2_645 2
S27 Sb21 Bi33 95.7(4) . 2
S25 Sb21 Bi33 40.9(3) 2 2
S26 Sb21 Bi33 77.9(3) 2_655 2
S24 Sb21 Bi33 152.3(3) 2_645 2
Sb20 Sb21 Bi33 102.2(2) 2_545 2
Sb19 Sb21 Bi33 135.3(3) 2_645 2
S39 Sb21 Cu33 44.8(3) 2 2
S28 Sb21 Cu33 136.6(4) 2_645 2
S27 Sb21 Cu33 90.3(4) . 2
S25 Sb21 Cu33 38.6(3) 2 2
S26 Sb21 Cu33 83.2(3) 2_655 2
S24 Sb21 Cu33 149.1(3) 2_645 2
Sb20 Sb21 Cu33 99.31(19) 2_545 2
Sb19 Sb21 Cu33 138.3(2) 2_645 2
Bi33 Sb21 Cu33 5.7(2) 2 2
S39 Sb21 Pb32 46.1(3) 2 2_655
S28 Sb21 Pb32 45.9(3) 2_645 2_655
S27 Sb21 Pb32 94.5(3) . 2_655
S25 Sb21 Pb32 129.4(2) 2 2_655
S26 Sb21 Pb32 87.6(2) 2_655 2_655
S24 Sb21 Pb32 118.9(3) 2_645 2_655
Sb20 Sb21 Pb32 167.50(12) 2_545 2_655
Sb19 Sb21 Pb32 113.12(10) 2_645 2_655
Bi33 Sb21 Pb32 88.6(2) 2 2_655
Cu33 Sb21 Pb32 90.90(18) 2 2_655
S39 Sb21 Sb23 99.0(3) 2 2_545
S28 Sb21 Sb23 47.2(3) 2_645 2_545
S27 Sb21 Sb23 49.5(3) . 2_545
S25 Sb21 Sb23 138.3(3) 2 2_545
S26 Sb21 Sb23 137.0(2) 2_655 2_545
S24 Sb21 Sb23 64.4(2) 2_645 2_545
Sb20 Sb21 Sb23 101.07(10) 2_545 2_545
Sb19 Sb21 Sb23 92.73(10) 2_645 2_545
Bi33 Sb21 Sb23 131.9(2) 2 2_545
Cu33 Sb21 Sb23 128.7(2) 2 2_545
Pb32 Sb21 Sb23 66.71(8) 2_655 2_545
S40 Pb22 S25 87.9(3) . 2_655
S40 Pb22 S27 85.7(4) . 1_655
S25 Pb22 S27 91.8(4) 2_655 1_655
S40 Pb22 S26 86.1(3) . 2_655
S25 Pb22 S26 80.3(4) 2_655 2_655
S27 Pb22 S26 168.8(4) 1_655 2_655
S40 Pb22 S28 81.8(3) . 2_645
S25 Pb22 S28 166.4(4) 2_655 2_645
S27 Pb22 S28 96.1(4) 1_655 2_645
S26 Pb22 S28 90.2(4) 2_655 2_645
S40 Pb22 S23 146.6(3) . 2_645
S25 Pb22 S23 121.5(3) 2_655 2_645
S27 Pb22 S23 78.5(3) 1_655 2_645
S26 Pb22 S23 112.4(3) 2_655 2_645
S28 Pb22 S23 71.0(3) 2_645 2_645
S40 Pb22 Sb20 148.2(2) . 2_645
S25 Pb22 Sb20 66.7(3) 2_655 2_645
S27 Pb22 Sb20 76.7(3) 1_655 2_645
S26 Pb22 Sb20 106.9(3) 2_655 2_645
S28 Pb22 Sb20 125.9(3) 2_645 2_645
S23 Pb22 Sb20 54.9(2) 2_645 2_645
S40 Pb22 Sb19 141.9(2) . 2_645
S25 Pb22 Sb19 116.5(3) 2_655 2_645
S27 Pb22 Sb19 119.8(3) 1_655 2_645
S26 Pb22 Sb19 71.1(3) 2_655 2_645
S28 Pb22 Sb19 68.6(3) 2_645 2_645
S23 Pb22 Sb19 41.35(19) 2_645 2_645
Sb20 Pb22 Sb19 69.54(9) 2_645 2_645
S40 Pb22 Sb20 89.5(2) . 4_676
S25 Pb22 Sb20 40.3(3) 2_655 4_676
S27 Pb22 Sb20 132.1(3) 1_655 4_676
S26 Pb22 Sb20 40.2(3) 2_655 4_676
S28 Pb22 Sb20 130.3(3) 2_645 4_676
S23 Pb22 Sb20 122.9(2) 2_645 4_676
Sb20 Pb22 Sb20 83.23(10) 2_645 4_676
Sb19 Pb22 Sb20 91.84(11) 2_645 4_676
S40 Pb22 S25 145.7(3) . 4_666
S25 Pb22 S25 65.6(4) 2_655 4_666
S27 Pb22 S25 115.0(3) 1_655 4_666
S26 Pb22 S25 69.0(3) 2_655 4_666
S28 Pb22 S25 120.0(3) 2_645 4_666
S23 Pb22 S25 67.3(3) 2_645 4_666
Sb20 Pb22 S25 38.4(2) 2_645 4_666
Sb19 Pb22 S25 51.5(2) 2_645 4_666
Sb20 Pb22 S25 56.26(19) 4_676 4_666
S40 Pb22 Cu33 51.1(3) . 2_655
S25 Pb22 Cu33 37.3(3) 2_655 2_655
S27 Pb22 Cu33 83.8(3) 1_655 2_655
S26 Pb22 Cu33 85.2(3) 2_655 2_655
S28 Pb22 Cu33 132.8(3) 2_645 2_655
S23 Pb22 Cu33 152.1(3) 2_645 2_655
Sb20 Pb22 Cu33 100.1(2) 2_645 2_655
Sb19 Pb22 Cu33 149.00(18) 2_645 2_655
Sb20 Pb22 Cu33 57.42(15) 4_676 2_655
S25 Pb22 Cu33 101.9(2) 4_666 2_655
S40 Pb22 Sb21 90.6(2) . 1_655
S25 Pb22 Sb21 53.5(3) 2_655 1_655
S27 Pb22 Sb21 38.8(3) 1_655 1_655
S26 Pb22 Sb21 133.8(3) 2_655 1_655
S28 Pb22 Sb21 134.9(3) 2_645 1_655
S23 Pb22 Sb21 94.98(19) 2_645 1_655
Sb20 Pb22 Sb21 59.21(9) 2_645 1_655
Sb19 Pb22 Sb21 127.25(11) 2_645 1_655
Sb20 Pb22 Sb21 93.76(10) 4_676 1_655
S25 Pb22 Sb21 90.3(2) 4_666 1_655
Cu33 Pb22 Sb21 58.36(18) 2_655 1_655
S37 Pb23 S30 84.9(4) 2 1_455
S37 Pb23 S28 87.4(4) 2 1_455
S30 Pb23 S28 93.0(4) 1_455 1_455
S37 Pb23 S27 83.0(4) 2 2
S30 Pb23 S27 165.6(4) 1_455 2
S28 Pb23 S27 78.7(4) 1_455 2
S37 Pb23 S29 81.7(4) 2 .
S30 Pb23 S29 99.0(3) 1_455 .
S28 Pb23 S29 163.0(3) 1_455 .
S27 Pb23 S29 87.0(3) 2 .
S37 Pb23 S22 151.1(4) 2 .
S30 Pb23 S22 86.2(3) 1_455 .
S28 Pb23 S22 120.5(3) 1_455 .
S27 Pb23 S22 108.2(3) 2 .
S29 Pb23 S22 72.7(3) . .
S37 Pb23 As17 147.2(3) 2 1_455
S30 Pb23 As17 77.3(3) 1_455 1_455
S28 Pb23 As17 66.5(3) 1_455 1_455
S27 Pb23 As17 109.3(3) 2 1_455
S29 Pb23 As17 127.91(19) . 1_455
S22 Pb23 As17 55.2(2) . 1_455
S37 Pb23 Sb17 147.2(3) 2 1_455
S30 Pb23 Sb17 77.3(3) 1_455 1_455
S28 Pb23 Sb17 66.5(3) 1_455 1_455
S27 Pb23 Sb17 109.3(3) 2 1_455
S29 Pb23 Sb17 127.91(19) . 1_455
S22 Pb23 Sb17 55.2(2) . 1_455
As17 Pb23 Sb17 0.00(13) 1_455 1_455
S37 Pb23 Sb18 142.3(3) 2 .
S30 Pb23 Sb18 123.9(3) 1_455 .
S28 Pb23 Sb18 112.1(3) 1_455 .
S27 Pb23 Sb18 70.5(3) 2 .
S29 Pb23 Sb18 70.88(19) . .
S22 Pb23 Sb18 37.7(2) . .
As17 Pb23 Sb18 69.33(9) 1_455 .
Sb17 Pb23 Sb18 69.33(9) 1_455 .
S37 Pb23 Sb24 90.4(3) 2 1_455
S30 Pb23 Sb24 39.1(2) 1_455 1_455
S28 Pb23 Sb24 54.5(3) 1_455 1_455
S27 Pb23 Sb24 133.0(3) 2 1_455
S29 Pb23 Sb24 138.1(2) . 1_455
S22 Pb23 Sb24 99.7(2) . 1_455
As17 Pb23 Sb24 58.58(8) 1_455 1_455
Sb17 Pb23 Sb24 58.58(8) 1_455 1_455
Sb18 Pb23 Sb24 127.27(10) . 1_455
S37 Pb23 Sb21 88.2(3) 2 2
S30 Pb23 Sb21 131.9(2) 1_455 2
S28 Pb23 Sb21 39.1(3) 1_455 2
S27 Pb23 Sb21 39.9(3) 2 2
S29 Pb23 Sb21 126.9(2) . 2
S22 Pb23 Sb21 117.8(2) . 2
As17 Pb23 Sb21 83.71(9) 1_455 2
Sb17 Pb23 Sb21 83.71(9) 1_455 2
Sb18 Pb23 Sb21 88.17(10) . 2
Sb24 Pb23 Sb21 93.59(8) 1_455 2
S38 Sb24 S29 93.0(3) . .
S38 Sb24 S30 93.3(4) . .
S29 Sb24 S30 98.1(4) . .
S38 Sb24 S28 83.2(3) . .
S29 Sb24 S28 171.2(4) . .
S30 Sb24 S28 90.1(4) . .
S38 Sb24 S21 168.1(3) . .
S29 Sb24 S21 75.6(3) . .
S30 Sb24 S21 84.9(4) . .
S28 Sb24 S21 108.5(3) . .
S38 Sb24 S27 81.6(3) . 2
S29 Sb24 S27 87.8(3) . 2
S30 Sb24 S27 172.4(4) . 2
S28 Sb24 S27 83.7(3) . 2
S21 Sb24 S27 101.2(3) . 2
S38 Sb24 Sb17 145.5(3) . .
S29 Sb24 Sb17 121.3(2) . .
S30 Sb24 Sb17 79.9(3) . .
S28 Sb24 Sb17 63.2(2) . .
S21 Sb24 Sb17 45.7(2) . .
S27 Sb24 Sb17 101.0(2) 2 .
S38 Sb24 Sb29 53.9(2) . .
S29 Sb24 Sb29 39.5(2) . .
S30 Sb24 Sb29 94.0(3) . .
S28 Sb24 Sb29 137.1(2) . .
S21 Sb24 Sb29 114.4(2) . .
S27 Sb24 Sb29 87.7(2) 2 .
Sb17 Sb24 Sb29 159.24(12) . .
S38 Sb24 Sb23 93.7(3) . 1_655
S29 Sb24 Sb23 142.3(3) . 1_655
S30 Sb24 Sb23 44.4(3) . 1_655
S28 Sb24 Sb23 46.3(3) . 1_655
S21 Sb24 Sb23 93.2(3) . 1_655
S27 Sb24 Sb23 129.8(2) 2 1_655
Sb17 Sb24 Sb23 57.96(8) . 1_655
Sb29 Sb24 Sb23 128.96(12) . 1_655
S38 Sb24 Pb23 93.7(3) . 1_655
S29 Sb24 Pb23 142.3(3) . 1_655
S30 Sb24 Pb23 44.4(3) . 1_655
S28 Sb24 Pb23 46.3(3) . 1_655
S21 Sb24 Pb23 93.2(3) . 1_655
S27 Sb24 Pb23 129.8(2) 2 1_655
Sb17 Sb24 Pb23 57.96(8) . 1_655
Sb29 Sb24 Pb23 128.96(12) . 1_655
Sb23 Sb24 Pb23 0.00(7) 1_655 1_655
S35 Cu25 S20 166.8(5) . 2_545
S35 Cu25 S32 96.4(4) . .
S20 Cu25 S32 87.7(4) 2_545 .
S35 Cu25 S31 96.1(5) . 2_545
S20 Cu25 S31 93.6(4) 2_545 2_545
S32 Cu25 S31 114.4(4) . 2_545
S35 Cu25 Sb16 128.4(4) . 2_545
S20 Cu25 Sb16 45.7(3) 2_545 2_545
S32 Cu25 Sb16 133.4(3) . 2_545
S31 Cu25 Sb16 76.9(3) 2_545 2_545
S35 Cu25 Sb28 62.0(3) . .
S20 Cu25 Sb28 125.3(3) 2_545 .
S32 Cu25 Sb28 38.9(3) . .
S31 Cu25 Sb28 98.8(3) 2_545 .
Sb16 Cu25 Sb28 168.8(2) 2_545 .
S35 Cu25 Pb27 53.7(3) . .
S20 Cu25 Pb27 138.3(4) 2_545 .
S32 Cu25 Pb27 97.6(3) . .
S31 Cu25 Pb27 46.6(3) 2_545 .
Sb16 Cu25 Pb27 117.66(16) 2_545 .
Sb28 Cu25 Pb27 63.25(11) . .
S35 Cu25 Sb15 131.9(4) . 2_645
S20 Cu25 Sb15 37.1(3) 2_545 2_645
S32 Cu25 Sb15 76.5(3) . 2_645
S31 Cu25 Sb15 130.5(3) 2_545 2_645
Sb16 Cu25 Sb15 64.74(12) 2_545 2_645
Sb28 Cu25 Sb15 112.73(16) . 2_645
Pb27 Cu25 Sb15 171.8(2) . 2_645
S35 Cu25 Pb14 130.8(4) . .
S20 Cu25 Pb14 62.3(3) 2_545 .
S32 Cu25 Pb14 63.7(3) . .
S31 Cu25 Pb14 59.8(3) 2_545 .
Sb16 Cu25 Pb14 89.94(13) 2_545 .
Sb28 Cu25 Pb14 78.97(14) . .
Pb27 Cu25 Pb14 83.16(14) . .
Sb15 Cu25 Pb14 89.12(13) 2_645 .
S35 Cu25 Sb26 85.6(4) . 2_545
S20 Cu25 Sb26 97.4(3) 2_545 2_545
S32 Cu25 Sb26 148.6(4) . 2_545
S31 Cu25 Sb26 34.6(3) 2_545 2_545
Sb16 Cu25 Sb26 59.72(11) 2_545 2_545
Sb28 Cu25 Sb26 121.79(17) . 2_545
Pb27 Cu25 Sb26 58.62(10) . 2_545
Sb15 Cu25 Sb26 124.45(15) 2_645 2_545
Pb14 Cu25 Sb26 91.27(14) . 2_545
S35 Cu25 Sb29 34.3(3) . 2_545
S20 Cu25 Sb29 138.6(3) 2_545 2_545
S32 Cu25 Sb29 130.3(3) . 2_545
S31 Cu25 Sb29 85.1(3) 2_545 2_545
Sb16 Cu25 Sb29 94.32(15) 2_545 2_545
Sb28 Cu25 Sb29 95.65(13) . 2_545
Pb27 Cu25 Sb29 62.10(10) . 2_545
Sb15 Cu25 Sb29 126.0(2) 2_645 2_545
Pb14 Cu25 Sb29 142.68(18) . 2_545
Sb26 Cu25 Sb29 60.03(11) 2_545 2_545
S35 Cu25 Sb26 90.5(4) . 2_645
S20 Cu25 Sb26 85.4(3) 2_545 2_645
S32 Cu25 Sb26 36.1(3) . 2_645
S31 Cu25 Sb26 150.5(4) 2_545 2_645
Sb16 Cu25 Sb26 120.38(17) 2_545 2_645
Sb28 Cu25 Sb26 59.40(11) . 2_645
Pb27 Cu25 Sb26 121.90(15) . 2_645
Sb15 Cu25 Sb26 55.94(11) 2_645 2_645
Pb14 Cu25 Sb26 94.43(13) . 2_645
Sb26 Cu25 Sb26 174.3(2) 2_545 2_645
Sb29 Cu25 Sb26 114.70(15) 2_545 2_645
S31 Sb26 S32 96.4(4) . 2_655
S31 Sb26 S36 94.7(4) . 2_655
S32 Sb26 S36 94.2(4) 2_655 2_655
S31 Sb26 S19 85.9(4) . .
S32 Sb26 S19 80.0(4) 2_655 .
S36 Sb26 S19 174.1(4) 2_655 .
S31 Sb26 S30 168.3(4) . .
S32 Sb26 S30 94.5(3) 2_655 .
S36 Sb26 S30 80.3(4) 2_655 .
S19 Sb26 S30 100.1(3) . .
S31 Sb26 S29 96.7(4) . .
S32 Sb26 S29 165.4(3) 2_655 .
S36 Sb26 S29 78.4(3) 2_655 .
S19 Sb26 S29 107.4(3) . .
S30 Sb26 S29 72.0(3) . .
S31 Sb26 Sb27 52.7(7) . 2
S32 Sb26 Sb27 83.5(8) 2_655 2
S36 Sb26 Sb27 45.3(7) 2_655 2
S19 Sb26 Sb27 133.0(7) . 2
S30 Sb26 Sb27 124.9(6) . 2
S29 Sb26 Sb27 99.4(7) . 2
S31 Sb26 Sb15 123.4(3) . .
S32 Sb26 Sb15 79.1(3) 2_655 .
S36 Sb26 Sb15 141.6(3) 2_655 .
S19 Sb26 Sb15 37.6(3) . .
S30 Sb26 Sb15 62.9(2) . .
S29 Sb26 Sb15 98.8(2) . .
Sb27 Sb26 Sb15 161.7(7) 2 .
S31 Sb26 Sb16 75.3(3) . .
S32 Sb26 Sb16 132.8(3) 2_655 .
S36 Sb26 Sb16 132.4(3) 2_655 .
S19 Sb26 Sb16 53.4(3) . .
S30 Sb26 Sb16 100.1(2) . .
S29 Sb26 Sb16 57.46(18) . .
Sb27 Sb26 Sb16 121.1(7) 2 .
Sb15 Sb26 Sb16 68.65(11) . .
S31 Sb26 Pb27 44.8(3) . 2
S32 Sb26 Pb27 94.0(3) 2_655 2
S36 Sb26 Pb27 50.2(3) 2_655 2
S19 Sb26 Pb27 129.6(3) . 2
S30 Sb26 Pb27 130.3(2) . 2
S29 Sb26 Pb27 90.83(19) . 2
Sb27 Sb26 Pb27 12.2(7) 2 2
Sb15 Sb26 Pb27 166.05(13) . 2
Sb16 Sb26 Pb27 109.16(10) . 2
S31 Sb26 As28 92.7(3) . 2_655
S32 Sb26 As28 35.5(3) 2_655 2_655
S36 Sb26 As28 59.3(3) 2_655 2_655
S19 Sb26 As28 114.9(3) . 2_655
S30 Sb26 As28 93.8(2) . 2_655
S29 Sb26 As28 137.2(2) . 2_655
Sb27 Sb26 As28 55.5(7) 2 2_655
Sb15 Sb26 As28 110.30(12) . 2_655
Sb16 Sb26 As28 163.18(14) . 2_655
Pb27 Sb26 As28 67.55(9) 2 2_655
Sb27 Pb27 S31 84(2) . 2_545
Sb27 Pb27 S33 138(3) . .
S31 Pb27 S33 85.9(4) 2_545 .
Sb27 Pb27 S34 35(3) . 1_455
S31 Pb27 S34 84.1(4) 2_545 1_455
S33 Pb27 S34 103.4(3) . 1_455
Sb27 Pb27 S36 48(3) . 1_455
S31 Pb27 S36 79.3(4) 2_545 1_455
S33 Pb27 S36 163.2(3) . 1_455
S34 Pb27 S36 83.1(3) 1_455 1_455
Sb27 Pb27 S35 129(3) . .
S31 Pb27 S35 83.2(4) 2_545 .
S33 Pb27 S35 89.8(3) . .
S34 Pb27 S35 161.0(3) 1_455 .
S36 Pb27 S35 80.6(3) 1_455 .
Sb27 Pb27 S14 121(2) . .
S31 Pb27 S14 153.4(4) 2_545 .
S33 Pb27 S14 79.0(3) . .
S34 Pb27 S14 120.5(3) 1_455 .
S36 Pb27 S14 111.4(3) 1_455 .
S35 Pb27 S14 75.1(3) . .
Sb27 Pb27 Sb9 84(2) . 2
S31 Pb27 Sb9 139.4(3) 2_545 2
S33 Pb27 Sb9 126.4(3) . 2
S34 Pb27 Sb9 107.4(3) 1_455 2
S36 Pb27 Sb9 64.3(2) 1_455 2
S35 Pb27 Sb9 74.1(2) . 2
S14 Pb27 Sb9 47.6(2) . 2
Sb27 Pb27 Cu25 123(3) . .
S31 Pb27 Cu25 47.0(3) 2_545 .
S33 Pb27 Cu25 74.2(3) . .
S34 Pb27 Cu25 131.0(2) 1_455 .
S36 Pb27 Cu25 89.7(3) 1_455 .
S35 Pb27 Cu25 39.6(2) . .
S14 Pb27 Cu25 107.3(2) . .
Sb9 Pb27 Cu25 112.73(12) 2 .
Sb27 Pb27 As26 58(3) . 2_545
S31 Pb27 As26 38.3(3) 2_545 2_545
S33 Pb27 As26 124.1(3) . 2_545
S34 Pb27 As26 78.7(2) 1_455 2_545
S36 Pb27 As26 41.2(2) 1_455 2_545
S35 Pb27 As26 82.6(3) . 2_545
S14 Pb27 As26 148.0(2) . 2_545
Sb9 Pb27 As26 104.43(9) 2 2_545
Cu25 Pb27 As26 65.11(10) . 2_545
Sb27 Pb27 Sb26 58(3) . 2_545
S31 Pb27 Sb26 38.3(3) 2_545 2_545
S33 Pb27 Sb26 124.1(3) . 2_545
S34 Pb27 Sb26 78.7(2) 1_455 2_545
S36 Pb27 Sb26 41.2(2) 1_455 2_545
S35 Pb27 Sb26 82.6(3) . 2_545
S14 Pb27 Sb26 148.0(2) . 2_545
Sb9 Pb27 Sb26 104.43(9) 2 2_545
Cu25 Pb27 Sb26 65.11(10) . 2_545
As26 Pb27 Sb26 0.00(13) 2_545 2_545
Pb27 Sb27 S34 132(3) . 1_455
Pb27 Sb27 S36 117(3) . 1_455
S34 Sb27 S36 110.6(17) 1_455 1_455
Pb27 Sb27 S31 78(2) . 2_545
S34 Sb27 S31 96.6(13) 1_455 2_545
S36 Sb27 S31 87.3(13) 1_455 2_545
Pb27 Sb27 S13 121(3) . 1_455
S34 Sb27 S13 77.0(12) 1_455 1_455
S36 Sb27 S13 77.5(10) 1_455 1_455
S31 Sb27 S13 160.1(15) 2_545 1_455
Pb27 Sb27 As28 173(3) . 1_455
S34 Sb27 As28 43.0(8) 1_455 1_455
S36 Sb27 As28 67.6(9) 1_455 1_455
S31 Sb27 As28 96.6(11) 2_545 1_455
S13 Sb27 As28 65.7(8) 1_455 1_455
Pb27 Sb27 Sb28 173(3) . 1_455
S34 Sb27 Sb28 43.0(8) 1_455 1_455
S36 Sb27 Sb28 67.6(9) 1_455 1_455
S31 Sb27 Sb28 96.6(11) 2_545 1_455
S13 Sb27 Sb28 65.7(8) 1_455 1_455
As28 Sb27 Sb28 0.0(2) 1_455 1_455
Pb27 Sb27 As26 109(3) . 2_545
S34 Sb27 As26 96.2(13) 1_455 2_545
S36 Sb27 As26 46.8(7) 1_455 2_545
S31 Sb27 As26 43.4(6) 2_545 2_545
S13 Sb27 As26 117.8(11) 1_455 2_545
As28 Sb27 As26 68.5(7) 1_455 2_545
Sb28 Sb27 As26 68.5(7) 1_455 2_545
Pb27 Sb27 Sb26 109(3) . 2_545
S34 Sb27 Sb26 96.2(13) 1_455 2_545
S36 Sb27 Sb26 46.8(7) 1_455 2_545
S31 Sb27 Sb26 43.4(6) 2_545 2_545
S13 Sb27 Sb26 117.8(11) 1_455 2_545
As28 Sb27 Sb26 68.5(7) 1_455 2_545
Sb28 Sb27 Sb26 68.5(7) 1_455 2_545
As26 Sb27 Sb26 0.00(15) 2_545 2_545
Pb27 Sb27 S33 32(2) . .
S34 Sb27 S33 100.1(13) 1_455 .
S36 Sb27 S33 145.3(16) 1_455 .
S31 Sb27 S33 72.9(9) 2_545 .
S13 Sb27 S33 126.6(12) 1_455 .
As28 Sb27 S33 141.3(12) 1_455 .
Sb28 Sb27 S33 141.3(12) 1_455 .
As26 Sb27 S33 115.6(11) 2_545 .
Sb26 Sb27 S33 115.6(11) 2_545 .
Pb27 Sb27 S35 40(2) . .
S34 Sb27 S35 166.9(15) 1_455 .
S36 Sb27 S35 76.2(11) 1_455 .
S31 Sb27 S35 72.0(10) 2_545 .
S13 Sb27 S35 115.9(11) 1_455 .
As28 Sb27 S35 142.6(12) 1_455 .
Sb28 Sb27 S35 142.6(12) 1_455 .
As26 Sb27 S35 80.2(9) 2_545 .
Sb26 Sb27 S35 80.2(9) 2_545 .
S33 Sb27 S35 70.7(8) . .
Pb27 Sb27 Sb9 82(2) . 2
S34 Sb27 Sb9 125.1(14) 1_455 2
S36 Sb27 Sb9 67.7(9) 1_455 2
S31 Sb27 Sb9 136.3(14) 2_545 2
S13 Sb27 Sb9 48.3(5) 1_455 2
As28 Sb27 Sb9 105.2(9) 1_455 2
Sb28 Sb27 Sb9 105.2(9) 1_455 2
As26 Sb27 Sb9 112.1(10) 2_545 2
Sb26 Sb27 Sb9 112.1(10) 2_545 2
S33 Sb27 Sb9 107.6(10) . 2
S35 Sb27 Sb9 67.6(7) . 2
S33 Sb28 S32 93.4(4) . .
S33 Sb28 S34 104.8(5) . .
S32 Sb28 S34 94.6(4) . .
S33 Sb28 S35 91.6(4) . .
S32 Sb28 S35 80.4(4) . .
S34 Sb28 S35 163.2(4) . .
S33 Sb28 S36 168.7(4) . .
S32 Sb28 S36 77.7(4) . .
S34 Sb28 S36 83.1(4) . .
S35 Sb28 S36 80.2(3) . .
S33 Sb28 Sb27 145.2(7) . 1_655
S32 Sb28 Sb27 86.4(7) . 1_655
S34 Sb28 Sb27 40.8(7) . 1_655
S35 Sb28 Sb27 122.5(7) . 1_655
S36 Sb28 Sb27 42.3(7) . 1_655
S33 Sb28 S13 127.0(4) . .
S32 Sb28 S13 138.6(4) . .
S34 Sb28 S13 69.1(3) . .
S35 Sb28 S13 104.2(3) . .
S36 Sb28 S13 63.1(3) . .
Sb27 Sb28 S13 56.0(6) 1_655 .
S33 Sb28 Sb10 117.5(3) . .
S32 Sb28 Sb10 135.6(3) . .
S34 Sb28 Sb10 106.0(3) . .
S35 Sb28 Sb10 68.5(2) . .
S36 Sb28 Sb10 66.6(2) . .
Sb27 Sb28 Sb10 84.6(6) 1_655 .
S13 Sb28 Sb10 36.94(18) . .
S33 Sb28 Cu25 79.9(3) . .
S32 Sb28 Cu25 44.9(3) . .
S34 Sb28 Cu25 139.4(3) . .
S35 Sb28 Cu25 39.1(2) . .
S36 Sb28 Cu25 88.9(2) . .
Sb27 Sb28 Cu25 121.1(7) 1_655 .
S13 Sb28 Cu25 139.7(2) . .
Sb10 Sb28 Cu25 106.99(15) . .
S33 Sb28 S14 79.8(3) . .
S32 Sb28 S14 147.4(4) . .
S34 Sb28 S14 118.0(4) . .
S35 Sb28 S14 68.1(3) . .
S36 Sb28 S14 103.9(3) . .
Sb27 Sb28 S14 117.2(6) 1_655 .
S13 Sb28 S14 61.4(3) . .
Sb10 Sb28 S14 37.78(19) . .
Cu25 Sb28 S14 102.5(2) . .
S29 Sb29 S35 90.7(4) . 2
S29 Sb29 S36 87.8(4) . 2_655
S35 Sb29 S36 93.6(4) 2 2_655
S29 Sb29 S37 88.0(4) . 2
S35 Sb29 S37 91.1(4) 2 2
S36 Sb29 S37 173.7(4) 2_655 2
S29 Sb29 S38 77.9(3) . .
S35 Sb29 S38 168.3(4) 2 .
S36 Sb29 S38 88.7(3) 2_655 .
S37 Sb29 S38 85.9(3) 2 .
S29 Sb29 S16 160.2(4) . 2
S35 Sb29 S16 80.1(3) 2 2
S36 Sb29 S16 110.1(3) 2_655 2
S37 Sb29 S16 74.9(3) 2 2
S38 Sb29 S16 109.9(3) . 2
S29 Sb29 As11 141.2(3) . 1_565
S35 Sb29 As11 122.3(3) 2 1_565
S36 Sb29 As11 107.9(3) 2_655 1_565
S37 Sb29 As11 72.9(3) 2 1_565
S38 Sb29 As11 67.6(2) . 1_565
S16 Sb29 As11 42.4(2) 2 1_565
S29 Sb29 Sb11 141.2(3) . 1_565
S35 Sb29 Sb11 122.3(3) 2 1_565
S36 Sb29 Sb11 107.9(3) 2_655 1_565
S37 Sb29 Sb11 72.9(3) 2 1_565
S38 Sb29 Sb11 67.6(2) . 1_565
S16 Sb29 Sb11 42.4(2) 2 1_565
As11 Sb29 Sb11 0.00(11) 1_565 1_565
S29 Sb29 Sb9 152.4(3) . 1_565
S35 Sb29 Sb9 81.4(3) 2 1_565
S36 Sb29 Sb9 66.6(3) 2_655 1_565
S37 Sb29 Sb9 118.4(3) 2 1_565
S38 Sb29 Sb9 110.0(2) . 1_565
S16 Sb29 Sb9 43.5(2) 2 1_565
As11 Sb29 Sb9 61.43(10) 1_565 1_565
Sb11 Sb29 Sb9 61.43(10) 1_565 1_565
S29 Sb29 Sb24 39.7(2) . .
S35 Sb29 Sb24 130.3(3) 2 .
S36 Sb29 Sb24 84.0(3) 2_655 .
S37 Sb29 Sb24 89.8(3) 2 .
S38 Sb29 Sb24 38.5(2) . .
S16 Sb29 Sb24 146.9(2) 2 .
As11 Sb29 Sb24 105.35(12) 1_565 .
Sb11 Sb29 Sb24 105.35(12) 1_565 .
Sb9 Sb29 Sb24 139.04(14) 1_565 .
S29 Sb29 S15 139.7(3) . 2_655
S35 Sb29 S15 121.4(4) 2 2_655
S36 Sb29 S15 68.2(3) 2_655 2_655
S37 Sb29 S15 112.6(3) 2 2_655
S38 Sb29 S15 70.0(3) . 2_655
S16 Sb29 S15 58.5(3) 2 2_655
As11 Sb29 S15 39.7(2) 1_565 2_655
Sb11 Sb29 S15 39.7(2) 1_565 2_655
Sb9 Sb29 S15 40.08(19) 1_565 2_655
Sb24 Sb29 S15 103.6(2) . 2_655
S29 Sb29 Pb30 102.9(3) . 2
S35 Sb29 Pb30 47.3(3) 2 2
S36 Sb29 Pb30 138.7(3) 2_655 2
S37 Sb29 Pb30 47.0(2) 2 2
S38 Sb29 Pb30 132.4(2) . 2
S16 Sb29 Pb30 58.2(2) 2 2
As11 Sb29 Pb30 88.56(11) 1_565 2
Sb11 Sb29 Pb30 88.56(11) 1_565 2
Sb9 Sb29 Pb30 91.09(11) 1_565 2
Sb24 Sb29 Pb30 128.82(13) . 2
S15 Sb29 Pb30 116.6(2) 2_655 2
S30 Pb30 S37 78.9(3) 2_645 .
S30 Pb30 S35 79.6(3) 2_645 .
S37 Pb30 S35 81.9(4) . .
S30 Pb30 S36 80.9(3) 2_645 .
S37 Pb30 S36 159.8(3) . .
S35 Pb30 S36 95.5(3) . .
S30 Pb30 S38 73.8(3) 2_645 2_645
S37 Pb30 S38 86.9(3) . 2_645
S35 Pb30 S38 152.7(3) . 2_645
S36 Pb30 S38 86.4(3) . 2_645
S30 Pb30 Sb10 142.2(2) 2_645 .
S37 Pb30 Sb10 124.2(3) . .
S35 Pb30 Sb10 75.6(2) . .
S36 Pb30 Sb10 73.8(3) . .
S38 Pb30 Sb10 130.5(2) 2_645 .
S30 Pb30 S15 138.9(3) 2_645 .
S37 Pb30 S15 124.5(3) . .
S35 Pb30 S15 132.0(3) . .
S36 Pb30 S15 71.6(3) . .
S38 Pb30 S15 74.4(3) 2_645 .
Sb10 Pb30 S15 56.5(2) . .
S30 Pb30 As12 137.7(3) 2_645 2
S37 Pb30 As12 71.3(2) . 2
S35 Pb30 As12 123.6(2) . 2
S36 Pb30 As12 125.0(2) . 2
S38 Pb30 As12 75.2(2) 2_645 2
Sb10 Pb30 As12 80.08(10) . 2
S15 Pb30 As12 53.6(2) . 2
S30 Pb30 Sb12 137.7(3) 2_645 2
S37 Pb30 Sb12 71.3(2) . 2
S35 Pb30 Sb12 123.6(2) . 2
S36 Pb30 Sb12 125.0(2) . 2
S38 Pb30 Sb12 75.2(2) 2_645 2
Sb10 Pb30 Sb12 80.08(10) . 2
S15 Pb30 Sb12 53.6(2) . 2
As12 Pb30 Sb12 0.00(16) 2 2
S30 Pb30 S16 141.8(3) 2_645 .
S37 Pb30 S16 71.8(3) . .
S35 Pb30 S16 72.7(3) . .
S36 Pb30 S16 126.7(3) . .
S38 Pb30 S16 127.0(3) 2_645 .
Sb10 Pb30 S16 52.98(19) . .
S15 Pb30 S16 79.0(3) . .
As12 Pb30 S16 52.2(2) 2 .
Sb12 Pb30 S16 52.2(2) 2 .
S30 Pb30 Sb29 87.3(2) 2_645 2_545
S37 Pb30 Sb29 45.6(3) . 2_545
S35 Pb30 Sb29 39.0(2) . 2_545
S36 Pb30 Sb29 134.5(2) . 2_545
S38 Pb30 Sb29 132.0(2) 2_645 2_545
Sb10 Pb30 Sb29 90.78(10) . 2_545
S15 Pb30 Sb29 133.6(2) . 2_545
As12 Pb30 Sb29 92.44(10) 2 2_545
Sb12 Pb30 Sb29 92.44(10) 2 2_545
S16 Pb30 Sb29 54.7(2) . 2_545
S27 Pb31 S40 81.8(3) 2_545 2_645
S27 Pb31 S38 83.7(3) 2_545 1_545
S40 Pb31 S38 86.6(3) 2_645 1_545
S27 Pb31 S39 76.0(3) 2_545 .
S40 Pb31 S39 90.3(3) 2_645 .
S38 Pb31 S39 159.7(3) 1_545 .
S27 Pb31 S37 79.6(3) 2_545 2_545
S40 Pb31 S37 160.6(3) 2_645 2_545
S38 Pb31 S37 85.7(3) 1_545 2_545
S39 Pb31 S37 90.7(3) . 2_545
S27 Pb31 As47 136.4(3) 2_545 .
S40 Pb31 As47 60.4(2) 2_645 .
S38 Pb31 As47 112.7(2) 1_545 .
S39 Pb31 As47 82.8(2) . .
S37 Pb31 As47 138.9(3) 2_545 .
S27 Pb31 S18 138.6(4) 2_545 .
S40 Pb31 S18 129.2(3) 2_645 .
S38 Pb31 S18 119.8(3) 1_545 .
S39 Pb31 S18 77.1(3) . .
S37 Pb31 S18 69.8(3) 2_545 .
As47 Pb31 S18 69.2(3) . .
S27 Pb31 Sb11 139.7(3) 2_545 .
S40 Pb31 Sb11 122.5(2) 2_645 .
S38 Pb31 Sb11 68.0(2) 1_545 .
S39 Pb31 Sb11 129.2(2) . .
S37 Pb31 Sb11 70.5(2) 2_545 .
As47 Pb31 Sb11 82.53(12) . .
S18 Pb31 Sb11 52.2(2) . .
S27 Pb31 S17 140.8(3) 2_545 1_655
S40 Pb31 S17 76.5(3) 2_645 1_655
S38 Pb31 S17 62.9(3) 1_545 1_655
S39 Pb31 S17 135.6(3) . 1_655
S37 Pb31 S17 115.3(3) 2_545 1_655
As47 Pb31 S17 53.7(2) . 1_655
S18 Pb31 S17 79.2(3) . 1_655
Sb11 Pb31 S17 46.0(2) . 1_655
S27 Pb31 Sb21 38.9(3) 2_545 2_545
S40 Pb31 Sb21 87.0(2) 2_645 2_545
S38 Pb31 Sb21 122.6(2) 1_545 2_545
S39 Pb31 Sb21 37.2(2) . 2_545
S37 Pb31 Sb21 82.1(3) 2_545 2_545
As47 Pb31 Sb21 112.92(12) . 2_545
S18 Pb31 Sb21 107.8(3) . 2_545
Sb11 Pb31 Sb21 150.19(9) . 2_545
S17 Pb31 Sb21 162.6(2) 1_655 2_545
S27 Pb31 Pb32 93.7(3) 2_545 .
S40 Pb31 Pb32 43.4(2) 2_645 .
S38 Pb31 Pb32 46.55(19) 1_545 .
S39 Pb31 Pb32 133.7(2) . .
S37 Pb31 Pb32 132.3(3) 2_545 .
As47 Pb31 Pb32 74.32(9) . .
S18 Pb31 Pb32 127.6(3) . .
Sb11 Pb31 Pb32 87.36(8) . .
S17 Pb31 Pb32 48.8(2) 1_655 .
Sb21 Pb31 Pb32 120.69(8) 2_545 .
S40 Pb32 S28 83.4(4) 2_645 1_545
S40 Pb32 S39 91.3(3) 2_645 1_655
S28 Pb32 S39 77.2(3) 1_545 1_655
S40 Pb32 S38 88.4(3) 2_645 1_545
S28 Pb32 S38 82.2(3) 1_545 1_545
S39 Pb32 S38 159.3(3) 1_655 1_545
S40 Pb32 S37 161.2(3) 2_645 2_645
S28 Pb32 S37 78.4(4) 1_545 2_645
S39 Pb32 S37 89.4(3) 1_655 2_645
S38 Pb32 S37 84.5(3) 1_545 2_645
S40 Pb32 S17 86.3(3) 2_645 1_655
S28 Pb32 S17 150.2(4) 1_545 1_655
S39 Pb32 S17 131.1(3) 1_655 1_655
S38 Pb32 S17 69.6(3) 1_545 1_655
S37 Pb32 S17 107.3(3) 2_645 1_655
S40 Pb32 As46 64.5(2) 2_645 .
S28 Pb32 As46 140.1(3) 1_545 .
S39 Pb32 As46 80.4(2) 1_655 .
S38 Pb32 As46 117.7(2) 1_545 .
S37 Pb32 As46 134.0(2) 2_645 .
S17 Pb32 As46 54.7(2) 1_655 .
S40 Pb32 S18 130.2(3) 2_645 1_655
S28 Pb32 S18 139.1(4) 1_545 1_655
S39 Pb32 S18 79.4(3) 1_655 1_655
S38 Pb32 S18 116.1(3) 1_545 1_655
S37 Pb32 S18 68.3(3) 2_645 1_655
S17 Pb32 S18 66.0(3) 1_655 1_655
As46 Pb32 S18 65.8(2) . 1_655
S40 Pb32 As12 126.3(2) 2_645 1_655
S28 Pb32 As12 142.6(3) 1_545 1_655
S39 Pb32 As12 118.8(2) 1_655 1_655
S38 Pb32 As12 77.2(2) 1_545 1_655
S37 Pb32 As12 68.9(2) 2_645 1_655
S17 Pb32 As12 40.2(2) 1_655 1_655
As46 Pb32 As12 77.27(13) . 1_655
S18 Pb32 As12 39.5(3) 1_655 1_655
S40 Pb32 Sb12 126.3(2) 2_645 1_655
S28 Pb32 Sb12 142.6(3) 1_545 1_655
S39 Pb32 Sb12 118.8(2) 1_655 1_655
S38 Pb32 Sb12 77.2(2) 1_545 1_655
S37 Pb32 Sb12 68.9(2) 2_645 1_655
S17 Pb32 Sb12 40.2(2) 1_655 1_655
As46 Pb32 Sb12 77.27(13) . 1_655
S18 Pb32 Sb12 39.5(3) 1_655 1_655
As12 Pb32 Sb12 0.00(5) 1_655 1_655
S40 Pb32 Sb21 87.8(2) 2_645 2_645
S28 Pb32 Sb21 39.2(3) 1_545 2_645
S39 Pb32 Sb21 38.0(2) 1_655 2_645
S38 Pb32 Sb21 121.4(2) 1_545 2_645
S37 Pb32 Sb21 81.2(2) 2_645 2_645
S17 Pb32 Sb21 167.4(2) 1_655 2_645
As46 Pb32 Sb21 112.77(12) . 2_645
S18 Pb32 Sb21 110.3(3) 1_655 2_645
As12 Pb32 Sb21 143.42(10) 1_655 2_645
Sb12 Pb32 Sb21 143.42(10) 1_655 2_645
S40 Pb32 Ag34 47.8(2) 2_645 1_655
S28 Pb32 Ag34 85.4(3) 1_545 1_655
S39 Pb32 Ag34 45.0(2) 1_655 1_655
S38 Pb32 Ag34 135.7(2) 1_545 1_655
S37 Pb32 Ag34 134.1(2) 2_645 1_655
S17 Pb32 Ag34 107.9(2) 1_655 1_655
As46 Pb32 Ag34 55.81(12) . 1_655
S18 Pb32 Ag34 100.9(3) 1_655 1_655
As12 Pb32 Ag34 130.60(11) 1_655 1_655
Sb12 Pb32 Ag34 130.60(11) 1_655 1_655
Sb21 Pb32 Ag34 60.31(9) 2_645 1_655
S51 Cu33 S25 163.0(8) 2_645 .
S51 Cu33 S39 99.7(5) 2_645 .
S25 Cu33 S39 94.5(5) . .
S51 Cu33 Sb20 124.0(5) 2_645 3_665
S25 Cu33 Sb20 40.8(4) . 3_665
S39 Cu33 Sb20 135.2(4) . 3_665
S51 Cu33 Sb21 137.1(4) 2_645 2_545
S25 Cu33 Sb21 56.3(4) . 2_545
S39 Cu33 Sb21 38.2(2) . 2_545
Sb20 Cu33 Sb21 97.1(2) 3_665 2_545
S51 Cu33 Sb22 127.1(6) 2_645 2_645
S25 Cu33 Sb22 43.9(4) . 2_645
S39 Cu33 Sb22 88.0(3) . 2_645
Sb20 Cu33 Sb22 59.5(2) 3_665 2_645
Sb21 Cu33 Sb22 61.33(17) 2_545 2_645
S51 Cu33 Pb22 127.1(6) 2_645 2_645
S25 Cu33 Pb22 43.9(4) . 2_645
S39 Cu33 Pb22 88.0(3) . 2_645
Sb20 Cu33 Pb22 59.5(2) 3_665 2_645
Sb21 Cu33 Pb22 61.33(17) 2_545 2_645
Sb22 Cu33 Pb22 0.00(10) 2_645 2_645
S51 Cu33 Sb19 131.8(5) 2_645 3_665
S25 Cu33 Sb19 55.9(4) . 3_665
S39 Cu33 Sb19 92.9(4) . 3_665
Sb20 Cu33 Sb19 66.30(18) 3_665 3_665
Sb21 Cu33 Sb19 72.5(2) 2_545 3_665
Sb22 Cu33 Sb19 99.6(2) 2_645 3_665
Pb22 Cu33 Sb19 99.6(2) 2_645 3_665
S51 Cu33 Pb31 86.0(4) 2_645 .
S25 Cu33 Pb31 97.3(4) . .
S39 Cu33 Pb31 46.5(3) . .
Sb20 Cu33 Pb31 121.2(4) 3_665 .
Sb21 Cu33 Pb31 59.99(16) 2_545 .
Sb22 Cu33 Pb31 62.21(19) 2_645 .
Pb22 Cu33 Pb31 62.21(19) 2_645 .
Sb19 Cu33 Pb31 132.3(3) 3_665 .
S51 Cu33 Pb35 79.9(4) 2_645 3_665
S25 Cu33 Pb35 96.0(4) . 3_665
S39 Cu33 Pb35 137.0(5) . 3_665
Sb20 Cu33 Pb35 67.39(17) 3_665 3_665
Sb21 Cu33 Pb35 132.7(3) 2_545 3_665
Sb22 Cu33 Pb35 126.7(3) 2_645 3_665
Pb22 Cu33 Pb35 126.7(3) 2_645 3_665
Sb19 Cu33 Pb35 60.27(18) 3_665 3_665
Pb31 Cu33 Pb35 165.9(3) . 3_665
S51 Cu33 Ag34 80.7(4) 2_645 1_655
S25 Cu33 Ag34 82.8(5) . 1_655
S39 Cu33 Ag34 132.6(5) . 1_655
Sb20 Cu33 Ag34 56.3(2) 3_665 1_655
Sb21 Cu33 Ag34 118.9(3) 2_545 1_655
Sb22 Cu33 Ag34 57.9(2) 2_645 1_655
Pb22 Cu33 Ag34 57.9(2) 2_645 1_655
Sb19 Cu33 Ag34 122.2(3) 3_665 1_655
Pb31 Cu33 Ag34 86.8(3) . 1_655
Pb35 Cu33 Ag34 90.1(2) 3_665 1_655
S51 Bi33 S25 147.5(9) 2_645 .
S51 Bi33 S41 104.6(7) 2_645 .
S25 Bi33 S41 97.9(6) . .
S51 Bi33 S39 101.7(5) 2_645 .
S25 Bi33 S39 94.4(5) . .
S41 Bi33 S39 105.5(7) . .
S51 Bi33 Sb19 141.8(6) 2_645 3_665
S25 Bi33 Sb19 59.8(4) . 3_665
S41 Bi33 Sb19 38.8(4) . 3_665
S39 Bi33 Sb19 100.0(5) . 3_665
S51 Bi33 Sb21 137.1(5) 2_645 2_545
S25 Bi33 Sb21 56.6(4) . 2_545
S41 Bi33 Sb21 102.2(5) . 2_545
S39 Bi33 Sb21 38.3(3) . 2_545
Sb19 Bi33 Sb21 75.4(3) 3_665 2_545
S51 Bi33 Sb20 116.9(6) 2_645 3_665
S25 Bi33 Sb20 38.2(4) . 3_665
S41 Bi33 Sb20 92.0(4) . 3_665
S39 Bi33 Sb20 132.0(5) . 3_665
Sb19 Bi33 Sb20 66.9(2) 3_665 3_665
Sb21 Bi33 Sb20 94.8(3) 2_545 3_665
S51 Bi33 Pb35 82.6(4) 2_645 3_665
S25 Bi33 Pb35 97.5(4) . 3_665
S41 Bi33 Pb35 45.4(3) . 3_665
S39 Bi33 Pb35 149.8(7) . 3_665
Sb19 Bi33 Pb35 63.4(2) 3_665 3_665
Sb21 Bi33 Pb35 138.7(4) 2_545 3_665
Sb20 Bi33 Pb35 67.3(2) 3_665 3_665
S51 Bi33 Pb31 81.7(4) 2_645 .
S25 Bi33 Pb31 91.3(5) . .
S41 Bi33 Pb31 148.4(6) . .
S39 Bi33 Pb31 43.4(3) . .
Sb19 Bi33 Pb31 134.0(3) 3_665 .
Sb21 Bi33 Pb31 58.62(19) 2_545 .
Sb20 Bi33 Pb31 113.1(4) 3_665 .
Pb35 Bi33 Pb31 162.2(4) 3_665 .
S51 Bi33 Sb22 115.2(6) 2_645 2_645
S25 Bi33 Sb22 38.7(4) . 2_645
S41 Bi33 Sb22 136.6(5) . 2_645
S39 Bi33 Sb22 83.2(4) . 2_645
Sb19 Bi33 Sb22 98.2(3) 3_665 2_645
Sb21 Bi33 Sb22 58.8(2) 2_545 2_645
Sb20 Bi33 Sb22 55.6(2) 3_665 2_645
Pb35 Bi33 Sb22 122.4(3) 3_665 2_645
Pb31 Bi33 Sb22 58.4(2) . 2_645
S54 Cu34 S26 161.8(5) . 1_455
S54 Cu34 S41 91.2(4) . .
S26 Cu34 S41 89.2(4) 1_455 .
S54 Cu34 Sb19 128.1(3) . 3_665
S26 Cu34 Sb19 50.8(3) 1_455 3_665
S41 Cu34 Sb19 38.4(3) . 3_665
S54 Cu34 Sb20 122.6(3) . 3_565
S26 Cu34 Sb20 39.2(3) 1_455 3_565
S41 Cu34 Sb20 89.8(3) . 3_565
Sb19 Cu34 Sb20 62.62(11) 3_665 3_565
S54 Cu34 Sb21 139.2(4) . 2_545
S26 Cu34 Sb21 58.8(3) 1_455 2_545
S41 Cu34 Sb21 95.0(3) . 2_545
Sb19 Cu34 Sb21 73.44(12) 3_665 2_545
Sb20 Cu34 Sb21 97.75(13) 3_565 2_545
S54 Cu34 Pb32 91.7(3) . 1_455
S26 Cu34 Pb32 99.6(3) 1_455 1_455
S41 Cu34 Pb32 139.9(3) . 1_455
Sb19 Cu34 Pb32 132.37(14) 3_665 1_455
Sb20 Cu34 Pb32 121.18(15) 3_565 1_455
Sb21 Cu34 Pb32 58.93(10) 2_545 1_455
S54 Cu34 Sb22 131.9(3) . 2_545
S26 Cu34 Sb22 45.6(3) 1_455 2_545
S41 Cu34 Sb22 134.7(3) . 2_545
Sb19 Cu34 Sb22 96.30(12) 3_665 2_545
Sb20 Cu34 Sb22 57.98(10) 3_565 2_545
Sb21 Cu34 Sb22 62.98(9) 2_545 2_545
Pb32 Cu34 Sb22 63.55(9) 1_455 2_545
S54 Cu34 Pb22 131.9(3) . 2_545
S26 Cu34 Pb22 45.6(3) 1_455 2_545
S41 Cu34 Pb22 134.7(3) . 2_545
Sb19 Cu34 Pb22 96.30(12) 3_665 2_545
Sb20 Cu34 Pb22 57.98(10) 3_565 2_545
Sb21 Cu34 Pb22 62.98(9) 2_545 2_545
Pb32 Cu34 Pb22 63.55(9) 1_455 2_545
Sb22 Cu34 Pb22 0.00(11) 2_545 2_545
S54 Cu34 Pb36 76.8(3) . 3_565
S26 Cu34 Pb36 90.7(3) 1_455 3_565
S41 Cu34 Pb36 45.2(3) . 3_565
Sb19 Cu34 Pb36 59.21(10) 3_665 3_565
Sb20 Cu34 Pb36 64.36(10) 3_565 3_565
Sb21 Cu34 Pb36 132.55(14) 2_545 3_565
Pb32 Cu34 Pb36 168.09(13) 1_455 3_565
Sb22 Cu34 Pb36 122.14(14) 2_545 3_565
Pb22 Cu34 Pb36 122.14(14) 2_545 3_565
S54 Cu34 Pb45 30.7(3) . .
S26 Cu34 Pb45 160.2(3) 1_455 .
S41 Cu34 Pb45 72.0(3) . .
Sb19 Cu34 Pb45 109.94(14) 3_665 .
Sb20 Cu34 Pb45 142.79(13) 3_565 .
Sb21 Cu34 Pb45 115.56(14) 2_545 .
Pb32 Cu34 Pb45 91.42(10) 1_455 .
Sb22 Cu34 Pb45 152.34(14) 2_545 .
Pb22 Cu34 Pb45 152.34(14) 2_545 .
Pb36 Cu34 Pb45 80.41(9) 3_565 .
S54 Cu34 Sb44 14.6(5) . 1_455
S26 Cu34 Sb44 151.0(6) 1_455 1_455
S41 Cu34 Sb44 103.5(5) . 1_455
Sb19 Cu34 Sb44 137.6(5) 3_665 1_455
Sb20 Cu34 Sb44 113.8(5) 3_565 1_455
Sb21 Cu34 Sb44 143.1(6) 2_545 1_455
Pb32 Cu34 Sb44 87.4(5) 1_455 1_455
Sb22 Cu34 Sb44 117.9(5) 2_545 1_455
Pb22 Cu34 Sb44 117.9(5) 2_545 1_455
Pb36 Cu34 Sb44 80.7(5) 3_565 1_455
Pb45 Cu34 Sb44 44.9(5) . 1_455
S41 Pb35 S42 88.4(3) 3_665 3_665
S41 Pb35 S10 154.5(4) 3_665 .
S42 Pb35 S10 84.9(3) 3_665 .
S41 Pb35 S23 73.9(3) 3_665 .
S42 Pb35 S23 79.1(3) 3_665 .
S10 Pb35 S23 80.6(3) . .
S41 Pb35 S43 127.3(4) 3_665 .
S42 Pb35 S43 136.0(4) 3_665 .
S10 Pb35 S43 71.8(4) . .
S23 Pb35 S43 130.2(4) . .
S41 Pb35 S9 88.9(3) 3_665 .
S42 Pb35 S9 150.3(3) 3_665 .
S10 Pb35 S9 85.0(3) . .
S23 Pb35 S9 71.7(3) . .
S43 Pb35 S9 65.4(4) . .
S41 Pb35 S56 118.7(4) 3_665 .
S42 Pb35 S56 69.2(4) 3_665 .
S10 Pb35 S56 81.7(4) . .
S23 Pb35 S56 144.9(4) . .
S43 Pb35 S56 70.9(4) . .
S9 Pb35 S56 136.3(3) . .
S41 Pb35 S55 67.2(3) 3_665 .
S42 Pb35 S55 111.9(3) 3_665 .
S10 Pb35 S55 137.9(3) . .
S23 Pb35 S55 138.8(3) . .
S43 Pb35 S55 69.7(3) . .
S9 Pb35 S55 94.1(3) . .
S56 Pb35 S55 70.2(4) . .
S41 Pb35 Cu43 89.5(3) 3_665 3_665
S42 Pb35 Cu43 42.1(3) 3_665 3_665
S10 Pb35 Cu43 101.7(3) . 3_665
S23 Pb35 Cu43 119.7(3) . 3_665
S43 Pb35 Cu43 106.2(3) . 3_665
S9 Pb35 Cu43 167.3(3) . 3_665
S56 Pb35 Cu43 36.6(3) . 3_665
S55 Pb35 Cu43 73.8(3) . 3_665
S41 Pb35 Sb42 104.0(3) 3_665 3_665
S42 Pb35 Sb42 103.7(2) 3_665 3_665
S10 Pb35 Sb42 101.5(3) . 3_665
S23 Pb35 Sb42 176.5(2) . 3_665
S43 Pb35 Sb42 48.8(3) . 3_665
S9 Pb35 Sb42 105.6(2) . 3_665
S56 Pb35 Sb42 38.6(3) . 3_665
S55 Pb35 Sb42 38.4(2) . 3_665
Cu43 Pb35 Sb42 62.68(18) 3_665 3_665
S41 Pb35 Pb36 47.3(2) 3_665 1_655
S42 Pb35 Pb36 135.5(3) 3_665 1_655
S10 Pb35 Pb36 132.1(2) . 1_655
S23 Pb35 Pb36 83.5(2) . 1_655
S43 Pb35 Pb36 85.4(3) . 1_655
S9 Pb35 Pb36 47.1(2) . 1_655
S56 Pb35 Pb36 130.1(3) . 1_655
S55 Pb35 Pb36 60.4(2) . 1_655
Cu43 Pb35 Pb36 125.30(14) 3_665 1_655
Sb42 Pb35 Pb36 93.08(7) 3_665 1_655
S41 Pb35 Bi33 38.9(3) 3_665 3_665
S42 Pb35 Bi33 52.3(4) 3_665 3_665
S10 Pb35 Bi33 136.4(3) . 3_665
S23 Pb35 Bi33 83.0(3) . 3_665
S43 Pb35 Bi33 143.9(3) . 3_665
S9 Pb35 Bi33 127.1(3) . 3_665
S56 Pb35 Bi33 89.2(3) . 3_665
S55 Pb35 Bi33 75.4(3) . 3_665
Cu43 Pb35 Bi33 54.0(3) 3_665 3_665
Sb42 Pb35 Bi33 97.13(19) 3_665 3_665
Pb36 Pb35 Bi33 85.2(3) 1_655 3_665
S42 Pb36 S24 77.8(4) 3_665 1_455
S42 Pb36 S41 90.1(3) 3_665 3_565
S24 Pb36 S41 75.5(4) 1_455 3_565
S42 Pb36 S9 153.3(3) 3_665 1_455
S24 Pb36 S9 76.5(4) 1_455 1_455
S41 Pb36 S9 90.6(3) 3_565 1_455
S42 Pb36 S10 85.3(3) 3_665 .
S24 Pb36 S10 83.7(4) 1_455 .
S41 Pb36 S10 159.2(4) 3_565 .
S9 Pb36 S10 84.7(3) 1_455 .
S42 Pb36 S44 132.1(4) 3_665 .
S24 Pb36 S44 137.9(4) 1_455 .
S41 Pb36 S44 123.9(4) 3_565 .
S9 Pb36 S44 67.3(3) 1_455 .
S10 Pb36 S44 72.6(4) . .
S42 Pb36 S56 67.3(4) 3_665 .
S24 Pb36 S56 141.5(4) 1_455 .
S41 Pb36 S56 118.6(4) 3_565 .
S9 Pb36 S56 134.0(3) 1_455 .
S10 Pb36 S56 78.1(4) . .
S44 Pb36 S56 66.9(4) . .
S42 Pb36 S55 115.4(3) 3_665 1_455
S24 Pb36 S55 132.7(4) 1_455 1_455
S41 Pb36 S55 60.1(3) 3_565 1_455
S9 Pb36 S55 87.8(3) 1_455 1_455
S10 Pb36 S55 139.6(3) . 1_455
S44 Pb36 S55 67.9(3) . 1_455
S56 Pb36 S55 79.0(4) . 1_455
S42 Pb36 Cu43 42.7(3) 3_665 3_665
S24 Pb36 Cu43 118.4(4) 1_455 3_665
S41 Pb36 Cu43 88.2(3) 3_565 3_665
S9 Pb36 Cu43 164.1(3) 1_455 3_665
S10 Pb36 Cu43 101.8(3) . 3_665
S44 Pb36 Cu43 100.5(3) . 3_665
S56 Pb36 Cu43 36.6(3) . 3_665
S55 Pb36 Cu43 77.8(3) 1_455 3_665
S42 Pb36 Sb19 82.9(3) 3_665 1_455
S24 Pb36 Sb19 38.7(3) 1_455 1_455
S41 Pb36 Sb19 36.8(3) 3_565 1_455
S9 Pb36 Sb19 81.8(2) 1_455 1_455
S10 Pb36 Sb19 122.5(3) . 1_455
S44 Pb36 Sb19 144.7(3) . 1_455
S56 Pb36 Sb19 142.8(3) . 1_455
S55 Pb36 Sb19 95.5(2) 1_455 1_455
Cu43 Pb36 Sb19 106.16(18) 3_665 1_455
S42 Pb36 Pb35 135.7(2) 3_665 1_455
S24 Pb36 Pb35 88.3(3) 1_455 1_455
S41 Pb36 Pb35 45.7(2) 3_565 1_455
S9 Pb36 Pb35 50.6(2) 1_455 1_455
S10 Pb36 Pb35 135.1(2) . 1_455
S44 Pb36 Pb35 85.0(3) . 1_455
S56 Pb36 Pb35 128.0(3) . 1_455
S55 Pb36 Pb35 49.5(2) 1_455 1_455
Cu43 Pb36 Pb35 120.53(15) 3_665 1_455
Sb19 Pb36 Pb35 61.72(6) 1_455 1_455
S42 Pb36 As17 119.9(2) 3_665 1_455
S24 Pb36 As17 42.1(3) 1_455 1_455
S41 Pb36 As17 79.6(3) 3_565 1_455
S9 Pb36 As17 34.5(2) 1_455 1_455
S10 Pb36 As17 85.2(2) . 1_455
S44 Pb36 As17 100.4(3) . 1_455
S56 Pb36 As17 161.4(3) . 1_455
S55 Pb36 As17 109.6(2) 1_455 1_455
Cu43 Pb36 As17 159.11(19) 3_665 1_455
Sb19 Pb36 As17 54.59(8) 1_455 1_455
Pb35 Pb36 As17 60.79(6) 1_455 1_455
S44 Sb37 S3 95.4(5) 1_655 .
S44 Sb37 S43 98.1(6) 1_655 .
S3 Sb37 S43 95.4(5) . .
S44 Sb37 S46 80.6(4) 1_655 1_655
S3 Sb37 S46 89.9(4) . 1_655
S43 Sb37 S46 174.6(4) . 1_655
S44 Sb37 S45 169.5(5) 1_655 .
S3 Sb37 S45 93.4(4) . .
S43 Sb37 S45 86.9(5) . .
S46 Sb37 S45 93.6(3) 1_655 .
S44 Sb37 S48 88.4(4) 1_655 3_665
S3 Sb37 S48 168.6(4) . 3_665
S43 Sb37 S48 94.7(4) . 3_665
S46 Sb37 S48 80.1(3) 1_655 3_665
S45 Sb37 S48 81.9(3) . 3_665
S44 Sb37 Pb3 97.2(4) 1_655 .
S3 Sb37 Pb3 48.8(3) . .
S43 Sb37 Pb3 46.8(4) . .
S46 Sb37 Pb3 138.5(3) 1_655 .
S45 Sb37 Pb3 92.9(2) . .
S48 Sb37 Pb3 141.4(2) 3_665 .
S44 Sb37 Sb41 48.3(4) 1_655 3_765
S3 Sb37 Sb41 143.6(3) . 3_765
S43 Sb37 Sb41 93.3(4) . 3_765
S46 Sb37 Sb41 81.8(2) 1_655 3_765
S45 Sb37 Sb41 122.4(3) . 3_765
S48 Sb37 Sb41 40.6(2) 3_665 3_765
Pb3 Sb37 Sb41 127.11(12) . 3_765
S44 Sb37 Pb41 48.3(4) 1_655 3_765
S3 Sb37 Pb41 143.6(3) . 3_765
S43 Sb37 Pb41 93.3(4) . 3_765
S46 Sb37 Pb41 81.8(2) 1_655 3_765
S45 Sb37 Pb41 122.4(3) . 3_765
S48 Sb37 Pb41 40.6(2) 3_665 3_765
Pb3 Sb37 Pb41 127.11(12) . 3_765
Sb41 Sb37 Pb41 0.00(10) 3_765 3_765
S44 Sb37 Sb42 94.5(4) 1_655 3_665
S3 Sb37 Sb42 141.7(3) . 3_665
S43 Sb37 Sb42 46.5(4) . 3_665
S46 Sb37 Sb42 128.2(3) 1_655 3_665
S45 Sb37 Sb42 82.2(3) . 3_665
S48 Sb37 Sb42 48.2(2) 3_665 3_665
Pb3 Sb37 Sb42 93.29(10) . 3_665
Sb41 Sb37 Sb42 59.16(9) 3_765 3_665
Pb41 Sb37 Sb42 59.16(9) 3_765 3_665
S44 Sb37 Sb38 41.6(4) 1_655 1_655
S3 Sb37 Sb38 89.3(3) . 1_655
S43 Sb37 Sb38 139.7(4) . 1_655
S46 Sb37 Sb38 39.3(2) 1_655 1_655
S45 Sb37 Sb38 132.8(3) . 1_655
S48 Sb37 Sb38 86.4(2) 3_665 1_655
Pb3 Sb37 Sb38 122.33(13) . 1_655
Sb41 Sb37 Sb38 62.20(9) 3_765 1_655
Pb41 Sb37 Sb38 62.20(9) 3_765 1_655
Sb42 Sb37 Sb38 121.35(12) 3_665 1_655
S44 Sb37 Pb4 49.7(4) 1_655 1_655
S3 Sb37 Pb4 46.2(3) . 1_655
S43 Sb37 Pb4 94.2(4) . 1_655
S46 Sb37 Pb4 88.9(2) 1_655 1_655
S45 Sb37 Pb4 139.5(3) . 1_655
S48 Sb37 Pb4 138.0(2) 3_665 1_655
Pb3 Sb37 Pb4 60.94(8) . 1_655
Sb41 Sb37 Pb4 97.92(10) 3_765 1_655
Pb41 Sb37 Pb4 97.92(10) 3_765 1_655
Sb42 Sb37 Pb4 126.25(11) 3_665 1_655
Sb38 Sb37 Pb4 61.40(8) 1_655 1_655
S4 Sb38 S46 94.8(4) . .
S4 Sb38 S45 91.4(4) . .
S46 Sb38 S45 82.0(4) . .
S4 Sb38 S44 92.8(4) . .
S46 Sb38 S44 83.9(4) . .
S45 Sb38 S44 165.5(5) . .
S4 Sb38 S43 85.6(4) . .
S46 Sb38 S43 168.2(4) . .
S45 Sb38 S43 86.2(4) . .
S44 Sb38 S43 107.9(4) . .
S4 Sb38 S47 173.4(3) . 3_665
S46 Sb38 S47 78.6(3) . 3_665
S45 Sb38 S47 87.7(3) . 3_665
S44 Sb38 S47 86.5(4) . 3_665
S43 Sb38 S47 100.9(3) . 3_665
S4 Sb38 Sb40 94.4(3) . .
S46 Sb38 Sb40 42.0(3) . .
S45 Sb38 Sb40 40.0(3) . .
S44 Sb38 Sb40 125.8(3) . .
S43 Sb38 Sb40 126.2(3) . .
S47 Sb38 Sb40 80.7(2) 3_665 .
S4 Sb38 Sb42 133.5(3) . 3_665
S46 Sb38 Sb42 131.4(3) . 3_665
S45 Sb38 Sb42 90.6(3) . 3_665
S44 Sb38 Sb42 96.6(3) . 3_665
S43 Sb38 Sb42 48.3(3) . 3_665
S47 Sb38 Sb42 53.04(19) 3_665 3_665
Sb40 Sb38 Sb42 115.46(12) . 3_665
S4 Sb38 S56 123.7(3) . .
S46 Sb38 S56 127.4(4) . .
S45 Sb38 S56 125.7(4) . .
S44 Sb38 S56 62.1(4) . .
S43 Sb38 S56 60.5(4) . .
S47 Sb38 S56 61.6(3) 3_665 .
Sb40 Sb38 S56 141.6(2) . .
Sb42 Sb38 S56 35.2(2) 3_665 .
S4 Sb38 As37 90.7(3) . 1_455
S46 Sb38 As37 51.3(3) . 1_455
S45 Sb38 As37 133.2(3) . 1_455
S44 Sb38 As37 32.9(3) . 1_455
S43 Sb38 As37 140.5(3) . 1_455
S47 Sb38 As37 85.1(2) 3_665 1_455
Sb40 Sb38 As37 93.29(11) . 1_455
Sb42 Sb38 As37 120.05(11) 3_665 1_455
S56 Sb38 As37 90.3(3) . 1_455
S4 Sb38 Sb37 90.7(3) . 1_455
S46 Sb38 Sb37 51.3(3) . 1_455
S45 Sb38 Sb37 133.2(3) . 1_455
S44 Sb38 Sb37 32.9(3) . 1_455
S43 Sb38 Sb37 140.5(3) . 1_455
S47 Sb38 Sb37 85.1(2) 3_665 1_455
Sb40 Sb38 Sb37 93.29(11) . 1_455
Sb42 Sb38 Sb37 120.05(11) 3_665 1_455
S56 Sb38 Sb37 90.3(3) . 1_455
As37 Sb38 Sb37 0.00(16) 1_455 1_455
S47 Sb39 S11 95.8(4) . .
S47 Sb39 S48 91.8(4) . 1_655
S11 Sb39 S48 91.1(4) . 1_655
S47 Sb39 S45 83.8(4) . .
S11 Sb39 S45 88.9(4) . .
S48 Sb39 S45 175.7(4) 1_655 .
S47 Sb39 S46 178.0(4) . 1_655
S11 Sb39 S46 84.8(4) . 1_655
S48 Sb39 S46 86.2(3) 1_655 1_655
S45 Sb39 S46 98.1(3) . 1_655
S47 Sb39 S46 79.2(3) . 3_665
S11 Sb39 S46 174.5(4) . 3_665
S48 Sb39 S46 91.4(3) 1_655 3_665
S45 Sb39 S46 88.2(3) . 3_665
S46 Sb39 S46 100.2(3) 1_655 3_665
S47 Sb39 Pb41 47.6(3) . .
S11 Sb39 Pb41 95.7(3) . .
S48 Sb39 Pb41 44.3(3) 1_655 .
S45 Sb39 Pb41 131.4(3) . .
S46 Sb39 Pb41 130.5(2) 1_655 .
S46 Sb39 Pb41 82.7(2) 3_665 .
S47 Sb39 Pb7 48.1(3) . .
S11 Sb39 Pb7 47.7(3) . .
S48 Sb39 Pb7 91.8(3) 1_655 .
S45 Sb39 Pb7 85.0(3) . .
S46 Sb39 Pb7 132.5(2) 1_655 .
S46 Sb39 Pb7 127.3(2) 3_665 .
Pb41 Sb39 Pb7 64.37(8) . .
S47 Sb39 Sb40 49.1(3) . .
S11 Sb39 Sb40 91.8(3) . .
S48 Sb39 Sb40 140.9(3) 1_655 .
S45 Sb39 Sb40 34.8(3) . .
S46 Sb39 Sb40 132.9(2) 1_655 .
S46 Sb39 Sb40 83.2(2) 3_665 .
Pb41 Sb39 Sb40 96.62(10) . .
Pb7 Sb39 Sb40 62.73(8) . .
S45 Sb40 S12 94.1(5) . .
S45 Sb40 S46 93.4(4) . .
S12 Sb40 S46 94.8(4) . .
S45 Sb40 S47 83.7(4) . .
S12 Sb40 S47 87.2(4) . .
S46 Sb40 S47 176.7(4) . .
S45 Sb40 S48 178.3(4) . .
S12 Sb40 S48 86.8(4) . .
S46 Sb40 S48 87.9(3) . .
S47 Sb40 S48 94.9(3) . .
S45 Sb40 S45 94.8(4) . 3_665
S12 Sb40 S45 164.1(4) . 3_665
S46 Sb40 S45 97.7(4) . 3_665
S47 Sb40 S45 80.8(3) . 3_665
S48 Sb40 S45 84.0(3) . 3_665
S45 Sb40 Sb38 48.8(3) . .
S12 Sb40 Sb38 97.1(3) . .
S46 Sb40 Sb38 44.7(3) . .
S47 Sb40 Sb38 132.5(2) . .
S48 Sb40 Sb38 132.5(2) . .
S45 Sb40 Sb38 98.7(3) 3_665 .
S45 Sb40 As40 58.8(3) . 3_665
S12 Sb40 As40 150.2(4) . 3_665
S46 Sb40 As40 98.7(3) . 3_665
S47 Sb40 As40 78.4(2) . 3_665
S48 Sb40 As40 120.0(3) . 3_665
S45 Sb40 As40 36.1(2) 3_665 3_665
Sb38 Sb40 As40 74.95(12) . 3_665
S45 Sb40 Sb40 58.8(3) . 3_665
S12 Sb40 Sb40 150.2(4) . 3_665
S46 Sb40 Sb40 98.7(3) . 3_665
S47 Sb40 Sb40 78.4(2) . 3_665
S48 Sb40 Sb40 120.0(3) . 3_665
S45 Sb40 Sb40 36.1(2) 3_665 3_665
Sb38 Sb40 Sb40 74.95(12) . 3_665
As40 Sb40 Sb40 0.00(12) 3_665 3_665
S45 Sb40 Sb39 47.3(3) . .
S12 Sb40 Sb39 89.6(3) . .
S46 Sb40 Sb39 140.7(3) . .
S47 Sb40 Sb39 36.5(2) . .
S48 Sb40 Sb39 131.3(2) . .
S45 Sb40 Sb39 86.8(2) 3_665 .
Sb38 Sb40 Sb39 96.08(11) . .
As40 Sb40 Sb39 63.39(11) 3_665 .
Sb40 Sb40 Sb39 63.39(11) 3_665 .
S45 Sb40 Sb39 143.5(4) . 1_455
S12 Sb40 Sb39 90.2(3) . 1_455
S46 Sb40 Sb39 50.1(3) . 1_455
S47 Sb40 Sb39 132.7(2) . 1_455
S48 Sb40 Sb39 37.8(2) . 1_455
S45 Sb40 Sb39 90.3(3) 3_665 1_455
Sb38 Sb40 Sb39 94.73(11) . 1_455
As40 Sb40 Sb39 118.70(16) 3_665 1_455
Sb40 Sb40 Sb39 118.70(16) 3_665 1_455
Sb39 Sb40 Sb39 169.12(14) . 1_455
S45 Sb40 Pb6 94.1(3) . .
S12 Sb40 Pb6 42.8(3) . .
S46 Sb40 Pb6 52.0(3) . .
S47 Sb40 Pb6 129.8(2) . .
S48 Sb40 Pb6 87.6(2) . .
S45 Sb40 Pb6 148.9(3) 3_665 .
Sb38 Sb40 Pb6 66.02(9) . .
As40 Sb40 Pb6 140.96(16) 3_665 .
Sb40 Sb40 Pb6 140.96(16) 3_665 .
Sb39 Sb40 Pb6 120.37(12) . .
Sb39 Sb40 Pb6 65.57(8) 1_455 .
S52 Pb41 S48 89.2(4) 1_655 1_655
S52 Pb41 S47 91.6(4) 1_655 .
S48 Pb41 S47 82.8(3) 1_655 .
S52 Pb41 S55 89.0(4) 1_655 3_765
S48 Pb41 S55 88.9(4) 1_655 3_765
S47 Pb41 S55 171.7(4) . 3_765
S52 Pb41 S56 100.9(4) 1_655 3_665
S48 Pb41 S56 163.9(4) 1_655 3_665
S47 Pb41 S56 84.4(4) . 3_665
S55 Pb41 S56 103.7(4) 3_765 3_665
S52 Pb41 S44 174.2(4) 1_655 3_665
S48 Pb41 S44 93.6(4) 1_655 3_665
S47 Pb41 S44 93.8(4) . 3_665
S55 Pb41 S44 86.0(4) 3_765 3_665
S56 Pb41 S44 77.5(4) 3_665 3_665
S52 Pb41 Sb39 91.3(3) 1_655 .
S48 Pb41 Sb39 42.5(3) 1_655 .
S47 Pb41 Sb39 40.4(2) . .
S55 Pb41 Sb39 131.3(3) 3_765 .
S56 Pb41 Sb39 123.9(3) 3_665 .
S44 Pb41 Sb39 94.2(3) 3_665 .
S52 Pb41 Sb42 91.2(3) 1_655 1_655
S48 Pb41 Sb42 51.7(3) 1_655 1_655
S47 Pb41 Sb42 134.4(2) . 1_655
S55 Pb41 Sb42 37.2(3) 3_765 1_655
S56 Pb41 Sb42 139.3(3) 3_665 1_655
S44 Pb41 Sb42 86.6(3) 3_665 1_655
Sb39 Pb41 Sb42 94.11(9) . 1_655
S52 Pb41 As37 146.5(3) 1_655 3_765
S48 Pb41 As37 59.2(3) 1_655 3_765
S47 Pb41 As37 94.6(2) . 3_765
S55 Pb41 As37 80.4(3) 3_765 3_765
S56 Pb41 As37 112.4(3) 3_665 3_765
S44 Pb41 As37 35.0(3) 3_665 3_765
Sb39 Pb41 As37 73.11(10) . 3_765
Sb42 Pb41 As37 61.59(9) 1_655 3_765
S52 Pb41 Sb37 146.5(3) 1_655 3_765
S48 Pb41 Sb37 59.2(3) 1_655 3_765
S47 Pb41 Sb37 94.6(2) . 3_765
S55 Pb41 Sb37 80.4(3) 3_765 3_765
S56 Pb41 Sb37 112.4(3) 3_665 3_765
S44 Pb41 Sb37 35.0(3) 3_665 3_765
Sb39 Pb41 Sb37 73.11(10) . 3_765
Sb42 Pb41 Sb37 61.59(9) 1_655 3_765
As37 Pb41 Sb37 0.00(12) 3_765 3_765
S52 Pb41 Pb7 45.9(3) 1_655 .
S48 Pb41 Pb7 87.0(3) 1_655 .
S47 Pb41 Pb7 45.8(2) . .
S55 Pb41 Pb7 134.7(3) 3_765 .
S56 Pb41 Pb7 91.1(3) 3_665 .
S44 Pb41 Pb7 139.3(3) 3_665 .
Sb39 Pb41 Pb7 60.05(7) . .
Sb42 Pb41 Pb7 123.39(10) 1_655 .
As37 Pb41 Pb7 132.89(10) 3_765 .
Sb37 Pb41 Pb7 132.89(10) 3_765 .
S55 Sb42 S56 100.0(5) 3_665 3_665
S55 Sb42 S50 91.4(4) 3_665 3_665
S56 Sb42 S50 98.4(5) 3_665 3_665
S55 Sb42 S43 84.7(4) 3_665 3_665
S56 Sb42 S43 84.8(5) 3_665 3_665
S50 Sb42 S43 175.4(4) 3_665 3_665
S55 Sb42 S48 86.4(4) 3_665 .
S56 Sb42 S48 171.9(4) 3_665 .
S50 Sb42 S48 86.4(3) 3_665 .
S43 Sb42 S48 90.8(4) 3_665 .
S55 Sb42 S47 173.9(4) 3_665 .
S56 Sb42 S47 82.4(4) 3_665 .
S50 Sb42 S47 82.6(3) 3_665 .
S43 Sb42 S47 101.1(4) 3_665 .
S48 Sb42 S47 91.7(3) . .
S55 Sb42 Pb35 56.9(3) 3_665 3_665
S56 Sb42 Pb35 55.0(4) 3_665 3_665
S50 Sb42 Pb35 127.2(3) 3_665 3_665
S43 Sb42 Pb35 52.3(3) 3_665 3_665
S48 Sb42 Pb35 126.6(2) . 3_665
S47 Sb42 Pb35 128.2(2) . 3_665
S55 Sb42 Sb38 132.8(3) 3_665 3_665
S56 Sb42 Sb38 74.6(4) 3_665 3_665
S50 Sb42 Sb38 135.7(3) 3_665 3_665
S43 Sb42 Sb38 48.3(3) 3_665 3_665
S48 Sb42 Sb38 97.4(2) . 3_665
S47 Sb42 Sb38 53.3(2) . 3_665
Pb35 Sb42 Sb38 85.13(9) 3_665 3_665
S55 Sb42 Sb41 45.1(3) 3_665 1_455
S56 Sb42 Sb41 144.4(4) 3_665 1_455
S50 Sb42 Sb41 90.8(3) 3_665 1_455
S43 Sb42 Sb41 84.7(3) 3_665 1_455
S48 Sb42 Sb41 41.3(2) . 1_455
S47 Sb42 Sb41 133.1(2) . 1_455
Pb35 Sb42 Sb41 92.22(9) 3_665 1_455
Sb38 Sb42 Sb41 120.58(11) 3_665 1_455
S55 Sb42 Pb41 45.1(3) 3_665 1_455
S56 Sb42 Pb41 144.4(4) 3_665 1_455
S50 Sb42 Pb41 90.8(3) 3_665 1_455
S43 Sb42 Pb41 84.7(3) 3_665 1_455
S48 Sb42 Pb41 41.3(2) . 1_455
S47 Sb42 Pb41 133.1(2) . 1_455
Pb35 Sb42 Pb41 92.22(9) 3_665 1_455
Sb38 Sb42 Pb41 120.58(11) 3_665 1_455
Sb41 Sb42 Pb41 0.00(9) 1_455 1_455
S55 Sb42 Cu43 79.2(4) 3_665 .
S56 Sb42 Cu43 30.6(4) 3_665 .
S50 Sb42 Cu43 76.8(3) 3_665 .
S43 Sb42 Cu43 105.0(3) 3_665 .
S48 Sb42 Cu43 157.4(3) . .
S47 Sb42 Cu43 100.7(2) . .
Pb35 Sb42 Cu43 57.92(16) 3_665 .
Sb38 Sb42 Cu43 105.20(14) 3_665 .
Sb41 Sb42 Cu43 122.93(16) 1_455 .
Pb41 Sb42 Cu43 122.93(16) 1_455 .
S55 Sb42 Pb45 45.0(3) 3_665 .
S56 Sb42 Pb45 99.7(4) 3_665 .
S50 Sb42 Pb45 46.7(3) 3_665 .
S43 Sb42 Pb45 129.7(3) 3_665 .
S48 Sb42 Pb45 88.4(2) . .
S47 Sb42 Pb45 129.2(2) . .
Pb35 Sb42 Pb45 89.56(8) 3_665 .
Sb38 Sb42 Pb45 173.78(11) 3_665 .
Sb41 Sb42 Pb45 62.78(8) 1_455 .
Pb41 Sb42 Pb45 62.78(8) 1_455 .
Cu43 Sb42 Pb45 69.11(13) . .
S51 Cu43 S56 119.5(6) 2_645 3_665
S51 Cu43 S54 111.1(5) 2_645 1_655
S56 Cu43 S54 120.2(7) 3_665 1_655
S51 Cu43 S42 103.7(6) 2_645 .
S56 Cu43 S42 91.5(6) 3_665 .
S54 Cu43 S42 105.9(6) 1_655 .
S51 Cu43 Sb44 78.5(9) 2_645 .
S56 Cu43 Sb44 93.8(10) 3_665 .
S54 Cu43 Sb44 66.5(9) 1_655 .
S42 Cu43 Sb44 172.3(9) . .
S51 Cu43 Pb44 74.0(4) 2_645 .
S56 Cu43 Pb44 93.0(5) 3_665 .
S54 Cu43 Pb44 71.8(4) 1_655 .
S42 Cu43 Pb44 175.5(5) . .
Sb44 Cu43 Pb44 5.6(7) . .
S51 Cu43 Ag34 107.0(5) 2_645 1_655
S56 Cu43 Ag34 131.3(5) 3_665 1_655
S54 Cu43 Ag34 45.7(4) 1_655 1_655
S42 Cu43 Ag34 62.6(4) . 1_655
Sb44 Cu43 Ag34 109.7(8) . 1_655
Pb44 Cu43 Ag34 114.1(3) . 1_655
S51 Cu43 Pb36 151.5(5) 2_645 3_665
S56 Cu43 Pb36 61.9(4) 3_665 3_665
S54 Cu43 Pb36 87.7(4) 1_655 3_665
S42 Cu43 Pb36 49.0(3) . 3_665
Sb44 Cu43 Pb36 129.7(8) . 3_665
Pb44 Cu43 Pb36 133.8(3) . 3_665
Ag34 Cu43 Pb36 70.4(2) 1_655 3_665
S51 Cu43 Pb35 90.8(4) 2_645 3_665
S56 Cu43 Pb35 56.4(4) 3_665 3_665
S54 Cu43 Pb35 151.9(5) 1_655 3_665
S42 Cu43 Pb35 49.9(3) . 3_665
Sb44 Cu43 Pb35 137.8(9) . 3_665
Pb44 Cu43 Pb35 133.4(3) . 3_665
Ag34 Cu43 Pb35 112.4(3) 1_655 3_665
Pb36 Cu43 Pb35 65.90(16) 3_665 3_665
S51 Cu43 Sb42 87.7(4) 2_645 .
S56 Cu43 Sb42 32.7(4) 3_665 .
S54 Cu43 Sb42 135.5(5) 1_655 .
S42 Cu43 Sb42 108.0(4) . .
Sb44 Cu43 Sb42 79.3(8) . .
Pb44 Cu43 Sb42 75.9(3) . .
Ag34 Cu43 Sb42 163.8(3) 1_655 .
Pb36 Cu43 Sb42 93.41(19) 3_665 .
Pb35 Cu43 Sb42 59.40(14) 3_665 .
S51 Cu43 Pb41 138.3(5) 2_645 .
S56 Cu43 Pb41 41.9(5) 3_665 .
S54 Cu43 Pb41 79.1(4) 1_655 .
S42 Cu43 Pb41 112.2(4) . .
Sb44 Cu43 Pb41 68.8(8) . .
Pb44 Cu43 Pb41 71.4(2) . .
Ag34 Cu43 Pb41 107.9(2) 1_655 .
Pb36 Cu43 Pb41 64.16(14) 3_665 .
Pb35 Cu43 Pb41 96.42(19) 3_665 .
Sb42 Cu43 Pb41 61.94(16) . .
S34 Pb44 S50 81.5(4) . 3_665
S34 Pb44 S52 74.7(4) . 1_655
S50 Pb44 S52 93.2(3) 3_665 1_655
S34 Pb44 S53 87.4(4) . 2_645
S50 Pb44 S53 97.0(3) 3_665 2_645
S52 Pb44 S53 157.8(4) 1_655 2_645
S34 Pb44 S49 84.3(4) . 1_655
S50 Pb44 S49 165.5(3) 3_665 1_655
S52 Pb44 S49 86.4(3) 1_655 1_655
S53 Pb44 S49 78.8(3) 2_645 1_655
S34 Pb44 Cu43 166.3(3) . .
S50 Pb44 Cu43 89.1(3) 3_665 .
S52 Pb44 Cu43 96.0(3) 1_655 .
S53 Pb44 Cu43 103.8(3) 2_645 .
S49 Pb44 Cu43 105.5(3) 1_655 .
S34 Pb44 S54 141.9(4) . 1_655
S50 Pb44 S54 128.6(4) 3_665 1_655
S52 Pb44 S54 80.2(3) 1_655 1_655
S53 Pb44 S54 107.9(3) 2_645 1_655
S49 Pb44 S54 65.7(3) 1_655 1_655
Cu43 Pb44 S54 42.1(3) . 1_655
S34 Pb44 S51 145.9(4) . 2_645
S50 Pb44 S51 82.3(3) 3_665 2_645
S52 Pb44 S51 136.1(4) 1_655 2_645
S53 Pb44 S51 65.1(3) 2_645 2_645
S49 Pb44 S51 107.9(3) 1_655 2_645
Cu43 Pb44 S51 40.6(3) . 2_645
S54 Pb44 S51 69.5(3) 1_655 2_645
S34 Pb44 As47 125.9(3) . .
S50 Pb44 As47 112.2(3) 3_665 .
S52 Pb44 As47 148.3(3) 1_655 .
S53 Pb44 As47 40.6(2) 2_645 .
S49 Pb44 As47 73.7(2) 1_655 .
Cu43 Pb44 As47 67.0(2) . .
S54 Pb44 As47 69.2(2) 1_655 .
S51 Pb44 As47 38.3(2) 2_645 .
S34 Pb44 As46 122.9(3) . .
S50 Pb44 As46 152.3(3) 3_665 .
S52 Pb44 As46 105.2(3) 1_655 .
S53 Pb44 As46 73.4(3) 2_645 .
S49 Pb44 As46 39.9(2) 1_655 .
Cu43 Pb44 As46 68.9(2) . .
S54 Pb44 As46 39.2(2) 1_655 .
S51 Pb44 As46 70.0(2) 2_645 .
As47 Pb44 As46 44.45(12) . .
S34 Pb44 Pb7 49.6(3) . .
S50 Pb44 Pb7 51.1(2) 3_665 .
S52 Pb44 Pb7 50.5(2) 1_655 .
S53 Pb44 Pb7 125.0(3) 2_645 .
S49 Pb44 Pb7 120.3(2) 1_655 .
Cu43 Pb44 Pb7 116.6(2) . .
S54 Pb44 Pb7 127.1(3) 1_655 .
S51 Pb44 Pb7 131.7(3) 2_645 .
As47 Pb44 Pb7 160.88(18) . .
As46 Pb44 Pb7 154.36(18) . .
S52 Sb44 S49 94.7(14) 1_655 1_655
S52 Sb44 S34 77.3(13) 1_655 .
S49 Sb44 S34 87.6(15) 1_655 .
S52 Sb44 S54 87.2(13) 1_655 1_655
S49 Sb44 S54 70.9(10) 1_655 1_655
S34 Sb44 S54 152.4(17) . 1_655
S52 Sb44 S53 160(2) 1_655 2_645
S49 Sb44 S53 79.1(12) 1_655 2_645
S34 Sb44 S53 83.2(13) . 2_645
S54 Sb44 S53 108.4(14) 1_655 2_645
S52 Sb44 S50 92.1(13) 1_655 3_665
S49 Sb44 S50 161.1(19) 1_655 3_665
S34 Sb44 S50 76.8(11) . 3_665
S54 Sb44 S50 127.1(18) 1_655 3_665
S53 Sb44 S50 88.5(11) 2_645 3_665
S52 Sb44 Cu43 100.4(15) 1_655 .
S49 Sb44 Cu43 110.9(14) 1_655 .
S34 Sb44 Cu43 161.5(18) . .
S54 Sb44 Cu43 43.6(7) 1_655 .
S53 Sb44 Cu43 99.8(13) 2_645 .
S50 Sb44 Cu43 85.0(13) 3_665 .
S52 Sb44 As46 114.6(14) 1_655 .
S49 Sb44 As46 42.1(6) 1_655 .
S34 Sb44 As46 127.0(18) . .
S54 Sb44 As46 41.4(6) 1_655 .
S53 Sb44 As46 73.5(10) 2_645 .
S50 Sb44 As46 146.4(16) 3_665 .
Cu43 Sb44 As46 70.9(10) . .
S52 Sb44 S51 138.2(19) 1_655 2_645
S49 Sb44 S51 108.9(14) 1_655 2_645
S34 Sb44 S51 135.7(15) . 2_645
S54 Sb44 S51 69.8(10) 1_655 2_645
S53 Sb44 S51 61.4(8) 2_645 2_645
S50 Sb44 S51 76.6(10) 3_665 2_645
Cu43 Sb44 S51 39.3(6) . 2_645
As46 Sb44 S51 69.9(9) . 2_645
S52 Sb44 As47 157.1(16) 1_655 .
S49 Sb44 As47 74.7(10) 1_655 .
S34 Sb44 As47 121.6(15) . .
S54 Sb44 As47 70.2(9) 1_655 .
S53 Sb44 As47 39.3(6) 2_645 .
S50 Sb44 As47 104.4(12) 3_665 .
Cu43 Sb44 As47 66.0(9) . .
As46 Sb44 As47 44.7(6) . .
S51 Sb44 As47 37.0(5) 2_645 .
S52 Sb44 Pb7 50.4(8) 1_655 .
S49 Sb44 Pb7 125.2(16) 1_655 .
S34 Sb44 Pb7 48.9(7) . .
S54 Sb44 Pb7 132.4(14) 1_655 .
S53 Sb44 Pb7 118.3(13) 2_645 .
S50 Sb44 Pb7 49.7(7) 3_665 .
Cu43 Sb44 Pb7 115.6(14) . .
As46 Sb44 Pb7 163.4(14) . .
S51 Sb44 Pb7 125.3(13) 2_645 .
As47 Sb44 Pb7 151.5(12) . .
S55 Pb45 S50 73.2(3) 3_665 3_665
S55 Pb45 S51 79.0(3) 3_665 2_645
S50 Pb45 S51 86.6(3) 3_665 2_645
S55 Pb45 S52 79.9(4) 3_665 .
S50 Pb45 S52 85.7(3) 3_665 .
S51 Pb45 S52 158.8(3) 2_645 .
S55 Pb45 S54 77.7(4) 3_665 .
S50 Pb45 S54 150.0(3) 3_665 .
S51 Pb45 S54 95.3(3) 2_645 .
S52 Pb45 S54 81.9(3) . .
S55 Pb45 S33 134.2(3) 3_665 .
S50 Pb45 S33 68.2(3) 3_665 .
S51 Pb45 S33 121.4(3) 2_645 .
S52 Pb45 S33 73.5(3) . .
S54 Pb45 S33 132.4(3) . .
S55 Pb45 S49 138.5(3) 3_665 .
S50 Pb45 S49 138.8(3) 3_665 .
S51 Pb45 S49 119.5(3) 2_645 .
S52 Pb45 S49 78.3(3) . .
S54 Pb45 S49 64.6(3) . .
S33 Pb45 S49 70.9(3) . .
S55 Pb45 S53 136.0(3) 3_665 2_645
S50 Pb45 S53 83.5(3) 3_665 2_645
S51 Pb45 S53 62.6(3) 2_645 2_645
S52 Pb45 S53 135.7(3) . 2_645
S54 Pb45 S53 123.9(3) . 2_645
S33 Pb45 S53 62.6(3) . 2_645
S49 Pb45 S53 82.1(2) . 2_645
S55 Pb45 Sb44 98.4(8) 3_665 1_455
S50 Pb45 Sb44 127.2(7) 3_665 1_455
S51 Pb45 Sb44 144.2(7) 2_645 1_455
S52 Pb45 Sb44 42.1(7) . 1_455
S54 Pb45 Sb44 49.9(7) . 1_455
S33 Pb45 Sb44 86.2(8) . 1_455
S49 Pb45 Sb44 44.0(7) . 1_455
S53 Pb45 Sb44 125.2(8) 2_645 1_455
S55 Pb45 As46 112.3(3) 3_665 1_455
S50 Pb45 As46 173.4(2) 3_665 1_455
S51 Pb45 As46 97.8(2) 2_645 1_455
S52 Pb45 As46 91.7(2) . 1_455
S54 Pb45 As46 34.8(2) . 1_455
S33 Pb45 As46 105.3(2) . 1_455
S49 Pb45 As46 34.63(17) . 1_455
S53 Pb45 As46 94.2(2) 2_645 1_455
Sb44 Pb45 As46 49.7(6) 1_455 1_455
S55 Pb45 Pb44 96.3(3) 3_665 .
S50 Pb45 Pb44 44.5(2) 3_665 .
S51 Pb45 Pb44 53.8(2) 2_645 .
S52 Pb45 Pb44 127.5(2) . .
S54 Pb45 Pb44 149.1(3) . .
S33 Pb45 Pb44 72.9(2) . .
S49 Pb45 Pb44 124.93(19) . .
S53 Pb45 Pb44 44.3(2) 2_645 .
Sb44 Pb45 Pb44 159.1(7) 1_455 .
As46 Pb45 Pb44 135.59(11) 1_455 .
S55 Pb45 Sb42 36.1(3) 3_665 .
S50 Pb45 Sb42 37.3(2) 3_665 .
S51 Pb45 Sb42 78.4(2) 2_645 .
S52 Pb45 Sb42 83.6(2) . .
S54 Pb45 Sb42 113.8(2) . .
S33 Pb45 Sb42 103.3(2) . .
S49 Pb45 Sb42 161.88(17) . .
S53 Pb45 Sb42 110.9(2) 2_645 .
Sb44 Pb45 Sb42 119.9(7) 1_455 .
As46 Pb45 Sb42 148.41(12) 1_455 .
Pb44 Pb45 Sb42 66.61(9) . .
S49 As46 S54 97.5(4) 1_655 1_655
S49 As46 As47 105.7(3) 1_655 .
S54 As46 As47 102.6(4) 1_655 .
S49 As46 Pb32 131.8(3) 1_655 .
S54 As46 Pb32 117.5(4) 1_655 .
As47 As46 Pb32 98.15(17) . .
S49 As46 Sb44 56.0(9) 1_655 .
S54 As46 Sb44 63.1(9) 1_655 .
As47 As46 Sb44 72.2(7) . .
Pb32 As46 Sb44 169.9(8) . .
S49 As46 Ag34 138.8(3) 1_655 1_655
S54 As46 Ag34 45.7(3) 1_655 1_655
As47 As46 Ag34 101.1(2) . 1_655
Pb32 As46 Ag34 72.81(13) . 1_655
Sb44 As46 Ag34 105.4(9) . 1_655
S49 As46 Pb44 58.5(3) 1_655 .
S54 As46 Pb44 65.3(4) 1_655 .
As47 As46 Pb44 67.65(17) . .
Pb32 As46 Pb44 165.51(18) . .
Sb44 As46 Pb44 4.6(7) . .
Ag34 As46 Pb44 106.14(19) 1_655 .
S49 As46 Pb45 57.0(3) 1_655 1_655
S54 As46 Pb45 49.6(3) 1_655 1_655
As47 As46 Pb45 136.21(19) . 1_655
Pb32 As46 Pb45 123.79(13) . 1_655
Sb44 As46 Pb45 65.0(7) . 1_655
Ag34 As46 Pb45 82.01(14) 1_655 1_655
Pb44 As46 Pb45 69.56(12) . 1_655
S49 As46 Pb13 45.3(3) 1_655 .
S54 As46 Pb13 133.9(4) 1_655 .
As47 As46 Pb13 72.02(16) . .
Pb32 As46 Pb13 108.56(15) . .
Sb44 As46 Pb13 72.0(9) . .
Ag34 As46 Pb13 173.08(18) 1_655 .
Pb44 As46 Pb13 70.76(12) . .
Pb45 As46 Pb13 102.24(11) 1_655 .
S49 As46 Sb12 79.8(3) 1_655 1_655
S54 As46 Sb12 156.7(4) 1_655 1_655
As47 As46 Sb12 100.44(19) . 1_655
Pb32 As46 Sb12 54.70(10) . 1_655
Sb44 As46 Sb12 129.0(9) . 1_655
Ag34 As46 Sb12 125.30(14) 1_655 1_655
Pb44 As46 Sb12 128.55(17) . 1_655
Pb45 As46 Sb12 113.26(14) 1_655 1_655
Pb13 As46 Sb12 58.24(10) . 1_655
S49 As46 Pb14 38.3(3) 1_655 1_655
S54 As46 Pb14 114.2(3) 1_655 1_655
As47 As46 Pb14 129.2(2) . 1_655
Pb32 As46 Pb14 94.78(13) . 1_655
Sb44 As46 Pb14 93.9(9) . 1_655
Ag34 As46 Pb14 129.59(15) 1_655 1_655
Pb44 As46 Pb14 96.63(13) . 1_655
Pb45 As46 Pb14 64.62(8) 1_655 1_655
Pb13 As46 Pb14 57.32(8) . 1_655
Sb12 As46 Pb14 51.07(9) 1_655 1_655
S49 As46 Pb31 131.7(3) 1_655 .
S54 As46 Pb31 119.7(4) 1_655 .
As47 As46 Pb31 40.77(13) . .
Pb32 As46 Pb31 57.38(8) . .
Sb44 As46 Pb31 112.9(7) . .
Ag34 As46 Pb31 88.63(14) 1_655 .
Pb44 As46 Pb31 108.40(14) . .
Pb45 As46 Pb31 169.26(16) 1_655 .
Pb13 As46 Pb31 86.59(9) . .
Sb12 As46 Pb31 76.52(9) 1_655 .
Pb14 As46 Pb31 125.97(13) 1_655 .
S51 As47 S53 96.5(4) 2_645 2_645
S51 As47 As46 106.5(4) 2_645 .
S53 As47 As46 102.6(4) 2_645 .
S51 As47 Pb31 113.0(3) 2_645 .
S53 As47 Pb31 128.7(3) 2_645 .
As46 As47 Pb31 107.44(19) . .
S51 As47 Pb44 67.3(3) 2_645 .
S53 As47 Pb44 55.7(3) 2_645 .
As46 As47 Pb44 67.89(16) . .
Pb31 As47 Pb44 174.84(18) . .
S51 As47 Sb44 69.6(9) 2_645 .
S53 As47 Sb44 58.7(8) 2_645 .
As46 As47 Sb44 63.0(7) . .
Pb31 As47 Sb44 170.2(7) . .
Pb44 As47 Sb44 4.9(6) . .
S51 As47 Pb13 134.7(3) 2_645 .
S53 As47 Pb13 45.2(3) 2_645 .
As46 As47 Pb13 69.69(16) . .
Pb31 As47 Pb13 110.79(15) . .
Pb44 As47 Pb13 70.11(13) . .
Sb44 As47 Pb13 69.2(9) . .
S51 As47 Pb45 44.7(3) 2_645 .
S53 As47 Pb45 57.1(3) 2_645 .
As46 As47 Pb45 130.78(19) . .
Pb31 As47 Pb45 120.14(13) . .
Pb44 As47 Pb45 63.98(12) . .
Sb44 As47 Pb45 68.7(7) . .
Pb13 As47 Pb45 102.15(12) . .
S51 As47 Pb14 108.7(3) 2_645 .
S53 As47 Pb14 36.1(3) 2_645 .
As46 As47 Pb14 127.3(2) . .
Pb31 As47 Pb14 93.31(11) . .
Pb44 As47 Pb14 91.39(14) . .
Sb44 As47 Pb14 94.7(8) . .
Pb13 As47 Pb14 57.68(8) . .
Pb45 As47 Pb14 64.39(8) . .
S51 As47 Pb32 123.4(3) 2_645 .
S53 As47 Pb32 132.7(3) 2_645 .
As46 As47 Pb32 46.29(12) . .
Pb31 As47 Pb32 61.15(9) . .
Pb44 As47 Pb32 114.12(14) . .
Sb44 As47 Pb32 109.3(7) . .
Pb13 As47 Pb32 87.58(10) . .
Pb45 As47 Pb32 168.07(15) . .
Pb14 As47 Pb32 127.37(13) . .
S51 As47 Sb11 153.4(3) 2_645 .
S53 As47 Sb11 82.5(3) 2_645 .
As46 As47 Sb11 99.60(19) . .
Pb31 As47 Sb11 52.43(9) . .
Pb44 As47 Sb11 129.47(17) . .
Sb44 As47 Sb11 129.0(9) . .
Pb13 As47 Sb11 59.92(9) . .
Pb45 As47 Sb11 118.38(12) . .
Pb14 As47 Sb11 56.52(8) . .
Pb32 As47 Sb11 72.41(9) . .
S51 As47 Ag34 74.1(3) 2_645 1_655
S53 As47 Ag34 137.9(3) 2_645 1_655
As46 As47 Ag34 45.84(16) . 1_655
Pb31 As47 Ag34 91.57(13) . 1_655
Pb44 As47 Ag34 83.56(13) . 1_655
Sb44 As47 Ag34 80.0(7) . 1_655
Pb13 As47 Ag34 115.53(12) . 1_655
Pb45 As47 Ag34 117.30(13) . 1_655
Pb14 As47 Ag34 172.81(14) . 1_655
Pb32 As47 Ag34 51.35(8) . 1_655
Sb11 As47 Ag34 123.56(13) . 1_655
Sb15 S1 Pb4 106.3(4) . 1_655
Sb15 S1 Pb1 97.5(4) . .
Pb4 S1 Pb1 156.1(4) 1_655 .
Sb15 S1 Pb3 104.2(4) . .
Pb4 S1 Pb3 84.3(3) 1_655 .
Pb1 S1 Pb3 92.9(3) . .
Sb15 S1 Pb2 100.3(4) . 1_655
Pb4 S1 Pb2 92.7(3) 1_655 1_655
Pb1 S1 Pb2 79.9(2) . 1_655
Pb3 S1 Pb2 155.1(4) . 1_655
Sb15 S1 Sb16 59.9(2) . 1_655
Pb4 S1 Sb16 63.39(18) 1_655 1_655
Pb1 S1 Sb16 129.8(3) . 1_655
Pb3 S1 Sb16 134.1(3) . 1_655
Pb2 S1 Sb16 63.59(17) 1_655 1_655
Sb15 S1 Pb6 155.7(4) . 1_655
Pb4 S1 Pb6 62.36(18) 1_655 1_655
Pb1 S1 Pb6 94.5(2) . 1_655
Pb3 S1 Pb6 96.2(2) . 1_655
Pb2 S1 Pb6 61.07(16) 1_655 1_655
Sb16 S1 Pb6 96.33(18) 1_655 1_655
Sb15 S1 Pb5 152.7(4) . .
Pb4 S1 Pb5 95.8(2) 1_655 .
Pb1 S1 Pb5 62.49(17) . .
Pb3 S1 Pb5 61.55(17) . .
Pb2 S1 Pb5 94.3(2) 1_655 .
Sb16 S1 Pb5 147.0(2) 1_655 .
Pb6 S1 Pb5 50.71(11) 1_655 .
Sb15 S1 Sb17 58.3(2) . .
Pb4 S1 Sb17 65.31(18) 1_655 .
Pb1 S1 Sb17 133.1(3) . .
Pb3 S1 Sb17 61.10(17) . .
Pb2 S1 Sb17 139.0(3) 1_655 .
Sb16 S1 Sb17 75.49(16) 1_655 .
Pb6 S1 Sb17 124.5(2) 1_655 .
Pb5 S1 Sb17 120.8(2) . .
Sb15 S1 Sb16 60.3(2) . .
Pb4 S1 Sb16 133.8(3) 1_655 .
Pb1 S1 Sb16 61.85(17) . .
Pb3 S1 Sb16 60.67(17) . .
Pb2 S1 Sb16 131.8(3) 1_655 .
Sb16 S1 Sb16 120.1(2) 1_655 .
Pb6 S1 Sb16 143.5(2) 1_655 .
Pb5 S1 Sb16 92.84(17) . .
Sb17 S1 Sb16 71.30(14) . .
Sb15 S1 Sb37 139.2(4) . .
Pb4 S1 Sb37 50.25(16) 1_655 .
Pb1 S1 Sb37 111.6(3) . .
Pb3 S1 Sb37 48.37(15) . .
Pb2 S1 Sb37 112.2(2) 1_655 .
Sb16 S1 Sb37 113.5(2) 1_655 .
Pb6 S1 Sb37 51.80(12) 1_655 .
Pb5 S1 Sb37 49.98(11) . .
Sb17 S1 Sb37 80.92(16) . .
Sb16 S1 Sb37 108.65(19) . .
Sb16 S2 Pb4 100.5(3) . .
Sb16 S2 Pb2 101.6(4) . .
Pb4 S2 Pb2 93.2(3) . .
Sb16 S2 Pb3 104.4(4) . .
Pb4 S2 Pb3 83.4(3) . .
Pb2 S2 Pb3 153.9(3) . .
Sb16 S2 Pb1 103.4(3) . .
Pb4 S2 Pb1 156.1(3) . .
Pb2 S2 Pb1 82.1(2) . .
Pb3 S2 Pb1 90.5(3) . .
Sb16 S2 Sb18 54.9(2) . .
Pb4 S2 Sb18 62.96(18) . .
Pb2 S2 Sb18 138.0(3) . .
Pb3 S2 Sb18 62.24(18) . .
Pb1 S2 Sb18 133.3(3) . .
Sb16 S2 Sb15 58.3(2) . 1_455
Pb4 S2 Sb15 62.53(18) . 1_455
Pb2 S2 Sb15 62.71(18) . 1_455
Pb3 S2 Sb15 134.7(3) . 1_455
Pb1 S2 Sb15 132.4(3) . 1_455
Sb18 S2 Sb15 75.45(16) . 1_455
Sb16 S2 Sb15 64.8(2) . .
Pb4 S2 Sb15 135.1(3) . .
Pb2 S2 Sb15 130.3(3) . .
Pb3 S2 Sb15 62.26(18) . .
Pb1 S2 Sb15 58.22(16) . .
Sb18 S2 Sb15 75.22(17) . .
Sb15 S2 Sb15 123.0(2) 1_455 .
Sb16 S2 Pb6 152.4(4) . .
Pb4 S2 Pb6 61.90(17) . .
Pb2 S2 Pb6 61.26(17) . .
Pb3 S2 Pb6 95.0(2) . .
Pb1 S2 Pb6 95.8(2) . .
Sb18 S2 Pb6 122.0(2) . .
Sb15 S2 Pb6 94.10(19) 1_455 .
Sb15 S2 Pb6 142.8(2) . .
Sb16 S2 Pb5 158.0(4) . .
Pb4 S2 Pb5 94.9(2) . .
Pb2 S2 Pb5 93.1(2) . .
Pb3 S2 Pb5 61.65(17) . .
Pb1 S2 Pb5 62.17(16) . .
Sb18 S2 Pb5 121.3(2) . .
Sb15 S2 Pb5 143.8(2) 1_455 .
Sb15 S2 Pb5 93.14(18) . .
Pb6 S2 Pb5 49.68(10) . .
Sb16 S2 Sb38 136.1(3) . .
Pb4 S2 Sb38 48.39(15) . .
Pb2 S2 Sb38 109.1(2) . .
Pb3 S2 Sb38 50.55(15) . .
Pb1 S2 Sb38 111.1(2) . .
Sb18 S2 Sb38 81.44(16) . .
Sb15 S2 Sb38 110.27(19) 1_455 .
Sb15 S2 Sb38 112.2(2) . .
Pb6 S2 Sb38 48.58(10) . .
Pb5 S2 Sb38 49.81(10) . .
Sb37 S3 Pb4 100.1(4) . 1_655
Sb37 S3 Pb3 96.1(4) . .
Pb4 S3 Pb3 85.9(3) 1_655 .
Sb37 S3 Pb5 104.8(4) . .
Pb4 S3 Pb5 155.1(4) 1_655 .
Pb3 S3 Pb5 90.6(3) . .
Sb37 S3 Pb6 108.4(4) . 1_655
Pb4 S3 Pb6 89.8(3) 1_655 1_655
Pb3 S3 Pb6 155.5(4) . 1_655
Pb5 S3 Pb6 83.3(3) . 1_655
Sb37 S3 Sb38 61.1(3) . 1_655
Pb4 S3 Sb38 61.5(2) 1_655 1_655
Pb3 S3 Sb38 132.8(3) . 1_655
Pb5 S3 Sb38 133.2(3) . 1_655
Pb6 S3 Sb38 63.5(2) 1_655 1_655
Sb37 S3 Sb38 57.8(3) . .
Pb4 S3 Sb38 133.8(3) 1_655 .
Pb3 S3 Sb38 60.4(2) . .
Pb5 S3 Sb38 62.5(2) . .
Pb6 S3 Sb38 133.9(3) 1_655 .
Sb38 S3 Sb38 118.7(2) 1_655 .
Sb37 S3 Sb39 60.1(3) . .
Pb4 S3 Sb39 135.2(3) 1_655 .
Pb3 S3 Sb39 132.5(3) . .
Pb5 S3 Sb39 61.64(19) . .
Pb6 S3 Sb39 64.0(2) 1_655 .
Sb38 S3 Sb39 74.06(17) 1_655 .
Sb38 S3 Sb39 72.46(17) . .
Sb37 S3 Pb1 154.3(4) . .
Pb4 S3 Pb1 94.8(3) 1_655 .
Pb3 S3 Pb1 64.1(2) . .
Pb5 S3 Pb1 61.78(19) . .
Pb6 S3 Pb1 92.3(2) 1_655 .
Sb38 S3 Pb1 144.4(3) 1_655 .
Sb38 S3 Pb1 96.9(2) . .
Sb39 S3 Pb1 120.4(2) . .
Sb37 S3 Pb2 156.8(4) . 1_655
Pb4 S3 Pb2 62.8(2) 1_655 1_655
Pb3 S3 Pb2 98.0(3) . 1_655
Pb5 S3 Pb2 93.4(2) . 1_655
Pb6 S3 Pb2 58.96(18) 1_655 1_655
Sb38 S3 Pb2 96.0(2) 1_655 1_655
Sb38 S3 Pb2 145.3(3) . 1_655
Sb39 S3 Pb2 119.8(2) . 1_655
Pb1 S3 Pb2 48.40(11) . 1_655
Sb37 S3 Sb15 134.5(4) . .
Pb4 S3 Sb15 51.90(18) 1_655 .
Pb3 S3 Sb15 52.75(18) . .
Pb5 S3 Sb15 107.4(3) . .
Pb6 S3 Sb15 106.6(3) 1_655 .
Sb38 S3 Sb15 112.9(2) 1_655 .
Sb38 S3 Sb15 112.3(2) . .
Sb39 S3 Sb15 165.4(2) . .
Pb1 S3 Sb15 46.46(11) . .
Pb2 S3 Sb15 48.28(11) 1_655 .
Sb38 S4 Pb4 100.5(4) . .
Sb38 S4 Pb3 103.5(3) . .
Pb4 S4 Pb3 86.3(3) . .
Sb38 S4 Pb6 102.0(3) . .
Pb4 S4 Pb6 90.7(3) . .
Pb3 S4 Pb6 154.5(4) . .
Sb38 S4 Pb5 105.0(4) . .
Pb4 S4 Pb5 154.3(4) . .
Pb3 S4 Pb5 90.1(3) . .
Pb6 S4 Pb5 81.7(3) . .
Sb38 S4 Sb40 53.6(2) . .
Pb4 S4 Sb40 132.7(3) . .
Pb3 S4 Sb40 133.9(3) . .
Pb6 S4 Sb40 63.19(18) . .
Pb5 S4 Sb40 64.60(19) . .
Sb38 S4 Sb37 63.2(2) . .
Pb4 S4 Sb37 132.3(3) . .
Pb3 S4 Sb37 58.36(17) . .
Pb6 S4 Sb37 135.1(3) . .
Pb5 S4 Sb37 64.24(18) . .
Sb40 S4 Sb37 75.72(17) . .
Sb38 S4 Sb37 58.9(2) . 1_455
Pb4 S4 Sb37 58.42(18) . 1_455
Pb3 S4 Sb37 132.2(3) . 1_455
Pb6 S4 Sb37 64.70(19) . 1_455
Pb5 S4 Sb37 135.8(3) . 1_455
Sb40 S4 Sb37 74.55(17) . 1_455
Sb37 S4 Sb37 121.9(2) . 1_455
Sb38 S4 Pb2 153.9(4) . .
Pb4 S4 Pb2 63.72(18) . .
Pb3 S4 Pb2 96.5(3) . .
Pb6 S4 Pb2 59.87(17) . .
Pb5 S4 Pb2 91.5(2) . .
Sb40 S4 Pb2 120.6(2) . .
Sb37 S4 Pb2 142.9(2) . .
Sb37 S4 Pb2 95.17(18) 1_455 .
Sb38 S4 Pb1 156.8(4) . .
Pb4 S4 Pb1 96.6(3) . .
Pb3 S4 Pb1 61.98(19) . .
Pb6 S4 Pb1 93.3(2) . .
Pb5 S4 Pb1 59.70(18) . .
Sb40 S4 Pb1 121.9(2) . .
Sb37 S4 Pb1 93.63(19) . .
Sb37 S4 Pb1 144.4(2) 1_455 .
Pb2 S4 Pb1 49.26(11) . .
Sb38 S4 Sb16 137.8(3) . .
Pb4 S4 Sb16 50.05(16) . .
Pb3 S4 Sb16 52.98(17) . .
Pb6 S4 Sb16 107.0(3) . .
Pb5 S4 Sb16 108.8(3) . .
Sb40 S4 Sb16 168.2(2) . .
Sb37 S4 Sb16 111.0(2) . .
Sb37 S4 Sb16 108.0(2) 1_455 .
Pb2 S4 Sb16 48.22(11) . .
Pb1 S4 Sb16 49.54(11) . .
Sb38 S4 Sb10 133.8(3) . .
Pb4 S4 Sb10 111.7(3) . .
Pb3 S4 Sb10 110.6(3) . .
Pb6 S4 Sb10 47.62(16) . .
Pb5 S4 Sb10 46.55(15) . .
Sb40 S4 Sb10 80.24(16) . .
Sb37 S4 Sb10 110.5(2) . .
Sb37 S4 Sb10 112.05(19) 1_455 .
Pb2 S4 Sb10 49.26(10) . .
Pb1 S4 Sb10 50.04(11) . .
Sb16 S4 Sb10 88.22(16) . .
Sb9 S5 Pb6 105.9(4) 2_655 1_655
Sb9 S5 Pb2 98.3(4) 2_655 1_655
Pb6 S5 Pb2 90.0(3) 1_655 1_655
Sb9 S5 Pb1 99.9(3) 2_655 .
Pb6 S5 Pb1 153.9(4) 1_655 .
Pb2 S5 Pb1 82.4(3) 1_655 .
Sb9 S5 Pb5 106.2(4) 2_655 .
Pb6 S5 Pb5 85.6(3) 1_655 .
Pb2 S5 Pb5 155.4(4) 1_655 .
Pb1 S5 Pb5 91.0(3) . .
Sb9 S5 Sb11 52.5(2) 2_655 2_655
Pb6 S5 Sb11 134.1(3) 1_655 2_655
Pb2 S5 Sb11 59.98(18) 1_655 2_655
Pb1 S5 Sb11 61.67(18) . 2_655
Pb5 S5 Sb11 136.0(3) . 2_655
Sb9 S5 Sb10 60.5(2) 2_655 .
Pb6 S5 Sb10 130.5(3) 1_655 .
Pb2 S5 Sb10 136.7(3) 1_655 .
Pb1 S5 Sb10 66.70(19) . .
Pb5 S5 Sb10 58.52(18) . .
Sb11 S5 Sb10 78.39(17) 2_655 .
Sb9 S5 Sb10 60.8(2) 2_655 1_655
Pb6 S5 Sb10 58.82(18) 1_655 1_655
Pb2 S5 Sb10 63.62(18) 1_655 1_655
Pb1 S5 Sb10 135.5(3) . 1_655
Pb5 S5 Sb10 131.6(3) . 1_655
Sb11 S5 Sb10 76.19(17) 2_655 1_655
Sb10 S5 Sb10 120.0(2) . 1_655
Sb9 S5 Pb4 155.8(4) 2_655 1_655
Pb6 S5 Pb4 60.79(18) 1_655 1_655
Pb2 S5 Pb4 63.58(18) 1_655 1_655
Pb1 S5 Pb4 93.7(2) . 1_655
Pb5 S5 Pb4 93.4(2) . 1_655
Sb11 S5 Pb4 120.3(2) 2_655 1_655
Sb10 S5 Pb4 143.7(2) . 1_655
Sb10 S5 Pb4 95.63(19) 1_655 1_655
Sb9 S5 Pb3 155.0(4) 2_655 .
Pb6 S5 Pb3 93.9(2) 1_655 .
Pb2 S5 Pb3 96.7(2) 1_655 .
Pb1 S5 Pb3 62.55(17) . .
Pb5 S5 Pb3 59.56(17) . .
Sb11 S5 Pb3 121.5(2) 2_655 .
Sb10 S5 Pb3 95.08(18) . .
Sb10 S5 Pb3 144.2(2) 1_655 .
Pb4 S5 Pb3 48.78(10) 1_655 .
Sb9 S5 Sb15 133.8(3) 2_655 .
Pb6 S5 Sb15 107.9(3) 1_655 .
Pb2 S5 Sb15 51.80(16) 1_655 .
Pb1 S5 Sb15 48.59(15) . .
Pb5 S5 Sb15 106.8(2) . .
Sb11 S5 Sb15 81.32(17) 2_655 .
Sb10 S5 Sb15 114.1(2) . .
Sb10 S5 Sb15 114.4(2) 1_655 .
Pb4 S5 Sb15 48.12(11) 1_655 .
Pb3 S5 Sb15 48.32(11) . .
Sb10 S6 Pb2 110.5(4) . .
Sb10 S6 Pb5 97.2(4) . .
Pb2 S6 Pb5 152.1(4) . .
Sb10 S6 Pb6 98.8(4) . .
Pb2 S6 Pb6 89.9(3) . .
Pb5 S6 Pb6 82.8(3) . .
Sb10 S6 Pb1 109.0(4) . .
Pb2 S6 Pb1 84.4(3) . .
Pb5 S6 Pb1 89.5(3) . .
Pb6 S6 Pb1 151.9(4) . .
Sb10 S6 Sb9 63.3(3) . 2
Pb2 S6 Sb9 60.5(2) . 2
Pb5 S6 Sb9 135.6(3) . 2
Pb6 S6 Sb9 63.4(2) . 2
Pb1 S6 Sb9 133.7(3) . 2
Sb10 S6 Sb9 60.5(3) . 2_655
Pb2 S6 Sb9 132.5(3) . 2_655
Pb5 S6 Sb9 64.2(2) . 2_655
Pb6 S6 Sb9 136.1(3) . 2_655
Pb1 S6 Sb9 60.19(19) . 2_655
Sb9 S6 Sb9 122.5(2) 2 2_655
Sb10 S6 Sb12 70.4(3) . 2
Pb2 S6 Sb12 59.53(19) . 2
Pb5 S6 Sb12 137.5(3) . 2
Pb6 S6 Sb12 138.2(3) . 2
Pb1 S6 Sb12 59.48(18) . 2
Sb9 S6 Sb12 76.17(18) 2 2
Sb9 S6 Sb12 74.80(17) 2_655 2
Sb10 S6 Pb4 154.9(4) . .
Pb2 S6 Pb4 62.07(19) . .
Pb5 S6 Pb4 91.5(2) . .
Pb6 S6 Pb4 58.90(18) . .
Pb1 S6 Pb4 94.5(2) . .
Sb9 S6 Pb4 94.3(2) 2 .
Sb9 S6 Pb4 143.2(3) 2_655 .
Sb12 S6 Pb4 117.2(2) 2 .
Sb10 S6 Pb3 152.9(4) . .
Pb2 S6 Pb3 94.5(2) . .
Pb5 S6 Pb3 59.09(18) . .
Pb6 S6 Pb3 91.4(2) . .
Pb1 S6 Pb3 61.72(18) . .
Sb9 S6 Pb3 142.5(3) 2 .
Sb9 S6 Pb3 95.0(2) 2_655 .
Sb12 S6 Pb3 116.8(2) 2 .
Pb4 S6 Pb3 48.28(11) . .
Sb10 S6 Pb30 29.3(2) . .
Pb2 S6 Pb30 89.7(2) . .
Pb5 S6 Pb30 117.1(3) . .
Pb6 S6 Pb30 120.5(3) . .
Pb1 S6 Pb30 87.0(2) . .
Sb9 S6 Pb30 65.24(15) 2 .
Sb9 S6 Pb30 60.13(14) 2_655 .
Sb12 S6 Pb30 41.11(10) 2 .
Pb4 S6 Pb30 151.4(2) . .
Pb3 S6 Pb30 147.8(2) . .
Sb11 S7 Pb2 99.4(4) . 2_545
Sb11 S7 Pb1 99.8(4) . 2_645
Pb2 S7 Pb1 84.8(3) 2_545 2_645
Sb11 S7 Pb13 105.2(4) . .
Pb2 S7 Pb13 155.2(4) 2_545 .
Pb1 S7 Pb13 88.8(3) 2_645 .
Sb11 S7 Pb14 101.3(4) . .
Pb2 S7 Pb14 94.5(3) 2_545 .
Pb1 S7 Pb14 158.7(4) 2_645 .
Pb13 S7 Pb14 83.0(3) . .
Sb11 S7 Sb15 161.0(4) . 2_645
Pb2 S7 Sb15 69.1(2) 2_545 2_645
Pb1 S7 Sb15 65.0(2) 2_645 2_645
Pb13 S7 Sb15 86.5(2) . 2_645
Pb14 S7 Sb15 94.8(3) . 2_645
Sb11 S7 Sb12 63.2(2) . .
Pb2 S7 Sb12 64.1(2) 2_545 .
Pb1 S7 Sb12 139.4(3) 2_645 .
Pb13 S7 Sb12 130.2(3) . .
Pb14 S7 Sb12 55.85(17) . .
Sb15 S7 Sb12 120.3(3) 2_645 .
Sb11 S7 Sb9 52.9(2) . .
Pb2 S7 Sb9 61.53(19) 2_545 .
Pb1 S7 Sb9 62.09(19) 2_645 .
Pb13 S7 Sb9 134.5(3) . .
Pb14 S7 Sb9 135.5(3) . .
Sb15 S7 Sb9 108.3(2) 2_645 .
Sb12 S7 Sb9 79.62(18) . .
Sb11 S7 Sb12 62.6(3) . 1_655
Pb2 S7 Sb12 135.9(3) 2_545 1_655
Pb1 S7 Sb12 61.7(2) 2_645 1_655
Pb13 S7 Sb12 58.04(18) . 1_655
Pb14 S7 Sb12 127.3(3) . 1_655
Sb15 S7 Sb12 114.6(2) 2_645 1_655
Sb12 S7 Sb12 124.6(3) . 1_655
Sb9 S7 Sb12 76.95(18) . 1_655
Sb11 S7 Pb31 30.42(19) . .
Pb2 S7 Pb31 118.9(3) 2_545 .
Pb1 S7 Pb31 122.1(3) 2_645 .
Pb13 S7 Pb31 84.7(2) . .
Pb14 S7 Pb31 76.8(2) . .
Sb15 S7 Pb31 168.5(3) 2_645 .
Sb12 S7 Pb31 61.39(14) . .
Sb9 S7 Pb31 83.22(17) . .
Sb12 S7 Pb31 66.43(15) 1_655 .
Sb11 S7 Sb26 149.7(4) . 2_645
Pb2 S7 Sb26 110.2(3) 2_545 2_645
Pb1 S7 Sb26 77.6(2) 2_645 2_645
Pb13 S7 Sb26 45.00(15) . 2_645
Pb14 S7 Sb26 82.8(2) . 2_645
Sb15 S7 Sb26 42.19(12) 2_645 2_645
Sb12 S7 Sb26 136.0(2) . 2_645
Sb9 S7 Sb26 139.0(2) . 2_645
Sb12 S7 Sb26 90.86(18) 1_655 2_645
Pb31 S7 Sb26 127.7(2) . 2_645
As12 S8 Sb12 0.0(2) 2 2
As12 S8 Pb14 89.2(4) 2 2
Sb12 S8 Pb14 89.2(4) 2 2
As12 S8 Pb1 102.5(4) 2 .
Sb12 S8 Pb1 102.5(4) 2 .
Pb14 S8 Pb1 167.7(4) 2 .
As12 S8 Pb2 100.3(4) 2 .
Sb12 S8 Pb2 100.3(4) 2 .
Pb14 S8 Pb2 95.2(3) 2 .
Pb1 S8 Pb2 86.5(3) . .
As12 S8 Pb13 94.7(4) 2 2_655
Sb12 S8 Pb13 94.7(4) 2 2_655
Pb14 S8 Pb13 85.5(3) 2 2_655
Pb1 S8 Pb13 89.8(3) . 2_655
Pb2 S8 Pb13 165.0(4) . 2_655
As12 S8 Sb16 169.0(5) 2 .
Sb12 S8 Sb16 169.0(5) 2 .
Pb14 S8 Sb16 96.0(3) 2 .
Pb1 S8 Sb16 73.1(2) . .
Pb2 S8 Sb16 69.6(2) . .
Pb13 S8 Sb16 95.4(3) 2_655 .
As12 S8 Sb11 57.5(3) 2 2
Sb12 S8 Sb11 57.5(3) 2 2
Pb14 S8 Sb11 61.1(2) 2 2
Pb1 S8 Sb11 128.7(3) . 2
Pb2 S8 Sb11 57.0(2) . 2
Pb13 S8 Sb11 134.2(3) 2_655 2
Sb16 S8 Sb11 117.0(3) . 2
As12 S8 Sb11 58.7(3) 2 2_655
Sb12 S8 Sb11 58.7(3) 2 2_655
Pb14 S8 Sb11 128.2(3) 2 2_655
Pb1 S8 Sb11 57.7(2) . 2_655
Pb2 S8 Sb11 127.5(3) . 2_655
Pb13 S8 Sb11 60.9(2) 2_655 2_655
Sb16 S8 Sb11 123.4(3) . 2_655
Sb11 S8 Sb11 115.1(2) 2 2_655
As12 S8 Sb10 62.2(3) 2 .
Sb12 S8 Sb10 62.2(3) 2 .
Pb14 S8 Sb10 131.5(3) 2 .
Pb1 S8 Sb10 59.1(2) . .
Pb2 S8 Sb10 57.1(2) . .
Pb13 S8 Sb10 131.8(3) 2_655 .
Sb16 S8 Sb10 107.4(3) . .
Sb11 S8 Sb10 70.43(17) 2 .
Sb11 S8 Sb10 71.19(16) 2_655 .
As12 S8 Sb26 144.0(4) 2 .
Sb12 S8 Sb26 144.0(4) 2 .
Pb14 S8 Sb26 85.4(3) 2 .
Pb1 S8 Sb26 82.8(3) . .
Pb2 S8 Sb26 115.6(3) . .
Pb13 S8 Sb26 49.42(18) 2_655 .
Sb16 S8 Sb26 46.49(14) . .
Sb11 S8 Sb26 142.7(3) 2 .
Sb11 S8 Sb26 97.9(2) 2_655 .
Sb10 S8 Sb26 140.7(3) . .
Sb17 S9 Pb36 100.0(4) . 1_655
Sb17 S9 Pb3 106.4(4) . .
Pb36 S9 Pb3 152.8(4) 1_655 .
Sb17 S9 Pb4 112.3(4) . 1_655
Pb36 S9 Pb4 91.5(3) 1_655 1_655
Pb3 S9 Pb4 84.8(3) . 1_655
Sb17 S9 Pb35 95.8(4) . .
Pb36 S9 Pb35 82.3(3) 1_655 .
Pb3 S9 Pb35 88.4(3) . .
Pb4 S9 Pb35 151.8(4) 1_655 .
Sb17 S9 Sb37 169.9(4) . .
Pb36 S9 Sb37 90.1(3) 1_655 .
Pb3 S9 Sb37 63.8(2) . .
Pb4 S9 Sb37 65.7(2) 1_655 .
Pb35 S9 Sb37 86.8(3) . .
Sb17 S9 Sb15 64.0(3) . .
Pb36 S9 Sb15 136.7(3) 1_655 .
Pb3 S9 Sb15 64.0(2) . .
Pb4 S9 Sb15 63.0(2) 1_655 .
Pb35 S9 Sb15 136.3(3) . .
Sb37 S9 Sb15 107.5(2) . .
Sb17 S9 Sb18 57.8(3) . .
Pb36 S9 Sb18 132.3(3) 1_655 .
Pb3 S9 Sb18 61.3(2) . .
Pb4 S9 Sb18 134.9(3) 1_655 .
Pb35 S9 Sb18 61.6(2) . .
Sb37 S9 Sb18 115.9(3) . .
Sb15 S9 Sb18 75.22(19) . .
Sb17 S9 Sb19 53.2(2) . .
Pb36 S9 Sb19 58.4(2) 1_655 .
Pb3 S9 Sb19 136.2(3) . .
Pb4 S9 Sb19 137.1(3) 1_655 .
Pb35 S9 Sb19 60.47(19) . .
Sb37 S9 Sb19 135.4(3) . .
Sb15 S9 Sb19 117.0(3) . .
Sb18 S9 Sb19 76.30(19) . .
Sb17 S9 Sb18 66.6(3) . 1_655
Pb36 S9 Sb18 62.4(2) 1_655 1_655
Pb3 S9 Sb18 135.3(3) . 1_655
Pb4 S9 Sb18 61.1(2) 1_655 1_655
Pb35 S9 Sb18 135.2(3) . 1_655
Sb37 S9 Sb18 117.9(3) . 1_655
Sb15 S9 Sb18 74.49(19) . 1_655
Sb18 S9 Sb18 123.9(3) . 1_655
Sb19 S9 Sb18 77.13(19) . 1_655
Sb18 S10 Pb35 103.1(4) . .
Sb18 S10 Pb36 103.1(4) . .
Pb35 S10 Pb36 87.3(3) . .
Sb18 S10 Pb4 100.1(4) . .
Pb35 S10 Pb4 156.5(5) . .
Pb36 S10 Pb4 90.9(3) . .
Sb18 S10 Pb3 97.8(4) . .
Pb35 S10 Pb3 89.8(3) . .
Pb36 S10 Pb3 158.9(5) . .
Pb4 S10 Pb3 83.5(3) . .
Sb18 S10 Sb38 159.9(4) . .
Pb35 S10 Sb38 91.0(3) . .
Pb36 S10 Sb38 91.7(3) . .
Pb4 S10 Sb38 65.7(2) . .
Pb3 S10 Sb38 67.5(2) . .
Sb18 S10 Sb17 56.3(3) . .
Pb35 S10 Sb17 60.6(2) . .
Pb36 S10 Sb17 131.0(3) . .
Pb4 S10 Sb17 133.3(3) . .
Pb3 S10 Sb17 63.7(2) . .
Sb38 S10 Sb17 122.2(3) . .
Sb18 S10 Sb16 51.1(3) . .
Pb35 S10 Sb16 134.7(3) . .
Pb36 S10 Sb16 130.4(3) . .
Pb4 S10 Sb16 60.7(2) . .
Pb3 S10 Sb16 63.4(2) . .
Sb38 S10 Sb16 108.9(2) . .
Sb17 S10 Sb16 74.59(18) . .
Sb18 S10 Sb17 61.3(3) . 1_455
Pb35 S10 Sb17 131.5(3) . 1_455
Pb36 S10 Sb17 57.01(19) . 1_455
Pb4 S10 Sb17 64.4(2) . 1_455
Pb3 S10 Sb17 135.3(3) . 1_455
Sb38 S10 Sb17 119.0(3) . 1_455
Sb17 S10 Sb17 117.1(3) . 1_455
Sb16 S10 Sb17 73.71(18) . 1_455
Sb18 S10 Sb20 63.8(3) . .
Pb35 S10 Sb20 60.2(2) . .
Pb36 S10 Sb20 57.7(2) . .
Pb4 S10 Sb20 136.1(3) . .
Pb3 S10 Sb20 136.5(3) . .
Sb38 S10 Sb20 136.3(3) . .
Sb17 S10 Sb20 73.83(18) . .
Sb16 S10 Sb20 114.7(3) . .
Sb17 S10 Sb20 72.48(17) 1_455 .
Sb18 S10 Sb42 148.5(4) . 3_665
Pb35 S10 Sb42 45.42(18) . 3_665
Pb36 S10 Sb42 80.3(2) . 3_665
Pb4 S10 Sb42 111.2(3) . 3_665
Pb3 S10 Sb42 82.9(2) . 3_665
Sb38 S10 Sb42 46.93(13) . 3_665
Sb17 S10 Sb42 97.4(2) . 3_665
Sb16 S10 Sb42 145.6(3) . 3_665
Sb17 S10 Sb42 136.1(2) 1_455 3_665
Sb20 S10 Sb42 94.06(19) . 3_665
Sb39 S11 Pb7 93.9(4) . .
Sb39 S11 Pb5 107.4(4) . .
Pb7 S11 Pb5 85.2(3) . .
Sb39 S11 Pb6 111.8(4) . 1_655
Pb7 S11 Pb6 154.3(5) . 1_655
Pb5 S11 Pb6 88.3(3) . 1_655
Sb39 S11 Pb8 98.7(4) . 1_655
Pb7 S11 Pb8 89.2(3) . 1_655
Pb5 S11 Pb8 153.6(5) . 1_655
Pb6 S11 Pb8 85.6(3) 1_655 1_655
Sb39 S11 Sb9 173.6(4) . 2_655
Pb7 S11 Sb9 89.0(3) . 2_655
Pb5 S11 Sb9 67.2(2) . 2_655
Pb6 S11 Sb9 65.6(2) 1_655 2_655
Pb8 S11 Sb9 87.0(3) 1_655 2_655
Sb39 S11 Sb40 62.0(3) . 1_655
Pb7 S11 Sb40 135.9(4) . 1_655
Pb5 S11 Sb40 135.3(3) . 1_655
Pb6 S11 Sb40 61.5(2) 1_655 1_655
Pb8 S11 Sb40 61.7(2) 1_655 1_655
Sb9 S11 Sb40 119.1(3) 2_655 1_655
Sb39 S11 Pb41 52.9(2) . .
Pb7 S11 Pb41 60.1(2) . .
Pb5 S11 Pb41 134.7(4) . .
Pb6 S11 Pb41 135.5(4) 1_655 .
Pb8 S11 Pb41 60.7(2) 1_655 .
Sb9 S11 Pb41 133.2(3) 2_655 .
Sb40 S11 Pb41 76.4(2) 1_655 .
Sb39 S11 Sb37 64.0(3) . .
Pb7 S11 Sb37 130.9(4) . .
Pb5 S11 Sb37 63.7(2) . .
Pb6 S11 Sb37 66.1(2) 1_655 .
Pb8 S11 Sb37 134.9(4) 1_655 .
Sb9 S11 Sb37 109.9(2) 2_655 .
Sb40 S11 Sb37 73.79(19) 1_655 .
Pb41 S11 Sb37 116.9(3) . .
Sb39 S11 Sb40 57.7(3) . .
Pb7 S11 Sb40 59.3(2) . .
Pb5 S11 Sb40 60.8(2) . .
Pb6 S11 Sb40 136.2(3) 1_655 .
Pb8 S11 Sb40 135.7(3) 1_655 .
Sb9 S11 Sb40 119.7(3) 2_655 .
Sb40 S11 Sb40 118.8(3) 1_655 .
Pb41 S11 Sb40 75.97(18) . .
Sb37 S11 Sb40 72.20(18) . .
Sb40 S12 Pb8 105.4(4) . .
Sb40 S12 Pb7 104.1(5) . .
Pb8 S12 Pb7 87.6(3) . .
Sb40 S12 Pb6 103.6(4) . .
Pb8 S12 Pb6 89.2(4) . .
Pb7 S12 Pb6 152.0(5) . .
Sb40 S12 Pb5 103.0(4) . .
Pb8 S12 Pb5 151.5(5) . .
Pb7 S12 Pb5 84.0(3) . .
Pb6 S12 Pb5 85.7(3) . .
Sb40 S12 Sb10 166.1(5) . .
Pb8 S12 Sb10 86.0(3) . .
Pb7 S12 Sb10 83.9(3) . .
Pb6 S12 Sb10 68.1(3) . .
Pb5 S12 Sb10 66.1(2) . .
Sb40 S12 Sb38 52.1(3) . .
Pb8 S12 Sb38 135.0(4) . .
Pb7 S12 Sb38 132.2(4) . .
Pb6 S12 Sb38 65.2(2) . .
Pb5 S12 Sb38 66.7(2) . .
Sb10 S12 Sb38 114.2(3) . .
Sb40 S12 Sb39 60.1(3) . .
Pb8 S12 Sb39 130.6(4) . .
Pb7 S12 Sb39 56.6(2) . .
Pb6 S12 Sb39 138.6(4) . .
Pb5 S12 Sb39 64.5(2) . .
Sb10 S12 Sb39 118.2(3) . .
Sb38 S12 Sb39 76.5(2) . .
Sb40 S12 Sb39 60.0(3) . 1_455
Pb8 S12 Sb39 60.1(2) . 1_455
Pb7 S12 Sb39 133.3(4) . 1_455
Pb6 S12 Sb39 66.6(2) . 1_455
Pb5 S12 Sb39 140.0(4) . 1_455
Sb10 S12 Sb39 122.4(3) . 1_455
Sb38 S12 Sb39 75.5(2) . 1_455
Sb39 S12 Sb39 119.2(3) . 1_455
Sb40 S12 Sb42 62.9(3) . .
Pb8 S12 Sb42 59.3(2) . .
Pb7 S12 Sb42 62.7(2) . .
Pb6 S12 Sb42 136.6(4) . .
Pb5 S12 Sb42 136.3(4) . .
Sb10 S12 Sb42 130.8(3) . .
Sb38 S12 Sb42 115.0(3) . .
Sb39 S12 Sb42 73.40(19) . .
Sb39 S12 Sb42 71.60(18) 1_455 .
Sb10 S13 Sb9 101.3(4) . 2_655
Sb10 S13 Pb5 99.7(4) . .
Sb9 S13 Pb5 96.2(3) 2_655 .
Sb10 S13 Pb7 128.4(4) . .
Sb9 S13 Pb7 129.6(4) 2_655 .
Pb5 S13 Pb7 84.4(3) . .
Sb10 S13 Sb27 114.2(8) . 1_655
Sb9 S13 Sb27 71.9(7) 2_655 1_655
Pb5 S13 Sb27 145.5(8) . 1_655
Pb7 S13 Sb27 79.6(7) . 1_655
Sb10 S13 Sb28 72.0(3) . .
Sb9 S13 Sb28 118.2(3) 2_655 .
Pb5 S13 Sb28 145.4(4) . .
Pb7 S13 Sb28 76.3(2) . .
Sb27 S13 Sb28 58.2(7) 1_655 .
Sb10 S13 Pb27 122.0(4) . 1_655
Sb9 S13 Pb27 64.0(2) 2_655 1_655
Pb5 S13 Pb27 135.8(3) . 1_655
Pb7 S13 Pb27 80.8(2) . 1_655
Sb27 S13 Pb27 11.0(7) 1_655 1_655
Sb28 S13 Pb27 69.2(2) . 1_655
Sb10 S13 Pb6 56.4(2) . .
Sb9 S13 Pb6 133.3(3) 2_655 .
Pb5 S13 Pb6 55.51(18) . .
Pb7 S13 Pb6 87.7(2) . .
Sb27 S13 Pb6 152.1(8) 1_655 .
Sb28 S13 Pb6 94.8(2) . .
Pb27 S13 Pb6 162.1(3) 1_655 .
Sb10 S13 Pb1 65.2(3) . .
Sb9 S13 Pb1 57.41(19) 2_655 .
Pb5 S13 Pb1 61.87(19) . .
Pb7 S13 Pb1 146.1(3) . .
Sb27 S13 Pb1 126.6(8) 1_655 .
Sb28 S13 Pb1 133.7(3) . .
Pb27 S13 Pb1 120.8(2) 1_655 .
Pb6 S13 Pb1 75.95(16) . .
Sb10 S13 Pb30 41.1(2) . .
Sb9 S13 Pb30 75.3(2) 2_655 .
Pb5 S13 Pb30 133.5(3) . .
Pb7 S13 Pb30 136.3(3) . .
Sb27 S13 Pb30 76.1(7) 1_655 .
Sb28 S13 Pb30 60.02(17) . .
Pb27 S13 Pb30 81.97(19) 1_655 .
Pb6 S13 Pb30 97.30(19) . .
Pb1 S13 Pb30 76.04(16) . .
Sb10 S14 Sb9 102.4(4) . 2
Sb10 S14 Pb6 99.3(4) . .
Sb9 S14 Pb6 93.6(4) 2 .
Sb10 S14 Pb8 129.1(5) . .
Sb9 S14 Pb8 128.0(4) 2 .
Pb6 S14 Pb8 86.3(3) . .
Sb10 S14 Pb27 119.0(4) . .
Sb9 S14 Pb27 69.8(3) 2 .
Pb6 S14 Pb27 140.4(4) . .
Pb8 S14 Pb27 77.8(3) . .
Sb10 S14 Sb28 70.5(3) . .
Sb9 S14 Sb28 121.3(4) 2 .
Pb6 S14 Sb28 144.8(4) . .
Pb8 S14 Sb28 76.4(3) . .
Pb27 S14 Sb28 65.5(2) . .
Sb10 S14 Sb27 126.5(7) . .
Sb9 S14 Sb27 62.5(6) 2 .
Pb6 S14 Sb27 130.7(7) . .
Pb8 S14 Sb27 78.7(6) . .
Pb27 S14 Sb27 10.6(6) . .
Sb28 S14 Sb27 76.0(6) . .
Sb10 S14 Pb2 64.1(3) . .
Sb9 S14 Pb2 57.6(2) 2 .
Pb6 S14 Pb2 61.2(2) . .
Pb8 S14 Pb2 147.3(4) . .
Pb27 S14 Pb2 125.4(3) . .
Sb28 S14 Pb2 131.8(3) . .
Sb27 S14 Pb2 119.7(6) . .
Sb10 S14 Pb7 74.3(3) . .
Sb9 S14 Pb7 176.2(4) 2 .
Pb6 S14 Pb7 88.9(3) . .
Pb8 S14 Pb7 55.1(2) . .
Pb27 S14 Pb7 110.0(3) . .
Sb28 S14 Pb7 56.03(18) . .
Sb27 S14 Pb7 117.8(6) . .
Pb2 S14 Pb7 121.5(2) . .
Sb10 S14 Pb5 55.5(3) . .
Sb9 S14 Pb5 131.7(3) 2 .
Pb6 S14 Pb5 55.8(2) . .
Pb8 S14 Pb5 90.0(3) . .
Pb27 S14 Pb5 157.3(3) . .
Sb28 S14 Pb5 93.2(3) . .
Sb27 S14 Pb5 165.8(6) . .
Pb2 S14 Pb5 74.28(17) . .
Pb7 S14 Pb5 48.07(12) . .
Sb10 S14 Pb30 38.3(2) . .
Sb9 S14 Pb30 80.2(3) 2 .
Pb6 S14 Pb30 131.7(3) . .
Pb8 S14 Pb30 134.5(3) . .
Pb27 S14 Pb30 82.1(2) . .
Sb28 S14 Pb30 58.15(17) . .
Sb27 S14 Pb30 88.6(6) . .
Pb2 S14 Pb30 75.98(17) . .
Pb7 S14 Pb30 95.9(2) . .
Pb5 S14 Pb30 93.49(19) . .
As11 S15 Sb11 0.0(2) 2_655 2_655
As11 S15 Sb9 92.5(4) 2_655 2_655
Sb11 S15 Sb9 92.5(4) 2_655 2_655
As11 S15 Pb1 97.1(4) 2_655 .
Sb11 S15 Pb1 97.1(4) 2_655 .
Sb9 S15 Pb1 96.6(4) 2_655 .
As11 S15 Sb12 92.2(4) 2_655 2
Sb11 S15 Sb12 92.2(4) 2_655 2
Sb9 S15 Sb12 174.6(5) 2_655 2
Pb1 S15 Sb12 85.5(3) . 2
As11 S15 Sb10 173.2(5) 2_655 .
Sb11 S15 Sb10 173.2(5) 2_655 .
Sb9 S15 Sb10 86.3(3) 2_655 .
Pb1 S15 Sb10 89.7(3) . .
Sb12 S15 Sb10 88.8(3) 2 .
As11 S15 Pb30 112.8(4) 2_655 .
Sb11 S15 Pb30 112.8(4) 2_655 .
Sb9 S15 Pb30 111.2(4) 2_655 .
Pb1 S15 Pb30 137.3(4) . .
Sb12 S15 Pb30 64.3(2) 2 .
Sb10 S15 Pb30 61.7(2) . .
As11 S15 Sb29 64.9(3) 2_655 2_645
Sb11 S15 Sb29 64.9(3) 2_655 2_645
Sb9 S15 Sb29 65.3(3) 2_655 2_645
Pb1 S15 Sb29 152.5(4) . 2_645
Sb12 S15 Sb29 114.4(3) 2 2_645
Sb10 S15 Sb29 108.6(3) . 2_645
Pb30 S15 Sb29 70.3(2) . 2_645
As11 S15 Pb2 58.7(3) 2_655 1_655
Sb11 S15 Pb2 58.7(3) 2_655 1_655
Sb9 S15 Pb2 59.7(3) 2_655 1_655
Pb1 S15 Pb2 57.7(2) . 1_655
Sb12 S15 Pb2 125.4(3) 2 1_655
Sb10 S15 Pb2 125.6(3) . 1_655
Pb30 S15 Pb2 165.0(4) . 1_655
Sb29 S15 Pb2 94.7(3) 2_645 1_655
As11 S15 Pb13 58.1(2) 2_655 2_655
Sb11 S15 Pb13 58.1(2) 2_655 2_655
Sb9 S15 Pb13 132.8(4) 2_655 2_655
Pb1 S15 Pb13 57.0(2) . 2_655
Sb12 S15 Pb13 52.41(18) 2 2_655
Sb10 S15 Pb13 127.0(3) . 2_655
Pb30 S15 Pb13 114.0(3) . 2_655
Sb29 S15 Pb13 119.3(3) 2_645 2_655
Pb2 S15 Pb13 73.19(17) 1_655 2_655
As11 S15 Pb5 132.7(4) 2_655 .
Sb11 S15 Pb5 132.7(4) 2_655 .
Sb9 S15 Pb5 56.8(2) 2_655 .
Pb1 S15 Pb5 57.7(2) . .
Sb12 S15 Pb5 121.1(3) 2 .
Sb10 S15 Pb5 51.39(17) . .
Pb30 S15 Pb5 111.9(3) . .
Sb29 S15 Pb5 118.4(3) 2_645 .
Pb2 S15 Pb5 74.26(17) 1_655 .
Pb13 S15 Pb5 114.7(2) 2_655 .
As11 S15 Sb27 111.1(6) 2_655 1_655
Sb11 S15 Sb27 111.1(6) 2_655 1_655
Sb9 S15 Sb27 40.6(5) 2_655 1_655
Pb1 S15 Sb27 126.9(5) . 1_655
Sb12 S15 Sb27 134.6(5) 2 1_655
Sb10 S15 Sb27 63.9(5) . 1_655
Pb30 S15 Sb27 70.7(5) . 1_655
Sb29 S15 Sb27 51.8(5) 2_645 1_655
Pb2 S15 Sb27 100.0(5) 1_655 1_655
Pb13 S15 Sb27 169.1(6) 2_655 1_655
Pb5 S15 Sb27 70.3(5) . 1_655
As11 S16 Sb11 0.00(15) 2 2
As11 S16 Sb9 89.8(4) 2 2
Sb11 S16 Sb9 89.8(4) 2 2
As11 S16 Pb2 94.3(4) 2 .
Sb11 S16 Pb2 94.3(4) 2 .
Sb9 S16 Pb2 94.1(4) 2 .
As11 S16 Sb12 88.8(3) 2 2
Sb11 S16 Sb12 88.8(3) 2 2
Sb9 S16 Sb12 178.6(5) 2 2
Pb2 S16 Sb12 86.0(3) . 2
As11 S16 Sb10 175.6(5) 2 .
Sb11 S16 Sb10 175.6(5) 2 .
Sb9 S16 Sb10 89.7(3) 2 .
Pb2 S16 Sb10 90.1(3) . .
Sb12 S16 Sb10 91.6(3) 2 .
As11 S16 Sb29 70.4(3) 2 2_545
Sb11 S16 Sb29 70.4(3) 2 2_545
Sb9 S16 Sb29 70.2(3) 2 2_545
Pb2 S16 Sb29 157.5(4) . 2_545
Sb12 S16 Sb29 109.3(3) 2 2_545
Sb10 S16 Sb29 105.3(3) . 2_545
As11 S16 Pb30 115.0(4) 2 .
Sb11 S16 Pb30 115.0(4) 2 .
Sb9 S16 Pb30 117.6(4) 2 .
Pb2 S16 Pb30 135.3(4) . .
Sb12 S16 Pb30 63.1(2) 2 .
Sb10 S16 Pb30 61.5(2) . .
Sb29 S16 Pb30 67.2(2) 2_545 .
As11 S16 Pb1 57.5(2) 2 1_455
Sb11 S16 Pb1 57.5(2) 2 1_455
Sb9 S16 Pb1 57.6(2) 2 1_455
Pb2 S16 Pb1 55.19(19) . 1_455
Sb12 S16 Pb1 121.5(3) 2 1_455
Sb10 S16 Pb1 125.6(3) . 1_455
Sb29 S16 Pb1 102.3(3) 2_545 1_455
Pb30 S16 Pb1 169.3(3) . 1_455
As11 S16 Pb6 129.4(4) 2 .
Sb11 S16 Pb6 129.4(4) 2 .
Sb9 S16 Pb6 56.6(2) 2 .
Pb2 S16 Pb6 57.01(19) . .
Sb12 S16 Pb6 124.5(3) 2 .
Sb10 S16 Pb6 53.41(18) . .
Sb29 S16 Pb6 120.1(3) 2_545 .
Pb30 S16 Pb6 114.1(3) . .
Pb1 S16 Pb6 72.19(16) 1_455 .
As11 S16 Pb14 55.9(2) 2 2
Sb11 S16 Pb14 55.9(2) 2 2
Sb9 S16 Pb14 131.3(4) 2 2
Pb2 S16 Pb14 60.0(2) . 2
Sb12 S16 Pb14 47.66(16) 2 2
Sb10 S16 Pb14 127.0(3) . 2
Sb29 S16 Pb14 118.2(3) 2_545 2
Pb30 S16 Pb14 108.6(3) . 2
Pb1 S16 Pb14 74.16(16) 1_455 2
Pb6 S16 Pb14 117.0(2) . 2
As11 S16 Pb1 125.6(4) 2 .
Sb11 S16 Pb1 125.6(4) 2 .
Sb9 S16 Pb1 127.8(3) 2 .
Pb2 S16 Pb1 51.62(18) . .
Sb12 S16 Pb1 53.19(18) 2 .
Sb10 S16 Pb1 57.71(19) . .
Sb29 S16 Pb1 150.9(3) 2_545 .
Pb30 S16 Pb1 83.7(2) . .
Pb1 S16 Pb1 106.8(2) 1_455 .
Pb6 S16 Pb1 71.27(15) . .
Pb14 S16 Pb1 69.80(15) 2 .
Sb12 S17 Sb11 105.4(4) . 1_455
Sb12 S17 Pb13 96.9(4) . 1_455
Sb11 S17 Pb13 94.8(4) 1_455 1_455
Sb12 S17 Pb32 78.2(4) . 1_455
Sb11 S17 Pb32 122.1(4) 1_455 1_455
Pb13 S17 Pb32 142.9(4) 1_455 1_455
Sb12 S17 Pb31 134.3(5) . 1_455
Sb11 S17 Pb31 66.0(3) 1_455 1_455
Pb13 S17 Pb31 127.7(4) 1_455 1_455
Pb32 S17 Pb31 71.6(2) 1_455 1_455
Sb12 S17 Pb14 52.6(3) . .
Sb11 S17 Pb14 137.5(4) 1_455 .
Pb13 S17 Pb14 59.0(2) 1_455 .
Pb32 S17 Pb14 91.3(3) 1_455 .
Pb31 S17 Pb14 156.4(3) 1_455 .
Sb12 S17 Pb1 62.5(3) . 2_545
Sb11 S17 Pb1 60.0(2) 1_455 2_545
Pb13 S17 Pb1 62.1(2) 1_455 2_545
Pb32 S17 Pb1 137.6(4) 1_455 2_545
Pb31 S17 Pb1 126.0(3) 1_455 2_545
Pb14 S17 Pb1 77.65(19) . 2_545
Sb12 S17 Pb30 46.9(2) . 2_545
Sb11 S17 Pb30 79.0(3) 1_455 2_545
Pb13 S17 Pb30 137.6(4) 1_455 2_545
Pb32 S17 Pb30 61.8(2) 1_455 2_545
Pb31 S17 Pb30 88.2(2) 1_455 2_545
Pb14 S17 Pb30 98.0(3) . 2_545
Pb1 S17 Pb30 79.19(19) 2_545 2_545
Sb12 S17 Pb14 137.2(4) . 1_455
Sb11 S17 Pb14 56.2(2) 1_455 1_455
Pb13 S17 Pb14 53.0(2) 1_455 1_455
Pb32 S17 Pb14 144.6(4) 1_455 1_455
Pb31 S17 Pb14 77.7(2) 1_455 1_455
Pb14 S17 Pb14 111.9(2) . 1_455
Pb1 S17 Pb14 75.55(19) 2_545 1_455
Pb30 S17 Pb14 135.0(3) 2_545 1_455
Sb12 S17 Sb44 121.8(6) . 1_455
Sb11 S17 Sb44 124.0(6) 1_455 1_455
Pb13 S17 Sb44 54.1(6) 1_455 1_455
Pb32 S17 Sb44 97.1(6) 1_455 1_455
Pb31 S17 Sb44 95.6(6) 1_455 1_455
Pb14 S17 Sb44 69.8(5) . 1_455
Pb1 S17 Sb44 116.2(6) 2_545 1_455
Pb30 S17 Sb44 156.2(6) 2_545 1_455
Pb14 S17 Sb44 68.6(5) 1_455 1_455
Sb12 S17 Pb44 124.8(4) . 1_455
Sb11 S17 Pb44 120.8(4) 1_455 1_455
Pb13 S17 Pb44 53.6(2) 1_455 1_455
Pb32 S17 Pb44 99.0(3) 1_455 1_455
Pb31 S17 Pb44 93.6(3) 1_455 1_455
Pb14 S17 Pb44 72.57(18) . 1_455
Pb1 S17 Pb44 115.7(2) 2_545 1_455
Pb30 S17 Pb44 159.0(3) 2_545 1_455
Pb14 S17 Pb44 65.55(17) 1_455 1_455
Sb44 S17 Pb44 3.3(4) 1_455 1_455
Sb12 S18 Pb14 98.0(5) . .
Sb12 S18 Sb11 93.9(5) . .
Pb14 S18 Sb11 94.4(4) . .
Sb12 S18 Pb32 73.7(4) . 1_455
Pb14 S18 Pb32 143.9(5) . 1_455
Sb11 S18 Pb32 120.9(4) . 1_455
Sb12 S18 Pb31 123.6(5) . .
Pb14 S18 Pb31 134.2(5) . .
Sb11 S18 Pb31 66.9(3) . .
Pb32 S18 Pb31 73.2(3) 1_455 .
Sb12 S18 Pb13 56.6(3) . 1_455
Pb14 S18 Pb13 58.4(3) . 1_455
Sb11 S18 Pb13 131.3(4) . 1_455
Pb32 S18 Pb13 89.6(3) 1_455 1_455
Pb31 S18 Pb13 160.8(4) . 1_455
Sb12 S18 Pb2 57.7(3) . 2_545
Pb14 S18 Pb2 63.5(3) . 2_545
Sb11 S18 Pb2 54.8(2) . 2_545
Pb32 S18 Pb2 129.2(4) 1_455 2_545
Pb31 S18 Pb2 121.0(3) . 2_545
Pb13 S18 Pb2 76.5(2) 1_455 2_545
Sb12 S18 Pb45 132.2(4) . .
Pb14 S18 Pb45 63.7(3) . .
Sb11 S18 Pb45 129.2(4) . .
Pb32 S18 Pb45 95.5(3) 1_455 .
Pb31 S18 Pb45 95.3(3) . .
Pb13 S18 Pb45 77.4(2) 1_455 .
Pb2 S18 Pb45 127.2(3) 2_545 .
Sb12 S18 Pb30 40.2(3) . 2_545
Pb14 S18 Pb30 134.3(5) . 2_545
Sb11 S18 Pb30 76.0(3) . 2_545
Pb32 S18 Pb30 57.2(2) 1_455 2_545
Pb31 S18 Pb30 83.4(3) . 2_545
Pb13 S18 Pb30 94.7(3) 1_455 2_545
Pb2 S18 Pb30 75.2(2) 2_545 2_545
Pb45 S18 Pb30 152.0(3) . 2_545
Sb12 S18 Pb13 128.1(5) . .
Pb14 S18 Pb13 51.2(3) . .
Sb11 S18 Pb13 56.1(2) . .
Pb32 S18 Pb13 156.5(4) 1_455 .
Pb31 S18 Pb13 85.5(3) . .
Pb13 S18 Pb13 109.5(3) 1_455 .
Pb2 S18 Pb13 70.6(2) 2_545 .
Pb45 S18 Pb13 76.2(2) . .
Pb30 S18 Pb13 131.3(3) 2_545 .
Sb12 S18 Sb29 78.6(4) . 1_545
Pb14 S18 Sb29 131.8(4) . 1_545
Sb11 S18 Sb29 39.14(18) . 1_545
Pb32 S18 Sb29 81.9(3) 1_455 1_545
Pb31 S18 Sb29 52.54(19) . 1_545
Pb13 S18 Sb29 134.9(3) 1_455 1_545
Pb2 S18 Sb29 75.2(2) 2_545 1_545
Pb45 S18 Sb29 147.3(3) . 1_545
Pb30 S18 Sb29 44.27(13) 2_545 1_545
Pb13 S18 Sb29 93.2(2) . 1_545
Sb15 S19 Sb26 93.4(4) . .
Sb15 S19 Pb1 101.5(4) . .
Sb26 S19 Pb1 164.7(5) . .
Sb15 S19 Sb16 103.2(5) . .
Sb26 S19 Sb16 80.5(3) . .
Pb1 S19 Sb16 92.6(4) . .
Sb15 S19 Pb13 137.4(5) . 2_655
Sb26 S19 Pb13 83.1(3) . 2_655
Pb1 S19 Pb13 88.2(3) . 2_655
Sb16 S19 Pb13 117.9(4) . 2_655
Sb15 S19 Pb2 61.4(3) . 1_655
Sb26 S19 Pb2 135.8(4) . 1_655
Pb1 S19 Pb2 56.9(2) . 1_655
Sb16 S19 Pb2 137.5(4) . 1_655
Pb13 S19 Pb2 92.1(3) 2_655 1_655
Sb15 S19 Pb3 60.1(3) . .
Sb26 S19 Pb3 122.0(4) . .
Pb1 S19 Pb3 64.3(2) . .
Sb16 S19 Pb3 60.6(2) . .
Pb13 S19 Pb3 151.8(4) 2_655 .
Pb2 S19 Pb3 78.60(18) 1_655 .
Sb15 S19 Pb14 85.6(4) . 2_655
Sb26 S19 Pb14 92.3(3) . 2_655
Pb1 S19 Pb14 92.4(3) . 2_655
Sb16 S19 Pb14 168.9(3) . 2_655
Pb13 S19 Pb14 52.33(19) 2_655 2_655
Pb2 S19 Pb14 52.88(13) 1_655 2_655
Pb3 S19 Pb14 130.5(2) . 2_655
Sb15 S19 Pb2 131.7(4) . .
Sb26 S19 Pb2 116.7(3) . .
Pb1 S19 Pb2 49.73(19) . .
Sb16 S19 Pb2 51.83(19) . .
Pb13 S19 Pb2 85.8(3) 2_655 .
Pb2 S19 Pb2 106.6(2) 1_655 .
Pb3 S19 Pb2 71.80(17) . .
Pb14 S19 Pb2 126.5(2) 2_655 .
Sb15 S19 Sb11 106.6(4) . 2_655
Sb26 S19 Sb11 130.7(4) . 2_655
Pb1 S19 Sb11 47.85(19) . 2_655
Sb16 S19 Sb11 134.0(3) . 2_655
Pb13 S19 Sb11 51.64(19) 2_655 2_655
Pb2 S19 Sb11 45.74(12) 1_655 2_655
Pb3 S19 Sb11 107.0(2) . 2_655
Pb14 S19 Sb11 46.91(12) 2_655 2_655
Pb2 S19 Sb11 82.27(18) . 2_655
Sb15 S19 Pb14 172.8(5) . 2
Sb26 S19 Pb14 81.5(3) . 2
Pb1 S19 Pb14 83.4(3) . 2
Sb16 S19 Pb14 71.1(2) . 2
Pb13 S19 Pb14 47.39(16) 2_655 2
Pb2 S19 Pb14 125.7(3) 1_655 2
Pb3 S19 Pb14 118.4(2) . 2
Pb14 S19 Pb14 99.7(2) 2_655 2
Pb2 S19 Pb14 48.22(11) . 2
Sb11 S19 Pb14 80.56(17) 2_655 2
As15 S20 Sb15 0.0(2) 1_455 1_455
As15 S20 Hg25 104.1(5) 1_455 2
Sb15 S20 Hg25 104.1(5) 1_455 2
As15 S20 Cu25 104.1(5) 1_455 2
Sb15 S20 Cu25 104.1(5) 1_455 2
Hg25 S20 Cu25 0.0(3) 2 2
As15 S20 Sb16 106.6(4) 1_455 .
Sb15 S20 Sb16 106.6(4) 1_455 .
Hg25 S20 Sb16 91.3(4) 2 .
Cu25 S20 Sb16 91.3(4) 2 .
As15 S20 Pb2 94.7(4) 1_455 .
Sb15 S20 Pb2 94.7(4) 1_455 .
Hg25 S20 Pb2 159.3(5) 2 .
Cu25 S20 Pb2 159.3(5) 2 .
Sb16 S20 Pb2 91.3(3) . .
As15 S20 Pb14 132.5(5) 1_455 2
Sb15 S20 Pb14 132.5(5) 1_455 2
Hg25 S20 Pb14 81.3(3) 2 2
Cu25 S20 Pb14 81.3(3) 2 2
Sb16 S20 Pb14 120.6(4) . 2
Pb2 S20 Pb14 79.7(2) . 2
As15 S20 Sb26 53.1(3) 1_455 1_455
Sb15 S20 Sb26 53.1(3) 1_455 1_455
Hg25 S20 Sb26 62.8(3) 2 1_455
Cu25 S20 Sb26 62.8(3) 2 1_455
Sb16 S20 Sb26 135.2(4) . 1_455
Pb2 S20 Sb26 126.1(3) . 1_455
Pb14 S20 Sb26 92.6(2) 2 1_455
As15 S20 Pb4 59.9(3) 1_455 .
Sb15 S20 Pb4 59.9(3) 1_455 .
Hg25 S20 Pb4 134.4(4) 2 .
Cu25 S20 Pb4 134.4(4) 2 .
Sb16 S20 Pb4 59.2(2) . .
Pb2 S20 Pb4 63.06(18) . .
Pb14 S20 Pb4 142.5(3) 2 .
Sb26 S20 Pb4 112.6(2) 1_455 .
As15 S20 Pb1 53.6(3) 1_455 1_455
Sb15 S20 Pb1 53.6(3) 1_455 1_455
Hg25 S20 Pb1 133.6(4) 2 1_455
Cu25 S20 Pb1 133.6(4) 2 1_455
Sb16 S20 Pb1 131.7(4) . 1_455
Pb2 S20 Pb1 53.90(17) . 1_455
Pb14 S20 Pb1 88.2(2) 2 1_455
Sb26 S20 Pb1 72.80(18) 1_455 1_455
Pb4 S20 Pb1 74.35(16) . 1_455
As15 S20 Pb13 78.8(3) 1_455 2
Sb15 S20 Pb13 78.8(3) 1_455 2
Hg25 S20 Pb13 88.2(3) 2 2
Cu25 S20 Pb13 88.2(3) 2 2
Sb16 S20 Pb13 174.5(4) . 2
Pb2 S20 Pb13 87.3(2) . 2
Pb14 S20 Pb13 53.97(16) 2 2
Sb26 S20 Pb13 48.86(13) 1_455 2
Pb4 S20 Pb13 124.4(2) . 2
Pb1 S20 Pb13 50.71(12) 1_455 2
As15 S20 Sb26 138.6(4) 1_455 .
Sb15 S20 Sb26 138.6(4) 1_455 .
Hg25 S20 Sb26 53.9(3) 2 .
Cu25 S20 Sb26 53.9(3) 2 .
Sb16 S20 Sb26 48.6(2) . .
Pb2 S20 Sb26 115.3(3) . .
Pb14 S20 Sb26 82.9(2) 2 .
Sb26 S20 Sb26 116.5(2) 1_455 .
Pb4 S20 Sb26 107.7(2) . .
Pb1 S20 Sb26 167.3(3) 1_455 .
Pb13 S20 Sb26 127.7(2) 2 .
Sb18 S21 Sb17 97.9(4) . .
Sb18 S21 Sb16 88.2(4) . .
Sb17 S21 Sb16 173.3(6) . .
Sb18 S21 Pb3 94.1(4) . .
Sb17 S21 Pb3 92.4(4) . .
Sb16 S21 Pb3 89.9(3) . .
Sb18 S21 Sb15 174.5(5) . .
Sb17 S21 Sb15 86.8(4) . .
Sb16 S21 Sb15 87.3(3) . .
Pb3 S21 Sb15 82.7(3) . .
Sb18 S21 Sb24 86.7(4) . .
Sb17 S21 Sb24 74.7(3) . .
Sb16 S21 Sb24 103.0(4) . .
Pb3 S21 Sb24 167.1(5) . .
Sb15 S21 Sb24 97.4(4) . .
Sb18 S21 Sb26 124.7(4) . .
Sb17 S21 Sb26 115.4(4) . .
Sb16 S21 Sb26 58.4(2) . .
Pb3 S21 Sb26 124.9(3) . .
Sb15 S21 Sb26 54.9(2) . .
Sb24 S21 Sb26 63.6(2) . .
Sb18 S21 Pb35 58.0(3) . .
Sb17 S21 Pb35 57.3(2) . .
Sb16 S21 Pb35 129.0(4) . .
Pb3 S21 Pb35 59.5(2) . .
Sb15 S21 Pb35 123.2(4) . .
Sb24 S21 Pb35 110.9(3) . .
Sb26 S21 Pb35 172.5(3) . .
Sb18 S21 Pb4 55.3(3) . .
Sb17 S21 Pb4 129.9(4) . .
Sb16 S21 Pb4 56.2(2) . .
Pb3 S21 Pb4 54.6(2) . .
Sb15 S21 Pb4 119.3(3) . .
Sb24 S21 Pb4 133.8(4) . .
Sb26 S21 Pb4 114.5(3) . .
Pb35 S21 Pb4 72.91(18) . .
Sb18 S21 Pb23 45.4(3) . .
Sb17 S21 Pb23 114.7(3) . .
Sb16 S21 Pb23 67.8(3) . .
Pb3 S21 Pb23 131.6(4) . .
Sb15 S21 Pb23 134.8(3) . .
Sb24 S21 Pb23 56.0(2) . .
Sb26 S21 Pb23 80.0(2) . .
Pb35 S21 Pb23 101.4(2) . .
Pb4 S21 Pb23 77.9(2) . .
Sb18 S22 Sb16 98.6(4) . .
Sb18 S22 Pb4 96.5(4) . .
Sb16 S22 Pb4 94.1(4) . .
Sb18 S22 Sb15 176.0(5) . 1_455
Sb16 S22 Sb15 85.4(3) . 1_455
Pb4 S22 Sb15 82.5(3) . 1_455
Sb18 S22 Sb17 97.2(4) . 1_455
Sb16 S22 Sb17 163.4(5) . 1_455
Pb4 S22 Sb17 88.9(3) . 1_455
Sb15 S22 Sb17 78.9(3) 1_455 1_455
Sb18 S22 Pb23 82.0(4) . .
Sb16 S22 Pb23 109.7(4) . .
Pb4 S22 Pb23 156.2(4) . .
Sb15 S22 Pb23 97.4(3) 1_455 .
Sb17 S22 Pb23 67.8(2) 1_455 .
Sb18 S22 Pb3 58.3(3) . .
Sb16 S22 Pb3 62.9(2) . .
Pb4 S22 Pb3 57.10(18) . .
Sb15 S22 Pb3 123.6(3) 1_455 .
Sb17 S22 Pb3 131.0(3) 1_455 .
Pb23 S22 Pb3 135.7(3) . .
Sb18 S22 Pb36 58.1(3) . .
Sb16 S22 Pb36 138.6(4) . .
Pb4 S22 Pb36 59.73(19) . .
Sb15 S22 Pb36 118.3(3) 1_455 .
Sb17 S22 Pb36 55.83(18) 1_455 .
Pb23 S22 Pb36 100.7(3) . .
Pb3 S22 Pb36 75.80(17) . .
Sb18 S22 Sb24 49.9(2) . .
Sb16 S22 Sb24 71.4(3) . .
Pb4 S22 Sb24 138.0(3) . .
Sb15 S22 Sb24 132.7(3) 1_455 .
Sb17 S22 Sb24 116.3(3) 1_455 .
Pb23 S22 Sb24 56.27(18) . .
Pb3 S22 Sb24 81.72(18) . .
Pb36 S22 Sb24 105.7(2) . .
Sb18 S22 Pb2 130.5(4) . .
Sb16 S22 Pb2 50.6(2) . .
Pb4 S22 Pb2 56.49(19) . .
Sb15 S22 Pb2 51.94(19) 1_455 .
Sb17 S22 Pb2 120.0(3) 1_455 .
Pb23 S22 Pb2 139.8(3) . .
Pb3 S22 Pb2 72.38(16) . .
Pb36 S22 Pb2 116.2(2) . .
Sb24 S22 Pb2 122.0(2) . .
Sb17 S23 Sb19 93.4(4) . .
Sb17 S23 Pb35 96.5(4) . .
Sb19 S23 Pb35 93.5(4) . .
Sb17 S23 Sb18 87.9(4) . .
Sb19 S23 Sb18 178.6(5) . .
Pb35 S23 Sb18 86.0(3) . .
Sb17 S23 Sb20 175.1(5) . .
Sb19 S23 Sb20 89.4(3) . .
Pb35 S23 Sb20 87.3(3) . .
Sb18 S23 Sb20 89.3(3) . .
Sb17 S23 Sb22 113.7(4) . 2_655
Sb19 S23 Sb22 71.9(3) . 2_655
Pb35 S23 Sb22 146.7(4) . 2_655
Sb18 S23 Sb22 107.9(3) . 2_655
Sb20 S23 Sb22 63.4(2) . 2_655
Sb17 S23 Pb22 113.7(4) . 2_655
Sb19 S23 Pb22 71.9(3) . 2_655
Pb35 S23 Pb22 146.7(4) . 2_655
Sb18 S23 Pb22 107.9(3) . 2_655
Sb20 S23 Pb22 63.4(2) . 2_655
Sb22 S23 Pb22 0.00(11) 2_655 2_655
Sb17 S23 Sb24 61.7(3) . .
Sb19 S23 Sb24 116.8(4) . .
Pb35 S23 Sb24 142.2(4) . .
Sb18 S23 Sb24 64.2(2) . .
Sb20 S23 Sb24 113.5(3) . .
Sb22 S23 Sb24 69.0(2) 2_655 .
Pb22 S23 Sb24 69.0(2) 2_655 .
Sb17 S23 Pb36 60.0(2) . 1_655
Sb19 S23 Pb36 56.4(2) . 1_655
Pb35 S23 Pb36 57.44(19) . 1_655
Sb18 S23 Pb36 124.1(3) . 1_655
Sb20 S23 Pb36 124.9(3) . 1_655
Sb22 S23 Pb36 126.2(3) 2_655 1_655
Pb22 S23 Pb36 126.2(3) 2_655 1_655
Sb24 S23 Pb36 120.2(3) . 1_655
Sb17 S23 Pb3 56.1(2) . .
Sb19 S23 Pb3 127.9(4) . .
Pb35 S23 Pb3 55.81(18) . .
Sb18 S23 Pb3 52.69(18) . .
Sb20 S23 Pb3 124.7(3) . .
Sb22 S23 Pb3 154.9(3) 2_655 .
Pb22 S23 Pb3 154.9(3) 2_655 .
Sb24 S23 Pb3 86.8(2) . .
Pb36 S23 Pb3 71.49(16) 1_655 .
Sb17 S23 Pb36 126.1(3) . .
Sb19 S23 Pb36 125.8(4) . .
Pb35 S23 Pb36 51.60(17) . .
Sb18 S23 Pb36 52.96(18) . .
Sb20 S23 Pb36 54.44(17) . .
Sb22 S23 Pb36 113.0(3) 2_655 .
Pb22 S23 Pb36 113.0(3) 2_655 .
Sb24 S23 Pb36 114.6(2) . .
Pb36 S23 Pb36 109.0(2) 1_655 .
Pb3 S23 Pb36 70.24(14) . .
Sb19 S24 Sb17 89.6(5) . .
Sb19 S24 Pb36 94.1(5) . 1_655
Sb17 S24 Pb36 92.9(5) . 1_655
Sb19 S24 Sb20 90.1(4) . 1_655
Sb17 S24 Sb20 176.6(6) . 1_655
Pb36 S24 Sb20 90.5(4) 1_655 1_655
Sb19 S24 Sb18 179.1(7) . 1_655
Sb17 S24 Sb18 90.0(4) . 1_655
Pb36 S24 Sb18 85.1(4) 1_655 1_655
Sb20 S24 Sb18 90.3(4) 1_655 1_655
Sb19 S24 Sb21 76.3(4) . 2_655
Sb17 S24 Sb21 107.3(4) . 2_655
Pb36 S24 Sb21 157.4(5) 1_655 2_655
Sb20 S24 Sb21 69.4(3) 1_655 2_655
Sb18 S24 Sb21 104.6(4) 1_655 2_655
Sb19 S24 Sb23 117.9(5) . 1_655
Sb17 S24 Sb23 63.7(3) . 1_655
Pb36 S24 Sb23 138.6(5) 1_655 1_655
Sb20 S24 Sb23 113.6(4) 1_655 1_655
Sb18 S24 Sb23 62.7(3) 1_655 1_655
Sb21 S24 Sb23 62.5(2) 2_655 1_655
Sb19 S24 Pb23 117.9(5) . 1_655
Sb17 S24 Pb23 63.7(3) . 1_655
Pb36 S24 Pb23 138.6(5) 1_655 1_655
Sb20 S24 Pb23 113.6(4) 1_655 1_655
Sb18 S24 Pb23 62.7(3) 1_655 1_655
Sb21 S24 Pb23 62.5(2) 2_655 1_655
Sb23 S24 Pb23 0.00(2) 1_655 1_655
Sb19 S24 Ag34 53.1(3) . 3_665
Sb17 S24 Ag34 128.0(5) . 3_665
Pb36 S24 Ag34 60.5(3) 1_655 3_665
Sb20 S24 Ag34 54.0(2) 1_655 3_665
Sb18 S24 Ag34 126.6(4) 1_655 3_665
Sb21 S24 Ag34 98.1(3) 2_655 3_665
Sb23 S24 Ag34 160.6(4) 1_655 3_665
Pb23 S24 Ag34 160.6(4) 1_655 3_665
Sb19 S24 Pb35 56.6(3) . .
Sb17 S24 Pb35 57.2(3) . .
Pb36 S24 Pb35 55.3(3) 1_655 .
Sb20 S24 Pb35 125.1(4) 1_655 .
Sb18 S24 Pb35 122.6(4) 1_655 .
Sb21 S24 Pb35 128.3(4) 2_655 .
Sb23 S24 Pb35 120.3(3) 1_655 .
Pb23 S24 Pb35 120.3(3) 1_655 .
Ag34 S24 Pb35 71.3(2) 3_665 .
Sb19 S24 Pb35 127.1(4) . 1_655
Sb17 S24 Pb35 125.4(4) . 1_655
Pb36 S24 Pb35 51.7(2) 1_655 1_655
Sb20 S24 Pb35 57.1(2) 1_655 1_655
Sb18 S24 Pb35 52.5(2) 1_655 1_655
Sb21 S24 Pb35 118.7(4) 2_655 1_655
Sb23 S24 Pb35 113.3(3) 1_655 1_655
Pb23 S24 Pb35 113.3(3) 1_655 1_655
Ag34 S24 Pb35 74.2(2) 3_665 1_655
Pb35 S24 Pb35 106.9(3) . 1_655
Sb19 S24 Sb22 40.1(2) . 2_655
Sb17 S24 Sb22 72.0(3) . 2_655
Pb36 S24 Sb22 129.4(4) 1_655 2_655
Sb20 S24 Sb22 105.8(3) 1_655 2_655
Sb18 S24 Sb22 140.5(4) 1_655 2_655
Sb21 S24 Sb22 52.10(19) 2_655 2_655
Sb23 S24 Sb22 77.8(2) 1_655 2_655
Pb23 S24 Sb22 77.8(2) 1_655 2_655
Ag34 S24 Sb22 90.9(2) 3_665 2_655
Pb35 S24 Sb22 77.1(2) . 2_655
Pb35 S24 Sb22 161.8(3) 1_655 2_655
Cu33 S25 Sb20 99.4(5) . 3_665
Cu33 S25 Bi33 8.4(4) . .
Sb20 S25 Bi33 102.4(5) 3_665 .
Cu33 S25 Sb22 98.8(5) . 2_645
Sb20 S25 Sb22 93.3(5) 3_665 2_645
Bi33 S25 Sb22 106.4(6) . 2_645
Cu33 S25 Pb22 98.8(5) . 2_645
Sb20 S25 Pb22 93.3(5) 3_665 2_645
Bi33 S25 Pb22 106.4(6) . 2_645
Sb22 S25 Pb22 0.00(15) 2_645 2_645
Cu33 S25 Sb21 85.1(4) . 2_545
Sb20 S25 Sb21 174.5(5) 3_665 2_545
Bi33 S25 Sb21 82.5(5) . 2_545
Sb22 S25 Sb21 82.9(3) 2_645 2_545
Pb22 S25 Sb21 82.9(3) 2_645 2_545
Cu33 S25 Sb19 86.5(5) . 3_665
Sb20 S25 Sb19 92.9(4) 3_665 3_665
Bi33 S25 Sb19 78.6(5) . 3_665
Sb22 S25 Sb19 171.1(5) 2_645 3_665
Pb22 S25 Sb19 171.1(5) 2_645 3_665
Sb21 S25 Sb19 90.5(4) 2_545 3_665
Cu33 S25 Sb20 150.2(5) . 1_545
Sb20 S25 Sb20 108.0(4) 3_665 1_545
Bi33 S25 Sb20 149.4(6) . 1_545
Sb22 S25 Sb20 68.6(3) 2_645 1_545
Pb22 S25 Sb20 68.6(3) 2_645 1_545
Sb21 S25 Sb20 67.0(2) 2_545 1_545
Sb19 S25 Sb20 103.4(4) 3_665 1_545
Cu33 S25 Sb22 144.0(5) . 4_565
Sb20 S25 Sb22 66.8(3) 3_665 4_565
Bi33 S25 Sb22 138.0(6) . 4_565
Sb22 S25 Sb22 114.4(4) 2_645 4_565
Pb22 S25 Sb22 114.4(4) 2_645 4_565
Sb21 S25 Sb22 111.2(4) 2_545 4_565
Sb19 S25 Sb22 62.4(2) 3_665 4_565
Sb20 S25 Sb22 61.5(2) 1_545 4_565
Cu33 S25 Pb22 144.0(5) . 4_565
Sb20 S25 Pb22 66.8(3) 3_665 4_565
Bi33 S25 Pb22 138.0(6) . 4_565
Sb22 S25 Pb22 114.4(4) 2_645 4_565
Pb22 S25 Pb22 114.4(4) 2_645 4_565
Sb21 S25 Pb22 111.2(4) 2_545 4_565
Sb19 S25 Pb22 62.4(2) 3_665 4_565
Sb20 S25 Pb22 61.5(2) 1_545 4_565
Sb22 S25 Pb22 0.00(12) 4_565 4_565
Cu33 S25 Ag34 66.4(5) . 1_655
Sb20 S25 Ag34 54.8(3) 3_665 1_655
Bi33 S25 Ag34 74.1(5) . 1_655
Sb22 S25 Ag34 58.7(3) 2_645 1_655
Pb22 S25 Ag34 58.7(3) 2_645 1_655
Sb21 S25 Ag34 125.3(3) 2_545 1_655
Sb19 S25 Ag34 130.2(3) 3_665 1_655
Sb20 S25 Ag34 121.1(3) 1_545 1_655
Sb22 S25 Ag34 119.3(3) 4_565 1_655
Pb22 S25 Ag34 119.3(3) 4_565 1_655
Sb20 S26 Ag34 99.6(4) 3_665 1_655
Sb20 S26 Hg34 99.6(4) 3_665 1_655
Ag34 S26 Hg34 0.0(2) 1_655 1_655
Sb20 S26 Cu34 99.6(4) 3_665 1_655
Ag34 S26 Cu34 0.0(2) 1_655 1_655
Hg34 S26 Cu34 0.0(2) 1_655 1_655
Sb20 S26 Sb22 90.7(4) 3_665 2_645
Ag34 S26 Sb22 94.9(4) 1_655 2_645
Hg34 S26 Sb22 94.9(4) 1_655 2_645
Cu34 S26 Sb22 94.9(4) 1_655 2_645
Sb20 S26 Pb22 90.7(4) 3_665 2_645
Ag34 S26 Pb22 94.9(4) 1_655 2_645
Hg34 S26 Pb22 94.9(4) 1_655 2_645
Cu34 S26 Pb22 94.9(4) 1_655 2_645
Sb22 S26 Pb22 0.00(15) 2_645 2_645
Sb20 S26 Sb19 93.9(4) 3_665 3_765
Ag34 S26 Sb19 86.8(4) 1_655 3_765
Hg34 S26 Sb19 86.8(4) 1_655 3_765
Cu34 S26 Sb19 86.8(4) 1_655 3_765
Sb22 S26 Sb19 174.7(5) 2_645 3_765
Pb22 S26 Sb19 174.7(5) 2_645 3_765
Sb20 S26 Sb21 172.9(5) 3_665 2_645
Ag34 S26 Sb21 81.2(3) 1_655 2_645
Hg34 S26 Sb21 81.2(3) 1_655 2_645
Cu34 S26 Sb21 81.2(3) 1_655 2_645
Sb22 S26 Sb21 82.3(3) 2_645 2_645
Pb22 S26 Sb21 82.3(3) 2_645 2_645
Sb19 S26 Sb21 93.1(3) 3_765 2_645
Sb20 S26 Sb19 114.7(4) 3_665 1_545
Ag34 S26 Sb19 139.1(4) 1_655 1_545
Hg34 S26 Sb19 139.1(4) 1_655 1_545
Cu34 S26 Sb19 139.1(4) 1_655 1_545
Sb22 S26 Sb19 64.6(2) 2_645 1_545
Pb22 S26 Sb19 64.6(2) 2_645 1_545
Sb19 S26 Sb19 111.0(3) 3_765 1_545
Sb21 S26 Sb19 62.0(2) 2_645 1_545
Sb20 S26 Sb21 67.1(3) 3_665 4_665
Ag34 S26 Sb21 146.0(4) 1_655 4_665
Hg34 S26 Sb21 146.0(4) 1_655 4_665
Cu34 S26 Sb21 146.0(4) 1_655 4_665
Sb22 S26 Sb21 115.6(4) 2_645 4_665
Pb22 S26 Sb21 115.6(4) 2_645 4_665
Sb19 S26 Sb21 64.2(2) 3_765 4_665
Sb21 S26 Sb21 115.9(3) 2_645 4_665
Sb19 S26 Sb21 71.8(2) 1_545 4_665
Sb20 S26 Pb36 60.3(3) 3_665 3_665
Ag34 S26 Pb36 57.8(3) 1_655 3_665
Hg34 S26 Pb36 57.8(3) 1_655 3_665
Cu34 S26 Pb36 57.8(3) 1_655 3_665
Sb22 S26 Pb36 131.6(4) 2_645 3_665
Pb22 S26 Pb36 131.6(4) 2_645 3_665
Sb19 S26 Pb36 53.4(2) 3_765 3_665
Sb21 S26 Pb36 125.0(3) 2_645 3_665
Sb19 S26 Pb36 160.4(3) 1_545 3_665
Sb21 S26 Pb36 89.4(2) 4_665 3_665
Sb20 S26 Pb32 125.4(4) 3_665 .
Ag34 S26 Pb32 50.4(2) 1_655 .
Hg34 S26 Pb32 50.4(2) 1_655 .
Cu34 S26 Pb32 50.4(2) 1_655 .
Sb22 S26 Pb32 56.0(2) 2_645 .
Pb22 S26 Pb32 56.0(2) 2_645 .
Sb19 S26 Pb32 122.4(3) 3_765 .
Sb21 S26 Pb32 50.07(16) 2_645 .
Sb19 S26 Pb32 90.3(2) 1_545 .
Sb21 S26 Pb32 161.9(3) 4_665 .
Pb36 S26 Pb32 108.0(2) 3_665 .
Sb21 S27 Pb31 96.5(4) . 2
Sb21 S27 Sb22 95.4(4) . 1_455
Pb31 S27 Sb22 93.6(4) 2 1_455
Sb21 S27 Pb22 95.4(4) . 1_455
Pb31 S27 Pb22 93.6(4) 2 1_455
Sb22 S27 Pb22 0.00(10) 1_455 1_455
Sb21 S27 Sb23 90.6(4) . 2_545
Pb31 S27 Sb23 96.3(4) 2 2_545
Sb22 S27 Sb23 167.7(5) 1_455 2_545
Pb22 S27 Sb23 167.7(5) 1_455 2_545
Sb21 S27 Pb23 90.6(4) . 2_545
Pb31 S27 Pb23 96.3(4) 2 2_545
Sb22 S27 Pb23 167.7(5) 1_455 2_545
Pb22 S27 Pb23 167.7(5) 1_455 2_545
Sb23 S27 Pb23 0.00(11) 2_545 2_545
Sb21 S27 Sb24 173.3(5) . 2_545
Pb31 S27 Sb24 87.2(3) 2 2_545
Sb22 S27 Sb24 89.9(3) 1_455 2_545
Pb22 S27 Sb24 89.9(3) 1_455 2_545
Sb23 S27 Sb24 83.4(3) 2_545 2_545
Pb23 S27 Sb24 83.4(3) 2_545 2_545
Sb21 S27 Sb18 109.8(4) . 2_545
Pb31 S27 Sb18 147.0(4) 2 2_545
Sb22 S27 Sb18 103.1(3) 1_455 2_545
Pb22 S27 Sb18 103.1(3) 1_455 2_545
Sb23 S27 Sb18 64.7(3) 2_545 2_545
Pb23 S27 Sb18 64.7(3) 2_545 2_545
Sb24 S27 Sb18 64.8(2) 2_545 2_545
Sb21 S27 Sb20 64.8(3) . 2_545
Pb31 S27 Sb20 144.0(4) 2 2_545
Sb22 S27 Sb20 60.3(2) 1_455 2_545
Pb22 S27 Sb20 60.3(2) 1_455 2_545
Sb23 S27 Sb20 113.4(4) 2_545 2_545
Pb23 S27 Sb20 113.4(4) 2_545 2_545
Sb24 S27 Sb20 114.9(3) 2_545 2_545
Sb18 S27 Sb20 68.0(2) 2_545 2_545
Sb21 S27 Pb32 54.0(2) . 2_655
Pb31 S27 Pb32 58.2(2) 2 2_655
Sb22 S27 Pb32 130.0(4) 1_455 2_655
Pb22 S27 Pb32 130.0(4) 1_455 2_655
Sb23 S27 Pb32 61.9(2) 2_545 2_655
Pb23 S27 Pb32 61.9(2) 2_545 2_655
Sb24 S27 Pb32 124.6(3) 2_545 2_655
Sb18 S27 Pb32 123.2(3) 2_545 2_655
Sb20 S27 Pb32 118.1(3) 2_545 2_655
Sb21 S27 Sb29 128.1(4) . 2_545
Pb31 S27 Sb29 58.9(2) 2 2_545
Sb22 S27 Sb29 128.0(4) 1_455 2_545
Pb22 S27 Sb29 128.0(4) 1_455 2_545
Sb23 S27 Sb29 53.3(2) 2_545 2_545
Pb23 S27 Sb29 53.3(2) 2_545 2_545
Sb24 S27 Sb29 49.63(18) 2_545 2_545
Sb18 S27 Sb29 88.6(3) 2_545 2_545
Sb20 S27 Sb29 156.6(3) 2_545 2_545
Pb32 S27 Sb29 75.01(18) 2_655 2_545
Sb21 S27 Pb32 130.5(4) . 2
Pb31 S27 Pb32 52.7(2) 2 2
Sb22 S27 Pb32 56.1(2) 1_455 2
Pb22 S27 Pb32 56.1(2) 1_455 2
Sb23 S27 Pb32 126.1(4) 2_545 2
Pb23 S27 Pb32 126.1(4) 2_545 2
Sb24 S27 Pb32 56.08(19) 2_545 2
Sb18 S27 Pb32 115.3(3) 2_545 2
Sb20 S27 Pb32 115.3(3) 2_545 2
Pb32 S27 Pb32 110.9(2) 2_655 2
Sb29 S27 Pb32 72.95(18) 2_545 2
Sb21 S28 Pb32 94.8(4) 2_655 1_565
Sb21 S28 Sb23 93.7(5) 2_655 1_655
Pb32 S28 Sb23 98.1(4) 1_565 1_655
Sb21 S28 Pb23 93.7(5) 2_655 1_655
Pb32 S28 Pb23 98.1(4) 1_565 1_655
Sb23 S28 Pb23 0.00(12) 1_655 1_655
Sb21 S28 Sb22 96.9(4) 2_655 2_655
Pb32 S28 Sb22 91.4(4) 1_565 2_655
Sb23 S28 Sb22 165.1(5) 1_655 2_655
Pb23 S28 Sb22 165.1(5) 1_655 2_655
Sb21 S28 Pb22 96.9(4) 2_655 2_655
Pb32 S28 Pb22 91.4(4) 1_565 2_655
Sb23 S28 Pb22 165.1(5) 1_655 2_655
Pb23 S28 Pb22 165.1(5) 1_655 2_655
Sb22 S28 Pb22 0.00(11) 2_655 2_655
Sb21 S28 Sb24 172.4(6) 2_655 .
Pb32 S28 Sb24 88.9(3) 1_565 .
Sb23 S28 Sb24 79.2(3) 1_655 .
Pb23 S28 Sb24 79.2(3) 1_655 .
Sb22 S28 Sb24 89.5(4) 2_655 .
Pb22 S28 Sb24 89.5(4) 2_655 .
Sb21 S28 Sb17 110.0(4) 2_655 .
Pb32 S28 Sb17 151.6(4) 1_565 .
Sb23 S28 Sb17 67.6(3) 1_655 .
Pb23 S28 Sb17 67.6(3) 1_655 .
Sb22 S28 Sb17 98.8(4) 2_655 .
Pb22 S28 Sb17 98.8(4) 2_655 .
Sb24 S28 Sb17 64.9(2) . .
Sb21 S28 Sb19 69.6(3) 2_655 .
Pb32 S28 Sb19 147.6(4) 1_565 .
Sb23 S28 Sb19 110.8(4) 1_655 .
Pb23 S28 Sb19 110.8(4) 1_655 .
Sb22 S28 Sb19 63.8(3) 2_655 .
Pb22 S28 Sb19 63.8(3) 2_655 .
Sb24 S28 Sb19 110.2(4) . .
Sb17 S28 Sb19 58.6(2) . .
Sb21 S28 Ag34 57.7(3) 2_655 1_665
Pb32 S28 Ag34 57.8(2) 1_565 1_665
Sb23 S28 Ag34 136.6(4) 1_655 1_665
Pb23 S28 Ag34 136.6(4) 1_655 1_665
Sb22 S28 Ag34 58.3(2) 2_655 1_665
Pb22 S28 Ag34 58.3(2) 2_655 1_665
Sb24 S28 Ag34 129.7(4) . 1_665
Sb17 S28 Ag34 148.4(4) . 1_665
Sb19 S28 Ag34 90.4(3) . 1_665
Sb21 S28 Pb31 55.7(3) 2_655 1_665
Pb32 S28 Pb31 58.1(3) 1_565 1_665
Sb23 S28 Pb31 62.5(3) 1_655 1_665
Pb23 S28 Pb31 62.5(3) 1_655 1_665
Sb22 S28 Pb31 132.4(4) 2_655 1_665
Pb22 S28 Pb31 132.4(4) 2_655 1_665
Sb24 S28 Pb31 121.9(4) . 1_665
Sb17 S28 Pb31 125.7(4) . 1_665
Sb19 S28 Pb31 123.1(3) . 1_665
Ag34 S28 Pb31 74.1(2) 1_665 1_665
Sb21 S28 Pb31 130.1(4) 2_655 1_565
Pb32 S28 Pb31 52.5(2) 1_565 1_565
Sb23 S28 Pb31 123.9(4) 1_655 1_565
Pb23 S28 Pb31 123.9(4) 1_655 1_565
Sb22 S28 Pb31 54.6(2) 2_655 1_565
Pb22 S28 Pb31 54.6(2) 2_655 1_565
Sb24 S28 Pb31 57.2(2) . 1_565
Sb17 S28 Pb31 114.0(3) . 1_565
Sb19 S28 Pb31 116.0(3) . 1_565
Ag34 S28 Pb31 72.5(2) 1_665 1_565
Pb31 S28 Pb31 110.6(2) 1_665 1_565
Sb29 S29 Sb24 100.9(3) . .
Sb29 S29 Pb23 93.4(3) . .
Sb24 S29 Pb23 100.9(3) . .
Sb29 S29 Sb26 90.9(3) . .
Sb24 S29 Sb26 94.6(3) . .
Pb23 S29 Sb26 162.8(4) . .
Sb29 S29 Sb16 143.7(4) . .
Sb24 S29 Sb16 111.1(3) . .
Pb23 S29 Sb16 96.8(3) . .
Sb26 S29 Sb16 70.4(2) . .
Sb29 S29 Sb18 152.9(4) . .
Sb24 S29 Sb18 71.2(2) . .
Pb23 S29 Sb18 63.95(18) . .
Sb26 S29 Sb18 115.2(3) . .
Sb16 S29 Sb18 58.94(17) . .
Sb29 S29 Pb30 60.7(2) . 2_655
Sb24 S29 Pb30 55.6(2) . 2_655
Pb23 S29 Pb30 135.4(3) . 2_655
Sb26 S29 Pb30 60.44(17) . 2_655
Sb16 S29 Pb30 125.9(3) . 2_655
Sb18 S29 Pb30 124.7(2) . 2_655
Sb29 S29 Pb31 61.0(2) . 1_565
Sb24 S29 Pb31 61.3(2) . 1_565
Pb23 S29 Pb31 60.60(16) . 1_565
Sb26 S29 Pb31 135.0(3) . 1_565
Sb16 S29 Pb31 151.2(3) . 1_565
Sb18 S29 Pb31 93.44(19) . 1_565
Pb30 S29 Pb31 74.87(14) 2_655 1_565
Sb29 S29 Pb27 52.6(2) . 2
Sb24 S29 Pb27 127.3(3) . 2
Pb23 S29 Pb27 122.5(3) . 2
Sb26 S29 Pb27 49.62(15) . 2
Sb16 S29 Pb27 93.2(2) . 2
Sb18 S29 Pb27 152.0(2) . 2
Pb30 S29 Pb27 72.15(14) 2_655 2
Pb31 S29 Pb27 113.61(17) 1_565 2
Sb29 S29 Sb27 54.2(5) . 2
Sb24 S29 Sb27 118.2(6) . 2
Pb23 S29 Sb27 131.7(5) . 2
Sb26 S29 Sb27 42.2(5) . 2
Sb16 S29 Sb27 94.5(4) . 2
Sb18 S29 Sb27 152.6(5) . 2
Pb30 S29 Sb27 63.8(5) 2_655 2
Pb31 S29 Sb27 113.8(4) 1_565 2
Pb27 S29 Sb27 9.7(4) 2 2
Sb29 S29 Pb30 49.0(2) . 2
Sb24 S29 Pb30 131.8(3) . 2
Pb23 S29 Pb30 54.81(16) . 2
Sb26 S29 Pb30 118.4(2) . 2
Sb16 S29 Pb30 112.6(2) . 2
Sb18 S29 Pb30 116.8(2) . 2
Pb30 S29 Pb30 109.69(17) 2_655 2
Pb31 S29 Pb30 70.58(13) 1_565 2
Pb27 S29 Pb30 69.06(13) 2 2
Sb27 S29 Pb30 77.5(5) 2 2
Sb24 S30 Sb23 96.4(4) . 1_655
Sb24 S30 Pb23 96.4(4) . 1_655
Sb23 S30 Pb23 0.00(12) 1_655 1_655
Sb24 S30 Pb30 98.6(4) . 2_655
Sb23 S30 Pb30 97.5(4) 1_655 2_655
Pb23 S30 Pb30 97.5(4) 1_655 2_655
Sb24 S30 Sb26 94.9(4) . .
Sb23 S30 Sb26 164.2(4) 1_655 .
Pb23 S30 Sb26 164.2(4) 1_655 .
Pb30 S30 Sb26 91.6(3) 2_655 .
Sb24 S30 Sb15 106.5(4) . .
Sb23 S30 Sb15 100.7(3) 1_655 .
Pb23 S30 Sb15 100.7(3) 1_655 .
Pb30 S30 Sb15 146.8(4) 2_655 .
Sb26 S30 Sb15 65.4(2) . .
Sb24 S30 Sb17 63.5(3) . .
Sb23 S30 Sb17 61.7(2) 1_655 .
Pb23 S30 Sb17 61.7(2) 1_655 .
Pb30 S30 Sb17 148.5(4) 2_655 .
Sb26 S30 Sb17 114.5(4) . .
Sb15 S30 Sb17 64.3(2) . .
Sb24 S30 Sb29 54.2(2) . .
Sb23 S30 Sb29 137.2(4) 1_655 .
Pb23 S30 Sb29 137.2(4) 1_655 .
Pb30 S30 Sb29 62.9(2) 2_655 .
Sb26 S30 Sb29 58.52(19) . .
Sb15 S30 Sb29 116.2(3) . .
Sb17 S30 Sb29 114.9(3) . .
Sb24 S30 Sb29 136.0(4) . 1_655
Sb23 S30 Sb29 57.7(2) 1_655 1_655
Pb23 S30 Sb29 57.7(2) 1_655 1_655
Pb30 S30 Sb29 56.5(2) 2_655 1_655
Sb26 S30 Sb29 119.0(3) . 1_655
Sb15 S30 Sb29 112.6(3) . 1_655
Sb17 S30 Sb29 117.4(3) . 1_655
Sb29 S30 Sb29 119.4(3) . 1_655
Sb24 S30 Pb32 59.7(2) . 1_565
Sb23 S30 Pb32 60.5(2) 1_655 1_565
Pb23 S30 Pb32 60.5(2) 1_655 1_565
Pb30 S30 Pb32 60.6(2) 2_655 1_565
Sb26 S30 Pb32 135.2(3) . 1_565
Sb15 S30 Pb32 152.1(3) . 1_565
Sb17 S30 Pb32 87.9(2) . 1_565
Sb29 S30 Pb32 77.04(18) . 1_565
Sb29 S30 Pb32 76.36(19) 1_655 1_565
Sb24 S30 Sb28 130.7(4) . 2_655
Sb23 S30 Sb28 127.5(3) 1_655 2_655
Pb23 S30 Sb28 127.5(3) 1_655 2_655
Pb30 S30 Sb28 59.0(2) 2_655 2_655
Sb26 S30 Sb28 48.33(17) . 2_655
Sb15 S30 Sb28 88.0(2) . 2_655
Sb17 S30 Sb28 152.4(3) . 2_655
Sb29 S30 Sb28 76.94(18) . 2_655
Sb29 S30 Sb28 71.00(17) 1_655 2_655
Pb32 S30 Sb28 119.6(3) 1_565 2_655
Sb24 S30 Sb16 137.2(4) . 1_655
Sb23 S30 Sb16 64.6(2) 1_655 1_655
Pb23 S30 Sb16 64.6(2) 1_655 1_655
Pb30 S30 Sb16 120.7(3) 2_655 1_655
Sb26 S30 Sb16 99.7(3) . 1_655
Sb15 S30 Sb16 47.49(15) . 1_655
Sb17 S30 Sb16 73.88(18) . 1_655
Sb29 S30 Sb16 158.2(3) . 1_655
Sb29 S30 Sb16 67.49(16) 1_655 1_655
Pb32 S30 Sb16 124.3(2) 1_565 1_655
Sb28 S30 Sb16 87.07(18) 2_655 1_655
Sb26 S31 Pb27 96.9(5) . 2
Sb26 S31 Hg25 105.0(5) . 2
Pb27 S31 Hg25 86.4(4) 2 2
Sb26 S31 Cu25 105.0(5) . 2
Pb27 S31 Cu25 86.4(4) 2 2
Hg25 S31 Cu25 0.0(3) 2 2
Sb26 S31 Sb27 83.9(9) . 2
Pb27 S31 Sb27 18.0(8) 2 2
Hg25 S31 Sb27 101.7(10) 2 2
Cu25 S31 Sb27 101.7(10) 2 2
Sb26 S31 Pb13 90.0(4) . 2_655
Pb27 S31 Pb13 123.4(4) 2 2_655
Hg25 S31 Pb13 145.2(5) 2 2_655
Cu25 S31 Pb13 145.2(5) 2 2_655
Sb27 S31 Pb13 111.2(10) 2 2_655
Sb26 S31 Pb14 153.2(5) . 2
Pb27 S31 Pb14 109.8(4) 2 2
Hg25 S31 Pb14 78.5(4) 2 2
Cu25 S31 Pb14 78.5(4) 2 2
Sb27 S31 Pb14 121.9(9) 2 2
Pb13 S31 Pb14 74.6(3) 2_655 2
Sb26 S31 Sb16 69.0(3) . .
Pb27 S31 Sb16 137.2(4) 2 .
Hg25 S31 Sb16 61.0(3) 2 .
Cu25 S31 Sb16 61.0(3) 2 .
Sb27 S31 Sb16 140.4(9) 2 .
Pb13 S31 Sb16 97.5(3) 2_655 .
Pb14 S31 Sb16 91.1(3) 2 .
Sb26 S31 Sb28 56.4(3) . 2_655
Pb27 S31 Sb28 65.1(3) 2 2_655
Hg25 S31 Sb28 140.9(4) 2 2_655
Cu25 S31 Sb28 140.9(4) 2 2_655
Sb27 S31 Sb28 47.2(9) 2 2_655
Pb13 S31 Sb28 73.4(3) 2_655 2_655
Pb14 S31 Sb28 134.7(3) 2 2_655
Sb16 S31 Sb28 124.2(3) . 2_655
Sb26 S31 Sb29 59.9(3) . .
Pb27 S31 Sb29 58.8(2) 2 .
Hg25 S31 Sb29 59.6(3) 2 .
Cu25 S31 Sb29 59.6(3) 2 .
Sb27 S31 Sb29 61.1(9) 2 .
Pb13 S31 Sb29 148.8(4) 2_655 .
Pb14 S31 Sb29 136.2(4) 2 .
Sb16 S31 Sb29 80.1(2) . .
Sb28 S31 Sb29 82.3(2) 2_655 .
Sb26 S31 Sb28 133.3(4) . 2
Pb27 S31 Sb28 52.0(2) 2 2
Hg25 S31 Sb28 48.0(2) 2 2
Cu25 S31 Sb28 48.0(2) 2 2
Sb27 S31 Sb28 69.9(9) 2 2
Pb13 S31 Sb28 135.0(4) 2_655 2
Pb14 S31 Sb28 68.8(2) 2 2
Sb16 S31 Sb28 108.3(3) . 2
Sb28 S31 Sb28 116.5(3) 2_655 2
Sb29 S31 Sb28 73.54(19) . 2
Sb28 S32 As26 106.3(5) . 2_645
Sb28 S32 Sb26 106.3(5) . 2_645
As26 S32 Sb26 0.0(2) 2_645 2_645
Sb28 S32 Cu25 96.2(4) . .
As26 S32 Cu25 105.6(4) 2_645 .
Sb26 S32 Cu25 105.6(4) 2_645 .
Sb28 S32 Pb13 119.2(4) . .
As26 S32 Pb13 86.9(3) 2_645 .
Sb26 S32 Pb13 86.9(3) 2_645 .
Cu25 S32 Pb13 137.8(4) . .
Sb28 S32 Pb14 106.7(4) . .
As26 S32 Pb14 146.5(4) 2_645 .
Sb26 S32 Pb14 146.5(4) 2_645 .
Cu25 S32 Pb14 76.8(3) . .
Pb13 S32 Pb14 71.7(2) . .
Sb28 S32 Sb27 58.2(6) . 1_655
As26 S32 Sb27 58.4(6) 2_645 1_655
Sb26 S32 Sb27 58.4(6) 2_645 1_655
Cu25 S32 Sb27 136.9(6) . 1_655
Pb13 S32 Sb27 84.2(6) . 1_655
Pb14 S32 Sb27 140.1(6) . 1_655
Sb28 S32 Sb15 151.6(4) . 2_645
As26 S32 Sb15 63.5(3) 2_645 2_645
Sb26 S32 Sb15 63.5(3) 2_645 2_645
Cu25 S32 Sb15 64.3(3) . 2_645
Pb13 S32 Sb15 87.6(3) . 2_645
Pb14 S32 Sb15 89.4(2) . 2_645
Sb27 S32 Sb15 121.7(7) 1_655 2_645
Sb28 S32 Pb27 64.9(3) . 1_655
As26 S32 Pb27 54.1(2) 2_645 1_655
Sb26 S32 Pb27 54.1(2) 2_645 1_655
Cu25 S32 Pb27 140.7(4) . 1_655
Pb13 S32 Pb27 79.1(2) . 1_655
Pb14 S32 Pb27 140.0(3) . 1_655
Sb27 S32 Pb27 6.8(6) 1_655 1_655
Sb15 S32 Pb27 116.5(3) 2_645 1_655
Sb28 S32 Pb27 52.8(3) . .
As26 S32 Pb27 134.8(4) 2_645 .
Sb26 S32 Pb27 134.8(4) 2_645 .
Cu25 S32 Pb27 49.8(2) . .
Pb13 S32 Pb27 137.9(3) . .
Pb14 S32 Pb27 72.8(2) . .
Sb27 S32 Pb27 110.2(6) 1_655 .
Sb15 S32 Pb27 113.9(3) 2_645 .
Pb27 S32 Pb27 117.0(2) 1_655 .
Sb28 S33 Pb27 97.6(4) . .
Sb28 S33 Pb8 96.7(4) . .
Pb27 S33 Pb8 84.5(3) . .
Sb28 S33 Pb45 136.6(5) . .
Pb27 S33 Pb45 124.1(3) . .
Pb8 S33 Pb45 77.7(3) . .
Sb28 S33 Sb27 106.9(8) . .
Pb27 S33 Sb27 9.3(7) . .
Pb8 S33 Sb27 83.6(7) . .
Pb45 S33 Sb27 114.9(7) . .
Sb28 S33 Pb14 105.2(4) . .
Pb27 S33 Pb14 101.9(3) . .
Pb8 S33 Pb14 156.0(4) . .
Pb45 S33 Pb14 79.6(3) . .
Sb27 S33 Pb14 99.0(7) . .
Sb28 S33 Pb44 75.7(3) . .
Pb27 S33 Pb44 169.6(4) . .
Pb8 S33 Pb44 88.4(3) . .
Pb45 S33 Pb44 61.2(2) . .
Sb27 S33 Pb44 171.7(7) . .
Pb14 S33 Pb44 87.6(2) . .
Sb28 S33 Sb44 73.9(7) . .
Pb27 S33 Sb44 168.7(7) . .
Pb8 S33 Sb44 89.0(6) . .
Pb45 S33 Sb44 63.1(6) . .
Sb27 S33 Sb44 172.6(9) . .
Pb14 S33 Sb44 87.7(6) . .
Pb44 S33 Sb44 1.9(7) . .
Sb28 S33 Pb7 57.2(3) . .
Pb27 S33 Pb7 122.4(3) . .
Pb8 S33 Pb7 53.85(17) . .
Pb45 S33 Pb7 87.4(3) . .
Sb27 S33 Pb7 127.2(7) . .
Pb14 S33 Pb7 132.9(3) . .
Pb44 S33 Pb7 47.31(13) . .
Sb44 S33 Pb7 46.8(5) . .
Sb28 S33 Sb44 169.3(7) . 1_455
Pb27 S33 Sb44 72.5(6) . 1_455
Pb8 S33 Sb44 78.6(6) . 1_455
Pb45 S33 Sb44 52.2(6) . 1_455
Sb27 S33 Sb44 63.2(9) . 1_455
Pb14 S33 Sb44 81.3(6) . 1_455
Pb44 S33 Sb44 113.5(6) . 1_455
Sb44 S33 Sb44 115.3(11) . 1_455
Pb7 S33 Sb44 124.3(6) . 1_455
Sb28 S33 Sb10 39.0(2) . .
Pb27 S33 Sb10 71.7(2) . .
Pb8 S33 Sb10 65.9(2) . .
Pb45 S33 Sb10 139.1(3) . .
Sb27 S33 Sb10 79.9(7) . .
Pb14 S33 Sb10 138.1(3) . .
Pb44 S33 Sb10 98.4(2) . .
Sb44 S33 Sb10 97.1(6) . .
Pb7 S33 Sb10 56.48(13) . .
Sb44 S33 Sb10 131.2(5) 1_455 .
Sb27 S34 Sb28 96.2(11) 1_655 .
Sb27 S34 Pb44 138.9(11) 1_655 .
Sb28 S34 Pb44 121.3(5) . .
Sb27 S34 Sb44 132.7(14) 1_655 .
Sb28 S34 Sb44 127.3(10) . .
Pb44 S34 Sb44 6.3(8) . .
Sb27 S34 Pb7 103.7(10) 1_655 .
Sb28 S34 Pb7 104.3(5) . .
Pb44 S34 Pb7 84.1(3) . .
Sb44 S34 Pb7 84.6(10) . .
Sb27 S34 Pb27 12.7(10) 1_655 1_655
Sb28 S34 Pb27 108.7(4) . 1_655
Pb44 S34 Pb27 126.6(5) . 1_655
Sb44 S34 Pb27 120.3(10) . 1_655
Pb7 S34 Pb27 101.5(4) . 1_655
Sb27 S34 Pb13 93.0(10) 1_655 .
Sb28 S34 Pb13 89.3(3) . .
Pb44 S34 Pb13 72.9(3) . .
Sb44 S34 Pb13 72.4(10) . .
Pb7 S34 Pb13 157.0(4) . .
Pb27 S34 Pb13 91.3(3) 1_655 .
Sb27 S34 Sb26 52.6(10) 1_655 2_645
Sb28 S34 Sb26 63.0(3) . 2_645
Pb44 S34 Sb26 128.1(4) . 2_645
Sb44 S34 Sb26 127.3(10) . 2_645
Pb7 S34 Sb26 147.7(4) . 2_645
Pb27 S34 Sb26 60.2(2) 1_655 2_645
Pb13 S34 Sb26 55.22(16) . 2_645
Sb27 S34 Pb8 133.0(10) 1_655 .
Sb28 S34 Pb8 58.9(3) . .
Pb44 S34 Pb8 84.5(3) . .
Sb44 S34 Pb8 89.9(10) . .
Pb7 S34 Pb8 54.6(2) . .
Pb27 S34 Pb8 141.3(3) 1_655 .
Pb13 S34 Pb8 122.7(3) . .
Sb26 S34 Pb8 122.0(3) 2_645 .
Sb27 S34 Sb10 74.2(10) 1_655 .
Sb28 S34 Sb10 46.5(2) . .
Pb44 S34 Sb10 143.8(4) . .
Sb44 S34 Sb10 148.4(10) . .
Pb7 S34 Sb10 70.8(2) . .
Pb27 S34 Sb10 84.8(3) 1_655 .
Pb13 S34 Sb10 130.0(3) . .
Sb26 S34 Sb10 80.6(2) 2_645 .
Pb8 S34 Sb10 59.78(16) . .
Cu25 S35 Sb29 113.3(5) . 2_545
Cu25 S35 Pb30 115.1(5) . .
Sb29 S35 Pb30 93.7(4) 2_545 .
Cu25 S35 Pb27 86.7(4) . .
Sb29 S35 Pb27 93.7(4) 2_545 .
Pb30 S35 Pb27 151.6(5) . .
Cu25 S35 Sb28 79.0(3) . .
Sb29 S35 Sb28 163.7(5) 2_545 .
Pb30 S35 Sb28 90.3(4) . .
Pb27 S35 Sb28 75.6(3) . .
Cu25 S35 Sb27 88.2(7) . .
Sb29 S35 Sb27 83.5(7) 2_545 .
Pb30 S35 Sb27 155.4(7) . .
Pb27 S35 Sb27 10.6(6) . .
Sb28 S35 Sb27 86.3(7) . .
Cu25 S35 Sb10 137.8(5) . .
Sb29 S35 Sb10 108.9(4) 2_545 .
Pb30 S35 Sb10 59.2(2) . .
Pb27 S35 Sb10 92.6(3) . .
Sb28 S35 Sb10 60.1(2) . .
Sb27 S35 Sb10 98.5(7) . .
Cu25 S35 Sb9 144.7(5) . 2
Sb29 S35 Sb9 61.2(3) 2_545 2
Pb30 S35 Sb9 100.2(3) . 2
Pb27 S35 Sb9 60.3(2) . 2
Sb28 S35 Sb9 102.5(3) . 2
Sb27 S35 Sb9 57.1(6) . 2
Sb10 S35 Sb9 61.96(19) . 2
Cu25 S35 Sb23 77.6(3) . 2_545
Sb29 S35 Sb23 62.5(3) 2_545 2_545
Pb30 S35 Sb23 64.5(2) . 2_545
Pb27 S35 Sb23 141.9(4) . 2_545
Sb28 S35 Sb23 132.9(4) . 2_545
Sb27 S35 Sb23 132.7(7) . 2_545
Sb10 S35 Sb23 122.3(3) . 2_545
Sb9 S35 Sb23 120.0(3) 2 2_545
Cu25 S35 Pb23 77.6(3) . 2_545
Sb29 S35 Pb23 62.5(3) 2_545 2_545
Pb30 S35 Pb23 64.5(2) . 2_545
Pb27 S35 Pb23 141.9(4) . 2_545
Sb28 S35 Pb23 132.9(4) . 2_545
Sb27 S35 Pb23 132.7(7) . 2_545
Sb10 S35 Pb23 122.3(3) . 2_545
Sb9 S35 Pb23 120.0(3) 2 2_545
Sb23 S35 Pb23 0.000(9) 2_545 2_545
Cu25 S35 Sb26 63.0(3) . 2_545
Sb29 S35 Sb26 62.8(3) 2_545 2_545
Pb30 S35 Sb26 148.7(4) . 2_545
Pb27 S35 Sb26 56.5(2) . 2_545
Sb28 S35 Sb26 118.2(3) . 2_545
Sb27 S35 Sb26 48.4(6) . 2_545
Sb10 S35 Sb26 145.1(3) . 2_545
Sb9 S35 Sb26 86.7(3) 2 2_545
Sb23 S35 Sb26 85.6(2) 2_545 2_545
Pb23 S35 Sb26 85.6(2) 2_545 2_545
Sb27 S36 As26 88.0(9) 1_655 2_645
Sb27 S36 Sb26 88.0(9) 1_655 2_645
As26 S36 Sb26 0.0(2) 2_645 2_645
Sb27 S36 Sb29 104.5(11) 1_655 2_645
As26 S36 Sb29 100.1(4) 2_645 2_645
Sb26 S36 Sb29 100.1(4) 2_645 2_645
Sb27 S36 Pb30 154.4(11) 1_655 .
As26 S36 Pb30 104.0(4) 2_645 .
Sb26 S36 Pb30 104.0(4) 2_645 .
Sb29 S36 Pb30 95.7(4) 2_645 .
Sb27 S36 Pb27 15.1(10) 1_655 1_655
As26 S36 Pb27 88.6(4) 2_645 1_655
Sb26 S36 Pb27 88.6(4) 2_645 1_655
Sb29 S36 Pb27 89.5(3) 2_645 1_655
Pb30 S36 Pb27 165.2(5) . 1_655
Sb27 S36 Sb28 70.1(10) 1_655 .
As26 S36 Sb28 80.8(3) 2_645 .
Sb26 S36 Sb28 80.8(3) 2_645 .
Sb29 S36 Sb28 174.5(4) 2_645 .
Pb30 S36 Sb28 89.3(3) . .
Pb27 S36 Sb28 85.1(3) 1_655 .
Sb27 S36 Sb9 72.7(9) 1_655 2_655
As26 S36 Sb9 152.8(4) 2_645 2_655
Sb26 S36 Sb9 152.8(4) 2_645 2_655
Sb29 S36 Sb9 67.7(3) 2_645 2_655
Pb30 S36 Sb9 101.4(3) . 2_655
Pb27 S36 Sb9 67.8(2) 1_655 2_655
Sb28 S36 Sb9 109.1(4) . 2_655
Sb27 S36 Sb10 95.6(10) 1_655 .
As26 S36 Sb10 136.9(4) 2_645 .
Sb26 S36 Sb10 136.9(4) 2_645 .
Sb29 S36 Sb10 120.1(4) 2_645 .
Pb30 S36 Sb10 60.2(2) . .
Pb27 S36 Sb10 105.3(4) 1_655 .
Sb28 S36 Sb10 60.7(2) . .
Sb9 S36 Sb10 65.8(2) 2_655 .
Sb27 S36 Sb24 143.6(10) 1_655 2_645
As26 S36 Sb24 67.1(3) 2_645 2_645
Sb26 S36 Sb24 67.1(3) 2_645 2_645
Sb29 S36 Sb24 57.8(2) 2_645 2_645
Pb30 S36 Sb24 61.3(2) . 2_645
Pb27 S36 Sb24 132.2(3) 1_655 2_645
Sb28 S36 Sb24 127.1(3) . 2_645
Sb9 S36 Sb24 118.8(3) 2_655 2_645
Sb10 S36 Sb24 120.7(3) . 2_645
Sb27 S36 Sb11 114.4(10) 1_655 2_655
As26 S36 Sb11 137.5(4) 2_645 2_655
Sb26 S36 Sb11 137.5(4) 2_645 2_655
Sb29 S36 Sb11 41.2(2) 2_645 2_655
Pb30 S36 Sb11 71.6(2) . 2_655
Pb27 S36 Sb11 104.3(3) 1_655 2_655
Sb28 S36 Sb11 139.6(3) . 2_655
Sb9 S36 Sb11 45.22(15) 2_655 2_655
Sb10 S36 Sb11 79.0(2) . 2_655
Sb24 S36 Sb11 74.74(19) 2_645 2_655
Sb23 S37 Pb23 0.00(11) 2_545 2_545
Sb23 S37 Sb29 95.1(4) 2_545 2_545
Pb23 S37 Sb29 95.1(4) 2_545 2_545
Sb23 S37 Pb30 98.6(4) 2_545 .
Pb23 S37 Pb30 98.6(4) 2_545 .
Sb29 S37 Pb30 87.3(4) 2_545 .
Sb23 S37 Pb31 101.0(4) 2_545 2
Pb23 S37 Pb31 101.0(4) 2_545 2
Sb29 S37 Pb31 95.2(4) 2_545 2
Pb30 S37 Pb31 159.9(4) . 2
Sb23 S37 Pb32 95.7(4) 2_545 2_655
Pb23 S37 Pb32 95.7(4) 2_545 2_655
Sb29 S37 Pb32 169.2(4) 2_545 2_655
Pb30 S37 Pb32 90.4(4) . 2_655
Pb31 S37 Pb32 83.4(3) 2 2_655
Sb23 S37 Sb12 147.7(5) 2_545 2
Pb23 S37 Sb12 147.7(5) 2_545 2
Sb29 S37 Sb12 109.2(4) 2_545 2
Pb30 S37 Sb12 62.9(2) . 2
Pb31 S37 Sb12 97.6(3) 2 2
Pb32 S37 Sb12 60.5(2) 2_655 2
Sb23 S37 Sb11 148.7(5) 2_545 2
Pb23 S37 Sb11 148.7(5) 2_545 2
Sb29 S37 Sb11 62.5(3) 2_545 2
Pb30 S37 Sb11 101.6(3) . 2
Pb31 S37 Sb11 62.7(2) 2 2
Pb32 S37 Sb11 107.7(3) 2_655 2
Sb12 S37 Sb11 63.55(19) 2 2
Sb23 S37 Sb21 57.7(2) 2_545 .
Pb23 S37 Sb21 57.7(2) 2_545 .
Sb29 S37 Sb21 131.6(4) 2_545 .
Pb30 S37 Sb21 132.0(4) . .
Pb31 S37 Sb21 58.3(2) 2 .
Pb32 S37 Sb21 56.3(2) 2_655 .
Sb12 S37 Sb21 113.6(3) 2 .
Sb11 S37 Sb21 119.9(3) 2 .
Sb23 S37 Sb24 56.1(2) 2_545 2_645
Pb23 S37 Sb24 56.1(2) 2_545 2_645
Sb29 S37 Sb24 125.0(3) 2_545 2_645
Pb30 S37 Sb24 57.8(2) . 2_645
Pb31 S37 Sb24 132.5(4) 2 2_645
Pb32 S37 Sb24 61.6(2) 2_655 2_645
Sb12 S37 Sb24 92.1(3) 2 2_645
Sb11 S37 Sb24 154.5(3) 2 2_645
Sb21 S37 Sb24 75.2(2) . 2_645
Sb23 S37 Sb24 63.1(3) 2_545 2_545
Pb23 S37 Sb24 63.1(3) 2_545 2_545
Sb29 S37 Sb24 53.6(2) 2_545 2_545
Pb30 S37 Sb24 131.6(4) . 2_545
Pb31 S37 Sb24 63.0(2) 2 2_545
Pb32 S37 Sb24 133.3(3) 2_655 2_545
Sb12 S37 Sb24 149.0(3) 2 2_545
Sb11 S37 Sb24 85.6(3) 2 2_545
Sb21 S37 Sb24 78.00(19) . 2_545
Sb24 S37 Sb24 118.9(2) 2_645 2_545
Sb24 S38 Pb32 105.5(3) . 1_565
Sb24 S38 Pb31 107.2(4) . 1_565
Pb32 S38 Pb31 86.7(3) 1_565 1_565
Sb24 S38 Pb30 93.7(4) . 2_655
Pb32 S38 Pb30 91.3(3) 1_565 2_655
Pb31 S38 Pb30 158.8(4) 1_565 2_655
Sb24 S38 Sb29 87.5(3) . .
Pb32 S38 Sb29 166.9(4) 1_565 .
Pb31 S38 Sb29 90.5(3) 1_565 .
Pb30 S38 Sb29 86.7(3) 2_655 .
Sb24 S38 Sb11 147.8(4) . 1_565
Pb32 S38 Sb11 105.0(3) 1_565 1_565
Pb31 S38 Sb11 64.7(2) 1_565 1_565
Pb30 S38 Sb11 95.7(3) 2_655 1_565
Sb29 S38 Sb11 62.5(2) . 1_565
Sb24 S38 Sb12 144.0(4) . 1_665
Pb32 S38 Sb12 58.24(18) 1_565 1_665
Pb31 S38 Sb12 103.7(3) 1_565 1_665
Pb30 S38 Sb12 58.10(18) 2_655 1_665
Sb29 S38 Sb12 110.3(3) . 1_665
Sb11 S38 Sb12 64.03(17) 1_565 1_665
Sb24 S38 Sb23 56.0(2) . 1_655
Pb32 S38 Sb23 63.53(19) 1_565 1_655
Pb31 S38 Sb23 135.0(3) 1_565 1_655
Pb30 S38 Sb23 60.64(18) 2_655 1_655
Sb29 S38 Sb23 125.6(3) . 1_655
Sb11 S38 Sb23 151.7(3) 1_565 1_655
Sb12 S38 Sb23 89.0(2) 1_665 1_655
Sb24 S38 Pb23 56.0(2) . 1_655
Pb32 S38 Pb23 63.53(19) 1_565 1_655
Pb31 S38 Pb23 135.0(3) 1_565 1_655
Pb30 S38 Pb23 60.64(18) 2_655 1_655
Sb29 S38 Pb23 125.6(3) . 1_655
Sb11 S38 Pb23 151.7(3) 1_565 1_655
Sb12 S38 Pb23 89.0(2) 1_665 1_655
Sb23 S38 Pb23 0.00(8) 1_655 1_655
Sb24 S38 Pb22 66.8(2) . 2_655
Pb32 S38 Pb22 60.30(18) 1_565 2_655
Pb31 S38 Pb22 59.00(18) 1_565 2_655
Pb30 S38 Pb22 136.4(3) 2_655 2_655
Sb29 S38 Pb22 128.3(3) . 2_655
Sb11 S38 Pb22 121.9(3) 1_565 2_655
Sb12 S38 Pb22 116.7(2) 1_665 2_655
Sb23 S38 Pb22 76.62(15) 1_655 2_655
Pb23 S38 Pb22 76.62(15) 1_655 2_655
Sb24 S38 Sb22 66.8(2) . 2_655
Pb32 S38 Sb22 60.30(18) 1_565 2_655
Pb31 S38 Sb22 59.00(18) 1_565 2_655
Pb30 S38 Sb22 136.4(3) 2_655 2_655
Sb29 S38 Sb22 128.3(3) . 2_655
Sb11 S38 Sb22 121.9(3) 1_565 2_655
Sb12 S38 Sb22 116.7(2) 1_665 2_655
Sb23 S38 Sb22 76.62(15) 1_655 2_655
Pb23 S38 Sb22 76.62(15) 1_655 2_655
Pb22 S38 Sb22 0.00(6) 2_655 2_655
Sb21 S39 Bi33 98.7(4) 2_545 .
Sb21 S39 Cu33 97.0(4) 2_545 .
Bi33 S39 Cu33 7.8(3) . .
Sb21 S39 Pb32 95.9(3) 2_545 1_455
Bi33 S39 Pb32 162.3(5) . 1_455
Cu33 S39 Pb32 166.9(5) . 1_455
Sb21 S39 Pb31 95.2(3) 2_545 .
Bi33 S39 Pb31 98.4(5) . .
Cu33 S39 Pb31 91.0(4) . .
Pb32 S39 Pb31 90.2(3) 1_455 .
Sb21 S39 Sb22 57.4(2) 2_545 2_645
Bi33 S39 Sb22 63.1(4) . 2_645
Cu33 S39 Sb22 56.5(3) . 2_645
Pb32 S39 Sb22 134.2(3) 1_455 2_645
Pb31 S39 Sb22 60.06(18) . 2_645
Sb21 S39 Pb22 57.4(2) 2_545 2_645
Bi33 S39 Pb22 63.1(4) . 2_645
Cu33 S39 Pb22 56.5(3) . 2_645
Pb32 S39 Pb22 134.2(3) 1_455 2_645
Pb31 S39 Pb22 60.06(18) . 2_645
Sb22 S39 Pb22 0.00(9) 2_645 2_645
Sb21 S39 Sb22 59.0(2) 2_545 2_545
Bi33 S39 Sb22 120.8(5) . 2_545
Cu33 S39 Sb22 126.4(4) . 2_545
Pb32 S39 Sb22 59.60(18) 1_455 2_545
Pb31 S39 Sb22 134.2(3) . 2_545
Sb22 S39 Sb22 115.8(2) 2_645 2_545
Pb22 S39 Sb22 115.8(2) 2_645 2_545
Sb21 S39 Pb22 59.0(2) 2_545 2_545
Bi33 S39 Pb22 120.8(5) . 2_545
Cu33 S39 Pb22 126.4(4) . 2_545
Pb32 S39 Pb22 59.60(18) 1_455 2_545
Pb31 S39 Pb22 134.2(3) . 2_545
Sb22 S39 Pb22 115.8(2) 2_645 2_545
Pb22 S39 Pb22 115.8(2) 2_645 2_545
Sb22 S39 Pb22 0.00(9) 2_545 2_545
Sb21 S39 Sb23 51.9(2) 2_545 1_545
Bi33 S39 Sb23 137.1(5) . 1_545
Cu33 S39 Sb23 130.7(4) . 1_545
Pb32 S39 Sb23 60.55(19) 1_455 1_545
Pb31 S39 Sb23 60.63(19) . 1_545
Sb22 S39 Sb23 74.16(15) 2_645 1_545
Pb22 S39 Sb23 74.16(15) 2_645 1_545
Sb22 S39 Sb23 74.19(15) 2_545 1_545
Pb22 S39 Sb23 74.19(15) 2_545 1_545
Pb22 S40 Pb32 103.3(3) . 2_655
Pb22 S40 Pb31 98.8(3) . 2_655
Pb32 S40 Pb31 91.4(3) 2_655 2_655
Pb22 S40 Ag34 93.3(3) . 2
Pb32 S40 Ag34 87.7(3) 2_655 2
Pb31 S40 Ag34 167.8(4) 2_655 2
Pb22 S40 Hg34 93.3(3) . 2
Pb32 S40 Hg34 87.7(3) 2_655 2
Pb31 S40 Hg34 167.8(4) 2_655 2
Ag34 S40 Hg34 0.0(2) 2 2
Pb22 S40 Sb20 56.3(2) . 4_676
Pb32 S40 Sb20 133.4(3) 2_655 4_676
Pb31 S40 Sb20 130.0(3) 2_655 4_676
Ag34 S40 Sb20 56.4(2) 2 4_676
Hg34 S40 Sb20 56.4(2) 2 4_676
Pb22 S40 Sb21 62.0(2) . .
Pb32 S40 Sb21 55.95(19) 2_655 .
Pb31 S40 Sb21 131.5(3) 2_655 .
Ag34 S40 Sb21 56.84(19) 2 .
Hg34 S40 Sb21 56.84(19) 2 .
Sb20 S40 Sb21 78.44(18) 4_676 .
Pb22 S40 Sb21 56.6(2) . 1_655
Pb32 S40 Sb21 132.6(3) 2_655 1_655
Pb31 S40 Sb21 56.14(18) 2_655 1_655
Ag34 S40 Sb21 131.3(3) 2 1_655
Hg34 S40 Sb21 131.3(3) 2 1_655
Sb20 S40 Sb21 74.93(17) 4_676 1_655
Sb21 S40 Sb21 118.1(2) . 1_655
Pb22 S40 Sb24 63.2(2) . 2_645
Pb32 S40 Sb24 58.70(19) 2_655 2_645
Pb31 S40 Sb24 59.68(19) 2_655 2_645
Ag34 S40 Sb24 129.0(3) 2 2_645
Hg34 S40 Sb24 129.0(3) 2 2_645
Sb20 S40 Sb24 119.4(2) 4_676 2_645
Sb21 S40 Sb24 72.23(15) . 2_645
Sb21 S40 Sb24 74.41(16) 1_655 2_645
Sb19 S41 Bi33 99.1(5) 3_665 .
Sb19 S41 Cu34 94.6(4) 3_665 .
Bi33 S41 Cu34 80.4(5) . .
Sb19 S41 Pb35 101.8(4) 3_665 3_665
Bi33 S41 Pb35 95.8(5) . 3_665
Cu34 S41 Pb35 163.6(5) . 3_665
Sb19 S41 Pb36 94.9(4) 3_665 3_565
Bi33 S41 Pb36 164.7(6) . 3_565
Cu34 S41 Pb36 92.7(4) . 3_565
Pb35 S41 Pb36 87.1(3) 3_665 3_565
Sb19 S41 Sb17 52.9(3) 3_665 3_665
Bi33 S41 Sb17 132.9(5) . 3_665
Cu34 S41 Sb17 131.8(4) . 3_665
Pb35 S41 Sb17 61.7(2) 3_665 3_665
Pb36 S41 Sb17 61.3(2) 3_565 3_665
Sb19 S41 Sb20 63.0(3) 3_665 3_665
Bi33 S41 Sb20 55.6(4) . 3_665
Cu34 S41 Sb20 122.7(4) . 3_665
Pb35 S41 Sb20 65.4(2) 3_665 3_665
Pb36 S41 Sb20 137.9(4) 3_565 3_665
Sb17 S41 Sb20 77.3(2) 3_665 3_665
Sb19 S41 Sb20 56.8(3) 3_665 3_565
Bi33 S41 Sb20 121.6(5) . 3_565
Cu34 S41 Sb20 54.1(2) . 3_565
Pb35 S41 Sb20 137.8(4) 3_665 3_565
Pb36 S41 Sb20 62.4(2) 3_565 3_565
Sb17 S41 Sb20 77.7(2) 3_665 3_565
Sb20 S41 Sb20 118.2(3) 3_665 3_565
Sb19 S41 Pb45 165.5(5) 3_665 .
Bi33 S41 Pb45 70.2(4) . .
Cu34 S41 Pb45 74.3(3) . .
Pb35 S41 Pb45 89.3(3) 3_665 .
Pb36 S41 Pb45 94.9(3) 3_565 .
Sb17 S41 Pb45 141.5(3) 3_665 .
Sb20 S41 Pb45 114.9(3) 3_665 .
Sb20 S41 Pb45 119.7(3) 3_565 .
Sb19 S41 Sb21 66.7(3) 3_665 2_545
Bi33 S41 Sb21 48.3(4) . 2_545
Cu34 S41 Sb21 51.5(2) . 2_545
Pb35 S41 Sb21 135.3(4) 3_665 2_545
Pb36 S41 Sb21 135.1(4) 3_565 2_545
Sb17 S41 Sb21 119.5(3) 3_665 2_545
Sb20 S41 Sb21 71.42(18) 3_665 2_545
Sb20 S41 Sb21 73.77(19) 3_565 2_545
Pb45 S41 Sb21 98.8(2) . 2_545
Sb20 S42 Cu43 151.1(6) 3_665 .
Sb20 S42 Pb36 110.1(4) 3_665 3_665
Cu43 S42 Pb36 88.3(4) . 3_665
Sb20 S42 Pb35 112.7(4) 3_665 3_665
Cu43 S42 Pb35 88.0(4) . 3_665
Pb36 S42 Pb35 91.4(3) 3_665 3_665
Sb20 S42 Ag34 86.1(4) 3_665 1_655
Cu43 S42 Ag34 72.4(3) . 1_655
Pb36 S42 Ag34 86.8(3) 3_665 1_655
Pb35 S42 Ag34 160.4(4) 3_665 1_655
Sb20 S42 Sb19 60.5(3) 3_665 3_765
Cu43 S42 Sb19 117.1(4) . 3_765
Pb36 S42 Sb19 59.0(2) 3_665 3_765
Pb35 S42 Sb19 138.1(4) 3_665 3_765
Ag34 S42 Sb19 55.3(2) 1_655 3_765
Sb20 S42 Sb18 72.8(3) 3_665 3_665
Cu43 S42 Sb18 136.1(4) . 3_665
Pb36 S42 Sb18 63.0(2) 3_665 3_665
Pb35 S42 Sb18 62.1(2) 3_665 3_665
Ag34 S42 Sb18 132.5(4) 1_655 3_665
Sb19 S42 Sb18 77.4(2) 3_765 3_665
Sb20 S42 Sb19 62.8(3) 3_665 3_665
Cu43 S42 Sb19 118.6(4) . 3_665
Pb36 S42 Sb19 136.5(3) 3_665 3_665
Pb35 S42 Sb19 59.0(2) 3_665 3_665
Ag34 S42 Sb19 131.9(4) 1_655 3_665
Sb19 S42 Sb19 121.8(3) 3_765 3_665
Sb18 S42 Sb19 74.58(18) 3_665 3_665
Sb20 S42 Pb22 49.1(2) 3_665 2_645
Cu43 S42 Pb22 102.0(4) . 2_645
Pb36 S42 Pb22 132.9(4) 3_665 2_645
Pb35 S42 Pb22 134.2(4) 3_665 2_645
Ag34 S42 Pb22 54.6(2) 1_655 2_645
Sb19 S42 Pb22 75.80(19) 3_765 2_645
Sb18 S42 Pb22 121.9(2) 3_665 2_645
Sb19 S42 Pb22 77.52(19) 3_665 2_645
Sb20 S42 Sb22 49.1(2) 3_665 2_645
Cu43 S42 Sb22 102.0(4) . 2_645
Pb36 S42 Sb22 132.9(4) 3_665 2_645
Pb35 S42 Sb22 134.2(4) 3_665 2_645
Ag34 S42 Sb22 54.6(2) 1_655 2_645
Sb19 S42 Sb22 75.80(19) 3_765 2_645
Sb18 S42 Sb22 121.9(2) 3_665 2_645
Sb19 S42 Sb22 77.52(19) 3_665 2_645
Pb22 S42 Sb22 0.00(7) 2_645 2_645
Sb20 S42 Sb42 156.4(4) 3_665 .
Cu43 S42 Sb42 45.1(3) . .
Pb36 S42 Sb42 80.7(3) 3_665 .
Pb35 S42 Sb42 44.47(18) 3_665 .
Ag34 S42 Sb42 116.1(3) 1_655 .
Sb19 S42 Sb42 138.1(3) 3_765 .
Sb18 S42 Sb42 95.3(2) 3_665 .
Sb19 S42 Sb42 94.7(2) 3_665 .
Pb22 S42 Sb42 137.2(2) 2_645 .
Sb22 S42 Sb42 137.2(2) 2_645 .
Sb37 S43 Pb3 97.0(5) . .
Sb37 S43 Sb42 98.4(5) . 3_665
Pb3 S43 Sb42 164.6(6) . 3_665
Sb37 S43 Sb38 100.5(5) . .
Pb3 S43 Sb38 92.8(4) . .
Sb42 S43 Sb38 83.5(4) 3_665 .
Sb37 S43 Pb35 137.9(6) . .
Pb3 S43 Pb35 90.4(4) . .
Sb42 S43 Pb35 78.9(4) 3_665 .
Sb38 S43 Pb35 120.6(5) . .
Sb37 S43 Sb41 56.8(3) . 3_765
Pb3 S43 Sb41 135.2(5) . 3_765
Sb42 S43 Sb41 56.5(3) 3_665 3_765
Sb38 S43 Sb41 124.9(4) . 3_765
Pb35 S43 Sb41 89.6(3) . 3_765
Sb37 S43 Pb41 56.8(3) . 3_765
Pb3 S43 Pb41 135.2(5) . 3_765
Sb42 S43 Pb41 56.5(3) 3_665 3_765
Sb38 S43 Pb41 124.9(4) . 3_765
Pb35 S43 Pb41 89.6(3) . 3_765
Sb41 S43 Pb41 0.00(9) 3_765 3_765
Sb37 S43 Pb4 56.8(3) . 1_655
Pb3 S43 Pb4 56.9(3) . 1_655
Sb42 S43 Pb4 134.4(4) 3_665 1_655
Sb38 S43 Pb4 134.3(4) . 1_655
Pb35 S43 Pb4 95.2(4) . 1_655
Sb41 S43 Pb4 78.5(2) 3_765 1_655
Pb41 S43 Pb4 78.5(2) 3_765 1_655
Sb37 S43 Pb36 83.1(4) . 1_655
Pb3 S43 Pb36 92.6(4) . 1_655
Sb42 S43 Pb36 90.2(3) 3_665 1_655
Sb38 S43 Pb36 173.1(5) . 1_655
Pb35 S43 Pb36 55.1(2) . 1_655
Sb41 S43 Pb36 52.32(17) 3_765 1_655
Pb41 S43 Pb36 52.32(17) 3_765 1_655
Pb4 S43 Pb36 52.54(17) 1_655 1_655
Sb37 S43 Pb5 59.0(3) . .
Pb3 S43 Pb5 59.5(3) . .
Sb42 S43 Pb5 129.2(4) 3_665 .
Sb38 S43 Pb5 60.7(3) . .
Pb35 S43 Pb5 149.4(4) . .
Sb41 S43 Pb5 115.3(3) 3_765 .
Pb41 S43 Pb5 115.3(3) 3_765 .
Pb4 S43 Pb5 74.0(2) 1_655 .
Pb36 S43 Pb5 126.0(3) 1_655 .
Sb37 S43 Pb4 129.9(5) . .
Pb3 S43 Pb4 51.6(2) . .
Sb42 S43 Pb4 116.0(4) 3_665 .
Sb38 S43 Pb4 52.8(2) . .
Pb35 S43 Pb4 86.2(3) . .
Sb41 S43 Pb4 172.1(4) 3_765 .
Pb41 S43 Pb4 172.1(4) 3_765 .
Pb4 S43 Pb4 108.5(3) 1_655 .
Pb36 S43 Pb4 128.9(3) 1_655 .
Pb5 S43 Pb4 71.00(19) . .
As37 S44 Sb37 0.0(3) 1_455 1_455
As37 S44 Sb38 105.5(6) 1_455 .
Sb37 S44 Sb38 105.5(6) 1_455 .
As37 S44 Sb41 96.7(5) 1_455 3_665
Sb37 S44 Sb41 96.7(5) 1_455 3_665
Sb38 S44 Sb41 91.6(4) . 3_665
As37 S44 Pb41 96.7(5) 1_455 3_665
Sb37 S44 Pb41 96.7(5) 1_455 3_665
Sb38 S44 Pb41 91.6(4) . 3_665
Sb41 S44 Pb41 0.00(12) 3_665 3_665
As37 S44 Pb4 96.4(5) 1_455 .
Sb37 S44 Pb4 96.4(5) 1_455 .
Sb38 S44 Pb4 88.9(4) . .
Sb41 S44 Pb4 166.3(6) 3_665 .
Pb41 S44 Pb4 166.3(6) 3_665 .
As37 S44 Pb36 133.2(6) 1_455 .
Sb37 S44 Pb36 133.2(6) 1_455 .
Sb38 S44 Pb36 121.3(5) . .
Sb41 S44 Pb36 84.3(4) 3_665 .
Pb41 S44 Pb36 84.3(4) 3_665 .
Pb4 S44 Pb36 83.8(3) . .
As37 S44 Sb42 57.2(4) 1_455 3_565
Sb37 S44 Sb42 57.2(4) 1_455 3_565
Sb38 S44 Sb42 135.1(4) . 3_565
Sb41 S44 Sb42 55.2(3) 3_665 3_565
Pb41 S44 Sb42 55.2(3) 3_665 3_565
Pb4 S44 Sb42 130.8(4) . 3_565
Pb36 S44 Sb42 87.7(3) . 3_565
As37 S44 Pb3 54.6(3) 1_455 1_455
Sb37 S44 Pb3 54.6(3) 1_455 1_455
Sb38 S44 Pb3 132.8(5) . 1_455
Sb41 S44 Pb3 129.4(5) 3_665 1_455
Pb41 S44 Pb3 129.4(5) 3_665 1_455
Pb4 S44 Pb3 57.0(2) . 1_455
Pb36 S44 Pb3 89.0(3) . 1_455
Sb42 S44 Pb3 74.5(2) 3_565 1_455
As37 S44 Sb39 67.5(3) 1_455 3_665
Sb37 S44 Sb39 67.5(3) 1_455 3_665
Sb38 S44 Sb39 64.7(3) . 3_665
Sb41 S44 Sb39 48.9(2) 3_665 3_665
Pb41 S44 Sb39 48.9(2) 3_665 3_665
Pb4 S44 Sb39 141.7(4) . 3_665
Pb36 S44 Sb39 133.0(4) . 3_665
Sb42 S44 Sb39 70.5(2) 3_565 3_665
Pb3 S44 Sb39 121.9(3) 1_455 3_665
As37 S44 Pb6 62.1(4) 1_455 .
Sb37 S44 Pb6 62.1(4) 1_455 .
Sb38 S44 Pb6 58.8(3) . .
Sb41 S44 Pb6 132.1(4) 3_665 .
Pb41 S44 Pb6 132.1(4) 3_665 .
Pb4 S44 Pb6 58.8(2) . .
Pb36 S44 Pb6 142.4(4) . .
Sb42 S44 Pb6 119.0(3) 3_565 .
Pb3 S44 Pb6 75.0(2) 1_455 .
Sb39 S44 Pb6 83.3(2) 3_665 .
As37 S44 Pb35 79.9(4) 1_455 1_455
Sb37 S44 Pb35 79.9(4) 1_455 1_455
Sb38 S44 Pb35 174.4(5) . 1_455
Sb41 S44 Pb35 86.0(3) 3_665 1_455
Pb41 S44 Pb35 86.0(3) 3_665 1_455
Pb4 S44 Pb35 92.2(3) . 1_455
Pb36 S44 Pb35 53.4(2) . 1_455
Sb42 S44 Pb35 46.46(15) 3_565 1_455
Pb3 S44 Pb35 51.67(16) 1_455 1_455
Sb39 S44 Pb35 116.9(3) 3_665 1_455
Pb6 S44 Pb35 126.2(3) . 1_455
Sb40 S45 Sb38 91.2(5) . .
Sb40 S45 Sb39 97.9(5) . .
Sb38 S45 Sb39 170.7(5) . .
Sb40 S45 Sb37 177.0(6) . .
Sb38 S45 Sb37 86.2(4) . .
Sb39 S45 Sb37 84.7(3) . .
Sb40 S45 Pb5 96.6(4) . .
Sb38 S45 Pb5 93.0(4) . .
Sb39 S45 Pb5 87.4(3) . .
Sb37 S45 Pb5 82.0(3) . .
Sb40 S45 Sb40 85.2(4) . 3_665
Sb38 S45 Sb40 97.4(4) . 3_665
Sb39 S45 Sb40 82.0(3) . 3_665
Sb37 S45 Sb40 96.7(3) . 3_665
Pb5 S45 Sb40 169.4(5) . 3_665
Sb40 S45 Pb7 61.4(3) . .
Sb38 S45 Pb7 131.5(4) . .
Sb39 S45 Pb7 55.6(2) . .
Sb37 S45 Pb7 119.4(4) . .
Pb5 S45 Pb7 55.74(19) . .
Sb40 S45 Pb7 117.2(4) 3_665 .
Sb40 S45 Sb42 123.4(4) . 3_665
Sb38 S45 Sb42 54.9(2) . 3_665
Sb39 S45 Sb42 117.8(3) . 3_665
Sb37 S45 Sb42 56.1(2) . 3_665
Pb5 S45 Sb42 125.3(4) . 3_665
Sb40 S45 Sb42 60.6(2) 3_665 3_665
Pb7 S45 Sb42 173.3(3) . 3_665
Sb40 S45 Pb6 57.6(3) . .
Sb38 S45 Pb6 60.1(2) . .
Sb39 S45 Pb6 126.6(4) . .
Sb37 S45 Pb6 119.7(3) . .
Pb5 S45 Pb6 54.71(18) . .
Sb40 S45 Pb6 133.2(4) 3_665 .
Pb7 S45 Pb6 71.35(17) . .
Sb42 S45 Pb6 115.0(3) 3_665 .
Sb40 S45 Sb39 53.8(3) . 3_665
Sb38 S45 Sb39 61.1(3) . 3_665
Sb39 S45 Sb39 123.8(4) . 3_665
Sb37 S45 Sb39 125.8(3) . 3_665
Pb5 S45 Sb39 136.6(3) . 3_665
Sb40 S45 Sb39 51.95(19) 3_665 3_665
Pb7 S45 Sb39 114.5(3) . 3_665
Sb42 S45 Sb39 69.68(18) 3_665 3_665
Pb6 S45 Sb39 81.9(2) . 3_665
Sb40 S45 Pb3 128.2(4) . .
Sb38 S45 Pb3 54.0(2) . .
Sb39 S45 Pb3 119.8(4) . .
Sb37 S45 Pb3 48.8(2) . .
Pb5 S45 Pb3 55.2(2) . .
Sb40 S45 Pb3 130.8(3) 3_665 .
Pb7 S45 Pb3 110.9(2) . .
Sb42 S45 Pb3 70.42(19) 3_665 .
Pb6 S45 Pb3 71.27(17) . .
Sb39 S45 Pb3 114.9(3) 3_665 .
Sb40 S46 Sb38 93.3(4) . .
Sb40 S46 Sb37 176.8(5) . 1_455
Sb38 S46 Sb37 89.4(3) . 1_455
Sb40 S46 Sb39 93.6(3) . 1_455
Sb38 S46 Sb39 172.9(5) . 1_455
Sb37 S46 Sb39 83.6(3) 1_455 1_455
Sb40 S46 Pb6 92.0(4) . .
Sb38 S46 Pb6 93.1(3) . .
Sb37 S46 Pb6 86.3(3) 1_455 .
Sb39 S46 Pb6 88.1(3) 1_455 .
Sb40 S46 Sb39 91.8(4) . 3_665
Sb38 S46 Sb39 98.5(4) . 3_665
Sb37 S46 Sb39 89.3(3) 1_455 3_665
Sb39 S46 Sb39 79.8(3) 1_455 3_665
Pb6 S46 Sb39 167.5(4) . 3_665
Sb40 S46 Sb41 126.4(4) . 3_665
Sb38 S46 Sb41 61.4(2) . 3_665
Sb37 S46 Sb41 56.42(19) 1_455 3_665
Sb39 S46 Sb41 112.9(3) 1_455 3_665
Pb6 S46 Sb41 132.3(3) . 3_665
Sb39 S46 Sb41 52.08(17) 3_665 3_665
Sb40 S46 Pb41 126.4(4) . 3_665
Sb38 S46 Pb41 61.4(2) . 3_665
Sb37 S46 Pb41 56.42(19) 1_455 3_665
Sb39 S46 Pb41 112.9(3) 1_455 3_665
Pb6 S46 Pb41 132.3(3) . 3_665
Sb39 S46 Pb41 52.08(17) 3_665 3_665
Sb41 S46 Pb41 0.00(11) 3_665 3_665
Sb40 S46 Sb40 52.2(3) . 3_665
Sb38 S46 Sb40 67.6(3) . 3_665
Sb37 S46 Sb40 130.5(3) 1_455 3_665
Sb39 S46 Sb40 116.0(3) 1_455 3_665
Pb6 S46 Sb40 135.6(3) . 3_665
Sb39 S46 Sb40 54.47(18) 3_665 3_665
Sb41 S46 Sb40 74.21(18) 3_665 3_665
Pb41 S46 Sb40 74.21(18) 3_665 3_665
Sb40 S46 Pb8 56.7(2) . .
Sb38 S46 Pb8 129.8(4) . .
Sb37 S46 Pb8 120.3(3) 1_455 .
Sb39 S46 Pb8 56.07(18) 1_455 .
Pb6 S46 Pb8 54.18(16) . .
Sb39 S46 Pb8 119.4(3) 3_665 .
Sb41 S46 Pb8 168.8(3) 3_665 .
Pb41 S46 Pb8 168.8(3) 3_665 .
Sb40 S46 Pb8 107.5(2) 3_665 .
Sb40 S46 Pb5 57.0(2) . .
Sb38 S46 Pb5 60.3(2) . .
Sb37 S46 Pb5 123.5(3) 1_455 .
Sb39 S46 Pb5 125.3(3) 1_455 .
Pb6 S46 Pb5 53.06(16) . .
Sb39 S46 Pb5 137.8(3) 3_665 .
Sb41 S46 Pb5 121.6(2) 3_665 .
Pb41 S46 Pb5 121.6(2) 3_665 .
Sb40 S46 Pb5 83.30(18) 3_665 .
Pb8 S46 Pb5 69.51(15) . .
Sb39 S47 Pb41 92.1(3) . .
Sb39 S47 Pb7 93.9(3) . .
Pb41 S47 Pb7 91.7(3) . .
Sb39 S47 Sb40 94.5(4) . .
Pb41 S47 Sb40 173.5(4) . .
Pb7 S47 Sb40 87.6(3) . .
Sb39 S47 Sb42 177.0(4) . .
Pb41 S47 Sb42 87.8(3) . .
Pb7 S47 Sb42 89.1(3) . .
Sb40 S47 Sb42 85.7(3) . .
Sb39 S47 Sb38 103.3(3) . 3_665
Pb41 S47 Sb38 85.6(3) . 3_665
Pb7 S47 Sb38 162.7(4) . 3_665
Sb40 S47 Sb38 93.2(3) . 3_665
Sb42 S47 Sb38 73.7(2) . 3_665
Sb39 S47 Sb40 67.5(3) . 3_665
Pb41 S47 Sb40 123.7(3) . 3_665
Pb7 S47 Sb40 139.0(3) . 3_665
Sb40 S47 Sb40 59.6(2) . 3_665
Sb42 S47 Sb40 110.1(3) . 3_665
Sb38 S47 Sb40 53.01(17) 3_665 3_665
Sb39 S47 Pb8 56.6(2) . 1_655
Pb41 S47 Pb8 56.34(19) . 1_655
Pb7 S47 Pb8 56.77(17) . 1_655
Sb40 S47 Pb8 127.8(3) . 1_655
Sb42 S47 Pb8 125.5(3) . 1_655
Sb38 S47 Pb8 132.5(3) 3_665 1_655
Sb40 S47 Pb8 123.6(2) 3_665 1_655
Sb39 S47 Sb37 66.0(2) . 3_765
Pb41 S47 Sb37 52.01(18) . 3_765
Pb7 S47 Sb37 134.9(3) . 3_765
Sb40 S47 Sb37 131.6(3) . 3_765
Sb42 S47 Sb37 111.8(3) . 3_765
Sb38 S47 Sb37 53.79(16) 3_665 3_765
Sb40 S47 Sb37 72.01(16) 3_665 3_765
Pb8 S47 Sb37 79.23(16) 1_655 3_765
Sb39 S47 Pb5 59.6(2) . .
Pb41 S47 Pb5 126.9(3) . .
Pb7 S47 Pb5 51.77(17) . .
Sb40 S47 Pb5 56.97(19) . .
Sb42 S47 Pb5 122.6(3) . .
Sb38 S47 Pb5 140.7(3) 3_665 .
Sb40 S47 Pb5 88.11(19) 3_665 .
Pb8 S47 Pb5 70.83(14) 1_655 .
Sb37 S47 Pb5 125.6(2) 3_765 .
Sb39 S48 Sb41 93.2(4) 1_455 1_455
Sb39 S48 Pb41 93.2(4) 1_455 1_455
Sb41 S48 Pb41 0.00(18) 1_455 1_455
Sb39 S48 Pb8 97.6(4) 1_455 .
Sb41 S48 Pb8 95.0(3) 1_455 .
Pb41 S48 Pb8 95.0(3) 1_455 .
Sb39 S48 Sb42 175.1(5) 1_455 .
Sb41 S48 Sb42 86.9(3) 1_455 .
Pb41 S48 Sb42 86.9(3) 1_455 .
Pb8 S48 Sb42 87.2(3) . .
Sb39 S48 Sb40 92.2(3) 1_455 .
Sb41 S48 Sb40 174.3(5) 1_455 .
Pb41 S48 Sb40 174.3(5) 1_455 .
Pb8 S48 Sb40 85.7(3) . .
Sb42 S48 Sb40 87.5(3) . .
Sb39 S48 Sb37 99.1(4) 1_455 3_665
Sb41 S48 Sb37 80.2(3) 1_455 3_665
Pb41 S48 Sb37 80.2(3) 1_455 3_665
Pb8 S48 Sb37 162.8(4) . 3_665
Sb42 S48 Sb37 76.1(3) . 3_665
Sb40 S48 Sb37 97.4(3) . 3_665
Sb39 S48 Pb7 56.0(2) 1_455 1_455
Sb41 S48 Pb7 59.5(2) 1_455 1_455
Pb41 S48 Pb7 59.5(2) 1_455 1_455
Pb8 S48 Pb7 60.3(2) . 1_455
Sb42 S48 Pb7 127.7(3) . 1_455
Sb40 S48 Pb7 125.3(3) . 1_455
Sb37 S48 Pb7 127.9(3) 3_665 1_455
Sb39 S48 Sb39 60.2(2) 1_455 3_665
Sb41 S48 Sb39 122.5(4) 1_455 3_665
Pb41 S48 Sb39 122.5(4) 1_455 3_665
Pb8 S48 Sb39 135.2(3) . 3_665
Sb42 S48 Sb39 115.8(3) . 3_665
Sb40 S48 Sb39 59.45(19) . 3_665
Sb37 S48 Sb39 58.50(18) 3_665 3_665
Pb7 S48 Sb39 116.0(2) 1_455 3_665
Sb39 S48 Pb45 130.2(4) 1_455 .
Sb41 S48 Pb45 55.8(2) 1_455 .
Pb41 S48 Pb45 55.8(2) 1_455 .
Pb8 S48 Pb45 54.52(17) . .
Sb42 S48 Pb45 53.46(17) . .
Sb40 S48 Pb45 121.0(3) . .
Sb37 S48 Pb45 110.5(3) 3_665 .
Pb7 S48 Pb45 74.30(16) 1_455 .
Sb39 S48 Pb45 167.9(3) 3_665 .
Sb39 S48 Pb6 61.2(2) 1_455 .
Sb41 S48 Pb6 130.1(4) 1_455 .
Pb41 S48 Pb6 130.1(4) 1_455 .
Pb8 S48 Pb6 52.55(16) . .
Sb42 S48 Pb6 122.1(3) . .
Sb40 S48 Pb6 54.34(17) . .
Sb37 S48 Pb6 141.4(3) 3_665 .
Pb7 S48 Pb6 70.97(15) 1_455 .
Sb39 S48 Pb6 83.17(17) 3_665 .
Pb45 S48 Pb6 107.1(2) . .
Sb39 S48 Sb38 61.4(3) 1_455 3_565
Sb41 S48 Sb38 52.9(2) 1_455 3_565
Pb41 S48 Sb38 52.9(2) 1_455 3_565
Pb8 S48 Sb38 136.4(4) . 3_565
Sb42 S48 Sb38 115.3(3) . 3_565
Sb40 S48 Sb38 129.3(3) . 3_565
Sb37 S48 Sb38 51.72(17) 3_665 3_565
Pb7 S48 Sb38 76.96(19) 1_455 3_565
Sb39 S48 Sb38 69.88(16) 3_665 3_565
Pb45 S48 Sb38 108.3(2) . 3_565
Pb6 S48 Sb38 122.6(2) . 3_565
As46 S49 Sb44 81.9(10) 1_455 1_455
As46 S49 Pb13 100.9(3) 1_455 1_455
Sb44 S49 Pb13 99.5(10) 1_455 1_455
As46 S49 Pb44 81.7(3) 1_455 1_455
Sb44 S49 Pb44 4.6(9) 1_455 1_455
Pb13 S49 Pb44 95.1(3) 1_455 1_455
As46 S49 Pb14 114.8(4) 1_455 .
Sb44 S49 Pb14 160.9(10) 1_455 .
Pb13 S49 Pb14 86.9(3) 1_455 .
Pb44 S49 Pb14 162.8(3) 1_455 .
As46 S49 Pb45 88.4(3) 1_455 .
Sb44 S49 Pb45 80.1(9) 1_455 .
Pb13 S49 Pb45 170.5(3) 1_455 .
Pb44 S49 Pb45 84.7(2) 1_455 .
Pb14 S49 Pb45 90.6(2) . .
As46 S49 Sb12 70.5(3) 1_455 .
Sb44 S49 Sb12 141.8(9) 1_455 .
Pb13 S49 Sb12 62.08(18) 1_455 .
Pb44 S49 Sb12 138.4(3) 1_455 .
Pb14 S49 Sb12 56.88(16) . .
Pb45 S49 Sb12 123.5(2) . .
As46 S49 Pb27 161.9(4) 1_455 .
Sb44 S49 Pb27 80.3(10) 1_455 .
Pb13 S49 Pb27 85.2(2) 1_455 .
Pb44 S49 Pb27 80.8(2) 1_455 .
Pb14 S49 Pb27 82.3(2) . .
Pb45 S49 Pb27 85.42(19) . .
Sb12 S49 Pb27 126.8(2) . .
As46 S49 Sb27 154.6(6) 1_455 .
Sb44 S49 Sb27 73.2(11) 1_455 .
Pb13 S49 Sb27 78.7(5) 1_455 .
Pb44 S49 Sb27 73.1(6) 1_455 .
Pb14 S49 Sb27 90.6(6) . .
Pb45 S49 Sb27 92.2(5) . .
Sb12 S49 Sb27 128.2(5) . .
Pb27 S49 Sb27 10.7(5) . .
As46 S49 Pb32 28.8(2) 1_455 1_455
Sb44 S49 Pb32 110.4(10) 1_455 1_455
Pb13 S49 Pb32 91.8(2) 1_455 1_455
Pb44 S49 Pb32 109.7(2) 1_455 1_455
Pb14 S49 Pb32 87.23(19) . 1_455
Pb45 S49 Pb32 97.14(19) . 1_455
Sb12 S49 Pb32 43.68(10) . 1_455
Pb27 S49 Pb32 169.3(2) . 1_455
Sb27 S49 Pb32 170.4(5) . 1_455
Sb42 S50 Pb44 113.7(4) 3_665 3_665
Sb42 S50 Pb8 104.2(4) 3_665 3_665
Pb44 S50 Pb8 142.1(4) 3_665 3_665
Sb42 S50 Pb45 96.0(4) 3_665 3_665
Pb44 S50 Pb45 88.4(3) 3_665 3_665
Pb8 S50 Pb45 89.6(3) 3_665 3_665
Sb42 S50 Bi7 106.8(4) 3_665 3_665
Pb44 S50 Bi7 81.1(3) 3_665 3_665
Pb8 S50 Bi7 86.4(3) 3_665 3_665
Pb45 S50 Bi7 157.1(4) 3_665 3_665
Sb42 S50 Pb7 106.8(4) 3_665 3_665
Pb44 S50 Pb7 81.1(3) 3_665 3_665
Pb8 S50 Pb7 86.4(3) 3_665 3_665
Pb45 S50 Pb7 157.1(4) 3_665 3_665
Bi7 S50 Pb7 0.00(9) 3_665 3_665
Sb42 S50 Sb44 111.8(10) 3_665 3_665
Pb44 S50 Sb44 3.8(8) 3_665 3_665
Pb8 S50 Sb44 143.6(10) 3_665 3_665
Pb45 S50 Sb44 91.9(8) 3_665 3_665
Bi7 S50 Sb44 78.3(9) 3_665 3_665
Pb7 S50 Sb44 78.3(9) 3_665 3_665
Sb42 S50 Sb28 169.9(4) 3_665 3_665
Pb44 S50 Sb28 73.8(3) 3_665 3_665
Pb8 S50 Sb28 68.4(2) 3_665 3_665
Pb45 S50 Sb28 90.8(3) 3_665 3_665
Bi7 S50 Sb28 66.8(2) 3_665 3_665
Pb7 S50 Sb28 66.8(2) 3_665 3_665
Sb44 S50 Sb28 75.2(10) 3_665 3_665
Sb42 S50 Sb41 63.9(2) 3_665 3_665
Pb44 S50 Sb41 65.8(2) 3_665 3_665
Pb8 S50 Sb41 135.0(3) 3_665 3_665
Pb45 S50 Sb41 133.0(3) 3_665 3_665
Bi7 S50 Sb41 59.84(19) 3_665 3_665
Pb7 S50 Sb41 59.84(19) 3_665 3_665
Sb44 S50 Sb41 62.2(9) 3_665 3_665
Sb28 S50 Sb41 116.0(2) 3_665 3_665
Sb42 S50 Pb41 63.9(2) 3_665 3_665
Pb44 S50 Pb41 65.8(2) 3_665 3_665
Pb8 S50 Pb41 135.0(3) 3_665 3_665
Pb45 S50 Pb41 133.0(3) 3_665 3_665
Bi7 S50 Pb41 59.84(19) 3_665 3_665
Pb7 S50 Pb41 59.84(19) 3_665 3_665
Sb44 S50 Pb41 62.2(9) 3_665 3_665
Sb28 S50 Pb41 116.0(2) 3_665 3_665
Sb41 S50 Pb41 0.00(7) 3_665 3_665
Sb42 S50 Sb41 57.5(2) 3_665 3_765
Pb44 S50 Sb41 144.7(3) 3_665 3_765
Pb8 S50 Sb41 61.0(2) 3_665 3_765
Pb45 S50 Sb41 61.2(2) 3_665 3_765
Bi7 S50 Sb41 133.7(3) 3_665 3_765
Pb7 S50 Sb41 133.7(3) 3_665 3_765
Sb44 S50 Sb41 146.9(9) 3_665 3_765
Sb28 S50 Sb41 120.6(2) 3_665 3_765
Sb41 S50 Sb41 121.2(2) 3_665 3_765
Pb41 S50 Sb41 121.2(2) 3_665 3_765
Sb42 S50 Pb41 57.5(2) 3_665 3_765
Pb44 S50 Pb41 144.7(3) 3_665 3_765
Pb8 S50 Pb41 61.0(2) 3_665 3_765
Pb45 S50 Pb41 61.2(2) 3_665 3_765
Bi7 S50 Pb41 133.7(3) 3_665 3_765
Pb7 S50 Pb41 133.7(3) 3_665 3_765
Sb44 S50 Pb41 146.9(9) 3_665 3_765
Sb28 S50 Pb41 120.6(2) 3_665 3_765
Sb41 S50 Pb41 121.2(2) 3_665 3_765
Pb41 S50 Pb41 121.2(2) 3_665 3_765
Sb41 S50 Pb41 0.00(7) 3_765 3_765
As47 S51 Cu43 109.6(5) 2_655 2_655
As47 S51 Cu33 100.3(5) 2_655 2_655
Cu43 S51 Cu33 94.3(6) 2_655 2_655
As47 S51 Bi33 105.9(6) 2_655 2_655
Cu43 S51 Bi33 98.7(6) 2_655 2_655
Cu33 S51 Bi33 9.0(4) 2_655 2_655
As47 S51 Pb45 103.4(4) 2_655 2_655
Cu43 S51 Pb45 121.9(5) 2_655 2_655
Cu33 S51 Pb45 125.2(6) 2_655 2_655
Bi33 S51 Pb45 116.5(6) 2_655 2_655
As47 S51 Pb44 74.5(3) 2_655 2_655
Cu43 S51 Pb44 65.4(4) 2_655 2_655
Cu33 S51 Pb44 154.6(6) 2_655 2_655
Bi33 S51 Pb44 162.3(6) 2_655 2_655
Pb45 S51 Pb44 79.9(3) 2_655 2_655
As47 S51 Sb44 73.4(9) 2_655 2_655
Cu43 S51 Sb44 62.2(9) 2_655 2_655
Cu33 S51 Sb44 150.1(9) 2_655 2_655
Bi33 S51 Sb44 158.0(10) 2_655 2_655
Pb45 S51 Sb44 84.5(8) 2_655 2_655
Pb44 S51 Sb44 4.5(7) 2_655 2_655
As47 S51 Pb35 161.0(5) 2_655 4_676
Cu43 S51 Pb35 59.0(3) 2_655 4_676
Cu33 S51 Pb35 67.6(4) 2_655 4_676
Bi33 S51 Pb35 64.2(4) 2_655 4_676
Pb45 S51 Pb35 95.6(3) 2_655 4_676
Pb44 S51 Pb35 109.9(3) 2_655 4_676
Sb44 S51 Pb35 109.3(9) 2_655 4_676
As47 S51 Sb42 140.5(4) 2_655 2_655
Cu43 S51 Sb42 62.4(4) 2_655 2_655
Cu33 S51 Sb42 118.4(4) 2_655 2_655
Bi33 S51 Sb42 113.5(5) 2_655 2_655
Pb45 S51 Sb42 61.6(2) 2_655 2_655
Pb44 S51 Sb42 67.2(2) 2_655 2_655
Sb44 S51 Sb42 69.0(8) 2_655 2_655
Pb35 S51 Sb42 51.26(13) 4_676 2_655
As47 S51 Pb31 40.5(2) 2_655 2_655
Cu43 S51 Pb31 123.1(5) 2_655 2_655
Cu33 S51 Pb31 62.3(4) 2_655 2_655
Bi33 S51 Pb31 66.4(4) 2_655 2_655
Pb45 S51 Pb31 113.3(3) 2_655 2_655
Pb44 S51 Pb31 114.8(3) 2_655 2_655
Sb44 S51 Pb31 113.3(8) 2_655 2_655
Pb35 S51 Pb31 129.9(3) 4_676 2_655
Sb42 S51 Pb31 174.5(3) 2_655 2_655
As47 S51 Ag34 78.3(3) 2_655 2
Cu43 S51 Ag34 45.4(4) 2_655 2
Cu33 S51 Ag34 68.1(4) 2_655 2
Bi33 S51 Ag34 76.4(5) 2_655 2
Pb45 S51 Ag34 165.2(4) 2_655 2
Pb44 S51 Ag34 86.5(3) 2_655 2
Sb44 S51 Ag34 82.0(7) 2_655 2
Pb35 S51 Ag34 83.4(2) 4_676 2
Sb42 S51 Ag34 107.6(2) 2_655 2
Pb31 S51 Ag34 77.82(19) 2_655 2
As47 S51 Ag34 109.8(4) 2_655 2_655
Cu43 S51 Ag34 131.7(5) 2_655 2_655
Cu33 S51 Ag34 51.9(4) 2_655 2_655
Bi33 S51 Ag34 43.7(5) 2_655 2_655
Pb45 S51 Ag34 73.6(2) 2_655 2_655
Pb44 S51 Ag34 153.5(3) 2_655 2_655
Sb44 S51 Ag34 158.0(8) 2_655 2_655
Pb35 S51 Ag34 75.01(18) 4_676 2_655
Sb42 S51 Ag34 100.8(2) 2_655 2_655
Pb31 S51 Ag34 75.23(18) 2_655 2_655
Ag34 S51 Ag34 120.0(3) 2 2_655
Sb41 S52 Pb41 0.00(13) 1_455 1_455
Sb41 S52 Sb44 108.7(12) 1_455 1_455
Pb41 S52 Sb44 108.7(12) 1_455 1_455
Sb41 S52 Pb44 107.4(4) 1_455 1_455
Pb41 S52 Pb44 107.4(4) 1_455 1_455
Sb44 S52 Pb44 4.9(9) 1_455 1_455
Sb41 S52 Pb8 98.8(4) 1_455 .
Pb41 S52 Pb8 98.8(4) 1_455 .
Sb44 S52 Pb8 152.5(12) 1_455 .
Pb44 S52 Pb8 153.3(5) 1_455 .
Sb41 S52 Bi7 95.6(4) 1_455 1_455
Pb41 S52 Bi7 95.6(4) 1_455 1_455
Sb44 S52 Bi7 86.0(10) 1_455 1_455
Pb44 S52 Bi7 81.4(3) 1_455 1_455
Pb8 S52 Bi7 91.1(3) . 1_455
Sb41 S52 Pb7 95.6(4) 1_455 1_455
Pb41 S52 Pb7 95.6(4) 1_455 1_455
Sb44 S52 Pb7 86.0(10) 1_455 1_455
Pb44 S52 Pb7 81.4(3) 1_455 1_455
Pb8 S52 Pb7 91.1(3) . 1_455
Bi7 S52 Pb7 0.00(8) 1_455 1_455
Sb41 S52 Pb45 97.0(4) 1_455 .
Pb41 S52 Pb45 97.0(4) 1_455 .
Sb44 S52 Pb45 88.6(10) 1_455 .
Pb44 S52 Pb45 93.4(3) 1_455 .
Pb8 S52 Pb45 88.5(3) . .
Bi7 S52 Pb45 167.4(5) 1_455 .
Pb7 S52 Pb45 167.4(5) 1_455 .
Sb41 S52 Pb27 160.6(4) 1_455 .
Pb41 S52 Pb27 160.6(4) 1_455 .
Sb44 S52 Pb27 87.1(12) 1_455 .
Pb44 S52 Pb27 87.4(3) 1_455 .
Pb8 S52 Pb27 65.9(2) . .
Bi7 S52 Pb27 73.9(2) 1_455 .
Pb7 S52 Pb27 73.9(2) 1_455 .
Pb45 S52 Pb27 94.5(3) . .
Sb41 S52 Sb27 159.0(6) 1_455 .
Pb41 S52 Sb27 159.0(6) 1_455 .
Sb44 S52 Sb27 79.5(13) 1_455 .
Pb44 S52 Sb27 79.1(6) 1_455 .
Pb8 S52 Sb27 74.5(6) . .
Bi7 S52 Sb27 65.2(6) 1_455 .
Pb7 S52 Sb27 65.2(6) 1_455 .
Pb45 S52 Sb27 102.7(6) . .
Pb27 S52 Sb27 11.4(5) . .
Sb41 S52 Sb39 54.7(2) 1_455 1_455
Pb41 S52 Sb39 54.7(2) 1_455 1_455
Sb44 S52 Sb39 134.5(10) 1_455 1_455
Pb44 S52 Sb39 129.8(4) 1_455 1_455
Pb8 S52 Sb39 63.0(2) . 1_455
Bi7 S52 Sb39 58.20(19) 1_455 1_455
Pb7 S52 Sb39 58.20(19) 1_455 1_455
Pb45 S52 Sb39 131.8(4) . 1_455
Pb27 S52 Sb39 106.2(2) . 1_455
Sb27 S52 Sb39 105.5(5) . 1_455
Sb41 S52 Sb42 56.2(2) 1_455 .
Pb41 S52 Sb42 56.2(2) 1_455 .
Sb44 S52 Sb42 136.5(11) 1_455 .
Pb44 S52 Sb42 139.9(4) 1_455 .
Pb8 S52 Sb42 61.1(2) . .
Bi7 S52 Sb42 132.2(3) 1_455 .
Pb7 S52 Sb42 132.2(3) 1_455 .
Pb45 S52 Sb42 57.7(2) . .
Pb27 S52 Sb42 119.3(3) . .
Sb27 S52 Sb42 130.4(6) . .
Sb39 S52 Sb42 74.23(18) 1_455 .
As47 S53 Pb44 83.7(4) 2_655 2_655
As47 S53 Pb13 101.3(4) 2_655 2_655
Pb44 S53 Pb13 96.7(4) 2_655 2_655
As47 S53 Pb14 116.5(4) 2_655 2_655
Pb44 S53 Pb14 157.5(5) 2_655 2_655
Pb13 S53 Pb14 89.2(3) 2_655 2_655
As47 S53 Sb44 82.0(10) 2_655 2_655
Pb44 S53 Sb44 4.8(8) 2_655 2_655
Pb13 S53 Sb44 92.5(10) 2_655 2_655
Pb14 S53 Sb44 160.7(10) 2_655 2_655
As47 S53 Pb45 89.3(4) 2_655 2_655
Pb44 S53 Pb45 79.0(3) 2_655 2_655
Pb13 S53 Pb45 168.1(4) 2_655 2_655
Pb14 S53 Pb45 91.0(3) 2_655 2_655
Sb44 S53 Pb45 83.5(9) 2_655 2_655
As47 S53 Sb28 158.2(4) 2_655 2_655
Pb44 S53 Sb28 74.5(3) 2_655 2_655
Pb13 S53 Sb28 82.5(3) 2_655 2_655
Pb14 S53 Sb28 84.8(3) 2_655 2_655
Sb44 S53 Sb28 76.3(9) 2_655 2_655
Pb45 S53 Sb28 85.7(2) 2_655 2_655
As47 S53 Sb11 69.7(3) 2_655 2_655
Pb44 S53 Sb11 140.3(4) 2_655 2_655
Pb13 S53 Sb11 62.2(2) 2_655 2_655
Pb14 S53 Sb11 61.0(2) 2_655 2_655
Sb44 S53 Sb11 135.8(9) 2_655 2_655
Pb45 S53 Sb11 127.7(3) 2_655 2_655
Sb28 S53 Sb11 129.1(3) 2_655 2_655
As47 S53 Pb31 30.5(2) 2_655 2_655
Pb44 S53 Pb31 114.2(3) 2_655 2_655
Pb13 S53 Pb31 95.2(3) 2_655 2_655
Pb14 S53 Pb31 86.7(2) 2_655 2_655
Sb44 S53 Pb31 112.3(9) 2_655 2_655
Pb45 S53 Pb31 96.6(2) 2_655 2_655
Sb28 S53 Pb31 171.3(3) 2_655 2_655
Sb11 S53 Pb31 43.54(11) 2_655 2_655
As46 S54 Cu43 110.2(5) 1_455 1_455
As46 S54 Cu34 93.4(5) 1_455 .
Cu43 S54 Cu34 92.6(5) 1_455 .
As46 S54 Pb45 95.6(4) 1_455 .
Cu43 S54 Pb45 133.5(6) 1_455 .
Cu34 S54 Pb45 124.6(5) . .
As46 S54 Sb44 75.5(10) 1_455 1_455
Cu43 S54 Sb44 69.8(10) 1_455 1_455
Cu34 S54 Sb44 153.6(10) . 1_455
Pb45 S54 Sb44 80.9(9) . 1_455
As46 S54 Pb44 75.5(4) 1_455 1_455
Cu43 S54 Pb44 66.1(4) 1_455 1_455
Cu34 S54 Pb44 149.5(5) . 1_455
Pb45 S54 Pb44 85.1(3) . 1_455
Sb44 S54 Pb44 4.3(9) 1_455 1_455
As46 S54 Pb36 158.9(5) 1_455 3_565
Cu43 S54 Pb36 60.4(3) 1_455 3_565
Cu34 S54 Pb36 69.5(3) . 3_565
Pb45 S54 Pb36 104.1(3) . 3_565
Sb44 S54 Pb36 114.4(10) 1_455 3_565
Pb44 S54 Pb36 113.0(3) 1_455 3_565
As46 S54 Pb41 139.5(5) 1_455 1_455
Cu43 S54 Pb41 69.9(4) 1_455 1_455
Cu34 S54 Pb41 127.1(4) . 1_455
Pb45 S54 Pb41 65.5(2) . 1_455
Sb44 S54 Pb41 66.5(9) 1_455 1_455
Pb44 S54 Pb41 67.8(2) 1_455 1_455
Pb36 S54 Pb41 58.25(17) 3_565 1_455
As46 S54 Sb41 139.5(5) 1_455 1_455
Cu43 S54 Sb41 69.9(4) 1_455 1_455
Cu34 S54 Sb41 127.1(4) . 1_455
Pb45 S54 Sb41 65.5(2) . 1_455
Sb44 S54 Sb41 66.5(9) 1_455 1_455
Pb44 S54 Sb41 67.8(2) 1_455 1_455
Pb36 S54 Sb41 58.25(17) 3_565 1_455
Pb41 S54 Sb41 0.00(9) 1_455 1_455
As46 S54 Pb32 37.5(2) 1_455 1_455
Cu43 S54 Pb32 116.1(5) 1_455 1_455
Cu34 S54 Pb32 57.0(3) . 1_455
Pb45 S54 Pb32 108.0(3) . 1_455
Sb44 S54 Pb32 112.3(9) 1_455 1_455
Pb44 S54 Pb32 111.5(3) 1_455 1_455
Pb36 S54 Pb32 126.4(3) 3_565 1_455
Pb41 S54 Pb32 173.4(3) 1_455 1_455
Sb41 S54 Pb32 173.4(3) 1_455 1_455
Sb42 S55 Sb41 97.6(4) 3_665 3_765
Sb42 S55 Pb41 97.6(4) 3_665 3_765
Sb41 S55 Pb41 0.00(16) 3_765 3_765
Sb42 S55 Pb45 98.9(5) 3_665 3_665
Sb41 S55 Pb45 93.5(4) 3_765 3_665
Pb41 S55 Pb45 93.5(4) 3_765 3_665
Sb42 S55 Pb35 84.7(4) 3_665 .
Sb41 S55 Pb35 135.8(5) 3_765 .
Pb41 S55 Pb35 135.8(5) 3_765 .
Pb45 S55 Pb35 130.0(4) 3_665 .
Sb42 S55 Pb36 137.1(5) 3_665 1_655
Sb41 S55 Pb36 79.4(3) 3_765 1_655
Pb41 S55 Pb36 79.4(3) 3_765 1_655
Pb45 S55 Pb36 123.9(4) 3_665 1_655
Pb35 S55 Pb36 70.1(3) . 1_655
Sb42 S55 Sb37 64.3(3) 3_665 .
Sb41 S55 Sb37 60.9(2) 3_765 .
Pb41 S55 Sb37 60.9(2) 3_765 .
Pb45 S55 Sb37 144.7(4) 3_665 .
Pb35 S55 Sb37 81.4(3) . .
Pb36 S55 Sb37 77.7(2) 1_655 .
Sb42 S55 Pb8 61.2(3) 3_665 3_665
Sb41 S55 Pb8 59.3(2) 3_765 3_665
Pb41 S55 Pb8 59.3(2) 3_765 3_665
Pb45 S55 Pb8 58.3(2) 3_665 3_665
Pb35 S55 Pb8 145.7(4) . 3_665
Pb36 S55 Pb8 138.1(4) 1_655 3_665
Sb37 S55 Pb8 86.7(2) . 3_665
Sb42 S55 Ag34 157.3(5) 3_665 3_665
Sb41 S55 Ag34 103.8(4) 3_765 3_665
Pb41 S55 Ag34 103.8(4) 3_765 3_665
Pb45 S55 Ag34 72.6(3) 3_665 3_665
Pb35 S55 Ag34 85.2(3) . 3_665
Pb36 S55 Ag34 56.16(18) 1_655 3_665
Sb37 S55 Ag34 133.8(3) . 3_665
Pb8 S55 Ag34 124.8(3) 3_665 3_665
Sb42 S55 Sb44 125.9(7) 3_665 3_765
Sb41 S55 Sb44 54.0(5) 3_765 3_765
Pb41 S55 Sb44 54.0(5) 3_765 3_765
Pb45 S55 Sb44 48.4(6) 3_665 3_765
Pb35 S55 Sb44 148.9(6) . 3_765
Pb36 S55 Sb44 87.0(6) 1_655 3_765
Sb37 S55 Sb44 114.8(6) . 3_765
Pb8 S55 Sb44 64.7(5) 3_665 3_765
Ag34 S55 Sb44 64.3(5) 3_665 3_765
Sb42 S55 Pb44 58.0(3) 3_665 3_665
Sb41 S55 Pb44 123.8(4) 3_765 3_665
Pb41 S55 Pb44 123.8(4) 3_765 3_665
Pb45 S55 Pb44 50.3(2) 3_665 3_665
Pb35 S55 Pb44 94.9(3) . 3_665
Pb36 S55 Pb44 154.0(3) 1_655 3_665
Sb37 S55 Pb44 122.2(3) . 3_665
Pb8 S55 Pb44 64.85(17) 3_665 3_665
Ag34 S55 Pb44 102.8(2) 3_665 3_665
Sb44 S55 Pb44 97.5(6) 3_765 3_665
Sb42 S55 Sb44 56.9(5) 3_665 3_665
Sb41 S55 Sb44 125.5(6) 3_765 3_665
Pb41 S55 Sb44 125.5(6) 3_765 3_665
Pb45 S55 Sb44 52.4(5) 3_665 3_665
Pb35 S55 Sb44 92.8(6) . 3_665
Pb36 S55 Sb44 153.2(6) 1_655 3_665
Sb37 S55 Sb44 121.2(5) . 3_665
Pb8 S55 Sb44 66.4(5) 3_665 3_665
Ag34 S55 Sb44 103.4(5) 3_665 3_665
Sb44 S55 Sb44 99.7(9) 3_765 3_665
Pb44 S55 Sb44 2.2(5) 3_665 3_665
Cu43 S56 Sb42 116.7(7) 3_665 3_665
Cu43 S56 Sb41 106.7(6) 3_665 3_665
Sb42 S56 Sb41 103.8(5) 3_665 3_665
Cu43 S56 Pb41 106.7(6) 3_665 3_665
Sb42 S56 Pb41 103.8(5) 3_665 3_665
Sb41 S56 Pb41 0.00(15) 3_665 3_665
Cu43 S56 Pb35 87.0(5) 3_665 .
Sb42 S56 Pb35 86.4(5) 3_665 .
Sb41 S56 Pb35 156.1(6) 3_665 .
Pb41 S56 Pb35 156.1(6) 3_665 .
Cu43 S56 Pb36 81.5(5) 3_665 .
Sb42 S56 Pb36 155.6(6) 3_665 .
Sb41 S56 Pb36 84.6(4) 3_665 .
Pb41 S56 Pb36 84.6(4) 3_665 .
Pb35 S56 Pb36 78.1(3) . .
Cu43 S56 Pb44 52.0(4) 3_665 3_665
Sb42 S56 Pb44 84.4(4) 3_665 3_665
Sb41 S56 Pb44 76.8(3) 3_665 3_665
Pb41 S56 Pb44 76.8(3) 3_665 3_665
Pb35 S56 Pb44 126.2(5) . 3_665
Pb36 S56 Pb44 120.0(4) . 3_665
Cu43 S56 Sb44 51.5(8) 3_665 3_665
Sb42 S56 Sb44 88.2(7) 3_665 3_665
Sb41 S56 Sb44 73.6(7) 3_665 3_665
Pb41 S56 Sb44 73.6(7) 3_665 3_665
Pb35 S56 Sb44 129.0(8) . 3_665
Pb36 S56 Sb44 116.2(7) . 3_665
Pb44 S56 Sb44 4.4(5) 3_665 3_665
Cu43 S56 Sb38 173.1(7) 3_665 .
Sb42 S56 Sb38 70.2(4) 3_665 .
Sb41 S56 Sb38 70.7(3) 3_665 .
Pb41 S56 Sb38 70.7(3) 3_665 .
Pb35 S56 Sb38 93.4(4) . .
Pb36 S56 Sb38 91.8(4) . .
Pb44 S56 Sb38 131.7(4) 3_665 .
Sb44 S56 Sb38 131.6(7) 3_665 .
Cu43 S56 Pb45 64.6(4) 3_665 3_665
Sb42 S56 Pb45 52.1(3) 3_665 3_665
Sb41 S56 Pb45 121.4(4) 3_665 3_665
Pb41 S56 Pb45 121.4(4) 3_665 3_665
Pb35 S56 Pb45 82.0(3) . 3_665
Pb36 S56 Pb45 141.3(4) . 3_665
Pb44 S56 Pb45 51.5(2) 3_665 3_665
Sb44 S56 Pb45 55.8(6) 3_665 3_665
Sb38 S56 Pb45 122.3(4) . 3_665
Cu43 S56 Pb7 99.5(5) 3_665 3_665
Sb42 S56 Pb7 59.6(3) 3_665 3_665
Sb41 S56 Pb7 53.7(2) 3_665 3_665
Pb41 S56 Pb7 53.7(2) 3_665 3_665
Pb35 S56 Pb7 144.7(5) . 3_665
Pb36 S56 Pb7 137.1(4) . 3_665
Pb44 S56 Pb7 47.50(18) 3_665 3_665
Sb44 S56 Pb7 48.1(7) 3_665 3_665
Sb38 S56 Pb7 84.2(3) . 3_665
Pb45 S56 Pb7 70.1(2) 3_665 3_665
Cu43 S56 Ag34 29.7(4) 3_665 3_565
Sb42 S56 Ag34 146.2(5) 3_665 3_565
Sb41 S56 Ag34 94.4(4) 3_665 3_565
Pb41 S56 Ag34 94.4(4) 3_665 3_565
Pb35 S56 Ag34 88.1(3) . 3_565
Pb36 S56 Ag34 52.7(2) . 3_565
Pb44 S56 Ag34 72.3(2) 3_665 3_565
Sb44 S56 Ag34 69.8(7) 3_665 3_565
Sb38 S56 Ag34 143.4(4) . 3_565
Pb45 S56 Ag34 94.1(3) 3_665 3_565
Pb7 S56 Ag34 114.3(3) 3_665 3_565

loop_
_geom_bond_atom_site_label_1
_geom_bond_atom_site_label_2
_geom_bond_distance
_geom_bond_site_symmetry_2
Pb1 S19 2.941(13) .
Pb1 S15 2.983(12) .
Pb1 S8 2.996(12) .
Pb1 S7 3.042(11) 2_655
Pb1 S5 3.066(10) .
Pb1 S1 3.094(10) .
Pb1 S6 3.163(11) .
Pb1 S2 3.210(10) .
Pb1 Pb2 4.039(3) 1_655
Pb1 Sb15 4.051(5) .
Pb1 Pb2 4.142(3) .
Pb2 S7 2.946(11) 2
Pb2 S16 2.953(12) .
Pb2 S6 2.998(12) .
Pb2 S8 3.049(12) .
Pb2 S5 3.065(11) 1_455
Pb2 S2 3.096(11) .
Pb2 S1 3.196(10) 1_455
Pb2 S20 3.322(11) .
Pb2 Pb1 4.039(3) 1_455
Pb2 As11 4.056(4) 2
Pb2 Sb11 4.056(4) 2
Pb2 Sb9 4.103(3) 2
Pb3 S43 2.913(15) .
Pb3 S3 2.999(12) .
Pb3 S9 3.002(12) .
Pb3 S4 3.011(10) .
Pb3 S1 3.096(10) .
Pb3 S2 3.103(11) .
Pb3 S10 3.103(12) .
Pb3 S21 3.194(12) .
Pb3 Sb37 3.966(5) .
Pb3 Pb4 4.079(3) 1_655
Pb3 Pb4 4.100(3) .
Pb4 S1 2.981(10) 1_455
Pb4 S4 2.981(11) .
Pb4 S3 2.990(12) 1_455
Pb4 S9 3.048(11) 1_455
Pb4 S10 3.052(12) .
Pb4 S2 3.059(10) .
Pb4 S44 3.127(15) .
Pb4 S22 3.149(12) .
Pb4 As37 4.076(5) 1_455
Pb4 Sb37 4.076(5) 1_455
Pb4 Pb3 4.079(3) 1_455
Pb5 S13 2.923(11) .
Pb5 S11 2.954(12) .
Pb5 S12 3.036(13) .
Pb5 S6 3.056(12) .
Pb5 S5 3.075(11) .
Pb5 S3 3.089(11) .
Pb5 S4 3.107(11) .
Pb5 S45 3.286(13) .
Pb5 Pb7 3.978(3) .
Pb5 Sb10 4.045(4) .
Pb6 S12 2.920(13) .
Pb6 S14 2.955(12) .
Pb6 S11 2.973(12) 1_455
Pb6 S5 2.999(10) 1_455
Pb6 S6 3.071(11) .
Pb6 S4 3.085(10) .
Pb6 S3 3.124(12) 1_455
Pb6 S46 3.292(12) .
Pb6 Pb8 4.077(3) .
Pb6 Sb10 4.106(4) .
Pb7 S34 2.900(12) .
Pb7 S12 2.906(13) .
Pb7 S11 2.921(12) .
Pb7 S47 2.941(11) .
Pb7 S52 2.957(12) 1_655
Pb7 S50 2.982(11) 3_665
Pb7 S13 2.999(11) .
Pb7 Pb44 3.787(5) .
Pb7 Sb44 3.83(4) .
Pb7 Sb39 3.940(4) .
Pb7 Pb8 4.006(3) .
Pb8 S50 2.866(11) 3_665
Pb8 S12 2.884(13) .
Pb8 S52 2.892(12) .
Pb8 S48 2.995(11) .
Pb8 S14 3.008(12) .
Pb8 S11 3.026(12) 1_455
Pb8 S33 3.235(12) .
Pb8 Pb27 4.093(3) .
Pb8 Pb45 4.111(3) .
Sb9 S5 2.322(10) 2_645
Sb9 S15 2.562(13) 2_645
Sb9 S16 2.646(13) 2_545
Sb9 S14 2.900(13) 2_545
Sb9 S13 2.907(11) 2_645
Sb9 S36 3.585(12) 2_645
Sb9 Sb29 3.615(5) 1_545
Sb9 Sb11 3.681(5) .
Sb9 Pb27 3.683(4) 2_545
Sb9 Sb27 3.70(4) 2_545
Sb9 S35 4.077(13) 2_545
Sb10 S6 2.295(11) .
Sb10 S13 2.348(12) .
Sb10 S14 2.415(12) .
Sb10 S16 3.212(12) .
Sb10 S15 3.346(13) .
Sb10 Pb30 3.535(5) .
Sb10 Sb28 3.715(6) .
Sb10 S36 3.912(12) .
Sb10 S35 3.988(13) .
Sb10 Sb9 4.080(5) 2_655
Sb11 S7 2.346(11) .
Sb11 S15 2.534(13) 2_645
Sb11 S16 2.569(12) 2_545
Sb11 S17 2.873(14) 1_655
Sb11 S18 3.134(14) .
Sb11 Sb29 3.591(5) 1_545
Sb11 Pb31 3.648(4) .
Sb11 S38 3.744(11) 1_545
Sb11 S37 3.870(13) 2_545
Sb11 Pb2 4.056(4) 2_545
Sb12 S17 2.361(14) .
Sb12 S18 2.375(16) .
Sb12 S8 2.389(12) 2_545
Sb12 S16 3.197(13) 2_545
Sb12 S15 3.223(13) 2_545
Sb12 Pb32 3.583(5) 1_455
Sb12 Pb30 3.608(4) 2_545
Sb12 Pb14 3.799(4) .
Sb12 S37 3.840(13) 2_545
Sb12 Pb13 4.028(4) 1_455
Pb13 S49 2.878(9) 1_655
Pb13 S53 2.918(11) 2_645
Pb13 S17 2.993(12) 1_655
Pb13 S8 3.054(12) 2_645
Pb13 S7 3.060(11) .
Pb13 S31 3.181(13) 2_645
Pb13 S19 3.188(13) 2_645
Pb13 S32 3.233(11) .
Pb13 As46 3.977(6) .
Pb13 As26 3.984(4) 2_645
Pb13 Sb26 3.984(4) 2_645
Pb13 As12 4.028(4) 1_655
Pb14 S18 2.654(15) .
Pb14 S53 2.918(11) 2_645
Pb14 S8 2.988(12) 2_545
Pb14 S49 3.084(10) .
Pb14 S7 3.123(11) .
Pb14 S31 3.567(14) 2_545
Pb14 S20 3.621(11) 2_545
Pb14 S32 3.725(12) .
Pb14 S33 3.777(12) .
Pb14 Cu25 4.044(7) .
Sb15 S1 2.244(11) .
Sb15 S19 2.262(12) .
Sb15 S20 2.345(12) 1_655
Sb15 S22 3.227(12) 1_655
Sb15 S21 3.237(15) .
Sb15 S30 3.626(13) .
Sb15 Sb26 3.705(5) .
Sb15 Hg25 3.767(7) 2_655
Sb15 Cu25 3.767(7) 2_655
Sb15 Sb16 3.932(6) 1_655
Sb16 S2 2.334(10) .
Sb16 S22 2.522(13) .
Sb16 S20 2.557(13) .
Sb16 S21 2.916(13) .
Sb16 S19 3.123(13) .
Sb16 S29 3.432(10) .
Sb16 Hg25 3.569(6) 2
Sb16 Cu25 3.569(6) 2
Sb16 Sb18 3.713(6) .
Sb16 Sb26 3.836(6) .
Sb17 S9 2.375(12) .
Sb17 S23 2.499(12) .
Sb17 S24 2.774(16) .
Sb17 S21 2.779(14) .
Sb17 S22 3.302(12) 1_655
Sb17 S28 3.694(13) .
Sb17 Sb19 3.717(6) .
Sb17 Sb23 3.723(4) 1_655
Sb17 Pb23 3.723(4) 1_655
Sb17 Sb24 3.748(5) .
Sb17 Sb18 3.906(5) .
Sb18 S10 2.328(13) .
Sb18 S22 2.373(12) .
Sb18 S21 2.391(15) .
Sb18 S23 3.095(12) .
Sb18 S24 3.287(15) 1_455
Sb18 Pb23 3.840(5) .
Sb18 S27 4.002(14) 2
Sb18 Sb24 4.003(5) .
Sb19 S41 2.387(14) 3_665
Sb19 S24 2.491(15) .
Sb19 S23 2.608(12) .
Sb19 S26 2.973(13) 3_765
Sb19 S25 3.315(14) 3_665
Sb19 Sb22 3.754(5) 2_655
Sb19 Pb22 3.754(5) 2_655
Sb19 Bi33 3.761(15) 3_665
Sb19 Sb21 3.822(5) 2_655
Sb19 Ag34 3.828(6) 3_665
Sb20 S42 2.375(12) 3_665
Sb20 S26 2.481(13) 3_665
Sb20 S25 2.489(14) 3_665
Sb20 S24 3.128(16) 1_455
Sb20 S23 3.372(13) .
Sb20 S25 3.636(12) 1_565
Sb20 Sb22 3.685(5) 2_655
Sb20 Pb22 3.685(5) 2_655
Sb20 Cu33 3.757(11) 3_665
Sb20 Sb21 3.815(5) 2
Sb20 Sb22 3.842(5) 4_575
Sb20 Pb22 3.842(5) 4_575
Sb21 S39 2.425(11) 2
Sb21 S28 2.488(14) 2_645
Sb21 S27 2.526(14) .
Sb21 S25 3.254(14) 2
Sb21 S26 3.439(13) 2_655
Sb21 S24 3.548(15) 2_645
Sb21 Sb20 3.815(5) 2_545
Sb21 Sb19 3.822(5) 2_645
Sb21 Bi33 3.865(12) 2
Sb21 Cu33 3.896(10) 2
Sb21 Pb32 3.918(5) 2_655
Sb21 Sb23 3.934(5) 2_545
Pb22 S40 2.601(11) .
Pb22 S25 2.789(13) 2_655
Pb22 S27 2.891(12) 1_655
Pb22 S26 2.904(13) 2_655
Pb22 S28 3.087(15) 2_645
Pb22 S23 3.626(12) 2_645
Pb22 Sb20 3.685(5) 2_645
Pb22 Sb19 3.754(5) 2_645
Pb22 Sb20 3.842(5) 4_676
Pb22 S25 3.870(12) 4_666
Pb22 Cu33 3.975(14) 2_655
Pb22 Sb21 4.015(4) 1_655
Pb23 S37 2.615(12) 2
Pb23 S30 2.768(12) 1_455
Pb23 S28 2.891(14) 1_455
Pb23 S27 2.991(13) 2
Pb23 S29 3.031(10) .
Pb23 S22 3.369(12) .
Pb23 As17 3.723(4) 1_455
Pb23 Sb17 3.723(4) 1_455
Pb23 Sb24 3.929(4) 1_455
Pb23 Sb21 3.934(5) 2
Sb24 S38 2.388(11) .
Sb24 S29 2.491(10) .
Sb24 S30 2.495(12) .
Sb24 S28 3.256(14) .
Sb24 S21 3.351(13) .
Sb24 S27 3.411(14) 2
Sb24 Sb29 3.832(5) .
Sb24 Sb23 3.929(4) 1_655
Sb24 Pb23 3.929(4) 1_655
Cu25 S35 2.389(12) .
Cu25 S20 2.431(12) 2_545
Cu25 S32 2.641(13) .
Cu25 S31 2.741(15) 2_545
Cu25 Sb16 3.569(6) 2_545
Cu25 Sb28 3.720(7) .
Cu25 Pb27 3.743(6) .
Cu25 Sb15 3.767(7) 2_645
Cu25 Sb26 4.083(6) 2_545
Cu25 Sb29 4.088(7) 2_545
Cu25 Sb26 4.105(6) 2_645
Sb26 S31 2.399(14) .
Sb26 S32 2.511(13) 2_655
Sb26 S36 2.530(13) 2_655
Sb26 S19 2.801(13) .
Sb26 S30 3.197(12) .
Sb26 S29 3.212(11) .
Sb26 Sb27 3.47(4) 2
Sb26 Pb27 3.843(4) 2
Sb26 As28 3.891(6) 2_655
Pb27 Sb27 0.86(4) .
Pb27 S31 2.726(12) 2_545
Pb27 S33 2.837(12) .
Pb27 S34 2.911(14) 1_455
Pb27 S36 2.954(12) 1_455
Pb27 S35 3.023(13) .
Pb27 S14 3.484(12) .
Pb27 Sb9 3.683(4) 2
Pb27 As26 3.843(4) 2_545
Pb27 Sb26 3.843(4) 2_545
Sb27 S34 2.26(4) 1_455
Sb27 S36 2.47(4) 1_455
Sb27 S31 2.78(4) 2_545
Sb27 S13 3.36(4) 1_455
Sb27 As28 3.45(4) 1_455
Sb27 Sb28 3.45(4) 1_455
Sb27 As26 3.47(4) 2_545
Sb27 Sb26 3.47(4) 2_545
Sb27 S33 3.53(4) .
Sb27 S35 3.63(5) .
Sb27 Sb9 3.70(4) 2
Sb28 S33 2.348(12) .
Sb28 S32 2.352(12) .
Sb28 S34 2.365(13) .
Sb28 S35 3.345(13) .
Sb28 S36 3.389(13) .
Sb28 Sb27 3.45(4) 1_655
Sb28 S13 3.695(12) .
Sb28 S14 3.744(13) .
Sb29 S29 2.480(10) .
Sb29 S35 2.505(12) 2
Sb29 S36 2.797(13) 2_655
Sb29 S37 2.843(15) 2
Sb29 S38 3.101(10) .
Sb29 S16 3.516(12) 2
Sb29 As11 3.591(5) 1_565
Sb29 Sb11 3.591(5) 1_565
Sb29 Sb9 3.615(5) 1_565
Sb29 S15 3.836(13) 2_655
Sb29 Pb30 3.972(5) 2
Pb30 S30 2.808(13) 2_645
Pb30 S37 2.909(12) .
Pb30 S35 2.925(14) .
Pb30 S36 2.935(11) .
Pb30 S38 3.092(11) 2_645
Pb30 S15 3.538(12) .
Pb30 As12 3.608(4) 2
Pb30 Sb12 3.608(4) 2
Pb30 S16 3.661(12) .
Pb30 Sb29 3.972(5) 2_545
Pb31 S27 2.826(13) 2_545
Pb31 S40 2.885(11) 2_645
Pb31 S38 2.967(11) 1_545
Pb31 S39 2.967(10) .
Pb31 S37 2.994(12) 2_545
Pb31 As47 3.256(5) .
Pb31 S18 3.466(14) .
Pb31 S17 3.700(13) 1_655
Pb31 Sb21 3.997(5) 2_545
Pb31 Pb32 4.067(3) .
Pb32 S40 2.797(10) 2_645
Pb32 S28 2.825(13) 1_545
Pb32 S39 2.839(11) 1_655
Pb32 S38 2.958(10) 1_545
Pb32 S37 3.184(14) 2_645
Pb32 S17 3.223(13) 1_655
Pb32 As46 3.265(5) .
Pb32 S18 3.430(16) 1_655
Pb32 As12 3.583(5) 1_655
Pb32 Sb12 3.583(5) 1_655
Pb32 Sb21 3.918(5) 2_645
Pb32 Ag34 3.991(6) 1_655
Cu33 S51 2.433(15) 2_645
Cu33 S25 2.438(15) .
Cu33 S39 2.767(15) .
Cu33 Sb20 3.757(11) 3_665
Cu33 Sb21 3.896(10) 2_545
Cu33 Sb22 3.975(14) 2_645
Cu33 Pb22 3.975(14) 2_645
Cu33 Sb19 3.994(13) 3_665
Cu33 Pb35 4.188(11) 3_665
Cu33 Ag34 4.364(16) 1_655
Bi33 S51 2.466(17) 2_645
Bi33 S25 2.552(18) .
Bi33 S41 2.55(2) .
Bi33 S39 2.665(16) .
Bi33 Sb19 3.761(15) 3_665
Bi33 Sb21 3.865(12) 2_545
Bi33 Sb20 3.928(14) 3_665
Bi33 Pb35 4.049(13) 3_665
Bi33 Sb22 4.277(17) 2_645
Cu34 S54 2.476(13) .
Cu34 S26 2.584(13) 1_455
Cu34 S41 2.808(14) .
Cu34 Sb19 3.828(6) 3_665
Cu34 Sb20 3.870(7) 3_565
Cu34 Sb21 3.974(6) 2_545
Cu34 Pb32 3.991(6) 1_455
Cu34 Sb22 4.051(6) 2_545
Cu34 Pb22 4.051(6) 2_545
Cu34 Pb36 4.185(5) 3_565
Cu34 Pb45 4.881(6) .
Cu34 Sb44 5.40(5) 1_455
Pb35 S41 2.895(13) 3_665
Pb35 S42 2.924(12) 3_665
Pb35 S10 2.976(11) .
Pb35 S23 3.024(12) .
Pb35 S43 3.134(15) .
Pb35 S9 3.152(12) .
Pb35 S56 3.190(16) .
Pb35 S55 3.269(14) .
Pb35 Cu43 3.823(9) 3_665
Pb35 Sb42 3.884(4) 3_665
Pb35 Pb36 4.043(3) 1_655
Pb35 Bi33 4.049(13) 3_665
Pb36 S42 2.859(13) 3_665
Pb36 S24 2.921(15) 1_455
Pb36 S41 2.975(12) 3_565
Pb36 S9 2.991(12) 1_455
Pb36 S10 3.016(12) .
Pb36 S44 3.344(15) .
Pb36 S56 3.375(16) .
Pb36 S55 3.740(14) 1_455
Pb36 Cu43 3.784(9) 3_665
Pb36 Sb19 3.971(4) 1_455
Pb36 Pb35 4.043(3) 1_455
Pb36 As17 4.128(4) 1_455
Sb37 S44 2.292(16) 1_655
Sb37 S3 2.296(12) .
Sb37 S43 2.361(16) .
Sb37 S46 3.173(12) 1_655
Sb37 S45 3.259(15) .
Sb37 S48 3.459(12) 3_665
Sb37 Sb41 3.970(5) 3_765
Sb37 Pb41 3.970(5) 3_765
Sb37 Sb42 4.063(6) 3_665
Sb37 Sb38 4.066(5) 1_655
Sb37 Pb4 4.076(5) 1_655
Sb38 S4 2.403(11) .
Sb38 S46 2.574(11) .
Sb38 S45 2.752(14) .
Sb38 S44 2.802(16) .
Sb38 S43 2.980(16) .
Sb38 S47 3.311(11) 3_665
Sb38 Sb40 3.657(5) .
Sb38 Sb42 3.966(5) 3_665
Sb38 S56 4.063(15) .
Sb38 As37 4.066(5) 1_455
Sb38 Sb37 4.066(5) 1_455
Sb39 S47 2.432(11) .
Sb39 S11 2.452(13) .
Sb39 S48 2.537(12) 1_655
Sb39 S45 3.026(14) .
Sb39 S46 3.179(11) 1_655
Sb39 S46 3.375(12) 3_665
Sb39 Pb41 3.751(5) .
Sb39 Sb40 4.079(5) .
Sb40 S45 2.349(14) .
Sb40 S12 2.374(13) .
Sb40 S46 2.452(12) .
Sb40 S47 3.090(11) .
Sb40 S48 3.169(12) .
Sb40 S45 3.412(13) 3_665
Sb40 As40 3.977(8) 3_665
Sb40 Sb40 3.977(8) 3_665
Sb40 Sb39 4.136(5) 1_455
Pb41 S52 2.568(12) 1_655
Pb41 S48 2.624(12) 1_655
Pb41 S47 2.771(11) .
Pb41 S55 2.836(14) 3_765
Pb41 S56 2.931(17) 3_665
Pb41 S44 2.986(15) 3_665
Pb41 Sb42 3.966(4) 1_655
Pb41 As37 3.970(5) 3_765
Pb41 Sb37 3.970(5) 3_765
Sb42 S55 2.421(14) 3_665
Sb42 S56 2.426(16) 3_665
Sb42 S50 2.471(11) 3_665
Sb42 S43 2.979(15) 3_665
Sb42 S48 3.119(12) .
Sb42 S47 3.302(11) .
Sb42 Pb35 3.884(4) 3_665
Sb42 Sb38 3.966(5) 3_665
Sb42 Sb41 3.966(4) 1_455
Sb42 Pb41 3.966(4) 1_455
Sb42 Cu43 4.009(10) .
Sb42 Pb45 4.057(4) .
Cu43 S51 2.248(14) 2_645
Cu43 S56 2.283(17) 3_665
Cu43 S54 2.304(15) 1_655
Cu43 S42 2.565(16) .
Cu43 Sb44 3.14(5) .
Cu43 Pb44 3.141(12) .
Cu43 Ag34 3.458(11) 1_655
Cu43 Pb36 3.784(9) 3_665
Cu43 Pb35 3.823(9) 3_665
Pb44 S34 2.750(13) .
Pb44 S50 2.842(12) 3_665
Pb44 S52 2.851(13) 1_655
Pb44 S53 2.884(12) 2_645
Pb44 S49 2.994(11) 1_655
Pb44 S54 3.263(14) 1_655
Pb44 S51 3.321(12) 2_645
Pb44 As47 3.469(7) .
Pb44 As46 3.475(6) .
Sb44 S52 2.65(4) 1_655
Sb44 S49 2.79(5) 1_655
Sb44 S34 2.79(5) .
Sb44 S54 3.06(5) 1_655
Sb44 S53 3.07(5) 2_645
Sb44 S50 3.08(5) 3_665
Sb44 As46 3.33(4) .
Sb44 S51 3.47(5) 2_645
Sb44 As47 3.55(4) .
Pb45 S55 2.903(13) 3_665
Pb45 S50 2.968(11) 3_665
Pb45 S51 2.970(12) 2_645
Pb45 S52 3.001(12) .
Pb45 S54 3.030(12) .
Pb45 S33 3.319(13) .
Pb45 S49 3.322(9) .
Pb45 S53 3.450(11) 2_645
Pb45 Sb44 3.95(4) 1_455
Pb45 As46 3.961(5) 1_455
As46 S49 2.252(10) 1_655
As46 S54 2.270(13) 1_655
As46 As47 2.627(6) .
As46 Ag34 3.456(7) 1_655
As46 Pb45 3.961(5) 1_655
As46 Sb12 4.283(7) 1_655
As46 Pb14 4.518(6) 1_655
As47 S51 2.231(12) 2_645
As47 S53 2.272(12) 2_645
As47 Ag34 4.727(7) 1_655
S1 Pb4 2.981(10) 1_655
S1 Pb2 3.196(10) 1_655
S1 Sb16 4.544(10) 1_655
S1 Pb6 4.797(10) 1_655
S2 Sb15 4.621(11) 1_455
S3 Pb4 2.990(11) 1_655
S3 Pb6 3.124(12) 1_655
S3 Sb38 4.646(12) 1_655
S3 Pb2 4.962(11) 1_655
S4 Sb37 4.750(11) 1_455
S5 Sb9 2.322(10) 2_655
S5 Pb6 2.999(10) 1_655
S5 Pb2 3.065(11) 1_655
S5 Sb11 4.601(11) 2_655
S5 Sb10 4.759(11) 1_655
S5 Pb4 4.896(10) 1_655
S6 Sb9 4.642(12) 2
S6 Sb9 4.687(12) 2_655
S6 Sb12 4.827(12) 2
S7 Pb2 2.946(11) 2_545
S7 Pb1 3.042(11) 2_645
S7 Sb15 4.255(12) 2_645
S7 Sb12 4.700(12) 1_655
S7 Sb26 5.510(11) 2_645
S8 As12 2.389(12) 2
S8 Sb12 2.389(12) 2
S8 Pb14 2.988(12) 2
S8 Pb13 3.054(12) 2_655
S8 Sb11 4.808(13) 2
S8 Sb11 4.881(12) 2_655
S9 Pb36 2.991(12) 1_655
S9 Pb4 3.048(11) 1_655
S9 Sb18 4.652(12) 1_655
S10 Sb17 4.905(12) 1_455
S10 Sb42 5.344(12) 3_665
S11 Pb6 2.973(12) 1_655
S11 Pb8 3.026(12) 1_655
S11 Sb9 4.526(13) 2_655
S11 Sb40 4.675(13) 1_655
S12 Sb39 4.778(13) 1_455
S13 Sb9 2.907(11) 2_655
S13 Sb27 3.36(4) 1_655
S13 Pb27 3.870(11) 1_655
S14 Sb9 2.900(13) 2
S15 As11 2.534(13) 2_655
S15 Sb11 2.534(13) 2_655
S15 Sb9 2.562(13) 2_655
S15 Sb12 3.223(13) 2
S15 Sb29 3.836(13) 2_645
S15 Pb2 4.748(13) 1_655
S15 Pb13 5.082(12) 2_655
S15 Sb27 5.25(4) 1_655
S16 As11 2.569(12) 2
S16 Sb11 2.569(12) 2
S16 Sb9 2.646(13) 2
S16 Sb12 3.197(13) 2
S16 Sb29 3.516(12) 2_545
S16 Pb1 4.916(12) 1_455
S16 Pb14 5.128(12) 2
S17 Sb11 2.873(14) 1_455
S17 Pb13 2.993(12) 1_455
S17 Pb32 3.223(13) 1_455
S17 Pb31 3.700(13) 1_455
S17 Pb1 4.750(12) 2_545
S17 Pb30 4.783(13) 2_545
S17 Pb14 5.128(14) 1_455
S17 Sb44 5.34(5) 1_455
S17 Pb44 5.377(13) 1_455
S18 Pb32 3.430(15) 1_455
S18 Pb13 4.815(14) 1_455
S18 Pb2 4.953(15) 2_545
S18 Pb30 5.080(15) 2_545
S18 Sb29 5.427(14) 1_545
S19 Pb13 3.188(13) 2_655
S19 Pb2 4.807(12) 1_655
S19 Pb14 5.175(13) 2_655
S19 Sb11 5.499(13) 2_655
S19 Pb14 5.522(12) 2
S20 As15 2.345(12) 1_455
S20 Sb15 2.345(12) 1_455
S20 Hg25 2.431(12) 2
S20 Cu25 2.431(12) 2
S20 Pb14 3.621(11) 2
S20 Sb26 4.602(13) 1_455
S20 Pb1 4.975(12) 1_455
S20 Pb13 4.994(12) 2
S22 Sb15 3.227(12) 1_455
S22 Sb17 3.302(12) 1_455
S23 Sb22 3.626(12) 2_655
S23 Pb22 3.626(12) 2_655
S23 Pb36 4.766(12) 1_655
S24 Pb36 2.921(15) 1_655
S24 Sb20 3.128(16) 1_655
S24 Sb18 3.287(15) 1_655
S24 Sb21 3.548(15) 2_655
S24 Sb23 4.000(15) 1_655
S24 Pb23 4.000(15) 1_655
S24 Ag34 4.765(15) 3_665
S24 Pb35 5.258(14) 1_655
S24 Sb22 5.300(14) 2_655
S25 Sb20 2.489(14) 3_665
S25 Sb22 2.789(13) 2_645
S25 Pb22 2.789(13) 2_645
S25 Sb21 3.254(14) 2_545
S25 Sb19 3.315(14) 3_665
S25 Sb20 3.636(12) 1_545
S25 Sb22 3.870(12) 4_565
S25 Pb22 3.870(12) 4_565
S25 Ag34 4.727(15) 1_655
S26 Sb20 2.481(13) 3_665
S26 Ag34 2.584(13) 1_655
S26 Hg34 2.584(13) 1_655
S26 Cu34 2.584(13) 1_655
S26 Sb22 2.904(13) 2_645
S26 Pb22 2.904(13) 2_645
S26 Sb19 2.973(13) 3_765
S26 Sb21 3.439(13) 2_645
S26 Sb19 3.932(13) 1_545
S26 Sb21 4.020(12) 4_665
S26 Pb36 4.946(12) 3_665
S27 Pb31 2.826(13) 2
S27 Sb22 2.891(12) 1_455
S27 Pb22 2.891(12) 1_455
S27 Sb23 2.991(13) 2_545
S27 Pb23 2.991(13) 2_545
S27 Sb24 3.411(14) 2_545
S27 Sb18 4.002(14) 2_545
S27 Sb20 4.128(13) 2_545
S27 Pb32 4.826(12) 2_655
S27 Sb29 5.025(14) 2_545
S27 Pb32 5.099(13) 2
S28 Sb21 2.488(14) 2_655
S28 Pb32 2.825(13) 1_565
S28 Sb23 2.891(14) 1_655
S28 Pb23 2.891(14) 1_655
S28 Sb22 3.087(15) 2_655
S28 Pb22 3.087(15) 2_655
S28 Ag34 4.702(13) 1_665
S28 Pb31 4.831(15) 1_665
S28 Pb31 5.113(14) 1_565
S29 Pb30 4.871(10) 2_655
S29 Pb31 4.926(9) 1_565
S29 Pb27 5.044(10) 2
S29 Sb27 5.10(4) 2
S29 Pb30 5.130(10) 2
S30 Sb23 2.768(12) 1_655
S30 Pb23 2.768(12) 1_655
S30 Pb30 2.808(13) 2_655
S30 Sb29 4.757(13) 1_655
S30 Pb32 4.946(12) 1_565
S30 Sb28 5.198(12) 2_655
S30 Sb16 5.333(12) 1_655
S31 Pb27 2.726(12) 2
S31 Hg25 2.741(15) 2
S31 Cu25 2.741(15) 2
S31 Sb27 2.78(4) 2
S31 Pb13 3.181(13) 2_655
S31 Pb14 3.567(14) 2
S31 Sb28 4.668(14) 2_655
S31 Sb28 4.948(13) 2
S32 As26 2.511(13) 2_645
S32 Sb26 2.511(13) 2_645
S32 Sb27 4.05(4) 1_655
S32 Sb15 4.064(12) 2_645
S32 Pb27 4.734(12) 1_655
S33 Sb44 4.99(5) 1_455
S34 Sb27 2.26(4) 1_655
S34 Pb27 2.911(14) 1_655
S34 Sb26 4.344(13) 2_645
S35 Sb29 2.505(12) 2_545
S35 Sb9 4.077(12) 2
S35 Sb23 4.518(12) 2_545
S35 Pb23 4.518(12) 2_545
S35 Sb26 4.571(14) 2_545
S36 Sb27 2.47(4) 1_655
S36 As26 2.530(13) 2_645
S36 Sb26 2.530(13) 2_645
S36 Sb29 2.797(12) 2_645
S36 Pb27 2.954(12) 1_655
S36 Sb9 3.585(12) 2_655
S36 Sb24 4.502(13) 2_645
S36 Sb11 5.184(12) 2_655
S37 Sb23 2.615(12) 2_545
S37 Pb23 2.615(12) 2_545
S37 Sb29 2.843(15) 2_545
S37 Pb31 2.994(12) 2
S37 Pb32 3.184(14) 2_655
S37 Sb12 3.840(13) 2
S37 Sb11 3.870(13) 2
S37 Sb24 4.735(13) 2_645
S37 Sb24 4.762(13) 2_545
S38 Pb32 2.958(10) 1_565
S38 Pb31 2.967(11) 1_565
S38 Pb30 3.092(11) 2_655
S38 Sb11 3.744(11) 1_565
S38 Sb12 4.110(11) 1_665
S38 Sb23 4.729(11) 1_655
S38 Pb23 4.729(11) 1_655
S38 Pb22 4.832(10) 2_655
S38 Sb22 4.832(10) 2_655
S39 Sb21 2.425(11) 2_545
S39 Pb32 2.839(11) 1_455
S39 Sb22 4.763(10) 2_645
S39 Pb22 4.763(10) 2_645
S39 Sb22 4.892(10) 2_545
S39 Pb22 4.892(10) 2_545
S39 Sb23 4.936(11) 1_545
S40 Pb32 2.797(10) 2_655
S40 Pb31 2.885(11) 2_655
S40 Ag34 2.961(12) 2
S40 Hg34 2.961(12) 2
S40 Sb20 4.619(11) 4_676
S40 Sb21 4.808(11) 1_655
S40 Sb24 4.991(11) 2_645
S41 Sb19 2.387(14) 3_665
S41 Pb35 2.895(13) 3_665
S41 Pb36 2.975(12) 3_565
S41 Sb17 4.630(13) 3_665
S41 Sb20 4.757(13) 3_665
S41 Sb20 4.776(13) 3_565
S41 Sb21 5.061(13) 2_545
S42 Sb20 2.375(12) 3_665
S42 Pb36 2.859(13) 3_665
S42 Pb35 2.924(12) 3_665
S42 Ag34 3.220(13) 1_655
S42 Sb19 4.595(13) 3_765
S42 Sb18 4.646(12) 3_665
S42 Sb19 4.765(13) 3_665
S42 Pb22 4.951(13) 2_645
S42 Sb22 4.951(13) 2_645
S43 Sb42 2.979(15) 3_665
S43 Sb41 4.735(15) 3_765
S43 Pb41 4.735(15) 3_765
S43 Pb4 4.857(16) 1_655
S43 Pb36 4.912(16) 1_655
S44 As37 2.292(16) 1_455
S44 Sb37 2.292(16) 1_455
S44 Sb41 2.986(15) 3_665
S44 Pb41 2.986(15) 3_665
S44 Sb42 4.820(16) 3_565
S44 Pb3 4.824(15) 1_455
S44 Sb39 4.964(15) 3_665
S44 Pb35 5.017(16) 1_455
S45 Sb40 3.412(13) 3_665
S45 Sb42 4.849(14) 3_665
S45 Sb39 5.172(14) 3_665
S46 Sb37 3.173(12) 1_455
S46 Sb39 3.179(11) 1_455
S46 Sb39 3.375(12) 3_665
S46 Sb41 4.717(12) 3_665
S46 Pb41 4.717(12) 3_665
S46 Sb40 4.977(12) 3_665
S47 Sb38 3.311(11) 3_665
S47 Sb40 4.517(11) 3_665
S47 Pb8 4.987(11) 1_655
S47 Sb37 5.021(11) 3_765
S48 Sb39 2.537(12) 1_455
S48 Sb41 2.624(12) 1_455
S48 Pb41 2.624(12) 1_455
S48 Sb37 3.459(12) 3_665
S48 Pb7 4.751(12) 1_455
S48 Sb39 4.847(11) 3_665
S48 Sb38 5.169(13) 3_565
S49 As46 2.252(10) 1_455
S49 Sb44 2.79(5) 1_455
S49 Pb13 2.878(9) 1_455
S49 Pb44 2.994(11) 1_455
S49 Pb32 5.052(9) 1_455
S50 Sb42 2.471(11) 3_665
S50 Pb44 2.842(12) 3_665
S50 Pb8 2.866(11) 3_665
S50 Pb45 2.968(11) 3_665
S50 Bi7 2.982(11) 3_665
S50 Pb7 2.982(11) 3_665
S50 Sb44 3.08(5) 3_665
S50 Sb28 4.322(12) 3_665
S50 Sb41 4.685(11) 3_665
S50 Pb41 4.685(11) 3_665
S50 Sb41 4.701(11) 3_765
S50 Pb41 4.701(11) 3_765
S51 As47 2.231(12) 2_655
S51 Cu43 2.248(14) 2_655
S51 Cu33 2.433(15) 2_655
S51 Bi33 2.466(17) 2_655
S51 Pb45 2.970(12) 2_655
S51 Pb44 3.321(12) 2_655
S51 Sb44 3.47(5) 2_655
S51 Pb35 4.461(11) 4_676
S51 Sb42 4.519(12) 2_655
S51 Pb31 4.612(12) 2_655
S51 Ag34 4.642(13) 2
S51 Ag34 4.801(13) 2_655
S52 Sb41 2.568(12) 1_455
S52 Pb41 2.568(12) 1_455
S52 Sb44 2.65(4) 1_455
S52 Pb44 2.851(13) 1_455
S52 Bi7 2.957(12) 1_455
S52 Pb7 2.957(12) 1_455
S52 Sb39 4.593(12) 1_455
S53 As47 2.272(12) 2_655
S53 Pb44 2.884(12) 2_655
S53 Pb13 2.918(11) 2_655
S53 Pb14 2.918(11) 2_655
S53 Sb44 3.07(5) 2_655
S53 Pb45 3.450(11) 2_655
S53 Sb28 4.261(12) 2_655
S53 Sb11 4.824(11) 2_655
S53 Pb31 5.002(11) 2_655
S54 As46 2.270(13) 1_455
S54 Cu43 2.304(15) 1_455
S54 Sb44 3.06(5) 1_455
S54 Pb44 3.263(14) 1_455
S54 Pb36 4.350(12) 3_565
S54 Pb41 4.394(13) 1_455
S54 Sb41 4.394(13) 1_455
S54 Pb32 4.760(13) 1_455
S55 Sb42 2.421(14) 3_665
S55 Sb41 2.836(14) 3_765
S55 Pb41 2.836(14) 3_765
S55 Pb45 2.903(13) 3_665
S55 Pb36 3.740(14) 1_655
S55 Pb8 4.810(13) 3_665
S55 Ag34 4.888(14) 3_665
S55 Sb44 5.23(5) 3_765
S55 Pb44 5.235(15) 3_665
S55 Sb44 5.46(5) 3_665
S56 Cu43 2.283(17) 3_665
S56 Sb42 2.426(16) 3_665
S56 Sb41 2.931(17) 3_665
S56 Pb41 2.931(17) 3_665
S56 Pb44 3.978(16) 3_665
S56 Sb44 4.00(5) 3_665
S56 Pb45 5.065(16) 3_665
S56 Pb7 5.084(15) 3_665
S56 Ag34 5.253(16) 3_565
